data_4331790
loop_
_publ_author_name
'Jun-Liang Liu'
'Wei-Quan Lin'
'Yan-Cong Chen'
'Ji-Dong Leng'
'Fu-Sheng Guo'
'Ming-Liang Tong'

_publ_contact_author
;
Professor Ming-Liang Tong
School of Chemistry and Chemical Engineering
Sun Yat-Sen University
Guangzhou 510275
PR China
;
_publ_contact_author_email tongml@mail.sysu.edu.cn
_publ_contact_author_fax 81-20-8411-2245
_publ_contact_author_phone 86-20-8411-0966
_publ_section_title
;
 Symmetry-Related [LnIII6MnIII12] Clusters toward Single-Molecule Magnets
 and Cryogenic Magnetic Refrigerants
;
_journal_name_full 'Inorganic Chemistry'
_journal_page_first 457
_journal_page_last 463
_journal_paper_doi 10.1021/ic302349f
_journal_volume 52
_journal_year 2013
_chemical_formula_sum 'C140 H234 Gd6 Mn12 N8 O100'
_chemical_formula_weight 5232.13
_chemical_name_common 2-Gd
_chemical_name_systematic
; 
 ? 
;
_space_group_IT_number 2
_symmetry_cell_setting triclinic
_symmetry_space_group_name_Hall '-P 1'
_symmetry_space_group_name_H-M 'P -1'
_atom_sites_solution_hydrogens geom
_atom_sites_solution_primary direct
_atom_sites_solution_secondary difmap
_audit_creation_method SHELXL-97
_cell_angle_alpha 81.9210(10)
_cell_angle_beta 89.7580(10)
_cell_angle_gamma 66.4700(10)
_cell_formula_units_Z 2
_cell_length_a 19.5839(11)
_cell_length_b 20.1363(10)
_cell_length_c 26.3657(12)
_cell_measurement_temperature 150(2)
_cell_volume 9422.7(8)
_computing_cell_refinement 'PROCESS-AUTO (Rigaku, 1998)'
_computing_data_collection 'PROCESS-AUTO (Rigaku, 1998)'
_computing_data_reduction 'PROCESS-AUTO (Rigaku, 1998)'
_computing_molecular_graphics 'Bruker SHELXTL'
_computing_publication_material 'Bruker SHELXTL'
_computing_structure_refinement 'SHELXL-97 (Sheldrick, 1997)'
_computing_structure_solution 'SHELXS-97 (Sheldrick, 1990)'
_diffrn_ambient_temperature 150(2)
_diffrn_measured_fraction_theta_full 0.916
_diffrn_measured_fraction_theta_max 0.916
_diffrn_measurement_device_type 'Rigaku R-AXIS SPIDE IP'
_diffrn_measurement_method 'phi and omega scans'
_diffrn_radiation_monochromator graphite
_diffrn_radiation_source 'rotation target'
_diffrn_radiation_type MoK\a
_diffrn_radiation_wavelength 0.71073
_diffrn_reflns_av_R_equivalents 0.0752
_diffrn_reflns_av_sigmaI/netI 0.1202
_diffrn_reflns_limit_h_max 22
_diffrn_reflns_limit_h_min -22
_diffrn_reflns_limit_k_max 23
_diffrn_reflns_limit_k_min -19
_diffrn_reflns_limit_l_max 31
_diffrn_reflns_limit_l_min -29
_diffrn_reflns_number 56179
_diffrn_reflns_theta_full 25.00
_diffrn_reflns_theta_max 25.00
_diffrn_reflns_theta_min 3.03
_exptl_absorpt_coefficient_mu 2.955
_exptl_absorpt_correction_T_max 0.7566
_exptl_absorpt_correction_T_min 0.6656
_exptl_absorpt_correction_type multi-scan
_exptl_crystal_colour black
_exptl_crystal_density_diffrn 1.844
_exptl_crystal_description block
_exptl_crystal_F_000 5228
_exptl_crystal_size_max 0.15
_exptl_crystal_size_mid 0.13
_exptl_crystal_size_min 0.10
_platon_squeeze_details
;
;
_refine_diff_density_max 3.778
_refine_diff_density_min -3.516
_refine_diff_density_rms 0.237
_refine_ls_extinction_method none
_refine_ls_goodness_of_fit_ref 1.169
_refine_ls_hydrogen_treatment constr
_refine_ls_matrix_type full
_refine_ls_number_parameters 2056
_refine_ls_number_reflns 30386
_refine_ls_number_restraints 7
_refine_ls_restrained_S_all 1.169
_refine_ls_R_factor_all 0.1431
_refine_ls_R_factor_gt 0.1066
_refine_ls_shift/su_max 0.003
_refine_ls_shift/su_mean 0.000
_refine_ls_structure_factor_coef Fsqd
_refine_ls_weighting_details 'calc w=1/[\s^2^(Fo^2^)+(0.1807P)^2^+8.9543P] where P=(Fo^2^+2Fc^2^)/3'
_refine_ls_weighting_scheme calc
_refine_ls_wR_factor_gt 0.2930
_refine_ls_wR_factor_ref 0.3259
_reflns_number_gt 18539
_reflns_number_total 30386
_reflns_threshold_expression >2sigma(I)
_cod_data_source_file ic302349f_si_001_4.cif
_cod_data_source_block 2-Gd
_cod_database_code 4331790

loop_
_symmetry_equiv_pos_as_xyz
'x, y, z'
'-x, -y, -z'

loop_
_atom_site_label
_atom_site_type_symbol
_atom_site_fract_x
_atom_site_fract_y
_atom_site_fract_z
_atom_site_U_iso_or_equiv
_atom_site_adp_type
_atom_site_occupancy
_atom_site_symmetry_multiplicity
_atom_site_calc_flag
_atom_site_refinement_flags
_atom_site_disorder_assembly
_atom_site_disorder_group
Gd1 Gd 1.00803(5) 0.19926(4) 0.58567(3) 0.0478(2) Uani 1 1 d . . .
Gd2 Gd 0.80378(5) 0.25577(4) 0.60521(3) 0.0453(2) Uani 1 1 d . . .
Gd3 Gd 0.61924(5) 0.31510(4) 0.66668(3) 0.0503(2) Uani 1 1 d . . .
Gd4 Gd 0.83315(5) 0.47474(4) 0.75866(3) 0.0520(2) Uani 1 1 d . . .
Gd5 Gd 0.90899(5) 0.27325(4) 0.81721(3) 0.0472(2) Uani 1 1 d . . .
Gd6 Gd 0.96028(5) 0.06863(4) 0.82923(3) 0.0496(2) Uani 1 1 d . . .
Mn1 Mn 0.63320(16) 0.22500(13) 0.56410(9) 0.0552(7) Uani 1 1 d . . .
Mn2 Mn 0.89461(16) 0.26998(14) 0.47685(9) 0.0564(7) Uani 1 1 d . . .
Mn3 Mn 1.05694(16) 0.12323(13) 0.91072(9) 0.0547(7) Uani 1 1 d . . .
Mn4 Mn 0.84593(16) 0.43433(13) 0.88957(9) 0.0542(7) Uani 1 1 d . . .
Mn5 Mn 0.75513(15) 0.37429(12) 0.70614(8) 0.0470(6) Uani 1 1 d . . .
Mn6 Mn 0.79454(15) 0.21304(12) 0.74290(8) 0.0463(6) Uani 1 1 d . . .
Mn7 Mn 0.95201(15) 0.15470(12) 0.70724(8) 0.0455(6) Uani 1 1 d . . .
Mn8 Mn 0.91676(15) 0.31672(12) 0.67912(8) 0.0460(6) Uani 1 1 d . . .
Mn9 Mn 0.66436(15) 0.45759(12) 0.60358(9) 0.0506(6) Uani 1 1 d . . .
Mn10 Mn 0.77130(16) 0.18577(13) 0.85443(9) 0.0513(6) Uani 1 1 d . . .
Mn11 Mn 0.95494(15) 0.05557(12) 0.62649(8) 0.0485(6) Uani 1 1 d . . .
Mn12 Mn 1.02321(16) 0.35654(13) 0.73343(9) 0.0514(6) Uani 1 1 d . . .
O1 O 0.8531(6) 0.2640(5) 0.7041(3) 0.049(3) Uani 1 1 d . . .
O2 O 1.0089(6) 0.2060(5) 0.6761(4) 0.051(3) Uani 1 1 d . . .
O3 O 0.8210(6) 0.4213(5) 0.6827(3) 0.048(3) Uani 1 1 d . . .
O4 O 0.6956(6) 0.3230(5) 0.7354(3) 0.044(2) Uani 1 1 d . . .
O5 O 0.8900(6) 0.1100(5) 0.7437(4) 0.044(2) Uani 1 1 d . . .
O6 O 0.9170(6) 0.1550(5) 0.6399(3) 0.045(3) Uani 1 1 d . . .
O7 O 0.7262(6) 0.3640(5) 0.6389(3) 0.051(3) Uani 1 1 d . . .
O8 O 0.8945(7) 0.3058(5) 0.6081(3) 0.053(3) Uani 1 1 d . . .
O9 O 0.7474(6) 0.2137(5) 0.6767(3) 0.046(2) Uani 1 1 d . . .
O10 O 0.9441(6) 0.3260(5) 0.7455(3) 0.049(3) Uani 1 1 d . . .
O11 O 0.7913(6) 0.3753(5) 0.7744(3) 0.048(3) Uani 1 1 d . . .
O12 O 0.9826(6) 0.1646(5) 0.7751(3) 0.046(3) Uani 1 1 d . . .
O13 O 0.9803(7) 0.3653(5) 0.6541(4) 0.057(3) Uani 1 1 d . . .
O14 O 0.7344(8) 0.1651(6) 0.7789(4) 0.062(3) Uani 1 1 d . . .
O15 O 0.6621(6) 0.4841(5) 0.6869(4) 0.049(3) Uani 1 1 d . . .
O16 O 0.7044(7) 0.5421(6) 0.7389(4) 0.063(3) Uani 1 1 d . . .
O17 O 1.0336(6) 0.0431(5) 0.6968(3) 0.045(2) Uani 1 1 d . . .
O18 O 1.0550(7) -0.0033(5) 0.7789(4) 0.054(3) Uani 1 1 d . . .
O19 O 0.8354(6) 0.3191(6) 0.8915(4) 0.051(3) Uani 1 1 d . . .
O20 O 0.8178(7) 0.2174(6) 0.9215(4) 0.061(3) Uani 1 1 d . . .
O21 O 0.7825(7) 0.3416(5) 0.5215(3) 0.051(3) Uani 1 1 d . . .
O22 O 0.6671(7) 0.4241(6) 0.5258(4) 0.058(3) Uani 1 1 d . . .
O23 O 0.8412(7) 0.5717(6) 0.7952(4) 0.060(3) Uani 1 1 d . . .
O24 O 0.8702(8) 0.5327(6) 0.8795(4) 0.069(4) Uani 1 1 d . . .
O25 O 1.0374(7) 0.2389(6) 0.8529(4) 0.057(3) Uani 1 1 d . . .
O26 O 1.0551(7) 0.3378(6) 0.8181(4) 0.056(3) Uani 1 1 d . . .
O27 O 0.9060(6) 0.3925(5) 0.8337(4) 0.050(3) Uani 1 1 d . . .
O28 O 0.8937(6) 0.2083(5) 0.5399(3) 0.046(3) Uani 1 1 d . . .
O29 O 0.7675(7) 0.1591(5) 0.5756(4) 0.051(3) Uani 1 1 d . . .
O30 O 0.8790(7) 0.0759(5) 0.5574(4) 0.052(3) Uani 1 1 d . . .
O31 O 0.9963(7) 0.1923(7) 0.4490(4) 0.064(3) Uani 1 1 d . . .
O32 O 1.0823(7) 0.1670(5) 0.5142(4) 0.058(3) Uani 1 1 d . . .
O33 O 0.5185(7) 0.3086(6) 0.5513(5) 0.059(3) Uani 1 1 d . . .
O34 O 0.4988(6) 0.3400(6) 0.6295(4) 0.055(3) Uani 1 1 d . . .
O35 O 0.9538(7) 0.1605(5) 0.8828(4) 0.056(3) Uani 1 1 d . . .
O36 O 0.6692(6) 0.2954(5) 0.5808(4) 0.051(3) Uani 1 1 d . . .
O37 O 1.0787(7) 0.2695(5) 0.5925(4) 0.050(3) Uani 1 1 d . . .
O38 O 1.1301(7) 0.1150(5) 0.6211(4) 0.057(3) Uani 1 1 d . . .
C106 C 0.8760(11) 0.5117(8) 0.5691(9) 0.081(7) Uani 0.50 1 d P A 1
H10J H 0.8886 0.4702 0.5950 0.097 Uiso 0.50 1 calc PR A 1
C9 C 1.1214(11) 0.3920(9) 0.5789(6) 0.054(4) Uani 0.50 1 d P B 1
H9A H 1.1447 0.4253 0.5719 0.065 Uiso 0.50 1 calc PR B 1
C20 C 0.7751(12) 0.0075(10) 0.7299(9) 0.085(7) Uani 0.50 1 d P C 1
H20A H 0.7291 0.0351 0.7107 0.102 Uiso 0.50 1 calc PR C 1
O39 O 1.0554(17) 0.4200(12) 0.5763(10) 0.079(6) Uani 0.554(8) 1 d P B 1
O45 O 0.7889(9) 0.0204(8) 0.7758(5) 0.028(3) Uani 0.554(8) 1 d P C 1
O54 O 0.9265(10) 0.5244(8) 0.5332(6) 0.035(3) Uani 0.554(8) 1 d P A 1
C10A C 0.8760(11) 0.5117(8) 0.5691(9) 0.081(7) Uani 0.50 1 d P A 2
H10N H 0.9012 0.4811 0.5447 0.097 Uiso 0.50 1 calc PR A 2
C20' C 0.7751(12) 0.0075(10) 0.7299(9) 0.085(7) Uani 0.50 1 d P B 2
H20B H 0.7808 0.0452 0.7451 0.102 Uiso 0.50 1 calc PR B 2
C9' C 1.1214(11) 0.3920(9) 0.5789(6) 0.054(4) Uani 0.50 1 d P B 2
H9B H 1.0712 0.3995 0.5715 0.065 Uiso 0.50 1 calc PR B 2
O39' O 1.1317(19) 0.4465(14) 0.5769(12) 0.079(6) Uani 0.446(8) 1 d P B 2
O45' O 0.7059(11) 0.0013(10) 0.7223(6) 0.028(3) Uani 0.446(8) 1 d P B 2
O54' O 0.9032(12) 0.5057(10) 0.6182(7) 0.035(3) Uani 0.446(8) 1 d P A 2
O40 O 0.8335(8) 0.2419(7) 0.4361(4) 0.074(4) Uani 1 1 d . . .
O41 O 0.9510(7) 0.3062(6) 0.5154(4) 0.061(3) Uani 1 1 d . . .
O42 O 0.7400(10) 0.1203(10) 0.3810(8) 0.128(7) Uani 1 1 d . . .
O43 O 0.8932(6) 0.0219(5) 0.6709(4) 0.049(3) Uani 1 1 d . . .
O44 O 1.0199(6) 0.0795(5) 0.5808(4) 0.050(3) Uani 1 1 d . . .
O46 O 0.6390(7) 0.2381(6) 0.4918(4) 0.059(3) Uani 1 1 d . . .
O47 O 0.6283(6) 0.2009(5) 0.6349(4) 0.052(3) Uani 1 1 d . . .
O48 O 0.6226(10) 0.3522(9) 0.3515(6) 0.110(6) Uani 1 1 d . . .
O49 O 0.5921(7) 0.2474(6) 0.7377(4) 0.062(3) Uani 1 1 d . . .
O50 O 0.5328(7) 0.4005(7) 0.7158(4) 0.065(3) Uani 1 1 d . . .
O51 O 0.6024(15) 0.0655(16) 0.8322(11) 0.201(13) Uani 1 1 d . . .
O52 O 0.7418(7) 0.4938(5) 0.5879(4) 0.057(3) Uani 1 1 d . . .
O53 O 0.5800(7) 0.4332(6) 0.6175(4) 0.057(3) Uani 1 1 d . . .
O55 O 0.9193(7) 0.3924(6) 0.9442(4) 0.064(3) Uani 1 1 d . . .
O56 O 0.7656(7) 0.4786(5) 0.8394(4) 0.056(3) Uani 1 1 d . . .
O57 O 1.1252(10) 0.3394(8) 1.0051(5) 0.083(4) Uani 1 1 d . . .
O58 O 1.1023(6) 0.2611(5) 0.7315(4) 0.051(3) Uani 1 1 d . . .
O59 O 0.9550(7) 0.4562(6) 0.7365(4) 0.058(3) Uani 1 1 d . . .
O60 O 1.1298(8) 0.1102(6) 0.7455(5) 0.065(3) Uani 1 1 d . . .
O61 O 1.0393(8) 0.1781(6) 0.9647(4) 0.064(3) Uani 1 1 d . . .
O62 O 1.0843(6) 0.0715(5) 0.8554(4) 0.048(3) Uani 1 1 d . . .
O63 O 0.9450(10) 0.2733(7) 1.0870(5) 0.095(5) Uani 1 1 d . . .
O64 O 0.6866(6) 0.2804(6) 0.8475(4) 0.050(3) Uani 1 1 d . . .
O65 O 0.8463(7) 0.0888(6) 0.8677(3) 0.056(3) Uani 1 1 d . . .
O66 O 0.6388(7) 0.4274(6) 0.8022(4) 0.061(3) Uani 1 1 d . . .
O67 O 1.0593(8) 0.0256(6) 0.9601(4) 0.069(4) Uani 1 1 d . . .
O68 O 1.0070(7) -0.0162(6) 0.9035(4) 0.060(3) Uani 1 1 d . . .
O69 O 0.9311(8) -0.0339(6) 0.8147(4) 0.062(3) Uani 1 1 d . . .
H69B H 0.8852 -0.0238 0.8085 0.075 Uiso 1 1 d R . .
O70 O 0.8207(8) 0.5716(6) 0.6890(4) 0.069(3) Uani 1 1 d . . .
H70B H 0.8531 0.5591 0.6667 0.083 Uiso 1 1 d R . .
O71 O 0.8327(6) 0.2120(5) 0.8090(3) 0.045(3) Uani 1 1 d . . .
N1 N 1.0127(8) -0.0451(7) 0.6119(5) 0.055(4) Uani 1 1 d . . .
N2 N 0.7170(11) 0.1439(9) 0.9033(7) 0.077(5) Uani 1 1 d . . .
N3 N 0.8963(9) 0.3447(9) 0.4198(5) 0.067(4) Uani 1 1 d . . .
N4 N 0.5968(9) 0.1483(7) 0.5600(6) 0.064(4) Uani 1 1 d . . .
N5 N 0.5897(8) 0.5528(7) 0.5729(5) 0.057(4) Uani 1 1 d . . .
N6 N 1.0974(10) 0.4005(8) 0.7163(5) 0.057(4) Uani 1 1 d . . .
N7 N 1.1664(8) 0.0837(7) 0.9240(5) 0.055(4) Uani 1 1 d . . .
N8 N 0.7707(9) 0.4840(8) 0.9374(5) 0.063(4) Uani 1 1 d . . .
C1 C 1.3833(12) 0.2215(11) 0.6128(12) 0.116(10) Uani 1 1 d . . .
H1A H 1.4108 0.1764 0.6366 0.173 Uiso 1 1 calc R . .
H1B H 1.3890 0.2628 0.6252 0.173 Uiso 1 1 calc R . .
H1C H 1.4030 0.2165 0.5787 0.173 Uiso 1 1 calc R . .
C2 C 1.3038(11) 0.2349(10) 0.6098(8) 0.069(5) Uani 1 1 d . . .
C3 C 1.2814(11) 0.1769(12) 0.6160(9) 0.085(7) Uani 1 1 d . . .
H3A H 1.3188 0.1285 0.6236 0.102 Uiso 1 1 calc R . .
C4 C 1.2068(11) 0.1854(9) 0.6117(7) 0.060(5) Uani 1 1 d . . .
C5 C 1.1503(11) 0.2570(9) 0.5970(6) 0.058(4) Uani 1 1 d . B .
C6 C 1.1725(12) 0.3164(8) 0.5908(6) 0.058(5) Uani 1 1 d . . .
C7 C 1.2466(13) 0.3044(10) 0.5964(8) 0.076(6) Uani 1 1 d . B .
H7A H 1.2595 0.3455 0.5909 0.092 Uiso 1 1 calc R . .
C8 C 1.1890(13) 0.1227(10) 0.6229(7) 0.071(6) Uani 1 1 d . . .
H8A H 1.2311 0.0784 0.6340 0.085 Uiso 1 1 calc R . .
C10 C 0.906(2) -0.2666(12) 0.7330(15) 0.21(2) Uani 1 1 d . . .
H10A H 0.8748 -0.2664 0.7625 0.316 Uiso 1 1 calc R . .
H10B H 0.9571 -0.3015 0.7424 0.316 Uiso 1 1 calc R . .
H10C H 0.8859 -0.2812 0.7043 0.316 Uiso 1 1 calc R . .
C11 C 0.9037(14) -0.1910(11) 0.7173(9) 0.087(7) Uani 1 1 d . . .
C12 C 0.9583(13) -0.1785(10) 0.6895(9) 0.084(7) Uani 1 1 d . . .
H12A H 1.0000 -0.2202 0.6824 0.101 Uiso 1 1 calc R . .
C13 C 0.9572(11) -0.1089(8) 0.6709(6) 0.055(4) Uani 1 1 d . . .
C14 C 0.8955(11) -0.0481(9) 0.6860(6) 0.053(4) Uani 1 1 d . C .
C15 C 0.8380(12) -0.0544(10) 0.7105(6) 0.061(5) Uani 1 1 d . . .
C16 C 0.8412(15) -0.1260(10) 0.7257(8) 0.092(8) Uani 1 1 d . C .
H16A H 0.8000 -0.1312 0.7422 0.110 Uiso 1 1 calc R . .
C17 C 1.0087(10) -0.1039(9) 0.6343(6) 0.052(4) Uani 1 1 d . . .
H17A H 1.0439 -0.1487 0.6256 0.062 Uiso 1 1 calc R . .
C18 C 1.0572(11) -0.0443(8) 0.5690(6) 0.062(5) Uani 1 1 d . . .
H18A H 1.0267 -0.0333 0.5366 0.075 Uiso 1 1 calc R . .
H18B H 1.0990 -0.0928 0.5700 0.075 Uiso 1 1 calc R . .
C19 C 1.0866(9) 0.0127(8) 0.5713(6) 0.053(4) Uani 1 1 d . . .
H19A H 1.1082 0.0226 0.5386 0.063 Uiso 1 1 calc R . .
H19B H 1.1254 -0.0028 0.5995 0.063 Uiso 1 1 calc R . .
C21 C 0.783(2) 0.2859(19) 0.2182(8) 0.21(2) Uani 1 1 d . . .
H21A H 0.8035 0.3222 0.2057 0.309 Uiso 1 1 calc R . .
H21B H 0.7308 0.3044 0.2065 0.309 Uiso 1 1 calc R . .
H21C H 0.8116 0.2401 0.2048 0.309 Uiso 1 1 calc R . .
C22 C 0.7906(17) 0.2710(16) 0.2784(8) 0.120(11) Uani 1 1 d . . .
C23 C 0.8241(14) 0.3111(13) 0.2997(7) 0.106(10) Uani 1 1 d . . .
H23A H 0.8366 0.3450 0.2769 0.127 Uiso 1 1 calc R . .
C24 C 0.8406(15) 0.3048(11) 0.3522(8) 0.096(9) Uani 1 1 d . . .
C25 C 0.8213(14) 0.2540(13) 0.3844(8) 0.099(9) Uani 1 1 d . . .
C26 C 0.7834(12) 0.2146(12) 0.3647(8) 0.083(7) Uani 1 1 d . . .
C27 C 0.7685(14) 0.2228(14) 0.3144(8) 0.108(10) Uani 1 1 d . . .
H27A H 0.7430 0.1965 0.3018 0.130 Uiso 1 1 calc R . .
C28 C 0.8799(13) 0.3450(14) 0.3718(6) 0.101(9) Uani 1 1 d . . .
H28A H 0.8952 0.3745 0.3470 0.121 Uiso 1 1 calc R . .
C29 C 0.9298(15) 0.3905(13) 0.4371(9) 0.109(9) Uani 1 1 d . . .
H29A H 0.8908 0.4347 0.4477 0.131 Uiso 1 1 calc R . .
H29B H 0.9563 0.4062 0.4090 0.131 Uiso 1 1 calc R . .
C30 C 0.9838(12) 0.3464(9) 0.4818(7) 0.071(6) Uani 1 1 d . . .
H30A H 1.0304 0.3119 0.4693 0.085 Uiso 1 1 calc R . .
H30B H 0.9963 0.3795 0.5008 0.085 Uiso 1 1 calc R . .
C31 C 0.7617(13) 0.1613(13) 0.3965(9) 0.089(7) Uani 1 1 d . . .
H31A H 0.7654 0.1594 0.4326 0.107 Uiso 1 1 calc R . .
C32 C 0.420(3) 0.279(3) 0.9140(14) 0.24(2) Uani 1 1 d DU . .
H32A H 0.3725 0.2806 0.9012 0.362 Uiso 1 1 calc R . .
H32B H 0.4108 0.3249 0.9277 0.362 Uiso 1 1 calc R . .
H32C H 0.4428 0.2375 0.9412 0.362 Uiso 1 1 calc R . .
C33 C 0.470(3) 0.273(4) 0.8721(12) 0.22(3) Uani 1 1 d D . .
C34 C 0.4634(19) 0.333(2) 0.8325(10) 0.139(13) Uani 1 1 d . . .
H34A H 0.4271 0.3801 0.8365 0.166 Uiso 1 1 calc R . .
C35 C 0.507(2) 0.329(2) 0.7873(10) 0.132(12) Uani 1 1 d . . .
C36 C 0.5499(13) 0.2581(11) 0.7769(8) 0.075(6) Uani 1 1 d . . .
C37 C 0.5540(16) 0.1966(19) 0.8127(9) 0.110(10) Uani 1 1 d . . .
C38 C 0.501(3) 0.218(4) 0.8519(13) 0.25(3) Uani 1 1 d . . .
H38A H 0.4876 0.1792 0.8658 0.297 Uiso 1 1 calc R . .
C39 C 0.4959(12) 0.3971(14) 0.7538(8) 0.079(6) Uani 1 1 d . . .
H39A H 0.4585 0.4414 0.7615 0.095 Uiso 1 1 calc R . .
C40 C 0.5994(17) 0.1168(16) 0.8000(13) 0.139(14) Uani 1 1 d . . .
H40A H 0.6233 0.1089 0.7686 0.167 Uiso 1 1 calc R . .
C41 C 0.476(2) 0.1893(14) 0.3326(12) 0.19(2) Uani 1 1 d . . .
H41A H 0.4504 0.1588 0.3475 0.285 Uiso 1 1 calc R . .
H41B H 0.5105 0.1642 0.3076 0.285 Uiso 1 1 calc R . .
H41C H 0.4393 0.2364 0.3154 0.285 Uiso 1 1 calc R . .
C42 C 0.5208(15) 0.2027(12) 0.3760(10) 0.114(12) Uani 1 1 d . . .
C43 C 0.5256(12) 0.1681(11) 0.4246(9) 0.086(7) Uani 1 1 d . . .
H43A H 0.5038 0.1334 0.4306 0.103 Uiso 1 1 calc R . .
C44 C 0.5604(11) 0.1800(9) 0.4667(9) 0.078(7) Uani 1 1 d . . .
C45 C 0.6018(10) 0.2283(10) 0.4555(7) 0.069(6) Uani 1 1 d . . .
C46 C 0.5961(12) 0.2644(12) 0.4055(9) 0.097(9) Uani 1 1 d . . .
C47 C 0.5530(18) 0.2498(14) 0.3700(10) 0.127(12) Uani 1 1 d . . .
H47A H 0.5458 0.2777 0.3367 0.152 Uiso 1 1 calc R . .
C48 C 0.5646(11) 0.1408(11) 0.5170(11) 0.094(8) Uani 1 1 d . . .
H48A H 0.5426 0.1061 0.5207 0.113 Uiso 1 1 calc R . .
C49 C 0.5959(10) 0.1074(9) 0.6108(9) 0.075(6) Uani 1 1 d . . .
H49A H 0.6446 0.0659 0.6204 0.090 Uiso 1 1 calc R . .
H49B H 0.5564 0.0884 0.6111 0.090 Uiso 1 1 calc R . .
C50 C 0.5801(10) 0.1629(10) 0.6467(7) 0.062(5) Uani 1 1 d . . .
H50A H 0.5272 0.1979 0.6420 0.075 Uiso 1 1 calc R . .
H50B H 0.5901 0.1381 0.6827 0.075 Uiso 1 1 calc R . .
C51 C 0.6328(14) 0.3144(10) 0.3939(8) 0.084(7) Uani 1 1 d . . .
H51A H 0.6649 0.3178 0.4194 0.101 Uiso 1 1 calc R . .
C52 C 0.485(3) 0.4002(19) 1.0030(13) 0.24(3) Uani 1 1 d . . .
H52A H 0.4404 0.4418 0.9877 0.355 Uiso 1 1 calc R . .
H52B H 0.5127 0.4171 1.0256 0.355 Uiso 1 1 calc R . .
H52C H 0.4714 0.3632 1.0230 0.355 Uiso 1 1 calc R . .
C53 C 0.536(2) 0.3663(14) 0.9599(11) 0.153(16) Uani 1 1 d . . .
C54 C 0.5836(17) 0.2870(15) 0.9632(9) 0.117(10) Uani 1 1 d . . .
H54A H 0.5793 0.2546 0.9918 0.140 Uiso 1 1 calc R . .
C55 C 0.6316(13) 0.2589(11) 0.9288(6) 0.072(6) Uani 1 1 d . . .
C56 C 0.6415(10) 0.3069(9) 0.8838(6) 0.053(4) Uani 1 1 d . . .
C57 C 0.5989(10) 0.3807(9) 0.8805(6) 0.056(4) Uani 1 1 d . . .
C58 C 0.5512(14) 0.4063(12) 0.9212(9) 0.098(8) Uani 1 1 d . . .
H58A H 0.5279 0.4579 0.9201 0.118 Uiso 1 1 calc R . .
C59 C 0.6687(13) 0.1765(11) 0.9321(8) 0.078(6) Uani 1 1 d . . .
H59A H 0.6541 0.1477 0.9580 0.093 Uiso 1 1 calc R . .
C60 C 0.7497(11) 0.0650(10) 0.9101(7) 0.067(5) Uani 1 1 d . . .
H60A H 0.7311 0.0474 0.8821 0.080 Uiso 1 1 calc R . .
H60B H 0.7359 0.0450 0.9432 0.080 Uiso 1 1 calc R . .
C61 C 0.8338(10) 0.0395(8) 0.9095(6) 0.051(4) Uani 1 1 d . . .
H61A H 0.8547 0.0430 0.9427 0.061 Uiso 1 1 calc R . .
H61B H 0.8573 -0.0119 0.9031 0.061 Uiso 1 1 calc R . .
C62 C 0.5998(11) 0.4361(11) 0.8386(8) 0.069(5) Uani 1 1 d . . .
H62A H 0.5655 0.4850 0.8399 0.083 Uiso 1 1 calc R . .
C63 C 1.2304(16) 0.1442(12) 1.1390(8) 0.109(9) Uani 1 1 d . . .
H63A H 1.2055 0.1770 1.1637 0.163 Uiso 1 1 calc R . .
H63B H 1.2739 0.1532 1.1271 0.163 Uiso 1 1 calc R . .
H63C H 1.2467 0.0932 1.1554 0.163 Uiso 1 1 calc R . .
C64 C 1.1752(19) 0.1589(14) 1.0924(6) 0.097(10) Uani 1 1 d . . .
C65 C 1.2083(11) 0.1212(9) 1.0486(6) 0.063(5) Uani 1 1 d . . .
H65A H 1.2606 0.0937 1.0495 0.076 Uiso 1 1 calc R . .
C66 C 1.1660(14) 0.1251(10) 1.0078(6) 0.072(6) Uani 1 1 d . . .
C67 C 1.0844(13) 0.1664(10) 1.0057(6) 0.066(5) Uani 1 1 d . . .
C68 C 1.0546(13) 0.2045(10) 1.0478(5) 0.061(5) Uani 1 1 d . . .
C69 C 1.1014(16) 0.1949(12) 1.0899(8) 0.082(7) Uani 1 1 d . . .
H69A H 1.0791 0.2156 1.1191 0.098 Uiso 1 1 calc R . .
C70 C 1.2004(13) 0.0874(10) 0.9648(7) 0.075(6) Uani 1 1 d . . .
H70A H 1.2533 0.0631 0.9671 0.091 Uiso 1 1 calc R . .
C71 C 1.2060(11) 0.0446(10) 0.8820(7) 0.072(6) Uani 1 1 d . . .
H71A H 1.2535 0.0035 0.8955 0.087 Uiso 1 1 calc R . .
H71B H 1.2171 0.0783 0.8555 0.087 Uiso 1 1 calc R . .
C72 C 1.1543(11) 0.0167(10) 0.8602(7) 0.066(5) Uani 1 1 d . . .
H72A H 1.1702 0.0023 0.8263 0.079 Uiso 1 1 calc R . .
H72B H 1.1547 -0.0268 0.8832 0.079 Uiso 1 1 calc R . .
C73 C 0.9771(15) 0.2463(11) 1.0485(7) 0.073(6) Uani 1 1 d . . .
H73A H 0.9472 0.2547 1.0181 0.087 Uiso 1 1 calc R . .
C74 C 0.9418(17) 0.5185(17) 1.1214(9) 0.129(11) Uani 1 1 d . . .
H74A H 0.9042 0.5689 1.1191 0.194 Uiso 1 1 calc R . .
H74B H 0.9917 0.5187 1.1223 0.194 Uiso 1 1 calc R . .
H74C H 0.9361 0.4891 1.1527 0.194 Uiso 1 1 calc R . .
C75 C 0.9310(15) 0.4850(13) 1.0735(8) 0.085(7) Uani 1 1 d . . .
C76 C 0.8659(13) 0.5005(11) 1.0494(7) 0.075(6) Uani 1 1 d . . .
H76A H 0.8218 0.5317 1.0633 0.090 Uiso 1 1 calc R . .
C77 C 0.8589(12) 0.4731(10) 1.0042(6) 0.066(5) Uani 1 1 d . . .
C78 C 0.9227(10) 0.4232(8) 0.9847(5) 0.051(4) Uani 1 1 d . . .
C79 C 0.9930(13) 0.4053(10) 1.0086(7) 0.067(5) Uani 1 1 d . . .
C80 C 0.9981(14) 0.4361(11) 1.0528(7) 0.077(6) Uani 1 1 d . . .
H80A H 1.0455 0.4247 1.0690 0.093 Uiso 1 1 calc R . .
C81 C 0.7847(12) 0.4970(10) 0.9810(7) 0.070(5) Uani 1 1 d . . .
H81A H 0.7438 0.5242 0.9995 0.084 Uiso 1 1 calc R . .
C82 C 0.6953(11) 0.5125(11) 0.9129(6) 0.067(5) Uani 1 1 d . . .
H82A H 0.6609 0.5547 0.9283 0.080 Uiso 1 1 calc R . .
H82B H 0.6754 0.4741 0.9161 0.080 Uiso 1 1 calc R . .
C83 C 0.7061(10) 0.5363(9) 0.8561(6) 0.063(5) Uani 1 1 d . . .
H83A H 0.6600 0.5480 0.8349 0.076 Uiso 1 1 calc R . .
H83B H 0.7170 0.5807 0.8528 0.076 Uiso 1 1 calc R . .
C84 C 1.0575(15) 0.3569(12) 0.9884(7) 0.078(6) Uani 1 1 d . . .
H84A H 1.0506 0.3354 0.9601 0.093 Uiso 1 1 calc R . .
C85 C 1.4217(17) 0.1615(18) 0.7570(14) 0.173(18) Uani 1 1 d . . .
H85A H 1.4451 0.1349 0.7289 0.259 Uiso 1 1 calc R . .
H85B H 1.4401 0.1291 0.7898 0.259 Uiso 1 1 calc R . .
H85C H 1.4342 0.2042 0.7564 0.259 Uiso 1 1 calc R . .
C86 C 1.3332(14) 0.1883(12) 0.7504(11) 0.099(8) Uani 1 1 d . . .
C87 C 1.2855(13) 0.2632(13) 0.7361(9) 0.087(7) Uani 1 1 d . . .
H87A H 1.3085 0.2969 0.7298 0.105 Uiso 1 1 calc R . .
C88 C 1.2104(11) 0.2909(11) 0.7306(7) 0.065(5) Uani 1 1 d . . .
C89 C 1.1732(9) 0.2385(9) 0.7369(6) 0.048(4) Uani 1 1 d . . .
C90 C 1.2202(9) 0.1629(9) 0.7477(6) 0.053(4) Uani 1 1 d . . .
C91 C 1.3010(12) 0.1422(11) 0.7531(9) 0.081(6) Uani 1 1 d . . .
H91A H 1.3324 0.0914 0.7590 0.097 Uiso 1 1 calc R . .
C92 C 1.1689(13) 0.3668(11) 0.7191(6) 0.066(5) Uani 1 1 d . . .
H92A H 1.1964 0.3964 0.7127 0.079 Uiso 1 1 calc R . .
C93 C 1.0592(11) 0.4828(9) 0.7020(7) 0.064(5) Uani 1 1 d . . .
H93A H 1.0411 0.4966 0.6654 0.076 Uiso 1 1 calc R . .
H93B H 1.0935 0.5063 0.7082 0.076 Uiso 1 1 calc R . .
C94 C 0.9937(12) 0.5053(9) 0.7372(6) 0.068(6) Uani 1 1 d . . .
H94A H 1.0124 0.5022 0.7727 0.082 Uiso 1 1 calc R . .
H94B H 0.9587 0.5565 0.7253 0.082 Uiso 1 1 calc R . .
C95 C 1.1943(11) 0.1058(9) 0.7498(6) 0.054(4) Uani 1 1 d . . .
H95A H 1.2321 0.0575 0.7554 0.064 Uiso 1 1 calc R . .
C96 C 0.7213(11) 0.7850(9) 0.5212(7) 0.070(5) Uani 1 1 d . . .
H96A H 0.7643 0.7862 0.5026 0.104 Uiso 1 1 calc R . .
H96B H 0.7187 0.8064 0.5527 0.104 Uiso 1 1 calc R . .
H96C H 0.6755 0.8131 0.4996 0.104 Uiso 1 1 calc R . .
C97 C 0.7301(16) 0.7047(10) 0.5352(8) 0.084(7) Uani 1 1 d . . .
C98 C 0.6639(13) 0.6942(11) 0.5433(6) 0.074(6) Uani 1 1 d . . .
H98A H 0.6171 0.7350 0.5379 0.088 Uiso 1 1 calc R . .
C99 C 0.6666(12) 0.6210(9) 0.5600(5) 0.064(5) Uani 1 1 d . . .
C100 C 0.7360(10) 0.5609(8) 0.5691(6) 0.052(4) Uani 1 1 d . A .
C101 C 0.7987(9) 0.5756(8) 0.5594(5) 0.045(4) Uani 1 1 d . . .
C102 C 0.7963(12) 0.6459(10) 0.5443(6) 0.064(5) Uani 1 1 d . A .
H10D H 0.8415 0.6526 0.5403 0.077 Uiso 1 1 calc R . .
C103 C 0.5933(11) 0.6139(10) 0.5596(6) 0.061(5) Uani 1 1 d . . .
H10E H 0.5489 0.6561 0.5491 0.074 Uiso 1 1 calc R . .
C104 C 0.5156(11) 0.5475(9) 0.5649(6) 0.066(5) Uani 1 1 d . . .
H10F H 0.4736 0.5960 0.5632 0.079 Uiso 1 1 calc R . .
H10G H 0.5138 0.5274 0.5330 0.079 Uiso 1 1 calc R . .
C105 C 0.5136(9) 0.4966(9) 0.6108(6) 0.056(4) Uani 1 1 d . . .
H10H H 0.5068 0.5212 0.6416 0.067 Uiso 1 1 calc R . .
H10I H 0.4707 0.4831 0.6067 0.067 Uiso 1 1 calc R . .
C107 C 0.6523(9) 0.5378(8) 0.7121(5) 0.047(4) Uani 1 1 d . . .
C108 C 0.5779(12) 0.5951(10) 0.7095(8) 0.088(7) Uani 1 1 d . . .
H10K H 0.5773 0.6317 0.7305 0.132 Uiso 1 1 calc R . .
H10L H 0.5428 0.5738 0.7223 0.132 Uiso 1 1 calc R . .
H10M H 0.5631 0.6184 0.6738 0.132 Uiso 1 1 calc R . .
C109 C 1.0715(10) -0.0043(8) 0.7346(6) 0.055(4) Uani 1 1 d . . .
C110 C 1.1430(12) -0.0618(12) 0.7199(8) 0.090(7) Uani 1 1 d . . .
H11A H 1.1661 -0.0997 0.7496 0.135 Uiso 1 1 calc R . .
H11B H 1.1773 -0.0390 0.7083 0.135 Uiso 1 1 calc R . .
H11C H 1.1319 -0.0842 0.6920 0.135 Uiso 1 1 calc R . .
C111 C 0.4781(9) 0.3432(8) 0.5824(6) 0.048(4) Uani 1 1 d . . .
C112 C 0.3973(10) 0.3887(9) 0.5661(7) 0.062(5) Uani 1 1 d . . .
H11D H 0.3767 0.3595 0.5497 0.093 Uiso 1 1 calc R . .
H11E H 0.3932 0.4319 0.5418 0.093 Uiso 1 1 calc R . .
H11F H 0.3695 0.4045 0.5963 0.093 Uiso 1 1 calc R . .
C113 C 0.8085(10) 0.1009(9) 0.5576(5) 0.048(4) Uani 1 1 d . . .
C114 C 0.7702(11) 0.0573(12) 0.5360(8) 0.080(6) Uani 1 1 d . . .
H11G H 0.8020 0.0283 0.5115 0.121 Uiso 1 1 calc R . .
H11H H 0.7222 0.0911 0.5186 0.121 Uiso 1 1 calc R . .
H11I H 0.7617 0.0245 0.5641 0.121 Uiso 1 1 calc R . .
C115 C 1.0649(11) 0.1693(9) 0.4675(8) 0.061(5) Uani 1 1 d . . .
C116 C 1.1268(15) 0.1449(15) 0.4319(8) 0.107(9) Uani 1 1 d . . .
H11J H 1.1714 0.1475 0.4466 0.160 Uiso 1 1 calc R . .
H11K H 1.1117 0.1769 0.3987 0.160 Uiso 1 1 calc R . .
H11L H 1.1379 0.0943 0.4271 0.160 Uiso 1 1 calc R . .
C117 C 0.8513(11) 0.5819(9) 0.8405(7) 0.063(5) Uani 1 1 d . . .
C118 C 0.8431(16) 0.6567(10) 0.8484(7) 0.095(8) Uani 1 1 d . . .
H11M H 0.8004 0.6936 0.8269 0.142 Uiso 1 1 calc R . .
H11N H 0.8886 0.6635 0.8388 0.142 Uiso 1 1 calc R . .
H11O H 0.8348 0.6621 0.8845 0.142 Uiso 1 1 calc R . .
C119 C 0.7233(10) 0.3947(9) 0.5010(6) 0.055(4) Uani 1 1 d . . .
C120 C 0.7187(10) 0.4222(9) 0.4454(6) 0.062(5) Uani 1 1 d . . .
H12B H 0.7383 0.3806 0.4264 0.093 Uiso 1 1 calc R . .
H12C H 0.7481 0.4518 0.4393 0.093 Uiso 1 1 calc R . .
H12D H 0.6665 0.4524 0.4339 0.093 Uiso 1 1 calc R . .
C121 C 1.0449(9) -0.0252(8) 0.9423(5) 0.047(4) Uani 1 1 d . . .
C122 C 1.0847(13) -0.1035(10) 0.9738(8) 0.085(7) Uani 1 1 d . . .
H12E H 1.1251 -0.1339 0.9543 0.127 Uiso 1 1 calc R . .
H12F H 1.0486 -0.1258 0.9801 0.127 Uiso 1 1 calc R . .
H12G H 1.1054 -0.1001 1.0066 0.127 Uiso 1 1 calc R . .
C123 C 0.8130(12) 0.2811(9) 0.9269(6) 0.062(5) Uani 1 1 d . . .
C124 C 0.7852(12) 0.3123(11) 0.9751(7) 0.075(6) Uani 1 1 d . . .
H12H H 0.7861 0.2730 1.0020 0.112 Uiso 1 1 calc R . .
H12I H 0.7340 0.3493 0.9684 0.112 Uiso 1 1 calc R . .
H12J H 0.8173 0.3349 0.9863 0.112 Uiso 1 1 calc R . .
C125 C 1.0793(11) 0.2755(9) 0.8479(5) 0.054(4) Uani 1 1 d . . .
C126 C 1.1497(11) 0.2524(10) 0.8785(6) 0.069(5) Uani 1 1 d . . .
H12K H 1.1409 0.2445 0.9151 0.103 Uiso 1 1 calc R . .
H12L H 1.1691 0.2906 0.8721 0.103 Uiso 1 1 calc R . .
H12M H 1.1862 0.2068 0.8688 0.103 Uiso 1 1 calc R . .
C127 C 0.9830(13) -0.1112(11) 0.8166(7) 0.083(6) Uani 1 1 d . . .
H12N H 0.9547 -0.1420 0.8191 0.125 Uiso 1 1 calc R . .
H12O H 1.0180 -0.1260 0.8466 0.125 Uiso 1 1 calc R . .
H12P H 1.0108 -0.1168 0.7854 0.125 Uiso 1 1 calc R . .
C128 C 0.7709(13) 0.6465(10) 0.6790(8) 0.081(6) Uani 1 1 d . . .
H12Q H 0.7933 0.6737 0.6559 0.121 Uiso 1 1 calc R . .
H12R H 0.7612 0.6666 0.7114 0.121 Uiso 1 1 calc R . .
H12S H 0.7239 0.6510 0.6630 0.121 Uiso 1 1 calc R . .

loop_
_atom_site_aniso_label
_atom_site_aniso_U_11
_atom_site_aniso_U_22
_atom_site_aniso_U_33
_atom_site_aniso_U_23
_atom_site_aniso_U_13
_atom_site_aniso_U_12
Gd1 0.0637(6) 0.0342(4) 0.0482(4) -0.0043(3) 0.0040(4) -0.0231(4)
Gd2 0.0621(6) 0.0328(4) 0.0426(4) -0.0047(3) -0.0003(3) -0.0212(4)
Gd3 0.0593(6) 0.0424(5) 0.0509(5) -0.0076(3) 0.0008(4) -0.0221(4)
Gd4 0.0784(7) 0.0353(4) 0.0465(4) -0.0045(3) -0.0029(4) -0.0279(4)
Gd5 0.0709(6) 0.0343(4) 0.0405(4) -0.0033(3) -0.0015(3) -0.0262(4)
Gd6 0.0751(6) 0.0348(4) 0.0420(4) -0.0011(3) -0.0020(4) -0.0270(4)
Mn1 0.0681(19) 0.0419(14) 0.0573(14) -0.0111(11) -0.0037(12) -0.0227(13)
Mn2 0.076(2) 0.0467(15) 0.0444(13) -0.0006(10) 0.0040(11) -0.0240(13)
Mn3 0.078(2) 0.0437(14) 0.0458(13) -0.0042(10) -0.0041(12) -0.0285(13)
Mn4 0.083(2) 0.0413(14) 0.0440(13) -0.0078(10) -0.0025(12) -0.0299(13)
Mn5 0.0662(18) 0.0361(13) 0.0410(12) -0.0033(9) -0.0010(10) -0.0237(12)
Mn6 0.0663(17) 0.0355(12) 0.0398(12) -0.0039(9) -0.0011(10) -0.0237(11)
Mn7 0.0674(17) 0.0320(12) 0.0418(12) -0.0030(9) -0.0025(10) -0.0258(11)
Mn8 0.0644(17) 0.0349(12) 0.0414(12) -0.0024(9) -0.0022(10) -0.0240(11)
Mn9 0.0662(18) 0.0326(13) 0.0508(13) -0.0038(10) -0.0021(11) -0.0184(12)
Mn10 0.0723(19) 0.0398(13) 0.0463(13) -0.0017(10) 0.0024(11) -0.0289(12)
Mn11 0.0710(18) 0.0328(12) 0.0436(12) -0.0044(9) -0.0005(11) -0.0233(12)
Mn12 0.0733(19) 0.0395(13) 0.0492(13) -0.0026(10) 0.0018(11) -0.0321(13)
O1 0.073(8) 0.045(6) 0.038(5) -0.004(4) 0.009(5) -0.035(6)
O2 0.040(7) 0.039(6) 0.067(7) -0.001(5) 0.008(5) -0.010(5)
O3 0.074(8) 0.039(6) 0.036(5) 0.003(4) -0.001(5) -0.031(5)
O4 0.048(7) 0.059(7) 0.035(5) -0.005(4) -0.016(4) -0.033(5)
O5 0.051(7) 0.027(5) 0.054(6) -0.004(4) -0.007(5) -0.016(5)
O6 0.067(8) 0.027(5) 0.045(5) -0.009(4) 0.002(5) -0.021(5)
O7 0.079(8) 0.037(6) 0.037(5) -0.007(4) -0.001(5) -0.024(5)
O8 0.081(9) 0.034(6) 0.039(5) -0.011(4) 0.001(5) -0.018(5)
O9 0.060(7) 0.042(6) 0.037(5) -0.005(4) 0.003(4) -0.022(5)
O10 0.069(8) 0.044(6) 0.034(5) 0.008(4) -0.011(5) -0.029(5)
O11 0.073(8) 0.042(6) 0.032(5) -0.001(4) -0.006(5) -0.028(5)
O12 0.069(8) 0.038(6) 0.035(5) -0.005(4) 0.006(4) -0.024(5)
O13 0.097(10) 0.038(6) 0.046(6) 0.002(4) -0.005(5) -0.040(6)
O14 0.115(11) 0.051(7) 0.034(5) -0.009(5) 0.003(6) -0.047(7)
O15 0.058(7) 0.039(6) 0.052(6) -0.004(4) -0.004(5) -0.021(5)
O16 0.088(10) 0.040(6) 0.053(7) -0.023(5) 0.001(6) -0.012(6)
O17 0.064(7) 0.035(6) 0.039(5) -0.011(4) 0.002(5) -0.023(5)
O18 0.072(8) 0.038(6) 0.055(7) -0.015(5) 0.003(5) -0.021(6)
O19 0.067(8) 0.050(6) 0.046(6) -0.013(5) 0.001(5) -0.032(6)
O20 0.094(10) 0.048(7) 0.046(6) -0.009(5) -0.008(6) -0.032(6)
O21 0.079(9) 0.041(6) 0.037(5) -0.004(4) 0.007(5) -0.029(6)
O22 0.078(9) 0.037(6) 0.052(6) -0.013(5) -0.006(6) -0.013(6)
O23 0.088(10) 0.049(7) 0.053(7) -0.014(5) 0.004(6) -0.035(6)
O24 0.145(13) 0.053(7) 0.039(6) -0.008(5) -0.010(6) -0.070(8)
O25 0.070(9) 0.066(8) 0.046(6) -0.013(5) -0.007(5) -0.038(7)
O26 0.087(9) 0.039(6) 0.052(6) -0.004(5) -0.003(5) -0.035(6)
O27 0.069(8) 0.032(6) 0.051(6) 0.005(4) -0.003(5) -0.023(5)
O28 0.062(7) 0.051(6) 0.028(5) -0.003(4) -0.004(4) -0.029(5)
O29 0.073(8) 0.035(6) 0.047(6) -0.005(4) 0.009(5) -0.024(5)
O30 0.073(9) 0.036(6) 0.044(6) -0.002(4) -0.011(5) -0.019(6)
O31 0.070(9) 0.067(8) 0.048(6) -0.017(5) 0.019(6) -0.018(7)
O32 0.091(10) 0.033(6) 0.048(6) -0.009(4) 0.000(6) -0.021(6)
O33 0.056(8) 0.041(6) 0.082(8) -0.013(6) 0.006(6) -0.020(6)
O34 0.044(7) 0.054(7) 0.074(8) -0.009(5) -0.003(5) -0.026(6)
O35 0.075(9) 0.032(6) 0.050(6) 0.002(4) -0.002(5) -0.012(5)
O36 0.051(7) 0.034(6) 0.066(7) -0.002(5) 0.009(5) -0.018(5)
O37 0.067(8) 0.034(6) 0.045(6) 0.001(4) -0.007(5) -0.017(5)
O38 0.054(8) 0.032(6) 0.084(8) 0.008(5) 0.013(6) -0.023(6)
C106 0.070(14) 0.016(8) 0.139(19) -0.007(9) 0.038(13) -0.002(8)
C9 0.048(12) 0.049(11) 0.060(10) 0.005(7) -0.001(8) -0.018(9)
C20 0.071(15) 0.037(10) 0.14(2) 0.004(11) 0.021(13) -0.019(10)
O39 0.097(17) 0.034(10) 0.104(14) 0.000(9) 0.017(11) -0.029(10)
O45 0.046(8) 0.034(7) 0.023(6) -0.018(5) 0.007(5) -0.031(6)
O54 0.048(9) 0.020(6) 0.035(7) 0.004(5) 0.010(5) -0.015(6)
C10A 0.070(14) 0.016(8) 0.139(19) -0.007(9) 0.038(13) -0.002(8)
C20' 0.071(15) 0.037(10) 0.14(2) 0.004(11) 0.021(13) -0.019(10)
C9' 0.048(12) 0.049(11) 0.060(10) 0.005(7) -0.001(8) -0.018(9)
O39' 0.097(17) 0.034(10) 0.104(14) 0.000(9) 0.017(11) -0.029(10)
O45' 0.046(8) 0.034(7) 0.023(6) -0.018(5) 0.007(5) -0.031(6)
O54' 0.048(9) 0.020(6) 0.035(7) 0.004(5) 0.010(5) -0.015(6)
O40 0.101(11) 0.071(9) 0.047(7) -0.019(6) -0.003(6) -0.028(8)
O41 0.071(9) 0.041(6) 0.075(8) -0.001(5) 0.008(6) -0.029(6)
O42 0.096(13) 0.115(14) 0.182(18) -0.097(13) -0.019(11) -0.028(11)
O43 0.057(8) 0.031(5) 0.061(6) -0.008(4) 0.009(5) -0.018(5)
O44 0.067(8) 0.035(6) 0.052(6) 0.000(4) 0.007(5) -0.027(5)
O46 0.066(8) 0.056(7) 0.054(6) -0.023(5) 0.002(5) -0.021(6)
O47 0.051(7) 0.032(6) 0.069(7) -0.005(5) 0.005(5) -0.013(5)
O48 0.112(13) 0.088(11) 0.075(10) 0.003(8) 0.015(9) 0.012(10)
O49 0.063(9) 0.063(8) 0.067(7) -0.006(6) -0.006(6) -0.033(6)
O50 0.075(9) 0.075(8) 0.057(7) -0.037(6) 0.012(6) -0.033(7)
O51 0.16(2) 0.20(3) 0.24(3) 0.09(2) -0.05(2) -0.10(2)
O52 0.074(9) 0.034(6) 0.059(6) 0.008(5) -0.019(5) -0.023(6)
O53 0.090(9) 0.037(6) 0.045(6) -0.012(4) 0.008(5) -0.026(6)
O55 0.098(10) 0.045(7) 0.054(6) -0.012(5) -0.008(6) -0.033(6)
O56 0.095(9) 0.039(6) 0.043(6) -0.021(4) 0.008(5) -0.033(6)
O57 0.102(13) 0.081(10) 0.090(10) -0.023(7) 0.010(8) -0.061(9)
O58 0.054(8) 0.037(6) 0.062(6) -0.001(5) -0.004(5) -0.021(5)
O59 0.064(8) 0.050(7) 0.064(7) 0.008(5) -0.012(5) -0.033(6)
O60 0.059(9) 0.046(7) 0.088(9) -0.012(6) 0.009(6) -0.018(6)
O61 0.106(11) 0.046(7) 0.047(6) -0.004(5) -0.007(6) -0.037(7)
O62 0.056(7) 0.035(6) 0.047(6) -0.008(4) -0.005(5) -0.010(5)
O63 0.144(15) 0.049(8) 0.080(9) -0.010(7) 0.021(9) -0.028(9)
O64 0.066(8) 0.048(6) 0.043(6) -0.019(5) 0.012(5) -0.026(6)
O65 0.097(10) 0.054(7) 0.023(5) -0.003(4) 0.001(5) -0.036(6)
O66 0.063(8) 0.051(7) 0.062(7) -0.010(5) 0.006(6) -0.015(6)
O67 0.095(10) 0.049(7) 0.062(7) 0.004(5) -0.025(6) -0.033(7)
O68 0.098(10) 0.038(6) 0.049(6) -0.003(4) -0.013(6) -0.035(6)
O69 0.098(10) 0.039(6) 0.052(6) -0.009(5) 0.006(6) -0.030(6)
O70 0.100(11) 0.043(7) 0.060(7) -0.005(5) -0.005(6) -0.026(7)
O71 0.053(7) 0.036(5) 0.032(5) -0.007(4) -0.006(4) -0.003(5)
N1 0.077(11) 0.041(8) 0.049(7) -0.013(6) -0.003(7) -0.023(7)
N2 0.091(14) 0.048(10) 0.094(12) -0.010(8) 0.005(10) -0.030(9)
N3 0.067(11) 0.073(11) 0.056(9) -0.004(7) 0.005(7) -0.026(9)
N4 0.082(12) 0.029(7) 0.083(10) -0.009(7) -0.009(8) -0.025(7)
N5 0.061(10) 0.045(8) 0.065(8) -0.011(6) -0.024(7) -0.021(7)
N6 0.084(12) 0.067(10) 0.042(7) -0.007(6) 0.003(7) -0.053(9)
N7 0.075(11) 0.033(7) 0.057(8) 0.015(6) -0.011(7) -0.029(7)
N8 0.086(12) 0.051(9) 0.062(9) -0.020(7) 0.008(8) -0.036(8)
C1 0.056(15) 0.033(11) 0.23(3) 0.024(14) 0.002(16) -0.005(10)
C2 0.044(12) 0.056(12) 0.115(15) -0.013(10) 0.009(10) -0.028(9)
C3 0.048(13) 0.066(13) 0.140(19) -0.016(12) -0.037(12) -0.022(10)
C4 0.062(13) 0.046(10) 0.086(12) -0.011(8) 0.011(9) -0.035(9)
C5 0.061(13) 0.048(10) 0.060(10) -0.006(7) -0.005(8) -0.018(9)
C6 0.092(16) 0.033(9) 0.049(9) 0.005(6) -0.003(8) -0.029(9)
C7 0.076(16) 0.040(11) 0.110(16) -0.009(10) 0.001(12) -0.021(10)
C8 0.085(16) 0.036(10) 0.079(12) -0.018(8) 0.025(11) -0.009(10)
C10 0.28(5) 0.032(12) 0.30(4) -0.008(18) 0.22(4) -0.045(19)
C11 0.12(2) 0.058(13) 0.111(16) -0.015(11) 0.050(14) -0.064(13)
C12 0.097(18) 0.034(10) 0.122(17) -0.014(10) 0.029(14) -0.027(10)
C13 0.074(13) 0.038(9) 0.069(10) -0.006(7) 0.014(9) -0.040(9)
C14 0.073(13) 0.047(10) 0.054(9) -0.009(7) -0.001(8) -0.041(9)
C15 0.084(15) 0.061(11) 0.055(10) -0.024(8) 0.019(9) -0.042(10)
C16 0.14(2) 0.045(11) 0.089(14) -0.015(10) 0.040(14) -0.035(13)
C17 0.067(12) 0.040(9) 0.052(9) -0.009(7) -0.001(8) -0.024(8)
C18 0.099(16) 0.027(8) 0.059(10) -0.013(7) 0.008(9) -0.021(9)
C19 0.048(11) 0.043(9) 0.065(10) -0.003(7) 0.005(7) -0.017(8)
C21 0.30(5) 0.19(3) 0.030(12) -0.032(15) -0.050(18) 0.01(3)
C22 0.17(3) 0.11(2) 0.042(12) -0.037(13) -0.010(14) -0.008(19)
C23 0.12(2) 0.082(16) 0.039(11) 0.012(10) 0.004(11) 0.034(15)
C24 0.13(2) 0.045(12) 0.063(13) -0.012(10) -0.009(13) 0.022(12)
C25 0.109(19) 0.070(15) 0.060(13) -0.011(11) -0.034(12) 0.024(13)
C26 0.070(15) 0.073(15) 0.079(14) -0.029(11) -0.027(11) 0.004(12)
C27 0.12(2) 0.093(17) 0.059(13) -0.036(12) -0.043(13) 0.017(15)
C28 0.101(18) 0.13(2) 0.025(9) 0.017(10) 0.028(10) -0.003(15)
C29 0.12(2) 0.070(16) 0.106(18) 0.040(13) -0.002(15) -0.022(15)
C30 0.097(16) 0.034(9) 0.073(12) -0.008(8) 0.021(10) -0.018(10)
C31 0.083(17) 0.082(16) 0.097(16) -0.052(14) -0.004(12) -0.016(13)
C32 0.30(5) 0.36(6) 0.15(3) -0.06(3) 0.12(4) -0.22(5)
C33 0.22(5) 0.49(9) 0.052(19) -0.03(3) 0.06(2) -0.24(6)
C34 0.16(3) 0.24(4) 0.09(2) -0.08(2) 0.035(19) -0.14(3)
C35 0.20(4) 0.16(3) 0.077(17) -0.031(17) 0.054(19) -0.10(3)
C36 0.080(16) 0.062(13) 0.081(14) 0.003(10) 0.016(11) -0.032(11)
C37 0.11(2) 0.18(3) 0.076(15) 0.027(16) -0.012(13) -0.10(2)
C38 0.39(8) 0.45(9) 0.08(2) -0.08(3) 0.12(4) -0.36(8)
C39 0.062(14) 0.115(19) 0.062(12) -0.034(12) -0.001(10) -0.031(12)
C40 0.14(3) 0.11(2) 0.19(3) 0.09(2) -0.09(2) -0.11(2)
C41 0.25(4) 0.071(16) 0.19(3) -0.025(18) -0.19(3) 0.00(2)
C42 0.14(2) 0.039(12) 0.109(18) -0.049(12) -0.075(15) 0.029(13)
C43 0.078(15) 0.055(12) 0.117(18) -0.034(12) -0.037(12) -0.010(10)
C44 0.068(14) 0.012(8) 0.129(18) -0.015(9) -0.039(12) 0.011(8)
C45 0.058(12) 0.056(11) 0.073(12) -0.033(9) -0.020(9) 0.004(9)
C46 0.075(16) 0.066(14) 0.100(17) -0.047(13) -0.040(12) 0.035(12)
C47 0.17(3) 0.061(16) 0.095(17) -0.043(13) -0.028(17) 0.024(17)
C48 0.051(13) 0.044(12) 0.19(3) -0.063(15) -0.012(14) -0.010(9)
C49 0.031(10) 0.025(9) 0.16(2) -0.031(11) 0.009(11) -0.002(7)
C50 0.053(12) 0.058(11) 0.080(12) 0.000(9) -0.009(9) -0.031(9)
C51 0.11(2) 0.031(10) 0.083(14) -0.016(9) 0.014(12) 0.002(11)
C52 0.33(6) 0.14(3) 0.16(3) -0.05(2) 0.18(4) 0.00(3)
C53 0.26(4) 0.082(17) 0.15(2) -0.065(17) 0.17(3) -0.08(2)
C54 0.17(3) 0.11(2) 0.094(17) -0.033(14) 0.075(18) -0.07(2)
C55 0.117(18) 0.073(13) 0.031(8) -0.005(7) 0.020(9) -0.043(12)
C56 0.062(12) 0.064(11) 0.044(8) -0.015(7) 0.025(8) -0.035(9)
C57 0.060(12) 0.043(10) 0.065(10) -0.009(7) 0.012(8) -0.019(8)
C58 0.11(2) 0.069(14) 0.117(18) -0.040(13) 0.067(16) -0.034(14)
C59 0.097(18) 0.058(12) 0.079(13) 0.009(10) 0.022(12) -0.038(12)
C60 0.075(15) 0.065(12) 0.059(10) 0.012(8) 0.014(9) -0.034(10)
C61 0.059(12) 0.041(9) 0.063(9) 0.009(7) 0.012(8) -0.036(8)
C62 0.061(13) 0.073(13) 0.078(13) -0.019(10) 0.003(10) -0.029(10)
C63 0.19(3) 0.070(14) 0.077(14) -0.010(11) -0.044(15) -0.067(17)
C64 0.22(3) 0.105(18) 0.023(8) 0.008(9) -0.012(13) -0.14(2)
C65 0.099(15) 0.053(10) 0.050(10) 0.025(7) -0.043(9) -0.054(10)
C66 0.13(2) 0.056(11) 0.044(9) 0.008(8) 0.003(10) -0.058(13)
C67 0.102(17) 0.060(12) 0.049(10) -0.002(8) 0.011(10) -0.051(12)
C68 0.111(17) 0.063(11) 0.024(8) -0.006(7) -0.014(8) -0.050(11)
C69 0.13(2) 0.062(14) 0.069(13) -0.001(10) 0.001(14) -0.062(15)
C70 0.114(18) 0.056(12) 0.061(11) 0.003(8) -0.010(11) -0.043(12)
C71 0.084(15) 0.047(11) 0.070(12) -0.008(8) -0.003(10) -0.011(10)
C72 0.066(14) 0.055(11) 0.083(13) -0.011(9) -0.002(9) -0.030(10)
C73 0.13(2) 0.073(13) 0.052(10) -0.009(9) 0.019(11) -0.075(14)
C74 0.17(3) 0.17(3) 0.102(18) -0.093(19) 0.021(17) -0.10(2)
C75 0.12(2) 0.101(17) 0.066(12) -0.014(11) 0.001(12) -0.073(16)
C76 0.101(18) 0.074(13) 0.060(11) -0.024(9) 0.003(10) -0.042(12)
C77 0.106(17) 0.065(12) 0.035(8) -0.019(8) -0.002(9) -0.040(11)
C78 0.090(14) 0.051(9) 0.019(6) -0.006(6) 0.012(7) -0.036(9)
C79 0.094(17) 0.057(11) 0.057(10) 0.003(8) -0.018(10) -0.043(11)
C80 0.12(2) 0.066(13) 0.066(12) -0.009(9) 0.010(11) -0.057(13)
C81 0.089(16) 0.057(11) 0.067(12) -0.031(9) 0.010(10) -0.027(10)
C82 0.082(14) 0.081(13) 0.037(9) -0.022(8) 0.011(8) -0.029(11)
C83 0.070(13) 0.042(10) 0.066(11) -0.012(8) -0.011(9) -0.008(9)
C84 0.11(2) 0.076(15) 0.054(11) 0.013(9) 0.002(11) -0.049(14)
C85 0.10(2) 0.12(3) 0.24(4) 0.09(3) 0.03(2) -0.03(2)
C86 0.072(17) 0.054(14) 0.17(2) -0.011(14) -0.004(15) -0.030(12)
C87 0.060(15) 0.084(16) 0.118(18) 0.004(13) 0.016(12) -0.035(12)
C88 0.043(12) 0.083(15) 0.081(12) -0.007(10) 0.013(9) -0.039(10)
C89 0.035(10) 0.049(10) 0.056(9) 0.008(7) -0.003(7) -0.018(8)
C90 0.033(10) 0.057(11) 0.062(10) -0.006(8) -0.002(7) -0.012(8)
C91 0.060(15) 0.051(12) 0.121(17) -0.008(11) 0.017(12) -0.012(10)
C92 0.093(17) 0.063(13) 0.059(10) -0.007(8) 0.011(10) -0.052(12)
C93 0.091(15) 0.040(10) 0.069(11) -0.006(8) 0.009(10) -0.037(10)
C94 0.133(19) 0.036(9) 0.047(9) 0.000(7) 0.019(10) -0.048(11)
C95 0.054(12) 0.042(9) 0.059(10) -0.006(7) 0.001(8) -0.014(8)
C96 0.076(14) 0.052(11) 0.087(13) 0.005(9) -0.013(10) -0.037(10)
C97 0.12(2) 0.043(11) 0.081(13) 0.016(9) -0.011(13) -0.038(13)
C98 0.102(17) 0.064(12) 0.042(9) 0.000(8) -0.024(9) -0.021(12)
C99 0.113(17) 0.057(11) 0.030(8) 0.003(7) -0.011(8) -0.047(11)
C100 0.056(12) 0.030(8) 0.055(9) 0.008(6) 0.002(7) -0.006(8)
C101 0.054(11) 0.038(8) 0.044(8) 0.006(6) -0.006(7) -0.024(7)
C102 0.093(16) 0.052(11) 0.053(10) -0.010(8) -0.005(9) -0.035(11)
C103 0.060(13) 0.045(11) 0.064(11) -0.012(8) -0.001(8) -0.005(9)
C104 0.081(14) 0.043(10) 0.062(11) -0.017(8) -0.013(9) -0.009(9)
C105 0.041(10) 0.055(11) 0.073(11) -0.034(8) 0.014(8) -0.013(8)
C107 0.059(11) 0.045(9) 0.039(8) -0.016(6) 0.000(7) -0.018(8)
C108 0.101(18) 0.052(12) 0.092(14) -0.042(10) -0.013(12) -0.002(11)
C109 0.067(12) 0.039(9) 0.047(10) -0.001(7) -0.013(8) -0.010(8)
C110 0.086(17) 0.075(14) 0.085(14) -0.035(11) 0.004(11) 0.001(12)
C111 0.050(11) 0.036(8) 0.065(10) -0.005(7) -0.016(8) -0.026(8)
C112 0.071(14) 0.051(10) 0.076(12) -0.002(8) 0.000(9) -0.040(10)
C113 0.055(12) 0.053(10) 0.032(7) 0.003(6) -0.004(7) -0.020(9)
C114 0.065(14) 0.090(16) 0.101(15) -0.054(12) 0.022(11) -0.035(12)
C115 0.054(13) 0.041(10) 0.086(14) -0.011(8) 0.023(10) -0.017(9)
C116 0.13(2) 0.13(2) 0.054(12) -0.021(12) 0.013(13) -0.047(18)
C117 0.074(14) 0.043(10) 0.068(12) -0.010(8) -0.003(9) -0.020(9)
C118 0.20(3) 0.050(11) 0.057(11) -0.016(8) 0.014(13) -0.075(15)
C119 0.056(12) 0.031(9) 0.066(10) -0.010(7) -0.012(9) -0.003(8)
C120 0.072(13) 0.049(10) 0.052(10) 0.001(7) 0.000(8) -0.014(9)
C121 0.068(11) 0.048(9) 0.030(7) -0.002(6) -0.019(7) -0.030(8)
C122 0.12(2) 0.046(11) 0.092(14) 0.014(10) 0.014(13) -0.040(12)
C123 0.097(16) 0.046(10) 0.043(9) -0.008(7) 0.006(9) -0.028(10)
C124 0.092(16) 0.082(14) 0.079(12) -0.054(11) 0.046(11) -0.052(12)
C125 0.078(13) 0.060(11) 0.033(8) -0.004(7) 0.006(7) -0.039(10)
C126 0.090(15) 0.054(11) 0.059(10) 0.009(8) -0.030(9) -0.030(10)
C127 0.12(2) 0.062(13) 0.067(12) 0.001(9) 0.009(11) -0.043(13)
C128 0.107(19) 0.058(13) 0.082(13) -0.007(10) 0.017(12) -0.038(12)

loop_
_atom_type_symbol
_atom_type_description
_atom_type_scat_dispersion_real
_atom_type_scat_dispersion_imag
_atom_type_scat_source
C C 0.0033 0.0016 'International Tables Vol C Tables 4.2.6.8 and 6.1.1.4'
H H 0.0000 0.0000 'International Tables Vol C Tables 4.2.6.8 and 6.1.1.4'
N N 0.0061 0.0033 'International Tables Vol C Tables 4.2.6.8 and 6.1.1.4'
O O 0.0106 0.0060 'International Tables Vol C Tables 4.2.6.8 and 6.1.1.4'
Mn Mn 0.3368 0.7283 'International Tables Vol C Tables 4.2.6.8 and 6.1.1.4'
Gd Gd -0.1653 3.9035 'International Tables Vol C Tables 4.2.6.8 and 6.1.1.4'

loop_
_geom_angle_atom_site_label_1
_geom_angle_atom_site_label_2
_geom_angle_atom_site_label_3
_geom_angle
O44 Gd1 O37 142.4(4)
O44 Gd1 O32 76.2(4)
O37 Gd1 O32 81.7(4)
O44 Gd1 O2 104.7(3)
O37 Gd1 O2 77.6(4)
O32 Gd1 O2 145.6(4)
O44 Gd1 O38 71.6(4)
O37 Gd1 O38 73.3(4)
O32 Gd1 O38 74.2(4)
O2 Gd1 O38 73.7(4)
O44 Gd1 O28 72.3(4)
O37 Gd1 O28 139.7(3)
O32 Gd1 O28 93.3(4)
O2 Gd1 O28 120.1(3)
O38 Gd1 O28 143.7(4)
O44 Gd1 O41 124.7(4)
O37 Gd1 O41 76.4(4)
O32 Gd1 O41 74.4(4)
O2 Gd1 O41 125.6(4)
O38 Gd1 O41 138.7(4)
O28 Gd1 O41 63.9(4)
O44 Gd1 O8 127.9(4)
O37 Gd1 O8 88.4(4)
O32 Gd1 O8 138.5(3)
O2 Gd1 O8 68.2(3)
O38 Gd1 O8 140.5(4)
O28 Gd1 O8 69.2(3)
O41 Gd1 O8 64.2(3)
O44 Gd1 O6 63.9(3)
O37 Gd1 O6 139.2(3)
O32 Gd1 O6 137.8(3)
O2 Gd1 O6 63.1(3)
O38 Gd1 O6 103.8(3)
O28 Gd1 O6 63.0(3)
O41 Gd1 O6 117.5(4)
O8 Gd1 O6 68.0(3)
O44 Gd1 Mn2 92.6(3)
O37 Gd1 Mn2 108.8(2)
O32 Gd1 Mn2 71.7(3)
O2 Gd1 Mn2 141.3(2)
O38 Gd1 Mn2 145.0(3)
O28 Gd1 Mn2 34.1(2)
O41 Gd1 Mn2 33.6(3)
O8 Gd1 Mn2 73.8(2)
O6 Gd1 Mn2 96.3(2)
O44 Gd1 Mn11 30.9(3)
O37 Gd1 Mn11 153.7(2)
O32 Gd1 Mn11 106.7(3)
O2 Gd1 Mn11 82.3(3)
O38 Gd1 Mn11 84.9(3)
O28 Gd1 Mn11 65.9(2)
O41 Gd1 Mn11 129.7(3)
O8 Gd1 Mn11 99.8(3)
O6 Gd1 Mn11 33.1(2)
Mn2 Gd1 Mn11 97.46(6)
O44 Gd1 Mn7 80.1(2)
O37 Gd1 Mn7 109.0(2)
O32 Gd1 Mn7 151.6(3)
O2 Gd1 Mn7 31.4(3)
O38 Gd1 Mn7 83.7(3)
O28 Gd1 Mn7 94.2(2)
O41 Gd1 Mn7 133.1(3)
O8 Gd1 Mn7 69.4(2)
O6 Gd1 Mn7 32.5(2)
Mn2 Gd1 Mn7 125.32(7)
Mn11 Gd1 Mn7 52.77(5)
O8 Gd2 O7 83.4(4)
O8 Gd2 O9 127.2(3)
O7 Gd2 O9 74.7(3)
O8 Gd2 O6 74.4(3)
O7 Gd2 O6 131.2(3)
O9 Gd2 O6 85.0(3)
O8 Gd2 O28 72.1(3)
O7 Gd2 O28 144.5(3)
O9 Gd2 O28 140.7(3)
O6 Gd2 O28 66.6(3)
O8 Gd2 O36 139.8(3)
O7 Gd2 O36 67.4(4)
O9 Gd2 O36 72.2(3)
O6 Gd2 O36 145.7(3)
O28 Gd2 O36 117.4(3)
O8 Gd2 O21 74.7(3)
O7 Gd2 O21 84.5(3)
O9 Gd2 O21 146.4(4)
O6 Gd2 O21 128.2(4)
O28 Gd2 O21 64.8(3)
O36 Gd2 O21 75.5(4)
O8 Gd2 O29 147.6(3)
O7 Gd2 O29 128.3(4)
O9 Gd2 O29 74.4(3)
O6 Gd2 O29 85.5(3)
O28 Gd2 O29 76.8(3)
O36 Gd2 O29 64.2(3)
O21 Gd2 O29 99.8(3)
O8 Gd2 O1 63.7(3)
O7 Gd2 O1 66.1(3)
O9 Gd2 O1 63.5(3)
O6 Gd2 O1 65.2(3)
O28 Gd2 O1 120.8(3)
O36 Gd2 O1 121.8(3)
O21 Gd2 O1 130.6(3)
O29 Gd2 O1 129.6(3)
O8 Gd2 Mn8 30.7(2)
O7 Gd2 Mn8 70.0(3)
O9 Gd2 Mn8 96.6(2)
O6 Gd2 Mn8 69.0(2)
O28 Gd2 Mn8 97.6(2)
O36 Gd2 Mn8 137.3(2)
O21 Gd2 Mn8 100.8(2)
O29 Gd2 Mn8 153.8(2)
O1 Gd2 Mn8 33.3(2)
O8 Gd2 Mn6 97.1(2)
O7 Gd2 Mn6 70.1(2)
O9 Gd2 Mn6 30.3(2)
O6 Gd2 Mn6 70.3(2)
O28 Gd2 Mn6 136.9(2)
O36 Gd2 Mn6 98.0(2)
O21 Gd2 Mn6 154.1(2)
O29 Gd2 Mn6 99.7(2)
O1 Gd2 Mn6 33.5(2)
Mn8 Gd2 Mn6 66.72(5)
O8 Gd2 Gd1 41.8(2)
O7 Gd2 Gd1 124.8(3)
O9 Gd2 Gd1 127.5(2)
O6 Gd2 Gd1 44.1(2)
O28 Gd2 Gd1 40.8(2)
O36 Gd2 Gd1 157.2(2)
O21 Gd2 Gd1 86.1(3)
O29 Gd2 Gd1 106.8(3)
O1 Gd2 Gd1 80.4(2)
Mn8 Gd2 Gd1 58.77(4)
Mn6 Gd2 Gd1 104.29(5)
O49 Gd3 O53 143.7(4)
O49 Gd3 O34 87.8(4)
O53 Gd3 O34 74.9(4)
O49 Gd3 O50 72.2(4)
O53 Gd3 O50 72.6(4)
O34 Gd3 O50 75.1(4)
O49 Gd3 O4 77.4(4)
O53 Gd3 O4 102.0(4)
O34 Gd3 O4 149.8(4)
O50 Gd3 O4 75.4(4)
O49 Gd3 O36 137.9(4)
O53 Gd3 O36 74.1(3)
O34 Gd3 O36 88.1(4)
O50 Gd3 O36 145.6(4)
O4 Gd3 O36 120.4(4)
O49 Gd3 O47 75.9(4)
O53 Gd3 O47 126.3(3)
O34 Gd3 O47 73.3(4)
O50 Gd3 O47 135.4(4)
O4 Gd3 O47 126.5(3)
O36 Gd3 O47 62.8(3)
O49 Gd3 O9 85.7(4)
O53 Gd3 O9 128.1(4)
O34 Gd3 O9 138.5(3)
O50 Gd3 O9 139.8(4)
O4 Gd3 O9 67.2(3)
O36 Gd3 O9 70.4(3)
O47 Gd3 O9 65.4(3)
O49 Gd3 O7 138.6(3)
O53 Gd3 O7 62.7(4)
O34 Gd3 O7 133.2(3)
O50 Gd3 O7 108.0(4)
O4 Gd3 O7 63.5(3)
O36 Gd3 O7 62.8(3)
O47 Gd3 O7 116.5(3)
O9 Gd3 O7 67.7(3)
O49 Gd3 Mn1 107.8(3)
O53 Gd3 Mn1 95.5(2)
O34 Gd3 Mn1 68.8(3)
O50 Gd3 Mn1 143.9(3)
O4 Gd3 Mn1 140.7(3)
O36 Gd3 Mn1 33.4(2)
O47 Gd3 Mn1 32.5(2)
O9 Gd3 Mn1 74.3(2)
O7 Gd3 Mn1 95.3(2)
O49 Gd3 Mn9 155.0(3)
O53 Gd3 Mn9 30.8(3)
O34 Gd3 Mn9 104.0(3)
O50 Gd3 Mn9 89.4(3)
O4 Gd3 Mn9 81.8(2)
O36 Gd3 Mn9 65.5(2)
O47 Gd3 Mn9 128.3(3)
O9 Gd3 Mn9 98.8(2)
O7 Gd3 Mn9 32.0(2)
Mn1 Gd3 Mn9 97.01(6)
O49 Gd3 Mn5 108.7(3)
O53 Gd3 Mn5 78.2(3)
O34 Gd3 Mn5 151.2(3)
O50 Gd3 Mn5 87.4(3)
O4 Gd3 Mn5 31.4(2)
O36 Gd3 Mn5 94.2(3)
O47 Gd3 Mn5 132.7(3)
O9 Gd3 Mn5 68.1(2)
O7 Gd3 Mn5 32.71(19)
Mn1 Gd3 Mn5 124.27(7)
Mn9 Gd3 Mn5 52.25(5)
O59 Gd4 O23 82.5(4)
O59 Gd4 O16 146.9(4)
O23 Gd4 O16 91.0(4)
O59 Gd4 O70 73.9(4)
O23 Gd4 O70 72.8(4)
O16 Gd4 O70 73.2(4)
O59 Gd4 O27 78.6(4)
O23 Gd4 O27 87.7(4)
O16 Gd4 O27 133.8(4)
O70 Gd4 O27 147.9(4)
O59 Gd4 O11 122.7(4)
O23 Gd4 O11 142.8(4)
O16 Gd4 O11 80.7(4)
O70 Gd4 O11 136.5(4)
O27 Gd4 O11 73.2(3)
O59 Gd4 O3 88.1(4)
O23 Gd4 O3 150.2(3)
O16 Gd4 O3 81.5(4)
O70 Gd4 O3 77.5(3)
O27 Gd4 O3 118.2(3)
O11 Gd4 O3 64.5(3)
O59 Gd4 O56 136.5(4)
O23 Gd4 O56 74.6(4)
O16 Gd4 O56 71.0(4)
O70 Gd4 O56 130.3(4)
O27 Gd4 O56 64.2(4)
O11 Gd4 O56 68.4(3)
O3 Gd4 O56 128.4(3)
O59 Gd4 Mn5 116.3(3)
O23 Gd4 Mn5 159.3(3)
O16 Gd4 Mn5 68.5(3)
O70 Gd4 Mn5 103.1(3)
O27 Gd4 Mn5 103.8(2)
O11 Gd4 Mn5 33.9(2)
O3 Gd4 Mn5 33.9(2)
O56 Gd4 Mn5 94.7(2)
O59 Gd4 Mn4 104.5(3)
O23 Gd4 Mn4 69.9(3)
O16 Gd4 Mn4 103.6(3)
O70 Gd4 Mn4 142.5(3)
O27 Gd4 Mn4 33.9(3)
O11 Gd4 Mn4 76.9(2)
O3 Gd4 Mn4 139.9(2)
O56 Gd4 Mn4 32.8(3)
Mn5 Gd4 Mn4 110.43(6)
O59 Gd4 Mn12 28.2(3)
O23 Gd4 Mn12 106.5(3)
O16 Gd4 Mn12 155.3(2)
O70 Gd4 Mn12 95.2(3)
O27 Gd4 Mn12 65.8(3)
O11 Gd4 Mn12 94.5(3)
O3 Gd4 Mn12 74.7(3)
O56 Gd4 Mn12 129.8(3)
Mn5 Gd4 Mn12 94.02(6)
Mn4 Gd4 Mn12 98.76(6)
O59 Gd4 Gd5 87.9(3)
O23 Gd4 Gd5 127.2(3)
O16 Gd4 Gd5 120.8(3)
O70 Gd4 Gd5 151.6(3)
O27 Gd4 Gd5 39.6(2)
O11 Gd4 Gd5 40.9(2)
O3 Gd4 Gd5 80.4(2)
O56 Gd4 Gd5 77.8(2)
Mn5 Gd4 Gd5 65.37(4)
Mn4 Gd4 Gd5 62.60(4)
Mn12 Gd4 Gd5 61.63(4)
O10 Gd5 O71 119.5(3)
O10 Gd5 O27 71.9(3)
O71 Gd5 O27 142.1(4)
O10 Gd5 O25 85.9(4)
O71 Gd5 O25 135.5(3)
O27 Gd5 O25 77.7(4)
O10 Gd5 O19 135.0(4)
O71 Gd5 O19 86.3(3)
O27 Gd5 O19 66.5(3)
O25 Gd5 O19 100.8(3)
O10 Gd5 O35 141.9(4)
O71 Gd5 O35 71.9(4)
O27 Gd5 O35 123.5(3)
O25 Gd5 O35 66.8(4)
O19 Gd5 O35 78.3(3)
O10 Gd5 O12 78.0(3)
O71 Gd5 O12 73.5(3)
O27 Gd5 O12 142.2(4)
O25 Gd5 O12 77.7(3)
O19 Gd5 O12 146.9(3)
O35 Gd5 O12 70.7(3)
O10 Gd5 O11 73.7(4)
O71 Gd5 O11 78.1(3)
O27 Gd5 O11 70.8(3)
O25 Gd5 O11 146.4(4)
O19 Gd5 O11 77.3(3)
O35 Gd5 O11 142.2(4)
O12 Gd5 O11 121.9(3)
O10 Gd5 Mn6 92.5(2)
O71 Gd5 Mn6 27.1(2)
O27 Gd5 Mn6 136.1(2)
O25 Gd5 Mn6 143.5(3)
O19 Gd5 Mn6 105.7(3)
O35 Gd5 Mn6 94.4(3)
O12 Gd5 Mn6 66.3(3)
O11 Gd5 Mn6 65.4(2)
O10 Gd5 Mn8 26.2(2)
O71 Gd5 Mn8 93.3(2)
O27 Gd5 Mn8 93.4(2)
O25 Gd5 Mn8 105.3(3)
O19 Gd5 Mn8 142.6(3)
O35 Gd5 Mn8 136.8(2)
O12 Gd5 Mn8 66.2(2)
O11 Gd5 Mn8 66.1(2)
Mn6 Gd5 Mn8 66.44(5)
O10 Gd5 Gd6 116.5(3)
O71 Gd5 Gd6 50.9(2)
O27 Gd5 Gd6 161.1(2)
O25 Gd5 Gd6 85.8(3)
O19 Gd5 Gd6 108.4(2)
O35 Gd5 Gd6 39.3(2)
O12 Gd5 Gd6 38.7(2)
O11 Gd5 Gd6 127.1(2)
Mn6 Gd5 Gd6 62.40(4)
Mn8 Gd5 Gd6 99.89(4)
O10 Gd5 Gd4 51.6(3)
O71 Gd5 Gd4 116.9(2)
O27 Gd5 Gd4 38.7(2)
O25 Gd5 Gd4 107.6(3)
O19 Gd5 Gd4 84.6(2)
O35 Gd5 Gd4 160.4(2)
O12 Gd5 Gd4 127.8(2)
O11 Gd5 Gd4 39.0(2)
Mn6 Gd5 Gd4 99.59(4)
Mn8 Gd5 Gd4 62.37(4)
Gd6 Gd5 Gd4 159.73(3)
O68 Gd6 O65 81.8(4)
O68 Gd6 O18 93.0(4)
O65 Gd6 O18 147.8(4)
O68 Gd6 O12 141.6(4)
O65 Gd6 O12 122.7(4)
O18 Gd6 O12 80.0(4)
O68 Gd6 O69 75.6(4)
O65 Gd6 O69 75.0(4)
O18 Gd6 O69 72.9(4)
O12 Gd6 O69 135.3(3)
O68 Gd6 O35 85.7(3)
O65 Gd6 O35 78.6(4)
O18 Gd6 O35 133.0(4)
O12 Gd6 O35 72.9(3)
O69 Gd6 O35 149.4(4)
O68 Gd6 O5 151.3(3)
O65 Gd6 O5 88.5(3)
O18 Gd6 O5 80.9(4)
O12 Gd6 O5 65.2(3)
O69 Gd6 O5 75.8(3)
O35 Gd6 O5 118.9(3)
O68 Gd6 O62 73.3(4)
O65 Gd6 O62 135.7(3)
O18 Gd6 O62 70.9(3)
O12 Gd6 O62 68.8(3)
O69 Gd6 O62 130.1(4)
O35 Gd6 O62 63.7(4)
O5 Gd6 O62 129.2(3)
O68 Gd6 O71 132.2(3)
O65 Gd6 O71 58.7(3)
O18 Gd6 O71 134.8(3)
O12 Gd6 O71 64.1(3)
O69 Gd6 O71 114.1(4)
O35 Gd6 O71 62.5(3)
O5 Gd6 O71 60.1(3)
O62 Gd6 O71 115.7(3)
O68 Gd6 Mn7 159.7(3)
O65 Gd6 Mn7 117.3(2)
O18 Gd6 Mn7 67.2(3)
O12 Gd6 Mn7 34.1(2)
O69 Gd6 Mn7 101.6(2)
O35 Gd6 Mn7 104.0(2)
O5 Gd6 Mn7 34.6(2)
O62 Gd6 Mn7 94.8(2)
O71 Gd6 Mn7 67.70(18)
O68 Gd6 Mn3 68.1(3)
O65 Gd6 Mn3 104.3(2)
O18 Gd6 Mn3 103.1(3)
O12 Gd6 Mn3 76.8(2)
O69 Gd6 Mn3 143.2(3)
O35 Gd6 Mn3 34.0(3)
O5 Gd6 Mn3 140.7(2)
O62 Gd6 Mn3 32.3(2)
O71 Gd6 Mn3 94.86(19)
Mn7 Gd6 Mn3 110.42(6)
O68 Gd6 Mn10 105.6(3)
O65 Gd6 Mn10 28.0(3)
O18 Gd6 Mn10 154.9(3)
O12 Gd6 Mn10 94.7(3)
O69 Gd6 Mn10 95.3(3)
O35 Gd6 Mn10 66.5(3)
O5 Gd6 Mn10 74.7(2)
O62 Gd6 Mn10 130.1(2)
O71 Gd6 Mn10 30.8(2)
Mn7 Gd6 Mn10 94.73(6)
Mn3 Gd6 Mn10 99.44(6)
O47 Mn1 O46 173.1(5)
O47 Mn1 O36 86.5(5)
O46 Mn1 O36 99.8(5)
O47 Mn1 N4 83.5(6)
O46 Mn1 N4 90.1(6)
O36 Mn1 N4 170.1(6)
O47 Mn1 O33 95.8(5)
O46 Mn1 O33 86.9(5)
O36 Mn1 O33 91.5(4)
N4 Mn1 O33 90.1(5)
O47 Mn1 O29 88.1(4)
O46 Mn1 O29 90.8(4)
O36 Mn1 O29 75.0(4)
N4 Mn1 O29 104.0(5)
O33 Mn1 O29 165.7(4)
O47 Mn1 Gd3 45.8(3)
O46 Mn1 Gd3 141.1(4)
O36 Mn1 Gd3 45.6(3)
N4 Mn1 Gd3 125.4(5)
O33 Mn1 Gd3 78.7(3)
O29 Mn1 Gd3 94.5(2)
O40 Mn2 O41 175.3(5)
O40 Mn2 O28 96.5(5)
O41 Mn2 O28 86.8(4)
O40 Mn2 N3 91.5(6)
O41 Mn2 N3 85.0(6)
O28 Mn2 N3 170.5(6)
O40 Mn2 O31 91.7(5)
O41 Mn2 O31 91.2(5)
O28 Mn2 O31 97.0(5)
N3 Mn2 O31 88.0(6)
O40 Mn2 O21 89.4(5)
O41 Mn2 O21 88.3(4)
O28 Mn2 O21 73.1(4)
N3 Mn2 O21 101.8(5)
O31 Mn2 O21 170.1(4)
O40 Mn2 Gd1 137.7(4)
O41 Mn2 Gd1 46.6(3)
O28 Mn2 Gd1 45.8(3)
N3 Mn2 Gd1 128.3(5)
O31 Mn2 Gd1 77.9(3)
O21 Mn2 Gd1 94.7(2)
O62 Mn3 O61 173.1(6)
O62 Mn3 O35 87.3(5)
O61 Mn3 O35 97.7(5)
O62 Mn3 N7 82.1(5)
O61 Mn3 N7 92.5(6)
O35 Mn3 N7 168.1(5)
O62 Mn3 O67 90.8(5)
O61 Mn3 O67 93.3(5)
O35 Mn3 O67 98.0(5)
N7 Mn3 O67 87.5(5)
O62 Mn3 O25 90.0(4)
O61 Mn3 O25 86.6(4)
O35 Mn3 O25 75.0(4)
N7 Mn3 O25 99.6(4)
O67 Mn3 O25 172.9(5)
O62 Mn3 Gd6 47.0(3)
O61 Mn3 Gd6 139.3(4)
O35 Mn3 Gd6 44.3(3)
N7 Mn3 Gd6 127.3(4)
O67 Mn3 Gd6 81.4(3)
O25 Mn3 Gd6 94.1(2)
O55 Mn4 O56 174.7(5)
O55 Mn4 O27 99.4(5)
O56 Mn4 O27 85.8(4)
O55 Mn4 N8 90.4(6)
O56 Mn4 N8 84.5(6)
O27 Mn4 N8 170.3(6)
O55 Mn4 O24 89.5(5)
O56 Mn4 O24 91.5(5)
O27 Mn4 O24 94.5(4)
N8 Mn4 O24 86.2(5)
O55 Mn4 O19 90.0(4)
O56 Mn4 O19 89.9(4)
O27 Mn4 O19 76.5(4)
N8 Mn4 O19 103.1(5)
O24 Mn4 O19 170.7(5)
O55 Mn4 Gd4 139.6(4)
O56 Mn4 Gd4 45.7(3)
O27 Mn4 Gd4 44.0(3)
N8 Mn4 Gd4 126.9(5)
O24 Mn4 Gd4 79.5(3)
O19 Mn4 Gd4 95.0(2)
O7 Mn5 O3 95.8(4)
O7 Mn5 O4 88.8(4)
O3 Mn5 O4 174.5(4)
O7 Mn5 O11 174.6(4)
O3 Mn5 O11 84.8(4)
O4 Mn5 O11 90.4(4)
O7 Mn5 O15 81.9(4)
O3 Mn5 O15 86.7(4)
O4 Mn5 O15 96.9(4)
O11 Mn5 O15 103.4(4)
O7 Mn5 O1 85.4(4)
O3 Mn5 O1 87.8(4)
O4 Mn5 O1 89.6(4)
O11 Mn5 O1 89.3(4)
O15 Mn5 O1 165.6(4)
O7 Mn5 Mn8 90.0(4)
O3 Mn5 Mn8 46.6(3)
O4 Mn5 Mn8 130.6(3)
O11 Mn5 Mn8 86.5(3)
O15 Mn5 Mn8 131.7(3)
O1 Mn5 Mn8 41.2(3)
O7 Mn5 Mn6 90.4(3)
O3 Mn5 Mn6 128.4(3)
O4 Mn5 Mn6 48.4(3)
O11 Mn5 Mn6 85.1(3)
O15 Mn5 Mn6 144.8(3)
O1 Mn5 Mn6 41.6(3)
Mn8 Mn5 Mn6 82.27(9)
O7 Mn5 Mn9 35.1(3)
O3 Mn5 Mn9 83.8(3)
O4 Mn5 Mn9 101.6(3)
O11 Mn5 Mn9 150.1(3)
O15 Mn5 Mn9 48.3(3)
O1 Mn5 Mn9 117.8(2)
Mn8 Mn5 Mn9 105.16(9)
Mn6 Mn5 Mn9 123.25(9)
O7 Mn5 Gd4 138.0(3)
O3 Mn5 Gd4 45.1(3)
O4 Mn5 Gd4 131.3(3)
O11 Mn5 Gd4 44.4(3)
O15 Mn5 Gd4 81.4(3)
O1 Mn5 Gd4 103.9(3)
Mn8 Mn5 Gd4 73.43(7)
Mn6 Mn5 Gd4 123.79(9)
Mn9 Mn5 Gd4 111.88(8)
O7 Mn5 Gd3 49.3(3)
O3 Mn5 Gd3 144.5(3)
O4 Mn5 Gd3 40.6(2)
O11 Mn5 Gd3 130.6(3)
O15 Mn5 Gd3 82.4(3)
O1 Mn5 Gd3 94.5(3)
Mn8 Mn5 Gd3 126.05(8)
Mn6 Mn5 Gd3 67.00(7)
Mn9 Mn5 Gd3 63.79(7)
Gd4 Mn5 Gd3 160.36(8)
O71 Mn6 O14 85.8(5)
O71 Mn6 O9 175.3(5)
O14 Mn6 O9 89.9(4)
O71 Mn6 O1 95.9(5)
O14 Mn6 O1 177.9(5)
O9 Mn6 O1 88.4(4)
O71 Mn6 O5 85.2(4)
O14 Mn6 O5 92.7(5)
O9 Mn6 O5 97.0(4)
O1 Mn6 O5 88.6(4)
O71 Mn6 O4 98.5(4)
O14 Mn6 O4 90.2(5)
O9 Mn6 O4 79.6(4)
O1 Mn6 O4 88.4(4)
O5 Mn6 O4 175.5(4)
O71 Mn6 Mn10 37.1(3)
O14 Mn6 Mn10 49.5(3)
O9 Mn6 Mn10 138.2(3)
O1 Mn6 Mn10 132.0(3)
O5 Mn6 Mn10 94.6(3)
O4 Mn6 Mn10 89.8(2)
O71 Mn6 Mn7 89.5(3)
O14 Mn6 Mn7 132.8(4)
O9 Mn6 Mn7 94.8(3)
O1 Mn6 Mn7 48.5(3)
O5 Mn6 Mn7 40.1(3)
O4 Mn6 Mn7 136.9(3)
Mn10 Mn6 Mn7 118.87(10)
O71 Mn6 Mn5 95.7(3)
O14 Mn6 Mn5 129.7(4)
O9 Mn6 Mn5 85.6(3)
O1 Mn6 Mn5 49.0(3)
O5 Mn6 Mn5 137.6(3)
O4 Mn6 Mn5 39.7(3)
Mn10 Mn6 Mn5 111.36(9)
Mn7 Mn6 Mn5 97.53(9)
O71 Mn6 Gd2 146.7(4)
O14 Mn6 Gd2 127.5(3)
O9 Mn6 Gd2 37.8(3)
O1 Mn6 Gd2 50.9(3)
O5 Mn6 Gd2 90.0(3)
O4 Mn6 Gd2 85.6(2)
Mn10 Mn6 Gd2 174.56(11)
Mn7 Mn6 Gd2 66.57(6)
Mn5 Mn6 Gd2 66.58(6)
O71 Mn6 Gd5 33.8(3)
O14 Mn6 Gd5 119.2(3)
O9 Mn6 Gd5 150.2(3)
O1 Mn6 Gd5 62.4(3)
O5 Mn6 Gd5 88.5(3)
O4 Mn6 Gd5 93.1(2)
Mn10 Mn6 Gd5 69.82(7)
Mn7 Mn6 Gd5 70.79(7)
Mn5 Mn6 Gd5 71.19(6)
Gd2 Mn6 Gd5 113.30(7)
O71 Mn6 Gd3 136.3(3)
O14 Mn6 Gd3 81.6(4)
O9 Mn6 Gd3 40.8(3)
O1 Mn6 Gd3 96.4(3)
O5 Mn6 Gd3 136.9(3)
O4 Mn6 Gd3 40.3(2)
Mn10 Mn6 Gd3 112.32(9)
Mn7 Mn6 Gd3 128.81(8)
Mn5 Mn6 Gd3 63.08(6)
Gd2 Mn6 Gd3 62.24(4)
Gd5 Mn6 Gd3 131.51(6)
O6 Mn7 O2 87.6(5)
O6 Mn7 O12 174.5(4)
O2 Mn7 O12 90.2(5)
O6 Mn7 O5 96.2(4)
O2 Mn7 O5 174.1(4)
O12 Mn7 O5 85.6(4)
O6 Mn7 O17 82.6(4)
O2 Mn7 O17 96.0(4)
O12 Mn7 O17 102.7(4)
O5 Mn7 O17 89.0(4)
O6 Mn7 O1 85.4(4)
O2 Mn7 O1 88.6(4)
O12 Mn7 O1 89.5(4)
O5 Mn7 O1 87.1(4)
O17 Mn7 O1 166.9(4)
O6 Mn7 Mn6 91.5(3)
O2 Mn7 Mn6 130.1(3)
O12 Mn7 Mn6 86.1(3)
O5 Mn7 Mn6 45.5(3)
O17 Mn7 Mn6 133.4(3)
O1 Mn7 Mn6 41.6(3)
O6 Mn7 Mn8 89.0(3)
O2 Mn7 Mn8 47.9(3)
O12 Mn7 Mn8 85.9(3)
O5 Mn7 Mn8 127.5(3)
O17 Mn7 Mn8 143.3(3)
O1 Mn7 Mn8 41.1(3)
Mn6 Mn7 Mn8 82.24(9)
O6 Mn7 Mn11 36.0(3)
O2 Mn7 Mn11 101.7(3)
O12 Mn7 Mn11 149.5(3)
O5 Mn7 Mn11 83.9(3)
O17 Mn7 Mn11 48.6(2)
O1 Mn7 Mn11 118.4(3)
Mn6 Mn7 Mn11 106.24(10)
Mn8 Mn7 Mn11 122.91(9)
O6 Mn7 Gd6 139.5(3)
O2 Mn7 Gd6 131.0(3)
O12 Mn7 Gd6 44.1(3)
O5 Mn7 Gd6 46.6(3)
O17 Mn7 Gd6 81.7(2)
O1 Mn7 Gd6 104.4(2)
Mn6 Mn7 Gd6 73.32(7)
Mn8 Mn7 Gd6 124.30(8)
Mn11 Mn7 Gd6 111.86(7)
O6 Mn7 Gd1 47.8(3)
O2 Mn7 Gd1 41.0(3)
O12 Mn7 Gd1 130.8(3)
O5 Mn7 Gd1 143.5(3)
O17 Mn7 Gd1 81.5(2)
O1 Mn7 Gd1 94.3(2)
Mn6 Mn7 Gd1 126.49(8)
Mn8 Mn7 Gd1 66.84(6)
Mn11 Mn7 Gd1 63.37(6)
Gd6 Mn7 Gd1 160.02(9)
O10 Mn8 O13 86.4(4)
O10 Mn8 O8 176.4(5)
O13 Mn8 O8 90.7(4)
O10 Mn8 O1 94.3(4)
O13 Mn8 O1 178.3(5)
O8 Mn8 O1 88.5(4)
O10 Mn8 O3 84.9(4)
O13 Mn8 O3 92.7(4)
O8 Mn8 O3 97.4(4)
O1 Mn8 O3 88.8(4)
O10 Mn8 O2 96.3(4)
O13 Mn8 O2 91.3(5)
O8 Mn8 O2 81.5(4)
O1 Mn8 O2 87.2(4)
O3 Mn8 O2 175.9(4)
O10 Mn8 Mn12 38.7(3)
O13 Mn8 Mn12 48.6(3)
O8 Mn8 Mn12 138.1(4)
O1 Mn8 Mn12 131.9(3)
O3 Mn8 Mn12 94.5(3)
O2 Mn8 Mn12 88.9(3)
O10 Mn8 Mn5 89.4(4)
O13 Mn8 Mn5 132.3(4)
O8 Mn8 Mn5 94.2(4)
O1 Mn8 Mn5 49.2(3)
O3 Mn8 Mn5 39.6(3)
O2 Mn8 Mn5 136.3(3)
Mn12 Mn8 Mn5 119.48(10)
O10 Mn8 Mn7 93.6(3)
O13 Mn8 Mn7 130.0(4)
O8 Mn8 Mn7 86.5(3)
O1 Mn8 Mn7 48.4(3)
O3 Mn8 Mn7 137.1(3)
O2 Mn8 Mn7 39.0(3)
Mn12 Mn8 Mn7 110.74(10)
Mn5 Mn8 Mn7 97.58(9)
O10 Mn8 Gd2 145.5(3)
O13 Mn8 Gd2 128.0(3)
O8 Mn8 Gd2 37.5(3)
O1 Mn8 Gd2 51.3(3)
O3 Mn8 Gd2 91.0(3)
O2 Mn8 Gd2 85.8(3)
Mn12 Mn8 Gd2 173.66(10)
Mn5 Mn8 Gd2 66.86(6)
Mn7 Mn8 Gd2 66.75(6)
O10 Mn8 Gd1 134.7(3)
O13 Mn8 Gd1 82.4(3)
O8 Mn8 Gd1 42.5(3)
O1 Mn8 Gd1 96.0(3)
O3 Mn8 Gd1 139.1(2)
O2 Mn8 Gd1 40.7(3)
Mn12 Mn8 Gd1 111.18(9)
Mn5 Mn8 Gd1 129.35(8)
Mn7 Mn8 Gd1 62.74(6)
Gd2 Mn8 Gd1 62.48(4)
O10 Mn8 Gd5 32.2(3)
O13 Mn8 Gd5 118.4(3)
O8 Mn8 Gd5 150.3(3)
O1 Mn8 Gd5 62.3(3)
O3 Mn8 Gd5 87.5(2)
O2 Mn8 Gd5 91.5(3)
Mn12 Mn8 Gd5 69.97(6)
Mn5 Mn8 Gd5 71.18(6)
Mn7 Mn8 Gd5 70.66(6)
Gd2 Mn8 Gd5 113.54(7)
Gd1 Mn8 Gd5 130.39(6)
O7 Mn9 O53 88.3(5)
O7 Mn9 O52 97.9(5)
O53 Mn9 O52 173.5(5)
O7 Mn9 N5 172.1(6)
O53 Mn9 N5 84.5(6)
O52 Mn9 N5 89.2(5)
O7 Mn9 O22 96.7(4)
O53 Mn9 O22 89.4(5)
O52 Mn9 O22 91.9(5)
N5 Mn9 O22 86.6(5)
O7 Mn9 O15 79.9(4)
O53 Mn9 O15 88.2(4)
O52 Mn9 O15 90.8(4)
N5 Mn9 O15 96.5(5)
O22 Mn9 O15 175.9(4)
O7 Mn9 Mn5 35.9(3)
O53 Mn9 Mn5 96.2(3)
O52 Mn9 Mn5 87.7(3)
N5 Mn9 Mn5 141.8(4)
O22 Mn9 Mn5 131.5(3)
O15 Mn9 Mn5 45.5(3)
O7 Mn9 Gd3 49.3(4)
O53 Mn9 Gd3 39.0(3)
O52 Mn9 Gd3 147.0(3)
N5 Mn9 Gd3 123.4(5)
O22 Mn9 Gd3 94.8(3)
O15 Mn9 Gd3 81.2(3)
Mn5 Mn9 Gd3 63.97(6)
O71 Mn10 O65 89.4(4)
O71 Mn10 O64 98.4(4)
O65 Mn10 O64 172.2(5)
O71 Mn10 N2 172.0(6)
O65 Mn10 N2 82.6(6)
O64 Mn10 N2 89.6(6)
O71 Mn10 O14 78.3(4)
O65 Mn10 O14 91.6(4)
O64 Mn10 O14 90.1(4)
N2 Mn10 O14 101.1(6)
O71 Mn10 O20 92.2(4)
O65 Mn10 O20 90.8(4)
O64 Mn10 O20 88.8(4)
N2 Mn10 O20 88.7(6)
O14 Mn10 O20 170.2(4)
O71 Mn10 Mn6 37.8(3)
O65 Mn10 Mn6 96.6(3)
O64 Mn10 Mn6 89.7(3)
N2 Mn10 Mn6 142.3(5)
O14 Mn10 Mn6 41.2(3)
O20 Mn10 Mn6 129.0(3)
O71 Mn10 Gd6 54.0(3)
O65 Mn10 Gd6 35.6(3)
O64 Mn10 Gd6 152.2(3)
N2 Mn10 Gd6 118.1(5)
O14 Mn10 Gd6 87.5(3)
O20 Mn10 Gd6 88.9(3)
Mn6 Mn10 Gd6 70.54(7)
O44 Mn11 O6 87.5(4)
O44 Mn11 O43 174.4(4)
O6 Mn11 O43 98.1(4)
O44 Mn11 N1 83.6(5)
O6 Mn11 N1 169.0(6)
O43 Mn11 N1 90.9(5)
O44 Mn11 O30 87.0(5)
O6 Mn11 O30 96.9(4)
O43 Mn11 O30 92.1(5)
N1 Mn11 O30 89.1(5)
O44 Mn11 O17 90.7(4)
O6 Mn11 O17 79.5(4)
O43 Mn11 O17 90.5(4)
N1 Mn11 O17 94.1(4)
O30 Mn11 O17 175.8(4)
O44 Mn11 Mn7 98.3(3)
O6 Mn11 Mn7 35.7(3)
O43 Mn11 Mn7 86.5(3)
N1 Mn11 Mn7 139.7(4)
O30 Mn11 Mn7 131.1(3)
O17 Mn11 Mn7 45.8(2)
O44 Mn11 Gd1 39.5(3)
O6 Mn11 Gd1 48.3(3)
O43 Mn11 Gd1 146.1(3)
N1 Mn11 Gd1 122.1(4)
O30 Mn11 Gd1 95.5(3)
O17 Mn11 Gd1 80.5(2)
Mn7 Mn11 Gd1 63.86(6)
O10 Mn12 O59 89.5(5)
O10 Mn12 O58 97.9(5)
O59 Mn12 O58 172.2(5)
O10 Mn12 N6 172.9(6)
O59 Mn12 N6 84.4(6)
O58 Mn12 N6 88.2(6)
O10 Mn12 O13 78.6(4)
O59 Mn12 O13 90.5(4)
O58 Mn12 O13 93.1(4)
N6 Mn12 O13 97.7(5)
O10 Mn12 O26 92.2(4)
O59 Mn12 O26 91.3(4)
O58 Mn12 O26 86.3(4)
N6 Mn12 O26 91.5(5)
O13 Mn12 O26 170.7(4)
O10 Mn12 Mn8 38.6(3)
O59 Mn12 Mn8 95.9(3)
O58 Mn12 Mn8 91.3(3)
N6 Mn12 Mn8 138.4(4)
O13 Mn12 Mn8 40.8(3)
O26 Mn12 Mn8 129.9(3)
O10 Mn12 Gd4 54.6(3)
O59 Mn12 Gd4 35.1(3)
O58 Mn12 Gd4 152.1(3)
N6 Mn12 Gd4 119.5(5)
O13 Mn12 Gd4 86.9(3)
O26 Mn12 Gd4 89.4(3)
Mn8 Mn12 Gd4 70.64(8)
Mn8 O1 Mn6 168.9(5)
Mn8 O1 Mn7 90.5(4)
Mn6 O1 Mn7 89.8(4)
Mn8 O1 Mn5 89.6(4)
Mn6 O1 Mn5 89.4(4)
Mn7 O1 Mn5 176.5(5)
Mn8 O1 Gd2 95.5(3)
Mn6 O1 Gd2 95.6(4)
Mn7 O1 Gd2 91.9(3)
Mn5 O1 Gd2 91.6(3)
Mn7 O2 Mn8 93.2(4)
Mn7 O2 Gd1 107.6(5)
Mn8 O2 Gd1 101.8(4)
Mn5 O3 Mn8 93.7(4)
Mn5 O3 Gd4 101.1(4)
Mn8 O3 Gd4 111.6(4)
Mn5 O4 Mn6 91.9(4)
Mn5 O4 Gd3 108.0(4)
Mn6 O4 Gd3 102.2(4)
Mn7 O5 Mn6 94.4(4)
Mn7 O5 Gd6 98.8(4)
Mn6 O5 Gd6 111.0(4)
Mn7 O6 Mn11 108.3(5)
Mn7 O6 Gd2 117.4(4)
Mn11 O6 Gd2 128.2(5)
Mn7 O6 Gd1 99.7(4)
Mn11 O6 Gd1 98.7(4)
Gd2 O6 Gd1 96.3(3)
Mn9 O7 Mn5 109.0(5)
Mn9 O7 Gd2 129.4(4)
Mn5 O7 Gd2 116.9(5)
Mn9 O7 Gd3 98.7(5)
Mn5 O7 Gd3 98.0(4)
Gd2 O7 Gd3 94.9(3)
Mn8 O8 Gd2 111.8(5)
Mn8 O8 Gd1 105.6(5)
Gd2 O8 Gd1 99.7(3)
Mn6 O9 Gd2 111.9(5)
Mn6 O9 Gd3 108.3(4)
Gd2 O9 Gd3 100.0(3)
Mn8 O10 Mn12 102.7(5)
Mn8 O10 Gd5 121.6(5)
Mn12 O10 Gd5 132.7(5)
Mn5 O11 Gd4 101.7(4)
Mn5 O11 Gd5 121.5(5)
Gd4 O11 Gd5 100.1(4)
Mn7 O12 Gd6 101.8(4)
Mn7 O12 Gd5 121.4(5)
Gd6 O12 Gd5 101.0(3)
Mn8 O13 Mn12 90.6(4)
Mn6 O14 Mn10 89.3(4)
C107 O15 Mn5 123.0(9)
C107 O15 Mn9 141.6(9)
Mn5 O15 Mn9 86.2(4)
C107 O16 Gd4 137.9(9)
C109 O17 Mn7 122.0(9)
C109 O17 Mn11 140.5(10)
Mn7 O17 Mn11 85.5(4)
C109 O18 Gd6 139.9(10)
C123 O19 Mn4 131.1(9)
C123 O19 Gd5 126.5(9)
Mn4 O19 Gd5 100.8(4)
C123 O20 Mn10 127.3(10)
C119 O21 Mn2 126.9(10)
C119 O21 Gd2 130.4(11)
Mn2 O21 Gd2 99.9(4)
C119 O22 Mn9 127.5(11)
C117 O23 Gd4 134.8(11)
C117 O24 Mn4 125.9(10)
C125 O25 Gd5 129.7(10)
C125 O25 Mn3 129.3(10)
Gd5 O25 Mn3 100.5(4)
C125 O26 Mn12 126.0(9)
Mn4 O27 Gd4 102.0(4)
Mn4 O27 Gd5 116.2(5)
Gd4 O27 Gd5 101.8(4)
Mn2 O28 Gd2 121.4(5)
Mn2 O28 Gd1 100.1(4)
Gd2 O28 Gd1 98.8(3)
C113 O29 Mn1 127.7(10)
C113 O29 Gd2 128.9(11)
Mn1 O29 Gd2 100.7(4)
C113 O30 Mn11 124.5(9)
C115 O31 Mn2 128.7(11)
C115 O32 Gd1 131.7(12)
C111 O33 Mn1 128.4(11)
C111 O34 Gd3 129.9(11)
Mn3 O35 Gd6 101.8(4)
Mn3 O35 Gd5 117.4(5)
Gd6 O35 Gd5 100.4(4)
Mn1 O36 Gd3 101.0(4)
Mn1 O36 Gd2 119.7(5)
Gd3 O36 Gd2 98.4(4)
C5 O37 Gd1 136.8(10)
C8 O38 Gd1 130.6(11)
O54 C106 C101 109.8(15)
O54 C106 H10J 125.1
C101 C106 H10J 125.1
O39 C9 C6 131(2)
O39 C9 H9A 114.3
C6 C9 H9A 114.3
O45 C20 C15 114.9(19)
O45 C20 H20A 122.5
C15 C20 H20A 122.5
C25 O40 Mn2 129.2(17)
C30 O41 Mn2 110.7(11)
C30 O41 Gd1 131.3(11)
Mn2 O41 Gd1 99.8(4)
C14 O43 Mn11 131.1(10)
C19 O44 Mn11 112.3(8)
C19 O44 Gd1 130.6(9)
Mn11 O44 Gd1 109.6(5)
C45 O46 Mn1 131.9(14)
C50 O47 Mn1 112.4(10)
C50 O47 Gd3 126.4(10)
Mn1 O47 Gd3 101.7(4)
C36 O49 Gd3 139.5(12)
C39 O50 Gd3 136.6(14)
C100 O52 Mn9 130.1(11)
C105 O53 Mn9 110.6(10)
C105 O53 Gd3 135.1(10)
Mn9 O53 Gd3 110.2(5)
C78 O55 Mn4 125.5(11)
C83 O56 Mn4 111.9(9)
C83 O56 Gd4 130.2(10)
Mn4 O56 Gd4 101.5(5)
C89 O58 Mn12 131.5(10)
C94 O59 Mn12 112.2(11)
C94 O59 Gd4 129.0(10)
Mn12 O59 Gd4 116.8(5)
C67 O61 Mn3 127.6(12)
C72 O62 Mn3 115.4(10)
C72 O62 Gd6 129.4(10)
Mn3 O62 Gd6 100.7(5)
C56 O64 Mn10 126.2(10)
C61 O65 Mn10 116.2(10)
C61 O65 Gd6 125.8(9)
Mn10 O65 Gd6 116.5(5)
C121 O67 Mn3 122.4(9)
C121 O68 Gd6 138.9(10)
C127 O69 Gd6 127.9(12)
C127 O69 H69B 116.6
Gd6 O69 H69B 115.5
C128 O70 Gd4 132.1(11)
C128 O70 H70B 113.3
Gd4 O70 H70B 114.5
Mn10 O71 Mn6 105.1(5)
Mn10 O71 Gd5 132.2(4)
Mn6 O71 Gd5 119.2(5)
Mn10 O71 Gd6 95.2(4)
Mn6 O71 Gd6 103.3(4)
Gd5 O71 Gd6 91.6(3)
C17 N1 C18 122.3(14)
C17 N1 Mn11 126.8(12)
C18 N1 Mn11 110.8(10)
C59 N2 C60 120.0(17)
C59 N2 Mn10 127.4(14)
C60 N2 Mn10 111.6(13)
C28 N3 C29 124(2)
C28 N3 Mn2 123.9(17)
C29 N3 Mn2 110.9(12)
C48 N4 C49 122.5(17)
C48 N4 Mn1 124.2(15)
C49 N4 Mn1 112.4(11)
C103 N5 C104 118.3(15)
C103 N5 Mn9 131.9(14)
C104 N5 Mn9 109.8(11)
C92 N6 C93 121.6(15)
C92 N6 Mn12 127.1(13)
C93 N6 Mn12 111.2(12)
C70 N7 C71 123.1(17)
C70 N7 Mn3 125.6(15)
C71 N7 Mn3 111.2(11)
C81 N8 C82 123.5(16)
C81 N8 Mn4 125.7(15)
C82 N8 Mn4 110.4(10)
C2 C1 H1A 109.5
C2 C1 H1B 109.5
H1A C1 H1B 109.5
C2 C1 H1C 109.5
H1A C1 H1C 109.5
H1B C1 H1C 109.5
C3 C2 C7 115.4(19)
C3 C2 C1 121.0(18)
C7 C2 C1 123.4(18)
C2 C3 C4 124.1(19)
C2 C3 H3A 118.0
C4 C3 H3A 118.0
C3 C4 C5 118.8(17)
C3 C4 C8 119.7(19)
C5 C4 C8 121.6(19)
O37 C5 C6 120.1(16)
O37 C5 C4 122.2(16)
C6 C5 C4 117.5(18)
C7 C6 C5 120.7(17)
C7 C6 C9 115.4(16)
C5 C6 C9 124(2)
C6 C7 C2 123.4(18)
C6 C7 H7A 118.3
C2 C7 H7A 118.3
O38 C8 C4 132.5(19)
O38 C8 H8A 113.7
C4 C8 H8A 113.7
C11 C10 H10A 109.5
C11 C10 H10B 109.5
H10A C10 H10B 109.5
C11 C10 H10C 109.5
H10A C10 H10C 109.5
H10B C10 H10C 109.5
C12 C11 C16 114.8(18)
C12 C11 C10 123(2)
C16 C11 C10 122(2)
C11 C12 C13 125.2(19)
C11 C12 H12A 117.4
C13 C12 H12A 117.4
C12 C13 C17 118.7(17)
C12 C13 C14 115.0(17)
C17 C13 C14 125.7(14)
C15 C14 O43 118.2(16)
C15 C14 C13 123.8(15)
O43 C14 C13 117.8(15)
C14 C15 C16 117.6(19)
C14 C15 C20 125.1(16)
C16 C15 C20 116.8(18)
C15 C16 C11 123(2)
C15 C16 H16A 118.5
C11 C16 H16A 118.5
N1 C17 C13 126.4(16)
N1 C17 H17A 116.8
C13 C17 H17A 116.8
N1 C18 C19 108.4(13)
N1 C18 H18A 110.0
C19 C18 H18A 110.0
N1 C18 H18B 110.0
C19 C18 H18B 110.0
H18A C18 H18B 108.4
C18 C19 O44 104.8(14)
C18 C19 H19A 110.8
O44 C19 H19A 110.8
C18 C19 H19B 110.8
O44 C19 H19B 110.8
H19A C19 H19B 108.9
C22 C21 H21A 109.5
C22 C21 H21B 109.5
H21A C21 H21B 109.5
C22 C21 H21C 109.5
H21A C21 H21C 109.5
H21B C21 H21C 109.5
C23 C22 C27 116.3(19)
C23 C22 C21 113(3)
C27 C22 C21 130(3)
C22 C23 C24 125(3)
C22 C23 H23A 117.7
C24 C23 H23A 117.7
C23 C24 C25 116(3)
C23 C24 C28 122(3)
C25 C24 C28 122(2)
O40 C25 C24 123(2)
O40 C25 C26 116(2)
C24 C25 C26 122(2)
C27 C26 C25 120(3)
C27 C26 C31 116(2)
C25 C26 C31 123.9(19)
C26 C27 C22 121(3)
C26 C27 H27A 119.3
C22 C27 H27A 119.3
N3 C28 C24 127(2)
N3 C28 H28A 116.5
C24 C28 H28A 116.5
N3 C29 C30 108.0(17)
N3 C29 H29A 110.1
C30 C29 H29A 110.1
N3 C29 H29B 110.1
C30 C29 H29B 110.1
H29A C29 H29B 108.4
O41 C30 C29 109.6(19)
O41 C30 H30A 109.8
C29 C30 H30A 109.8
O41 C30 H30B 109.8
C29 C30 H30B 109.8
H30A C30 H30B 108.2
O42 C31 C26 126(2)
O42 C31 H31A 117.2
C26 C31 H31A 117.2
C33 C32 H32A 109.5
C33 C32 H32B 109.5
H32A C32 H32B 109.5
C33 C32 H32C 109.5
H32A C32 H32C 109.5
H32B C32 H32C 109.5
C38 C33 C34 104(3)
C38 C33 C32 126(6)
C34 C33 C32 124(5)
C33 C34 C35 127(4)
C33 C34 H34A 116.7
C35 C34 H34A 116.7
C36 C35 C34 116(3)
C36 C35 C39 125(2)
C34 C35 C39 118(3)
O49 C36 C35 121.5(19)
O49 C36 C37 119(2)
C35 C36 C37 119(2)
C36 C37 C38 112(3)
C36 C37 C40 119(2)
C38 C37 C40 128(3)
C33 C38 C37 137(5)
C33 C38 H38A 111.5
C37 C38 H38A 111.5
O50 C39 C35 124(2)
O50 C39 H39A 118.1
C35 C39 H39A 118.1
O51 C40 C37 117(4)
O51 C40 H40A 121.4
C37 C40 H40A 121.4
C42 C41 H41A 109.5
C42 C41 H41B 109.5
H41A C41 H41B 109.5
C42 C41 H41C 109.5
H41A C41 H41C 109.5
H41B C41 H41C 109.5
C47 C42 C43 114.9(19)
C47 C42 C41 125(3)
C43 C42 C41 120(3)
C42 C43 C44 125(2)
C42 C43 H43A 117.7
C44 C43 H43A 117.7
C43 C44 C48 122(2)
C43 C44 C45 117(2)
C48 C44 C45 120.9(17)
O46 C45 C46 122(2)
O46 C45 C44 120.2(19)
C46 C45 C44 118.0(18)
C45 C46 C47 116(3)
C45 C46 C51 119.4(18)
C47 C46 C51 125(3)
C42 C47 C46 129(3)
C42 C47 H47A 115.4
C46 C47 H47A 115.4
N4 C48 C44 126.3(19)
N4 C48 H48A 116.9
C44 C48 H48A 116.9
N4 C49 C50 104.3(13)
N4 C49 H49A 110.9
C50 C49 H49A 110.9
N4 C49 H49B 110.9
C50 C49 H49B 110.9
H49A C49 H49B 108.9
O47 C50 C49 107.5(15)
O47 C50 H50A 110.2
C49 C50 H50A 110.2
O47 C50 H50B 110.2
C49 C50 H50B 110.2
H50A C50 H50B 108.5
O48 C51 C46 121(2)
O48 C51 H51A 119.7
C46 C51 H51A 119.7
C53 C52 H52A 109.5
C53 C52 H52B 109.5
H52A C52 H52B 109.5
C53 C52 H52C 109.5
H52A C52 H52C 109.5
H52B C52 H52C 109.5
C58 C53 C54 112.6(19)
C58 C53 C52 123(2)
C54 C53 C52 124(2)
C55 C54 C53 124(2)
C55 C54 H54A 118.2
C53 C54 H54A 118.2
C54 C55 C56 121(2)
C54 C55 C59 118.7(18)
C56 C55 C59 120.2(15)
O64 C56 C57 121.0(14)
O64 C56 C55 122.2(15)
C57 C56 C55 116.7(14)
C56 C57 C58 118.5(16)
C56 C57 C62 124.6(16)
C58 C57 C62 116.9(17)
C53 C58 C57 127(2)
C53 C58 H58A 116.3
C57 C58 H58A 116.3
N2 C59 C55 124.4(17)
N2 C59 H59A 117.8
C55 C59 H59A 117.8
N2 C60 C61 108.2(15)
N2 C60 H60A 110.1
C61 C60 H60A 110.1
N2 C60 H60B 110.1
C61 C60 H60B 110.1
H60A C60 H60B 108.4
O65 C61 C60 105.2(13)
O65 C61 H61A 110.7
C60 C61 H61A 110.7
O65 C61 H61B 110.7
C60 C61 H61B 110.7
H61A C61 H61B 108.8
O66 C62 C57 128.0(19)
O66 C62 H62A 116.0
C57 C62 H62A 116.0
C64 C63 H63A 109.5
C64 C63 H63B 109.5
H63A C63 H63B 109.5
C64 C63 H63C 109.5
H63A C63 H63C 109.5
H63B C63 H63C 109.5
C69 C64 C65 116.8(18)
C69 C64 C63 127(2)
C65 C64 C63 115(3)
C66 C65 C64 121(2)
C66 C65 H65A 119.4
C64 C65 H65A 119.4
C65 C66 C70 120(2)
C65 C66 C67 120.6(18)
C70 C66 C67 119.4(17)
O61 C67 C68 118.6(19)
O61 C67 C66 124.1(16)
C68 C67 C66 116.6(17)
C69 C68 C73 120.1(18)
C69 C68 C67 119(2)
C73 C68 C67 120.4(16)
C64 C69 C68 125(2)
C64 C69 H69A 117.5
C68 C69 H69A 117.5
N7 C70 C66 127(2)
N7 C70 H70A 116.6
C66 C70 H70A 116.6
N7 C71 C72 105.5(16)
N7 C71 H71A 110.6
C72 C71 H71A 110.6
N7 C71 H71B 110.6
C72 C71 H71B 110.6
H71A C71 H71B 108.8
O62 C72 C71 107.9(15)
O62 C72 H72A 110.1
C71 C72 H72A 110.1
O62 C72 H72B 110.1
C71 C72 H72B 110.1
H72A C72 H72B 108.4
O63 C73 C68 124.4(19)
O63 C73 H73A 117.8
C68 C73 H73A 117.8
C75 C74 H74A 109.5
C75 C74 H74B 109.5
H74A C74 H74B 109.5
C75 C74 H74C 109.5
H74A C74 H74C 109.5
H74B C74 H74C 109.5
C76 C75 C80 118(2)
C76 C75 C74 125(2)
C80 C75 C74 117(2)
C75 C76 C77 123(2)
C75 C76 H76A 118.4
C77 C76 H76A 118.4
C78 C77 C76 119.6(19)
C78 C77 C81 123.1(14)
C76 C77 C81 117.2(18)
O55 C78 C79 118.3(16)
O55 C78 C77 122.4(16)
C79 C78 C77 119.2(15)
C78 C79 C84 119.7(17)
C78 C79 C80 119(2)
C84 C79 C80 121(2)
C79 C80 C75 120(2)
C79 C80 H80A 120.0
C75 C80 H80A 120.0
N8 C81 C77 124.2(18)
N8 C81 H81A 117.9
C77 C81 H81A 117.9
N8 C82 C83 103.8(15)
N8 C82 H82A 111.0
C83 C82 H82A 111.0
N8 C82 H82B 111.0
C83 C82 H82B 111.0
H82A C82 H82B 109.0
O56 C83 C82 108.3(13)
O56 C83 H83A 110.0
C82 C83 H83A 110.0
O56 C83 H83B 110.0
C82 C83 H83B 110.0
H83A C83 H83B 108.4
O57 C84 C79 126(2)
O57 C84 H84A 117.2
C79 C84 H84A 117.2
C86 C85 H85A 109.5
C86 C85 H85B 109.5
H85A C85 H85B 109.5
C86 C85 H85C 109.5
H85A C85 H85C 109.5
H85B C85 H85C 109.5
C91 C86 C87 116(2)
C91 C86 C85 122(2)
C87 C86 C85 122(2)
C88 C87 C86 126(2)
C88 C87 H87A 117.1
C86 C87 H87A 117.1
C87 C88 C92 120.5(19)
C87 C88 C89 118.1(18)
C92 C88 C89 121.4(16)
O58 C89 C90 121.8(15)
O58 C89 C88 121.2(14)
C90 C89 C88 117.0(15)
C89 C90 C95 124.0(15)
C89 C90 C91 117.8(16)
C95 C90 C91 118.0(16)
C86 C91 C90 125.0(19)
C86 C91 H91A 117.5
C90 C91 H91A 117.5
N6 C92 C88 126.8(18)
N6 C92 H92A 116.6
C88 C92 H92A 116.6
N6 C93 C94 104.2(13)
N6 C93 H93A 110.9
C94 C93 H93A 110.9
N6 C93 H93B 110.9
C94 C93 H93B 110.9
H93A C93 H93B 108.9
O59 C94 C93 109.2(13)
O59 C94 H94A 109.8
C93 C94 H94A 109.8
O59 C94 H94B 109.8
C93 C94 H94B 109.8
H94A C94 H94B 108.3
O60 C95 C90 129.3(16)
O60 C95 H95A 115.3
C90 C95 H95A 115.3
C97 C96 H96A 109.5
C97 C96 H96B 109.5
H96A C96 H96B 109.5
C97 C96 H96C 109.5
H96A C96 H96C 109.5
H96B C96 H96C 109.5
C102 C97 C98 118.9(18)
C102 C97 C96 125(2)
C98 C97 C96 116(2)
C97 C98 C99 120.4(19)
C97 C98 H98A 119.8
C99 C98 H98A 119.8
C100 C99 C98 119.7(19)
C100 C99 C103 123.6(16)
C98 C99 C103 116.2(18)
O52 C100 C101 121.5(14)
O52 C100 C99 122.0(17)
C101 C100 C99 116.4(15)
C100 C101 C102 124.0(16)
C100 C101 C106 118.5(14)
C102 C101 C106 117.4(16)
C97 C102 C101 121(2)
C97 C102 H10D 119.7
C101 C102 H10D 119.7
N5 C103 C99 121.2(17)
N5 C103 H10E 119.4
C99 C103 H10E 119.4
C105 C104 N5 103.1(14)
C105 C104 H10F 111.1
N5 C104 H10F 111.1
C105 C104 H10G 111.1
N5 C104 H10G 111.1
H10F C104 H10G 109.1
O53 C105 C104 110.3(14)
O53 C105 H10H 109.6
C104 C105 H10H 109.6
O53 C105 H10I 109.6
C104 C105 H10I 109.6
H10H C105 H10I 108.1
O16 C107 O15 123.6(14)
O16 C107 C108 119.3(14)
O15 C107 C108 117.1(15)
C107 C108 H10K 109.5
C107 C108 H10L 109.5
H10K C108 H10L 109.5
C107 C108 H10M 109.5
H10K C108 H10M 109.5
H10L C108 H10M 109.5
O18 C109 O17 124.8(15)
O18 C109 C110 121.4(15)
O17 C109 C110 113.7(15)
C109 C110 H11A 109.5
C109 C110 H11B 109.5
H11A C110 H11B 109.5
C109 C110 H11C 109.5
H11A C110 H11C 109.5
H11B C110 H11C 109.5
O33 C111 O34 124.5(15)
O33 C111 C112 118.1(14)
O34 C111 C112 117.2(16)
C111 C112 H11D 109.5
C111 C112 H11E 109.5
H11D C112 H11E 109.5
C111 C112 H11F 109.5
H11D C112 H11F 109.5
H11E C112 H11F 109.5
O30 C113 O29 124.7(15)
O30 C113 C114 117.3(14)
O29 C113 C114 118.0(16)
C113 C114 H11G 109.5
C113 C114 H11H 109.5
H11G C114 H11H 109.5
C113 C114 H11I 109.5
H11G C114 H11I 109.5
H11H C114 H11I 109.5
O32 C115 O31 123.4(16)
O32 C115 C116 117.8(19)
O31 C115 C116 118.8(19)
C115 C116 H11J 109.5
C115 C116 H11K 109.5
H11J C116 H11K 109.5
C115 C116 H11L 109.5
H11J C116 H11L 109.5
H11K C116 H11L 109.5
O24 C117 O23 124.9(15)
O24 C117 C118 117.1(15)
O23 C117 C118 117.9(16)
C117 C118 H11M 109.5
C117 C118 H11N 109.5
H11M C118 H11N 109.5
C117 C118 H11O 109.5
H11M C118 H11O 109.5
H11N C118 H11O 109.5
O22 C119 O21 122.6(16)
O22 C119 C120 117.6(14)
O21 C119 C120 119.8(16)
C119 C120 H12B 109.5
C119 C120 H12C 109.5
H12B C120 H12C 109.5
C119 C120 H12D 109.5
H12B C120 H12D 109.5
H12C C120 H12D 109.5
O68 C121 O67 125.5(14)
O68 C121 C122 119.9(15)
O67 C121 C122 114.5(13)
C121 C122 H12E 109.5
C121 C122 H12F 109.5
H12E C122 H12F 109.5
C121 C122 H12G 109.5
H12E C122 H12G 109.5
H12F C122 H12G 109.5
O20 C123 O19 120.6(14)
O20 C123 C124 120.7(16)
O19 C123 C124 118.7(15)
C123 C124 H12H 109.5
C123 C124 H12I 109.5
H12H C124 H12I 109.5
C123 C124 H12J 109.5
H12H C124 H12J 109.5
H12I C124 H12J 109.5
O26 C125 O25 118.6(15)
O26 C125 C126 118.5(15)
O25 C125 C126 122.7(14)
C125 C126 H12K 109.5
C125 C126 H12L 109.5
H12K C126 H12L 109.5
C125 C126 H12M 109.5
H12K C126 H12M 109.5
H12L C126 H12M 109.5
O69 C127 H12N 109.5
O69 C127 H12O 109.5
H12N C127 H12O 109.5
O69 C127 H12P 109.5
H12N C127 H12P 109.5
H12O C127 H12P 109.5
O70 C128 H12Q 109.5
O70 C128 H12R 109.5
H12Q C128 H12R 109.5
O70 C128 H12S 109.5
H12Q C128 H12S 109.5
H12R C128 H12S 109.5

loop_
_geom_bond_atom_site_label_1
_geom_bond_atom_site_label_2
_geom_bond_distance
Gd1 O44 2.351(10)
Gd1 O37 2.363(11)
Gd1 O32 2.379(11)
Gd1 O2 2.408(10)
Gd1 O38 2.408(12)
Gd1 O28 2.478(10)
Gd1 O41 2.510(11)
Gd1 O8 2.535(10)
Gd1 O6 2.629(10)
Gd1 Mn2 3.402(3)
Gd1 Mn11 3.483(2)
Gd1 Mn7 3.497(2)
Gd2 O8 2.372(12)
Gd2 O7 2.394(10)
Gd2 O9 2.401(10)
Gd2 O6 2.403(10)
Gd2 O28 2.464(10)
Gd2 O36 2.488(11)
Gd2 O21 2.529(9)
Gd2 O29 2.538(10)
Gd2 O1 2.834(9)
Gd2 Mn8 3.616(2)
Gd2 Mn6 3.632(2)
Gd3 O49 2.345(12)
Gd3 O53 2.368(10)
Gd3 O34 2.390(11)
Gd3 O50 2.405(11)
Gd3 O4 2.417(8)
Gd3 O36 2.484(10)
Gd3 O47 2.499(10)
Gd3 O9 2.511(10)
Gd3 O7 2.706(11)
Gd3 Mn1 3.414(2)
Gd3 Mn9 3.529(3)
Gd3 Mn5 3.534(3)
Gd4 O59 2.348(12)
Gd4 O23 2.354(10)
Gd4 O16 2.356(13)
Gd4 O70 2.419(11)
Gd4 O27 2.430(10)
Gd4 O11 2.434(10)
Gd4 O3 2.459(9)
Gd4 O56 2.496(10)
Gd4 Mn5 3.408(2)
Gd4 Mn4 3.420(2)
Gd4 Mn12 3.649(3)
Gd4 Gd5 3.8076(11)
Gd5 O10 2.277(10)
Gd5 O71 2.314(11)
Gd5 O27 2.477(10)
Gd5 O25 2.477(11)
Gd5 O19 2.487(10)
Gd5 O35 2.498(10)
Gd5 O12 2.500(9)
Gd5 O11 2.530(10)
Gd5 Mn6 3.634(2)
Gd5 Mn8 3.640(2)
Gd5 Gd6 3.7970(10)
Gd6 O68 2.327(10)
Gd6 O65 2.355(12)
Gd6 O18 2.382(11)
Gd6 O12 2.420(10)
Gd6 O69 2.429(11)
Gd6 O35 2.445(10)
Gd6 O5 2.502(9)
Gd6 O62 2.553(11)
Gd6 O71 2.946(9)
Gd6 Mn7 3.404(2)
Gd6 Mn3 3.430(3)
Gd6 Mn10 3.627(3)
Mn1 O47 1.873(11)
Mn1 O46 1.896(11)
Mn1 O36 1.916(11)
Mn1 N4 1.957(14)
Mn1 O33 2.195(12)
Mn1 O29 2.424(12)
Mn2 O40 1.904(13)
Mn2 O41 1.909(12)
Mn2 O28 1.935(9)
Mn2 N3 1.982(15)
Mn2 O31 2.184(12)
Mn2 O21 2.492(11)
Mn3 O62 1.865(10)
Mn3 O61 1.870(11)
Mn3 O35 1.958(12)
Mn3 N7 1.978(15)
Mn3 O67 2.185(12)
Mn3 O25 2.489(12)
Mn4 O55 1.885(11)
Mn4 O56 1.892(12)
Mn4 O27 1.952(11)
Mn4 N8 1.980(15)
Mn4 O24 2.197(10)
Mn4 O19 2.404(10)
Mn5 O7 1.928(9)
Mn5 O3 1.935(10)
Mn5 O4 1.938(10)
Mn5 O11 1.942(9)
Mn5 O15 2.223(10)
Mn5 O1 2.291(11)
Mn5 Mn8 3.026(4)
Mn5 Mn6 3.033(3)
Mn5 Mn9 3.110(3)
Mn6 O71 1.893(9)
Mn6 O14 1.966(12)
Mn6 O9 1.974(9)
Mn6 O1 2.012(10)
Mn6 O5 2.166(10)
Mn6 O4 2.269(10)
Mn6 Mn10 2.982(3)
Mn6 Mn7 3.028(4)
Mn7 O6 1.905(9)
Mn7 O2 1.911(11)
Mn7 O12 1.951(9)
Mn7 O5 1.956(11)
Mn7 O17 2.232(10)
Mn7 O1 2.269(11)
Mn7 Mn8 3.032(3)
Mn7 Mn11 3.102(3)
Mn8 O10 1.888(9)
Mn8 O13 1.929(11)
Mn8 O8 1.987(9)
Mn8 O1 1.993(10)
Mn8 O3 2.205(11)
Mn8 O2 2.252(10)
Mn8 Mn12 2.953(3)
Mn9 O7 1.892(10)
Mn9 O53 1.923(13)
Mn9 O52 1.948(12)
Mn9 N5 1.950(14)
Mn9 O22 2.243(10)
Mn9 O15 2.329(10)
Mn10 O71 1.864(11)
Mn10 O65 1.901(11)
Mn10 O64 1.949(11)
Mn10 N2 1.975(18)
Mn10 O14 2.268(10)
Mn10 O20 2.270(10)
Mn11 O44 1.901(10)
Mn11 O6 1.922(9)
Mn11 O43 1.927(11)
Mn11 N1 1.979(13)
Mn11 O30 2.241(10)
Mn11 O17 2.336(10)
Mn12 O10 1.892(11)
Mn12 O59 1.929(12)
Mn12 O58 1.935(11)
Mn12 N6 2.001(15)
Mn12 O13 2.214(10)
Mn12 O26 2.258(10)
O15 C107 1.297(17)
O16 C107 1.282(19)
O17 C109 1.277(17)
O18 C109 1.210(18)
O19 C123 1.31(2)
O20 C123 1.277(19)
O21 C119 1.278(18)
O22 C119 1.25(2)
O23 C117 1.269(19)
O24 C117 1.265(19)
O25 C125 1.30(2)
O26 C125 1.292(18)
O29 C113 1.283(19)
O30 C113 1.268(19)
O31 C115 1.31(2)
O32 C115 1.27(2)
O33 C111 1.225(19)
O34 C111 1.293(18)
O37 C5 1.32(2)
O38 C8 1.23(2)
C106 O54 1.44(2)
C106 C101 1.54(2)
C106 H10J 0.9500
C9 O39 1.18(3)
C9 C6 1.44(2)
C9 H9A 0.9500
C20 O45 1.32(3)
C20 C15 1.51(3)
C20 H20A 0.9500
O40 C25 1.35(2)
O41 C30 1.43(2)
O42 C31 1.19(3)
O43 C14 1.392(18)
O44 C19 1.505(19)
O46 C45 1.288(19)
O47 C50 1.44(2)
O48 C51 1.23(2)
O49 C36 1.31(2)
O50 C39 1.24(2)
O51 C40 1.22(3)
O52 C100 1.332(18)
O53 C105 1.402(19)
O55 C78 1.323(17)
O56 C83 1.401(19)
O57 C84 1.29(3)
O58 C89 1.278(18)
O59 C94 1.47(2)
O60 C95 1.24(2)
O61 C67 1.33(2)
O62 C72 1.37(2)
O63 C73 1.26(2)
O64 C56 1.320(17)
O65 C61 1.466(16)
O66 C62 1.21(2)
O67 C121 1.308(17)
O68 C121 1.217(16)
O69 C127 1.47(2)
O69 H69B 0.8500
O70 C128 1.42(2)
O70 H70B 0.8502
N1 C17 1.28(2)
N1 C18 1.43(2)
N2 C59 1.24(2)
N2 C60 1.44(2)
N3 C28 1.30(2)
N3 C29 1.45(3)
N4 C48 1.36(3)
N4 C49 1.47(2)
N5 C103 1.26(2)
N5 C104 1.51(2)
N6 C92 1.29(2)
N6 C93 1.51(2)
N7 C70 1.30(2)
N7 C71 1.48(2)
N8 C81 1.27(2)
N8 C82 1.47(2)
C1 C2 1.47(3)
C1 H1A 0.9800
C1 H1B 0.9800
C1 H1C 0.9800
C2 C3 1.39(3)
C2 C7 1.40(3)
C3 C4 1.40(3)
C3 H3A 0.9500
C4 C5 1.42(2)
C4 C8 1.43(3)
C5 C6 1.42(2)
C6 C7 1.38(3)
C7 H7A 0.9500
C8 H8A 0.9500
C10 C11 1.51(3)
C10 H10A 0.9800
C10 H10B 0.9800
C10 H10C 0.9800
C11 C12 1.38(3)
C11 C16 1.44(3)
C12 C13 1.41(2)
C12 H12A 0.9500
C13 C17 1.42(2)
C13 C14 1.44(2)
C14 C15 1.34(2)
C15 C16 1.42(3)
C16 H16A 0.9500
C17 H17A 0.9500
C18 C19 1.48(2)
C18 H18A 0.9900
C18 H18B 0.9900
C19 H19A 0.9900
C19 H19B 0.9900
C21 C22 1.57(3)
C21 H21A 0.9800
C21 H21B 0.9800
C21 H21C 0.9800
C22 C23 1.40(4)
C22 C27 1.45(4)
C23 C24 1.40(3)
C23 H23A 0.9500
C24 C25 1.40(4)
C24 C28 1.46(4)
C25 C26 1.43(3)
C26 C27 1.33(3)
C26 C31 1.46(3)
C27 H27A 0.9500
C28 H28A 0.9500
C29 C30 1.51(3)
C29 H29A 0.9900
C29 H29B 0.9900
C30 H30A 0.9900
C30 H30B 0.9900
C31 H31A 0.9500
C32 C33 1.455(10)
C32 H32A 0.9800
C32 H32B 0.9800
C32 H32C 0.9800
C33 C38 1.23(8)
C33 C34 1.45(6)
C34 C35 1.46(3)
C34 H34A 0.9500
C35 C36 1.40(4)
C35 C39 1.46(4)
C36 C37 1.42(3)
C37 C38 1.44(5)
C37 C40 1.58(4)
C38 H38A 0.9500
C39 H39A 0.9500
C40 H40A 0.9500
C41 C42 1.56(3)
C41 H41A 0.9800
C41 H41B 0.9800
C41 H41C 0.9800
C42 C47 1.33(4)
C42 C43 1.36(3)
C43 C44 1.40(3)
C43 H43A 0.9500
C44 C48 1.43(3)
C44 C45 1.50(3)
C45 C46 1.39(3)
C46 C47 1.40(3)
C46 C51 1.45(3)
C47 H47A 0.9500
C48 H48A 0.9500
C49 C50 1.50(2)
C49 H49A 0.9900
C49 H49B 0.9900
C50 H50A 0.9900
C50 H50B 0.9900
C51 H51A 0.9500
C52 C53 1.55(3)
C52 H52A 0.9800
C52 H52B 0.9800
C52 H52C 0.9800
C53 C58 1.32(3)
C53 C54 1.48(4)
C54 C55 1.32(3)
C54 H54A 0.9500
C55 C56 1.48(2)
C55 C59 1.51(3)
C56 C57 1.37(2)
C57 C58 1.43(2)
C57 C62 1.46(3)
C58 H58A 0.9500
C59 H59A 0.9500
C60 C61 1.52(2)
C60 H60A 0.9900
C60 H60B 0.9900
C61 H61A 0.9900
C61 H61B 0.9900
C62 H62A 0.9500
C63 C64 1.55(3)
C63 H63A 0.9800
C63 H63B 0.9800
C63 H63C 0.9800
C64 C69 1.33(3)
C64 C65 1.48(3)
C65 C66 1.33(2)
C65 H65A 0.9500
C66 C70 1.46(3)
C66 C67 1.47(3)
C67 C68 1.43(2)
C68 C69 1.38(3)
C68 C73 1.41(3)
C69 H69A 0.9500
C70 H70A 0.9500
C71 C72 1.49(3)
C71 H71A 0.9900
C71 H71B 0.9900
C72 H72A 0.9900
C72 H72B 0.9900
C73 H73A 0.9500
C74 C75 1.57(3)
C74 H74A 0.9800
C74 H74B 0.9800
C74 H74C 0.9800
C75 C76 1.33(3)
C75 C80 1.45(3)
C76 C77 1.41(2)
C76 H76A 0.9500
C77 C78 1.40(2)
C77 C81 1.44(3)
C78 C79 1.40(3)
C79 C84 1.41(3)
C79 C80 1.42(2)
C80 H80A 0.9500
C81 H81A 0.9500
C82 C83 1.55(2)
C82 H82A 0.9900
C82 H82B 0.9900
C83 H83A 0.9900
C83 H83B 0.9900
C84 H84A 0.9500
C85 C86 1.60(4)
C85 H85A 0.9800
C85 H85B 0.9800
C85 H85C 0.9800
C86 C91 1.31(3)
C86 C87 1.42(3)
C87 C88 1.35(3)
C87 H87A 0.9500
C88 C92 1.40(3)
C88 C89 1.50(2)
C89 C90 1.42(2)
C90 C95 1.42(2)
C90 C91 1.47(3)
C91 H91A 0.9500
C92 H92A 0.9500
C93 C94 1.54(2)
C93 H93A 0.9900
C93 H93B 0.9900
C94 H94A 0.9900
C94 H94B 0.9900
C95 H95A 0.9500
C96 C97 1.55(2)
C96 H96A 0.9800
C96 H96B 0.9800
C96 H96C 0.9800
C97 C102 1.36(3)
C97 C98 1.40(3)
C98 C99 1.46(3)
C98 H98A 0.9500
C99 C100 1.41(2)
C99 C103 1.50(3)
C100 C101 1.39(2)
C101 C102 1.40(2)
C102 H10D 0.9500
C103 H10E 0.9500
C104 C105 1.49(2)
C104 H10F 0.9900
C104 H10G 0.9900
C105 H10H 0.9900
C105 H10I 0.9900
C107 C108 1.45(2)
C108 H10K 0.9800
C108 H10L 0.9800
C108 H10M 0.9800
C109 C110 1.51(2)
C110 H11A 0.9800
C110 H11B 0.9800
C110 H11C 0.9800
C111 C112 1.50(2)
C112 H11D 0.9800
C112 H11E 0.9800
C112 H11F 0.9800
C113 C114 1.53(2)
C114 H11G 0.9800
C114 H11H 0.9800
C114 H11I 0.9800
C115 C116 1.49(3)
C116 H11J 0.9800
C116 H11K 0.9800
C116 H11L 0.9800
C117 C118 1.49(2)
C118 H11M 0.9800
C118 H11N 0.9800
C118 H11O 0.9800
C119 C120 1.48(2)
C120 H12B 0.9800
C120 H12C 0.9800
C120 H12D 0.9800
C121 C122 1.56(2)
C122 H12E 0.9800
C122 H12F 0.9800
C122 H12G 0.9800
C123 C124 1.50(2)
C124 H12H 0.9800
C124 H12I 0.9800
C124 H12J 0.9800
C125 C126 1.47(2)
C126 H12K 0.9800
C126 H12L 0.9800
C126 H12M 0.9800
C127 H12N 0.9800
C127 H12O 0.9800
C127 H12P 0.9800
C128 H12Q 0.9800
C128 H12R 0.9800
C128 H12S 0.9800

loop_
_geom_torsion_atom_site_label_1
_geom_torsion_atom_site_label_2
_geom_torsion_atom_site_label_3
_geom_torsion_atom_site_label_4
_geom_torsion
O44 Gd1 Gd2 O8 171.5(4)
O37 Gd1 Gd2 O8 -0.2(4)
O32 Gd1 Gd2 O8 -117.8(5)
O2 Gd1 Gd2 O8 66.6(4)
O38 Gd1 Gd2 O8 113.2(6)
O28 Gd1 Gd2 O8 -126.2(5)
O41 Gd1 Gd2 O8 -62.9(4)
O6 Gd1 Gd2 O8 125.1(5)
Mn2 Gd1 Gd2 O8 -95.5(3)
Mn11 Gd1 Gd2 O8 152.4(3)
Mn7 Gd1 Gd2 O8 92.7(3)
O44 Gd1 Gd2 O7 162.3(4)
O37 Gd1 Gd2 O7 -9.4(4)
O32 Gd1 Gd2 O7 -127.0(4)
O2 Gd1 Gd2 O7 57.4(4)
O38 Gd1 Gd2 O7 104.0(5)
O28 Gd1 Gd2 O7 -135.4(4)
O41 Gd1 Gd2 O7 -72.1(4)
O8 Gd1 Gd2 O7 -9.2(4)
O6 Gd1 Gd2 O7 115.9(4)
Mn2 Gd1 Gd2 O7 -104.7(3)
Mn11 Gd1 Gd2 O7 143.2(3)
Mn7 Gd1 Gd2 O7 83.5(3)
O44 Gd1 Gd2 O9 64.9(4)
O37 Gd1 Gd2 O9 -106.8(4)
O32 Gd1 Gd2 O9 135.6(4)
O2 Gd1 Gd2 O9 -40.0(4)
O38 Gd1 Gd2 O9 6.6(6)
O28 Gd1 Gd2 O9 127.2(4)
O41 Gd1 Gd2 O9 -169.6(4)
O8 Gd1 Gd2 O9 -106.6(4)
O6 Gd1 Gd2 O9 18.4(4)
Mn2 Gd1 Gd2 O9 157.9(3)
Mn11 Gd1 Gd2 O9 45.8(3)
Mn7 Gd1 Gd2 O9 -13.9(3)
O44 Gd1 Gd2 O6 46.5(4)
O37 Gd1 Gd2 O6 -125.2(4)
O32 Gd1 Gd2 O6 117.1(5)
O2 Gd1 Gd2 O6 -58.5(4)
O38 Gd1 Gd2 O6 -11.9(6)
O28 Gd1 Gd2 O6 108.7(5)
O41 Gd1 Gd2 O6 172.0(4)
O8 Gd1 Gd2 O6 -125.1(5)
Mn2 Gd1 Gd2 O6 139.5(3)
Mn11 Gd1 Gd2 O6 27.3(3)
Mn7 Gd1 Gd2 O6 -32.3(3)
O44 Gd1 Gd2 O28 -62.2(4)
O37 Gd1 Gd2 O28 126.1(4)
O32 Gd1 Gd2 O28 8.4(5)
O2 Gd1 Gd2 O28 -167.2(4)
O38 Gd1 Gd2 O28 -120.6(6)
O41 Gd1 Gd2 O28 63.3(4)
O8 Gd1 Gd2 O28 126.2(5)
O6 Gd1 Gd2 O28 -108.7(5)
Mn2 Gd1 Gd2 O28 30.8(4)
Mn11 Gd1 Gd2 O28 -81.4(4)
Mn7 Gd1 Gd2 O28 -141.1(4)
O44 Gd1 Gd2 O36 -81.2(6)
O37 Gd1 Gd2 O36 107.1(6)
O32 Gd1 Gd2 O36 -10.5(7)
O2 Gd1 Gd2 O36 173.9(6)
O38 Gd1 Gd2 O36 -139.5(8)
O28 Gd1 Gd2 O36 -18.9(7)
O41 Gd1 Gd2 O36 44.4(6)
O8 Gd1 Gd2 O36 107.3(7)
O6 Gd1 Gd2 O36 -127.6(7)
Mn2 Gd1 Gd2 O36 11.8(6)
Mn11 Gd1 Gd2 O36 -100.3(6)
Mn7 Gd1 Gd2 O36 -160.0(6)
O44 Gd1 Gd2 O21 -117.1(3)
O37 Gd1 Gd2 O21 71.2(4)
O32 Gd1 Gd2 O21 -46.5(4)
O2 Gd1 Gd2 O21 137.9(3)
O38 Gd1 Gd2 O21 -175.5(5)
O28 Gd1 Gd2 O21 -54.9(4)
O41 Gd1 Gd2 O21 8.4(3)
O8 Gd1 Gd2 O21 71.3(4)
O6 Gd1 Gd2 O21 -163.6(4)
Mn2 Gd1 Gd2 O21 -24.1(2)
Mn11 Gd1 Gd2 O21 -136.3(2)
Mn7 Gd1 Gd2 O21 164.1(2)
O44 Gd1 Gd2 O29 -18.1(3)
O37 Gd1 Gd2 O29 170.2(4)
O32 Gd1 Gd2 O29 52.5(4)
O2 Gd1 Gd2 O29 -123.1(3)
O38 Gd1 Gd2 O29 -76.5(5)
O28 Gd1 Gd2 O29 44.1(4)
O41 Gd1 Gd2 O29 107.4(4)
O8 Gd1 Gd2 O29 170.4(4)
O6 Gd1 Gd2 O29 -64.6(4)
Mn2 Gd1 Gd2 O29 74.9(2)
Mn11 Gd1 Gd2 O29 -37.3(2)
Mn7 Gd1 Gd2 O29 -96.9(2)
O44 Gd1 Gd2 O1 110.5(3)
O37 Gd1 Gd2 O1 -61.2(3)
O32 Gd1 Gd2 O1 -178.8(4)
O2 Gd1 Gd2 O1 5.6(3)
O38 Gd1 Gd2 O1 52.2(5)
O28 Gd1 Gd2 O1 172.8(4)
O41 Gd1 Gd2 O1 -123.9(3)
O8 Gd1 Gd2 O1 -61.0(4)
O6 Gd1 Gd2 O1 64.1(4)
Mn2 Gd1 Gd2 O1 -156.5(2)
Mn11 Gd1 Gd2 O1 91.4(2)
Mn7 Gd1 Gd2 O1 31.7(2)
O44 Gd1 Gd2 Mn8 137.7(2)
O37 Gd1 Gd2 Mn8 -33.9(3)
O32 Gd1 Gd2 Mn8 -151.6(3)
O2 Gd1 Gd2 Mn8 32.8(3)
O38 Gd1 Gd2 Mn8 79.4(5)
O28 Gd1 Gd2 Mn8 -160.0(4)
O41 Gd1 Gd2 Mn8 -96.7(3)
O8 Gd1 Gd2 Mn8 -33.8(3)
O6 Gd1 Gd2 Mn8 91.3(3)
Mn2 Gd1 Gd2 Mn8 -129.26(6)
Mn11 Gd1 Gd2 Mn8 118.58(6)
Mn7 Gd1 Gd2 Mn8 58.93(6)
O44 Gd1 Gd2 Mn6 86.9(2)
O37 Gd1 Gd2 Mn6 -84.8(3)
O32 Gd1 Gd2 Mn6 157.5(3)
O2 Gd1 Gd2 Mn6 -18.0(3)
O38 Gd1 Gd2 Mn6 28.6(5)
O28 Gd1 Gd2 Mn6 149.1(4)
O41 Gd1 Gd2 Mn6 -147.6(3)
O8 Gd1 Gd2 Mn6 -84.6(3)
O6 Gd1 Gd2 Mn6 40.4(3)
Mn2 Gd1 Gd2 Mn6 179.89(6)
Mn11 Gd1 Gd2 Mn6 67.74(6)
Mn7 Gd1 Gd2 Mn6 8.08(5)
O59 Gd4 Gd5 O10 -36.2(4)
O23 Gd4 Gd5 O10 -115.2(5)
O16 Gd4 Gd5 O10 126.2(4)
O70 Gd4 Gd5 O10 13.1(7)
O27 Gd4 Gd5 O10 -110.9(5)
O11 Gd4 Gd5 O10 114.2(5)
O3 Gd4 Gd5 O10 52.2(4)
O56 Gd4 Gd5 O10 -174.9(4)
Mn5 Gd4 Gd5 O10 84.1(3)
Mn4 Gd4 Gd5 O10 -143.8(3)
Mn12 Gd4 Gd5 O10 -25.4(3)
O59 Gd4 Gd5 O71 -143.8(4)
O23 Gd4 Gd5 O71 137.2(4)
O16 Gd4 Gd5 O71 18.6(4)
O70 Gd4 Gd5 O71 -94.5(7)
O27 Gd4 Gd5 O71 141.5(5)
O11 Gd4 Gd5 O71 6.5(4)
O3 Gd4 Gd5 O71 -55.4(4)
O56 Gd4 Gd5 O71 77.5(4)
Mn5 Gd4 Gd5 O71 -23.5(2)
Mn4 Gd4 Gd5 O71 108.6(3)
Mn12 Gd4 Gd5 O71 -133.1(2)
O59 Gd4 Gd5 O27 74.7(5)
O23 Gd4 Gd5 O27 -4.3(6)
O16 Gd4 Gd5 O27 -122.9(5)
O70 Gd4 Gd5 O27 124.0(8)
O11 Gd4 Gd5 O27 -134.9(5)
O3 Gd4 Gd5 O27 163.1(5)
O56 Gd4 Gd5 O27 -64.0(5)
Mn5 Gd4 Gd5 O27 -164.9(4)
Mn4 Gd4 Gd5 O27 -32.9(4)
Mn12 Gd4 Gd5 O27 85.5(4)
O59 Gd4 Gd5 O25 33.5(4)
O23 Gd4 Gd5 O25 -45.5(5)
O16 Gd4 Gd5 O25 -164.1(4)
O70 Gd4 Gd5 O25 82.8(7)
O27 Gd4 Gd5 O25 -41.2(5)
O11 Gd4 Gd5 O25 -176.1(4)
O3 Gd4 Gd5 O25 122.0(4)
O56 Gd4 Gd5 O25 -105.2(4)
Mn5 Gd4 Gd5 O25 153.9(3)
Mn4 Gd4 Gd5 O25 -74.1(3)
Mn12 Gd4 Gd5 O25 44.3(3)
O59 Gd4 Gd5 O19 133.1(4)
O23 Gd4 Gd5 O19 54.2(5)
O16 Gd4 Gd5 O19 -64.5(4)
O70 Gd4 Gd5 O19 -177.6(7)
O27 Gd4 Gd5 O19 58.4(5)
O11 Gd4 Gd5 O19 -76.5(4)
O3 Gd4 Gd5 O19 -138.4(4)
O56 Gd4 Gd5 O19 -5.6(4)
Mn5 Gd4 Gd5 O19 -106.5(3)
Mn4 Gd4 Gd5 O19 25.5(3)
Mn12 Gd4 Gd5 O19 143.9(3)
O59 Gd4 Gd5 O35 103.5(9)
O23 Gd4 Gd5 O35 24.6(9)
O16 Gd4 Gd5 O35 -94.0(9)
O70 Gd4 Gd5 O35 152.8(11)
O27 Gd4 Gd5 O35 28.9(10)
O11 Gd4 Gd5 O35 -106.1(9)
O3 Gd4 Gd5 O35 -168.0(9)
O56 Gd4 Gd5 O35 -35.1(9)
Mn5 Gd4 Gd5 O35 -136.1(9)
Mn4 Gd4 Gd5 O35 -4.0(9)
Mn12 Gd4 Gd5 O35 114.3(9)
O59 Gd4 Gd5 O12 -54.4(4)
O23 Gd4 Gd5 O12 -133.4(5)
O16 Gd4 Gd5 O12 108.0(4)
O70 Gd4 Gd5 O12 -5.1(7)
O27 Gd4 Gd5 O12 -129.1(5)
O11 Gd4 Gd5 O12 96.0(5)
O3 Gd4 Gd5 O12 34.0(4)
O56 Gd4 Gd5 O12 166.9(4)
Mn5 Gd4 Gd5 O12 66.0(3)
Mn4 Gd4 Gd5 O12 -162.0(3)
Mn12 Gd4 Gd5 O12 -43.6(3)
O59 Gd4 Gd5 O11 -150.4(4)
O23 Gd4 Gd5 O11 130.6(5)
O16 Gd4 Gd5 O11 12.0(4)
O70 Gd4 Gd5 O11 -101.1(7)
O27 Gd4 Gd5 O11 134.9(5)
O3 Gd4 Gd5 O11 -61.9(4)
O56 Gd4 Gd5 O11 70.9(4)
Mn5 Gd4 Gd5 O11 -30.0(3)
Mn4 Gd4 Gd5 O11 102.0(3)
Mn12 Gd4 Gd5 O11 -139.6(3)
O59 Gd4 Gd5 Mn6 -121.8(3)
O23 Gd4 Gd5 Mn6 159.2(4)
O16 Gd4 Gd5 Mn6 40.6(3)
O70 Gd4 Gd5 Mn6 -72.5(7)
O27 Gd4 Gd5 Mn6 163.5(4)
O11 Gd4 Gd5 Mn6 28.6(3)
O3 Gd4 Gd5 Mn6 -33.4(3)
O56 Gd4 Gd5 Mn6 99.5(3)
Mn5 Gd4 Gd5 Mn6 -1.46(6)
Mn4 Gd4 Gd5 Mn6 130.61(7)
Mn12 Gd4 Gd5 Mn6 -111.04(6)
O59 Gd4 Gd5 Mn8 -64.9(3)
O23 Gd4 Gd5 Mn8 -143.9(4)
O16 Gd4 Gd5 Mn8 97.5(3)
O70 Gd4 Gd5 Mn8 -15.6(7)
O27 Gd4 Gd5 Mn8 -139.6(4)
O11 Gd4 Gd5 Mn8 85.5(3)
O3 Gd4 Gd5 Mn8 23.5(3)
O56 Gd4 Gd5 Mn8 156.4(3)
Mn5 Gd4 Gd5 Mn8 55.45(6)
Mn4 Gd4 Gd5 Mn8 -172.48(7)
Mn12 Gd4 Gd5 Mn8 -54.13(6)
O59 Gd4 Gd5 Gd6 -95.8(3)
O23 Gd4 Gd5 Gd6 -174.8(4)
O16 Gd4 Gd5 Gd6 66.6(3)
O70 Gd4 Gd5 Gd6 -46.5(7)
O27 Gd4 Gd5 Gd6 -170.5(4)
O11 Gd4 Gd5 Gd6 54.6(3)
O3 Gd4 Gd5 Gd6 -7.4(3)
O56 Gd4 Gd5 Gd6 125.5(3)
Mn5 Gd4 Gd5 Gd6 24.53(10)
Mn4 Gd4 Gd5 Gd6 156.60(11)
Mn12 Gd4 Gd5 Gd6 -85.05(10)
O49 Gd3 Mn1 O47 -11.5(6)
O53 Gd3 Mn1 O47 -163.3(6)
O34 Gd3 Mn1 O47 -91.9(6)
O50 Gd3 Mn1 O47 -95.6(7)
O4 Gd3 Mn1 O47 80.2(6)
O36 Gd3 Mn1 O47 146.7(7)
O9 Gd3 Mn1 O47 68.6(5)
O7 Gd3 Mn1 O47 133.6(5)
Mn9 Gd3 Mn1 O47 165.8(5)
Mn5 Gd3 Mn1 O47 117.3(5)
O49 Gd3 Mn1 O46 168.5(7)
O53 Gd3 Mn1 O46 16.8(7)
O34 Gd3 Mn1 O46 88.2(7)
O50 Gd3 Mn1 O46 84.5(8)
O4 Gd3 Mn1 O46 -99.7(7)
O36 Gd3 Mn1 O46 -33.2(7)
O47 Gd3 Mn1 O46 -179.9(8)
O9 Gd3 Mn1 O46 -111.4(6)
O7 Gd3 Mn1 O46 -46.3(6)
Mn9 Gd3 Mn1 O46 -14.2(6)
Mn5 Gd3 Mn1 O46 -62.7(6)
O49 Gd3 Mn1 O36 -158.2(5)
O53 Gd3 Mn1 O36 50.0(5)
O34 Gd3 Mn1 O36 121.4(5)
O50 Gd3 Mn1 O36 117.7(7)
O4 Gd3 Mn1 O36 -66.5(6)
O47 Gd3 Mn1 O36 -146.7(7)
O9 Gd3 Mn1 O36 -78.1(5)
O7 Gd3 Mn1 O36 -13.1(5)
Mn9 Gd3 Mn1 O36 19.1(4)
Mn5 Gd3 Mn1 O36 -29.4(4)
O49 Gd3 Mn1 N4 16.3(6)
O53 Gd3 Mn1 N4 -135.5(6)
O34 Gd3 Mn1 N4 -64.0(6)
O50 Gd3 Mn1 N4 -67.7(8)
O4 Gd3 Mn1 N4 108.0(7)
O36 Gd3 Mn1 N4 174.6(7)
O47 Gd3 Mn1 N4 27.9(7)
O9 Gd3 Mn1 N4 96.4(6)
O7 Gd3 Mn1 N4 161.5(6)
Mn9 Gd3 Mn1 N4 -166.4(6)
Mn5 Gd3 Mn1 N4 145.1(6)
O49 Gd3 Mn1 O33 98.2(4)
O53 Gd3 Mn1 O33 -53.6(4)
O34 Gd3 Mn1 O33 17.9(4)
O50 Gd3 Mn1 O33 14.2(6)
O4 Gd3 Mn1 O33 -170.1(5)
O36 Gd3 Mn1 O33 -103.5(5)
O47 Gd3 Mn1 O33 109.8(6)
O9 Gd3 Mn1 O33 178.3(4)
O7 Gd3 Mn1 O33 -116.6(4)
Mn9 Gd3 Mn1 O33 -84.5(3)
Mn5 Gd3 Mn1 O33 -133.0(3)
O49 Gd3 Mn1 O29 -94.5(4)
O53 Gd3 Mn1 O29 113.8(4)
O34 Gd3 Mn1 O29 -174.8(4)
O50 Gd3 Mn1 O29 -178.5(6)
O4 Gd3 Mn1 O29 -2.7(5)
O36 Gd3 Mn1 O29 63.8(5)
O47 Gd3 Mn1 O29 -82.9(5)
O9 Gd3 Mn1 O29 -14.4(3)
O7 Gd3 Mn1 O29 50.7(3)
Mn9 Gd3 Mn1 O29 82.8(2)
Mn5 Gd3 Mn1 O29 34.3(3)
O44 Gd1 Mn2 O40 18.8(7)
O37 Gd1 Mn2 O40 167.4(7)
O32 Gd1 Mn2 O40 93.3(7)
O2 Gd1 Mn2 O40 -98.9(7)
O38 Gd1 Mn2 O40 79.9(8)
O28 Gd1 Mn2 O40 -33.4(7)
O41 Gd1 Mn2 O40 -177.5(8)
O8 Gd1 Mn2 O40 -110.1(7)
O6 Gd1 Mn2 O40 -45.2(6)
Mn11 Gd1 Mn2 O40 -11.9(6)
Mn7 Gd1 Mn2 O40 -61.0(6)
O44 Gd1 Mn2 O41 -163.7(6)
O37 Gd1 Mn2 O41 -15.1(6)
O32 Gd1 Mn2 O41 -89.2(6)
O2 Gd1 Mn2 O41 78.6(7)
O38 Gd1 Mn2 O41 -102.6(7)
O28 Gd1 Mn2 O41 144.1(7)
O8 Gd1 Mn2 O41 67.5(6)
O6 Gd1 Mn2 O41 132.3(5)
Mn11 Gd1 Mn2 O41 165.6(5)
Mn7 Gd1 Mn2 O41 116.5(5)
O44 Gd1 Mn2 O28 52.2(5)
O37 Gd1 Mn2 O28 -159.2(5)
O32 Gd1 Mn2 O28 126.8(5)
O2 Gd1 Mn2 O28 -65.5(6)
O38 Gd1 Mn2 O28 113.3(6)
O41 Gd1 Mn2 O28 -144.1(7)
O8 Gd1 Mn2 O28 -76.6(5)
O6 Gd1 Mn2 O28 -11.8(5)
Mn11 Gd1 Mn2 O28 21.5(4)
Mn7 Gd1 Mn2 O28 -27.6(4)
O44 Gd1 Mn2 N3 -137.8(6)
O37 Gd1 Mn2 N3 10.8(6)
O32 Gd1 Mn2 N3 -63.2(6)
O2 Gd1 Mn2 N3 104.5(7)
O38 Gd1 Mn2 N3 -76.7(7)
O28 Gd1 Mn2 N3 170.0(7)
O41 Gd1 Mn2 N3 25.9(8)
O8 Gd1 Mn2 N3 93.4(6)
O6 Gd1 Mn2 N3 158.3(6)
Mn11 Gd1 Mn2 N3 -168.5(6)
Mn7 Gd1 Mn2 N3 142.4(6)
O44 Gd1 Mn2 O31 -60.2(4)
O37 Gd1 Mn2 O31 88.4(5)
O32 Gd1 Mn2 O31 14.3(5)
O2 Gd1 Mn2 O31 -177.9(6)
O38 Gd1 Mn2 O31 0.8(6)
O28 Gd1 Mn2 O31 -112.5(6)
O41 Gd1 Mn2 O31 103.5(6)
O8 Gd1 Mn2 O31 170.9(4)
O6 Gd1 Mn2 O31 -124.2(4)
Mn11 Gd1 Mn2 O31 -90.9(4)
Mn7 Gd1 Mn2 O31 -140.0(4)
O44 Gd1 Mn2 O21 113.1(4)
O37 Gd1 Mn2 O21 -98.3(4)
O32 Gd1 Mn2 O21 -172.4(4)
O2 Gd1 Mn2 O21 -4.6(5)
O38 Gd1 Mn2 O21 174.2(5)
O28 Gd1 Mn2 O21 60.9(5)
O41 Gd1 Mn2 O21 -83.2(5)
O8 Gd1 Mn2 O21 -15.7(4)
O6 Gd1 Mn2 O21 49.1(3)
Mn11 Gd1 Mn2 O21 82.4(2)
Mn7 Gd1 Mn2 O21 33.3(3)
O68 Gd6 Mn3 O62 93.2(5)
O65 Gd6 Mn3 O62 168.2(5)
O18 Gd6 Mn3 O62 5.3(5)
O12 Gd6 Mn3 O62 -71.0(5)
O69 Gd6 Mn3 O62 84.1(6)
O35 Gd6 Mn3 O62 -149.8(6)
O5 Gd6 Mn3 O62 -86.3(6)
O71 Gd6 Mn3 O62 -133.0(5)
Mn7 Gd6 Mn3 O62 -65.0(4)
Mn10 Gd6 Mn3 O62 -163.7(4)
O68 Gd6 Mn3 O61 -91.0(6)
O65 Gd6 Mn3 O61 -16.1(6)
O18 Gd6 Mn3 O61 -179.0(6)
O12 Gd6 Mn3 O61 104.8(6)
O69 Gd6 Mn3 O61 -100.1(7)
O35 Gd6 Mn3 O61 25.9(7)
O5 Gd6 Mn3 O61 89.4(7)
O62 Gd6 Mn3 O61 175.8(7)
O71 Gd6 Mn3 O61 42.8(6)
Mn7 Gd6 Mn3 O61 110.8(5)
Mn10 Gd6 Mn3 O61 12.1(5)
O68 Gd6 Mn3 O35 -116.9(6)
O65 Gd6 Mn3 O35 -42.0(5)
O18 Gd6 Mn3 O35 155.1(5)
O12 Gd6 Mn3 O35 78.9(5)
O69 Gd6 Mn3 O35 -126.1(7)
O5 Gd6 Mn3 O35 63.5(6)
O62 Gd6 Mn3 O35 149.8(6)
O71 Gd6 Mn3 O35 16.9(5)
Mn7 Gd6 Mn3 O35 84.9(5)
Mn10 Gd6 Mn3 O35 -13.8(5)
O68 Gd6 Mn3 N7 74.2(5)
O65 Gd6 Mn3 N7 149.1(5)
O18 Gd6 Mn3 N7 -13.8(5)
O12 Gd6 Mn3 N7 -90.0(5)
O69 Gd6 Mn3 N7 65.0(7)
O35 Gd6 Mn3 N7 -168.9(6)
O5 Gd6 Mn3 N7 -105.4(6)
O62 Gd6 Mn3 N7 -19.1(6)
O71 Gd6 Mn3 N7 -152.0(5)
Mn7 Gd6 Mn3 N7 -84.0(4)
Mn10 Gd6 Mn3 N7 177.3(4)
O68 Gd6 Mn3 O67 -5.9(5)
O65 Gd6 Mn3 O67 69.0(5)
O18 Gd6 Mn3 O67 -93.9(5)
O12 Gd6 Mn3 O67 -170.2(4)
O69 Gd6 Mn3 O67 -15.1(6)
O35 Gd6 Mn3 O67 111.0(6)
O5 Gd6 Mn3 O67 174.5(5)
O62 Gd6 Mn3 O67 -99.2(6)
O71 Gd6 Mn3 O67 127.8(4)
Mn7 Gd6 Mn3 O67 -164.2(4)
Mn10 Gd6 Mn3 O67 97.1(4)
O68 Gd6 Mn3 O25 179.5(4)
O65 Gd6 Mn3 O25 -105.6(4)
O18 Gd6 Mn3 O25 91.5(4)
O12 Gd6 Mn3 O25 15.2(4)
O69 Gd6 Mn3 O25 170.3(6)
O35 Gd6 Mn3 O25 -63.6(5)
O5 Gd6 Mn3 O25 -0.1(5)
O62 Gd6 Mn3 O25 86.2(5)
O71 Gd6 Mn3 O25 -46.7(3)
Mn7 Gd6 Mn3 O25 21.2(3)
Mn10 Gd6 Mn3 O25 -77.4(3)
O59 Gd4 Mn4 O55 -10.4(6)
O23 Gd4 Mn4 O55 -86.6(6)
O16 Gd4 Mn4 O55 -172.7(6)
O70 Gd4 Mn4 O55 -92.7(8)
O27 Gd4 Mn4 O55 31.1(7)
O11 Gd4 Mn4 O55 110.5(6)
O3 Gd4 Mn4 O55 94.4(7)
O56 Gd4 Mn4 O55 -179.2(7)
Mn5 Gd4 Mn4 O55 115.5(5)
Mn12 Gd4 Mn4 O55 17.8(5)
Gd5 Gd4 Mn4 O55 69.4(5)
O59 Gd4 Mn4 O56 168.8(5)
O23 Gd4 Mn4 O56 92.6(5)
O16 Gd4 Mn4 O56 6.5(5)
O70 Gd4 Mn4 O56 86.5(7)
O27 Gd4 Mn4 O56 -149.7(6)
O11 Gd4 Mn4 O56 -70.3(5)
O3 Gd4 Mn4 O56 -86.4(6)
Mn5 Gd4 Mn4 O56 -65.3(4)
Mn12 Gd4 Mn4 O56 -163.0(4)
Gd5 Gd4 Mn4 O56 -111.4(4)
O59 Gd4 Mn4 O27 -41.5(5)
O23 Gd4 Mn4 O27 -117.8(6)
O16 Gd4 Mn4 O27 156.2(5)
O70 Gd4 Mn4 O27 -123.8(7)
O11 Gd4 Mn4 O27 79.3(5)
O3 Gd4 Mn4 O27 63.2(6)
O56 Gd4 Mn4 O27 149.7(6)
Mn5 Gd4 Mn4 O27 84.3(4)
Mn12 Gd4 Mn4 O27 -13.3(4)
Gd5 Gd4 Mn4 O27 38.3(4)
O59 Gd4 Mn4 N8 143.3(6)
O23 Gd4 Mn4 N8 67.0(6)
O16 Gd4 Mn4 N8 -19.0(6)
O70 Gd4 Mn4 N8 61.0(8)
O27 Gd4 Mn4 N8 -175.2(7)
O11 Gd4 Mn4 N8 -95.9(6)
O3 Gd4 Mn4 N8 -112.0(7)
O56 Gd4 Mn4 N8 -25.5(7)
Mn5 Gd4 Mn4 N8 -90.9(5)
Mn12 Gd4 Mn4 N8 171.5(5)
Gd5 Gd4 Mn4 N8 -136.9(5)
O59 Gd4 Mn4 O24 66.3(5)
O23 Gd4 Mn4 O24 -10.0(5)
O16 Gd4 Mn4 O24 -96.1(5)
O70 Gd4 Mn4 O24 -16.1(7)
O27 Gd4 Mn4 O24 107.8(6)
O11 Gd4 Mn4 O24 -172.9(5)
O3 Gd4 Mn4 O24 171.0(6)
O56 Gd4 Mn4 O24 -102.6(6)
Mn5 Gd4 Mn4 O24 -167.9(4)
Mn12 Gd4 Mn4 O24 94.4(4)
Gd5 Gd4 Mn4 O24 146.0(4)
O59 Gd4 Mn4 O19 -106.2(4)
O23 Gd4 Mn4 O19 177.5(4)
O16 Gd4 Mn4 O19 91.4(4)
O70 Gd4 Mn4 O19 171.4(6)
O27 Gd4 Mn4 O19 -64.7(5)
O11 Gd4 Mn4 O19 14.6(4)
O3 Gd4 Mn4 O19 -1.5(5)
O56 Gd4 Mn4 O19 84.9(5)
Mn5 Gd4 Mn4 O19 19.6(3)
Mn12 Gd4 Mn4 O19 -78.1(3)
Gd5 Gd4 Mn4 O19 -26.5(3)
O59 Gd4 Mn5 O7 -62.9(6)
O23 Gd4 Mn5 O7 91.1(9)
O16 Gd4 Mn5 O7 81.1(6)
O70 Gd4 Mn5 O7 15.4(6)
O27 Gd4 Mn5 O7 -146.9(6)
O11 Gd4 Mn5 O7 -173.0(7)
O3 Gd4 Mn5 O7 -26.4(7)
O56 Gd4 Mn5 O7 148.6(6)
Mn4 Gd4 Mn5 O7 178.3(5)
Mn12 Gd4 Mn5 O7 -80.8(5)
Gd5 Gd4 Mn5 O7 -137.1(5)
O59 Gd4 Mn5 O3 -36.5(5)
O23 Gd4 Mn5 O3 117.5(9)
O16 Gd4 Mn5 O3 107.5(5)
O70 Gd4 Mn5 O3 41.8(5)
O27 Gd4 Mn5 O3 -120.5(5)
O11 Gd4 Mn5 O3 -146.6(6)
O56 Gd4 Mn5 O3 175.0(5)
Mn4 Gd4 Mn5 O3 -155.4(4)
Mn12 Gd4 Mn5 O3 -54.5(4)
Gd5 Gd4 Mn5 O3 -110.7(4)
O59 Gd4 Mn5 O4 137.9(5)
O23 Gd4 Mn5 O4 -68.2(9)
O16 Gd4 Mn5 O4 -78.1(5)
O70 Gd4 Mn5 O4 -143.9(5)
O27 Gd4 Mn5 O4 53.9(5)
O11 Gd4 Mn5 O4 27.7(6)
O3 Gd4 Mn5 O4 174.4(6)
O56 Gd4 Mn5 O4 -10.6(5)
Mn4 Gd4 Mn5 O4 19.0(4)
Mn12 Gd4 Mn5 O4 119.9(4)
Gd5 Gd4 Mn5 O4 63.7(4)
O59 Gd4 Mn5 O11 110.1(5)
O23 Gd4 Mn5 O11 -95.9(9)
O16 Gd4 Mn5 O11 -105.9(6)
O70 Gd4 Mn5 O11 -171.6(6)
O27 Gd4 Mn5 O11 26.1(5)
O3 Gd4 Mn5 O11 146.6(6)
O56 Gd4 Mn5 O11 -38.4(5)
Mn4 Gd4 Mn5 O11 -8.7(5)
Mn12 Gd4 Mn5 O11 92.2(5)
Gd5 Gd4 Mn5 O11 35.9(5)
O59 Gd4 Mn5 O15 -130.5(4)
O23 Gd4 Mn5 O15 23.5(8)
O16 Gd4 Mn5 O15 13.6(4)
O70 Gd4 Mn5 O15 -52.2(4)
O27 Gd4 Mn5 O15 145.6(4)
O11 Gd4 Mn5 O15 119.4(5)
O3 Gd4 Mn5 O15 -93.9(5)
O56 Gd4 Mn5 O15 81.0(4)
Mn4 Gd4 Mn5 O15 110.7(3)
Mn12 Gd4 Mn5 O15 -148.4(3)
Gd5 Gd4 Mn5 O15 155.4(3)
O59 Gd4 Mn5 O1 35.9(4)
O23 Gd4 Mn5 O1 -170.1(8)
O16 Gd4 Mn5 O1 179.9(4)
O70 Gd4 Mn5 O1 114.2(4)
O27 Gd4 Mn5 O1 -48.1(4)
O11 Gd4 Mn5 O1 -74.2(5)
O3 Gd4 Mn5 O1 72.4(5)
O56 Gd4 Mn5 O1 -112.6(4)
Mn4 Gd4 Mn5 O1 -83.0(2)
Mn12 Gd4 Mn5 O1 17.9(2)
Gd5 Gd4 Mn5 O1 -38.3(2)
O59 Gd4 Mn5 Mn8 7.8(3)
O23 Gd4 Mn5 Mn8 161.8(7)
O16 Gd4 Mn5 Mn8 151.9(3)
O70 Gd4 Mn5 Mn8 86.1(3)
O27 Gd4 Mn5 Mn8 -76.1(3)
O11 Gd4 Mn5 Mn8 -102.3(5)
O3 Gd4 Mn5 Mn8 44.4(4)
O56 Gd4 Mn5 Mn8 -140.7(3)
Mn4 Gd4 Mn5 Mn8 -111.02(7)
Mn12 Gd4 Mn5 Mn8 -10.12(7)
Gd5 Gd4 Mn5 Mn8 -66.33(5)
O59 Gd4 Mn5 Mn6 76.2(3)
O23 Gd4 Mn5 Mn6 -129.8(7)
O16 Gd4 Mn5 Mn6 -139.7(3)
O70 Gd4 Mn5 Mn6 154.5(3)
O27 Gd4 Mn5 Mn6 -7.7(3)
O11 Gd4 Mn5 Mn6 -33.9(5)
O3 Gd4 Mn5 Mn6 112.8(4)
O56 Gd4 Mn5 Mn6 -72.3(3)
Mn4 Gd4 Mn5 Mn6 -42.61(13)
Mn12 Gd4 Mn5 Mn6 58.29(11)
Gd5 Gd4 Mn5 Mn6 2.08(9)
O59 Gd4 Mn5 Mn9 -92.2(3)
O23 Gd4 Mn5 Mn9 61.8(8)
O16 Gd4 Mn5 Mn9 51.8(3)
O70 Gd4 Mn5 Mn9 -13.9(3)
O27 Gd4 Mn5 Mn9 -176.2(3)
O11 Gd4 Mn5 Mn9 157.7(5)
O3 Gd4 Mn5 Mn9 -55.7(4)
O56 Gd4 Mn5 Mn9 119.3(3)
Mn4 Gd4 Mn5 Mn9 148.93(9)
Mn12 Gd4 Mn5 Mn9 -110.17(9)
Gd5 Gd4 Mn5 Mn9 -166.38(10)
O59 Gd4 Mn5 Gd3 -165.3(3)
O23 Gd4 Mn5 Gd3 -11.3(8)
O16 Gd4 Mn5 Gd3 -21.3(4)
O70 Gd4 Mn5 Gd3 -87.0(4)
O27 Gd4 Mn5 Gd3 110.7(3)
O11 Gd4 Mn5 Gd3 84.6(5)
O3 Gd4 Mn5 Gd3 -128.8(5)
O56 Gd4 Mn5 Gd3 46.2(3)
Mn4 Gd4 Mn5 Gd3 75.8(2)
Mn12 Gd4 Mn5 Gd3 176.7(2)
Gd5 Gd4 Mn5 Gd3 120.5(2)
O49 Gd3 Mn5 O7 159.7(5)
O53 Gd3 Mn5 O7 -57.3(5)
O34 Gd3 Mn5 O7 -78.2(7)
O50 Gd3 Mn5 O7 -130.1(5)
O4 Gd3 Mn5 O7 164.2(6)
O36 Gd3 Mn5 O7 15.5(5)
O47 Gd3 Mn5 O7 71.8(5)
O9 Gd3 Mn5 O7 82.5(5)
Mn1 Gd3 Mn5 O7 31.3(4)
Mn9 Gd3 Mn5 O7 -38.8(4)
O49 Gd3 Mn5 O3 172.2(6)
O53 Gd3 Mn5 O3 -44.9(6)
O34 Gd3 Mn5 O3 -65.7(8)
O50 Gd3 Mn5 O3 -117.6(6)
O4 Gd3 Mn5 O3 176.6(7)
O36 Gd3 Mn5 O3 28.0(6)
O47 Gd3 Mn5 O3 84.2(6)
O9 Gd3 Mn5 O3 95.0(6)
O7 Gd3 Mn5 O3 12.5(7)
Mn1 Gd3 Mn5 O3 43.7(6)
Mn9 Gd3 Mn5 O3 -26.3(6)
O49 Gd3 Mn5 O4 -4.5(6)
O53 Gd3 Mn5 O4 138.5(5)
O34 Gd3 Mn5 O4 117.7(7)
O50 Gd3 Mn5 O4 65.7(6)
O36 Gd3 Mn5 O4 -148.7(5)
O47 Gd3 Mn5 O4 -92.4(6)
O9 Gd3 Mn5 O4 -81.7(5)
O7 Gd3 Mn5 O4 -164.2(6)
Mn1 Gd3 Mn5 O4 -132.9(5)
Mn9 Gd3 Mn5 O4 157.0(5)
O49 Gd3 Mn5 O11 -13.2(5)
O53 Gd3 Mn5 O11 129.7(5)
O34 Gd3 Mn5 O11 108.9(7)
O50 Gd3 Mn5 O11 57.0(5)
O4 Gd3 Mn5 O11 -8.8(6)
O36 Gd3 Mn5 O11 -157.4(5)
O47 Gd3 Mn5 O11 -101.2(5)
O9 Gd3 Mn5 O11 -90.4(5)
O7 Gd3 Mn5 O11 -172.9(6)
Mn1 Gd3 Mn5 O11 -141.7(4)
Mn9 Gd3 Mn5 O11 148.3(4)
O49 Gd3 Mn5 O15 -114.5(4)
O53 Gd3 Mn5 O15 28.5(4)
O34 Gd3 Mn5 O15 7.7(6)
O50 Gd3 Mn5 O15 -44.3(4)
O4 Gd3 Mn5 O15 -110.0(5)
O36 Gd3 Mn5 O15 101.3(4)
O47 Gd3 Mn5 O15 157.6(4)
O9 Gd3 Mn5 O15 168.3(3)
O7 Gd3 Mn5 O15 85.8(5)
Mn1 Gd3 Mn5 O15 117.1(3)
Mn9 Gd3 Mn5 O15 47.0(3)
O49 Gd3 Mn5 O1 79.6(4)
O53 Gd3 Mn5 O1 -137.4(3)
O34 Gd3 Mn5 O1 -158.2(6)
O50 Gd3 Mn5 O1 149.9(4)
O4 Gd3 Mn5 O1 84.1(5)
O36 Gd3 Mn5 O1 -64.5(3)
O47 Gd3 Mn5 O1 -8.3(4)
O9 Gd3 Mn5 O1 2.4(3)
O7 Gd3 Mn5 O1 -80.0(5)
Mn1 Gd3 Mn5 O1 -48.8(2)
Mn9 Gd3 Mn5 O1 -118.9(2)
O49 Gd3 Mn5 Mn8 108.4(3)
O53 Gd3 Mn5 Mn8 -108.6(3)
O34 Gd3 Mn5 Mn8 -129.5(6)
O50 Gd3 Mn5 Mn8 178.6(3)
O4 Gd3 Mn5 Mn8 112.9(5)
O36 Gd3 Mn5 Mn8 -35.8(2)
O47 Gd3 Mn5 Mn8 20.5(4)
O9 Gd3 Mn5 Mn8 31.2(2)
O7 Gd3 Mn5 Mn8 -51.3(4)
Mn1 Gd3 Mn5 Mn8 -20.05(12)
Mn9 Gd3 Mn5 Mn8 -90.12(11)
O49 Gd3 Mn5 Mn6 47.7(3)
O53 Gd3 Mn5 Mn6 -169.3(3)
O34 Gd3 Mn5 Mn6 169.8(6)
O50 Gd3 Mn5 Mn6 117.9(3)
O4 Gd3 Mn5 Mn6 52.2(5)
O36 Gd3 Mn5 Mn6 -96.5(2)
O47 Gd3 Mn5 Mn6 -40.2(3)
O9 Gd3 Mn5 Mn6 -29.5(2)
O7 Gd3 Mn5 Mn6 -112.0(4)
Mn1 Gd3 Mn5 Mn6 -80.73(8)
Mn9 Gd3 Mn5 Mn6 -150.80(9)
O49 Gd3 Mn5 Mn9 -161.5(3)
O53 Gd3 Mn5 Mn9 -18.5(3)
O34 Gd3 Mn5 Mn9 -39.4(6)
O50 Gd3 Mn5 Mn9 -91.3(3)
O4 Gd3 Mn5 Mn9 -157.0(5)
O36 Gd3 Mn5 Mn9 54.3(2)
O47 Gd3 Mn5 Mn9 110.6(3)
O9 Gd3 Mn5 Mn9 121.3(2)
O7 Gd3 Mn5 Mn9 38.8(4)
Mn1 Gd3 Mn5 Mn9 70.07(9)
O49 Gd3 Mn5 Gd4 -79.8(4)
O53 Gd3 Mn5 Gd4 63.2(3)
O34 Gd3 Mn5 Gd4 42.4(6)
O50 Gd3 Mn5 Gd4 -9.5(4)
O4 Gd3 Mn5 Gd4 -75.3(5)
O36 Gd3 Mn5 Gd4 136.1(3)
O47 Gd3 Mn5 Gd4 -167.7(4)
O9 Gd3 Mn5 Gd4 -157.0(3)
O7 Gd3 Mn5 Gd4 120.5(5)
Mn1 Gd3 Mn5 Gd4 151.8(2)
Mn9 Gd3 Mn5 Gd4 81.7(2)
O7 Mn5 Mn6 O71 175.6(5)
O3 Mn5 Mn6 O71 77.8(5)
O4 Mn5 Mn6 O71 -96.4(5)
O11 Mn5 Mn6 O71 -1.5(5)
O15 Mn5 Mn6 O71 -108.0(6)
O1 Mn5 Mn6 O71 92.9(5)
Mn8 Mn5 Mn6 O71 85.6(3)
Mn9 Mn5 Mn6 O71 -171.3(3)
Gd4 Mn5 Mn6 O71 21.5(3)
Gd3 Mn5 Mn6 O71 -139.8(3)
O7 Mn5 Mn6 O14 -95.2(5)
O3 Mn5 Mn6 O14 167.1(5)
O4 Mn5 Mn6 O14 -7.2(5)
O11 Mn5 Mn6 O14 87.7(5)
O15 Mn5 Mn6 O14 -18.8(6)
O1 Mn5 Mn6 O14 -177.9(5)
Mn8 Mn5 Mn6 O14 174.8(4)
Mn9 Mn5 Mn6 O14 -82.1(4)
Gd4 Mn5 Mn6 O14 110.7(4)
Gd3 Mn5 Mn6 O14 -50.6(4)
O7 Mn5 Mn6 O9 -9.0(5)
O3 Mn5 Mn6 O9 -106.7(5)
O4 Mn5 Mn6 O9 79.1(4)
O11 Mn5 Mn6 O9 173.9(5)
O15 Mn5 Mn6 O9 67.4(6)
O1 Mn5 Mn6 O9 -91.7(5)
Mn8 Mn5 Mn6 O9 -99.0(3)
Mn9 Mn5 Mn6 O9 4.1(3)
Gd4 Mn5 Mn6 O9 -163.1(3)
Gd3 Mn5 Mn6 O9 35.7(3)
O7 Mn5 Mn6 O1 82.7(5)
O3 Mn5 Mn6 O1 -15.1(5)
O4 Mn5 Mn6 O1 170.7(5)
O11 Mn5 Mn6 O1 -94.4(5)
O15 Mn5 Mn6 O1 159.1(6)
Mn8 Mn5 Mn6 O1 -7.3(4)
Mn9 Mn5 Mn6 O1 95.8(4)
Gd4 Mn5 Mn6 O1 -71.4(4)
Gd3 Mn5 Mn6 O1 127.3(4)
O7 Mn5 Mn6 O5 86.5(5)
O3 Mn5 Mn6 O5 -11.2(5)
O4 Mn5 Mn6 O5 174.6(5)
O11 Mn5 Mn6 O5 -90.6(5)
O15 Mn5 Mn6 O5 162.9(6)
O1 Mn5 Mn6 O5 3.8(5)
Mn8 Mn5 Mn6 O5 -3.5(4)
Mn9 Mn5 Mn6 O5 99.6(4)
Gd4 Mn5 Mn6 O5 -67.6(4)
Gd3 Mn5 Mn6 O5 131.2(4)
O7 Mn5 Mn6 O4 -88.1(5)
O3 Mn5 Mn6 O4 174.2(5)
O11 Mn5 Mn6 O4 94.9(5)
O15 Mn5 Mn6 O4 -11.6(6)
O1 Mn5 Mn6 O4 -170.7(5)
Mn8 Mn5 Mn6 O4 -178.0(3)
Mn9 Mn5 Mn6 O4 -75.0(3)
Gd4 Mn5 Mn6 O4 117.9(3)
Gd3 Mn5 Mn6 O4 -43.4(3)
O7 Mn5 Mn6 Mn10 -149.7(4)
O3 Mn5 Mn6 Mn10 112.6(4)
O4 Mn5 Mn6 Mn10 -61.6(3)
O11 Mn5 Mn6 Mn10 33.3(4)
O15 Mn5 Mn6 Mn10 -73.2(5)
O1 Mn5 Mn6 Mn10 127.7(4)
Mn8 Mn5 Mn6 Mn10 120.36(11)
Mn9 Mn5 Mn6 Mn10 -136.55(12)
Gd4 Mn5 Mn6 Mn10 56.28(15)
Gd3 Mn5 Mn6 Mn10 -104.99(10)
O7 Mn5 Mn6 Mn7 85.3(4)
O3 Mn5 Mn6 Mn7 -12.4(4)
O4 Mn5 Mn6 Mn7 173.3(3)
O11 Mn5 Mn6 Mn7 -91.8(3)
O15 Mn5 Mn6 Mn7 161.7(5)
O1 Mn5 Mn6 Mn7 2.6(4)
Mn8 Mn5 Mn6 Mn7 -4.71(8)
Mn9 Mn5 Mn6 Mn7 98.38(13)
Gd4 Mn5 Mn6 Mn7 -68.79(11)
Gd3 Mn5 Mn6 Mn7 129.94(7)
O7 Mn5 Mn6 Gd2 24.9(3)
O3 Mn5 Mn6 Gd2 -72.8(4)
O4 Mn5 Mn6 Gd2 113.0(3)
O11 Mn5 Mn6 Gd2 -152.2(3)
O15 Mn5 Mn6 Gd2 101.3(5)
O1 Mn5 Mn6 Gd2 -57.8(4)
Mn8 Mn5 Mn6 Gd2 -65.09(6)
Mn9 Mn5 Mn6 Gd2 38.01(11)
Gd4 Mn5 Mn6 Gd2 -129.17(10)
Gd3 Mn5 Mn6 Gd2 69.56(4)
O7 Mn5 Mn6 Gd5 152.0(4)
O3 Mn5 Mn6 Gd5 54.3(4)
O4 Mn5 Mn6 Gd5 -120.0(3)
O11 Mn5 Mn6 Gd5 -25.1(3)
O15 Mn5 Mn6 Gd5 -131.6(5)
O1 Mn5 Mn6 Gd5 69.3(4)
Mn8 Mn5 Mn6 Gd5 61.99(6)
Mn9 Mn5 Mn6 Gd5 165.08(12)
Gd4 Mn5 Mn6 Gd5 -2.09(9)
Gd3 Mn5 Mn6 Gd5 -163.36(6)
O7 Mn5 Mn6 Gd3 -44.7(3)
O3 Mn5 Mn6 Gd3 -142.4(4)
O4 Mn5 Mn6 Gd3 43.4(3)
O11 Mn5 Mn6 Gd3 138.2(3)
O15 Mn5 Mn6 Gd3 31.7(5)
O1 Mn5 Mn6 Gd3 -127.3(4)
Mn8 Mn5 Mn6 Gd3 -134.65(7)
Mn9 Mn5 Mn6 Gd3 -31.55(11)
Gd4 Mn5 Mn6 Gd3 161.27(11)
O8 Gd2 Mn6 O71 -3.3(6)
O7 Gd2 Mn6 O71 -83.7(6)
O9 Gd2 Mn6 O71 -177.4(7)
O6 Gd2 Mn6 O71 67.3(6)
O28 Gd2 Mn6 O71 68.0(6)
O36 Gd2 Mn6 O71 -146.0(6)
O21 Gd2 Mn6 O71 -72.7(8)
O29 Gd2 Mn6 O71 148.9(6)
O1 Gd2 Mn6 O71 -7.2(6)
Mn8 Gd2 Mn6 O71 -7.6(5)
Gd1 Gd2 Mn6 O71 38.6(5)
O8 Gd2 Mn6 O14 -177.8(5)
O7 Gd2 Mn6 O14 101.9(5)
O9 Gd2 Mn6 O14 8.1(6)
O6 Gd2 Mn6 O14 -107.2(5)
O28 Gd2 Mn6 O14 -106.5(6)
O36 Gd2 Mn6 O14 39.5(5)
O21 Gd2 Mn6 O14 112.8(8)
O29 Gd2 Mn6 O14 -25.5(5)
O1 Gd2 Mn6 O14 178.4(6)
Mn8 Gd2 Mn6 O14 178.0(5)
Gd1 Gd2 Mn6 O14 -135.8(5)
O8 Gd2 Mn6 O9 174.1(5)
O7 Gd2 Mn6 O9 93.8(5)
O6 Gd2 Mn6 O9 -115.2(5)
O28 Gd2 Mn6 O9 -114.6(6)
O36 Gd2 Mn6 O9 31.5(5)
O21 Gd2 Mn6 O9 104.7(8)
O29 Gd2 Mn6 O9 -33.6(5)
O1 Gd2 Mn6 O9 170.3(6)
Mn8 Gd2 Mn6 O9 169.9(5)
Gd1 Gd2 Mn6 O9 -143.9(5)
O8 Gd2 Mn6 O1 3.9(5)
O7 Gd2 Mn6 O1 -76.5(5)
O9 Gd2 Mn6 O1 -170.3(6)
O6 Gd2 Mn6 O1 74.5(5)
O28 Gd2 Mn6 O1 75.1(5)
O36 Gd2 Mn6 O1 -138.8(5)
O21 Gd2 Mn6 O1 -65.6(7)
O29 Gd2 Mn6 O1 156.1(5)
Mn8 Gd2 Mn6 O1 -0.4(4)
Gd1 Gd2 Mn6 O1 45.8(4)
O8 Gd2 Mn6 O5 -84.4(4)
O7 Gd2 Mn6 O5 -164.8(4)
O9 Gd2 Mn6 O5 101.5(5)
O6 Gd2 Mn6 O5 -13.8(4)
O28 Gd2 Mn6 O5 -13.1(4)
O36 Gd2 Mn6 O5 132.9(4)
O21 Gd2 Mn6 O5 -153.8(7)
O29 Gd2 Mn6 O5 67.8(4)
O1 Gd2 Mn6 O5 -88.3(5)
Mn8 Gd2 Mn6 O5 -88.7(3)
Gd1 Gd2 Mn6 O5 -42.5(3)
O8 Gd2 Mn6 O4 95.4(3)
O7 Gd2 Mn6 O4 15.0(4)
O9 Gd2 Mn6 O4 -78.8(5)
O6 Gd2 Mn6 O4 166.0(3)
O28 Gd2 Mn6 O4 166.6(4)
O36 Gd2 Mn6 O4 -47.3(3)
O21 Gd2 Mn6 O4 25.9(7)
O29 Gd2 Mn6 O4 -112.4(4)
O1 Gd2 Mn6 O4 91.5(5)
Mn8 Gd2 Mn6 O4 91.1(2)
Gd1 Gd2 Mn6 O4 137.3(2)
O8 Gd2 Mn6 Mn10 128.0(10)
O7 Gd2 Mn6 Mn10 47.6(10)
O9 Gd2 Mn6 Mn10 -46.2(10)
O6 Gd2 Mn6 Mn10 -161.4(10)
O28 Gd2 Mn6 Mn10 -160.8(10)
O36 Gd2 Mn6 Mn10 -14.7(10)
O21 Gd2 Mn6 Mn10 58.5(12)
O29 Gd2 Mn6 Mn10 -79.8(10)
O1 Gd2 Mn6 Mn10 124.1(10)
Mn8 Gd2 Mn6 Mn10 123.7(10)
Gd1 Gd2 Mn6 Mn10 169.9(9)
O8 Gd2 Mn6 Mn7 -50.9(2)
O7 Gd2 Mn6 Mn7 -131.2(3)
O9 Gd2 Mn6 Mn7 135.0(5)
O6 Gd2 Mn6 Mn7 19.7(2)
O28 Gd2 Mn6 Mn7 20.4(3)
O36 Gd2 Mn6 Mn7 166.5(2)
O21 Gd2 Mn6 Mn7 -120.3(6)
O29 Gd2 Mn6 Mn7 101.4(3)
O1 Gd2 Mn6 Mn7 -54.7(4)
Mn8 Gd2 Mn6 Mn7 -55.12(7)
Gd1 Gd2 Mn6 Mn7 -8.91(6)
O8 Gd2 Mn6 Mn5 59.2(3)
O7 Gd2 Mn6 Mn5 -21.1(3)
O9 Gd2 Mn6 Mn5 -114.9(5)
O6 Gd2 Mn6 Mn5 129.8(3)
O28 Gd2 Mn6 Mn5 130.5(3)
O36 Gd2 Mn6 Mn5 -83.5(2)
O21 Gd2 Mn6 Mn5 -10.2(6)
O29 Gd2 Mn6 Mn5 -148.5(3)
O1 Gd2 Mn6 Mn5 55.4(4)
Mn8 Gd2 Mn6 Mn5 54.95(7)
Gd1 Gd2 Mn6 Mn5 101.16(7)
O8 Gd2 Mn6 Gd5 3.9(3)
O7 Gd2 Mn6 Gd5 -76.5(3)
O9 Gd2 Mn6 Gd5 -170.2(5)
O6 Gd2 Mn6 Gd5 74.5(2)
O28 Gd2 Mn6 Gd5 75.2(3)
O36 Gd2 Mn6 Gd5 -138.8(2)
O21 Gd2 Mn6 Gd5 -65.5(6)
O29 Gd2 Mn6 Gd5 156.1(3)
O1 Gd2 Mn6 Gd5 0.0(4)
Mn8 Gd2 Mn6 Gd5 -0.36(6)
Gd1 Gd2 Mn6 Gd5 45.85(7)
O8 Gd2 Mn6 Gd3 130.0(2)
O7 Gd2 Mn6 Gd3 49.6(3)
O9 Gd2 Mn6 Gd3 -44.2(5)
O6 Gd2 Mn6 Gd3 -159.4(2)
O28 Gd2 Mn6 Gd3 -158.7(3)
O36 Gd2 Mn6 Gd3 -12.7(2)
O21 Gd2 Mn6 Gd3 60.5(6)
O29 Gd2 Mn6 Gd3 -77.8(3)
O1 Gd2 Mn6 Gd3 126.1(4)
Mn8 Gd2 Mn6 Gd3 125.71(6)
Gd1 Gd2 Mn6 Gd3 171.92(3)
O10 Gd5 Mn6 O71 175.9(6)
O27 Gd5 Mn6 O71 -117.8(6)
O25 Gd5 Mn6 O71 89.3(7)
O19 Gd5 Mn6 O71 -45.7(6)
O35 Gd5 Mn6 O71 33.4(6)
O12 Gd5 Mn6 O71 100.1(6)
O11 Gd5 Mn6 O71 -113.4(6)
Mn8 Gd5 Mn6 O71 173.2(5)
Gd6 Gd5 Mn6 O71 57.2(5)
Gd4 Gd5 Mn6 O71 -132.7(5)
O10 Gd5 Mn6 O14 -175.5(5)
O71 Gd5 Mn6 O14 8.6(6)
O27 Gd5 Mn6 O14 -109.2(5)
O25 Gd5 Mn6 O14 98.0(6)
O19 Gd5 Mn6 O14 -37.0(5)
O35 Gd5 Mn6 O14 42.1(5)
O12 Gd5 Mn6 O14 108.8(5)
O11 Gd5 Mn6 O14 -104.7(5)
Mn8 Gd5 Mn6 O14 -178.1(4)
Gd6 Gd5 Mn6 O14 65.8(4)
Gd4 Gd5 Mn6 O14 -124.1(4)
O10 Gd5 Mn6 O9 -9.0(7)
O71 Gd5 Mn6 O9 175.1(8)
O27 Gd5 Mn6 O9 57.2(7)
O25 Gd5 Mn6 O9 -95.6(8)
O19 Gd5 Mn6 O9 129.4(7)
O35 Gd5 Mn6 O9 -151.5(7)
O12 Gd5 Mn6 O9 -84.8(7)
O11 Gd5 Mn6 O9 61.7(7)
Mn8 Gd5 Mn6 O9 -11.7(6)
Gd6 Gd5 Mn6 O9 -127.8(6)
Gd4 Gd5 Mn6 O9 42.4(6)
O10 Gd5 Mn6 O1 3.1(4)
O71 Gd5 Mn6 O1 -172.8(6)
O27 Gd5 Mn6 O1 69.3(5)
O25 Gd5 Mn6 O1 -83.5(6)
O19 Gd5 Mn6 O1 141.5(4)
O35 Gd5 Mn6 O1 -139.4(4)
O12 Gd5 Mn6 O1 -72.7(4)
O11 Gd5 Mn6 O1 73.8(4)
Mn8 Gd5 Mn6 O1 0.4(3)
Gd6 Gd5 Mn6 O1 -115.7(3)
Gd4 Gd5 Mn6 O1 54.5(3)
O10 Gd5 Mn6 O5 92.3(4)
O71 Gd5 Mn6 O5 -83.6(6)
O27 Gd5 Mn6 O5 158.6(4)
O25 Gd5 Mn6 O5 5.7(5)
O19 Gd5 Mn6 O5 -129.3(4)
O35 Gd5 Mn6 O5 -50.1(4)
O12 Gd5 Mn6 O5 16.5(3)
O11 Gd5 Mn6 O5 163.0(4)
Mn8 Gd5 Mn6 O5 89.7(3)
Gd6 Gd5 Mn6 O5 -26.4(3)
Gd4 Gd5 Mn6 O5 143.7(3)
O10 Gd5 Mn6 O4 -83.5(4)
O71 Gd5 Mn6 O4 100.6(6)
O27 Gd5 Mn6 O4 -17.2(4)
O25 Gd5 Mn6 O4 -170.0(5)
O19 Gd5 Mn6 O4 55.0(4)
O35 Gd5 Mn6 O4 134.1(4)
O12 Gd5 Mn6 O4 -159.3(3)
O11 Gd5 Mn6 O4 -12.7(4)
Mn8 Gd5 Mn6 O4 -86.1(3)
Gd6 Gd5 Mn6 O4 157.8(3)
Gd4 Gd5 Mn6 O4 -32.1(3)
O10 Gd5 Mn6 Mn10 -172.2(3)
O71 Gd5 Mn6 Mn10 11.9(5)
O27 Gd5 Mn6 Mn10 -105.9(4)
O25 Gd5 Mn6 Mn10 101.3(4)
O19 Gd5 Mn6 Mn10 -33.7(3)
O35 Gd5 Mn6 Mn10 45.4(3)
O12 Gd5 Mn6 Mn10 112.0(2)
O11 Gd5 Mn6 Mn10 -101.4(3)
Mn8 Gd5 Mn6 Mn10 -174.84(8)
Gd6 Gd5 Mn6 Mn10 69.10(6)
Gd4 Gd5 Mn6 Mn10 -120.77(6)
O10 Gd5 Mn6 Mn7 55.5(3)
O71 Gd5 Mn6 Mn7 -120.4(5)
O27 Gd5 Mn6 Mn7 121.8(4)
O25 Gd5 Mn6 Mn7 -31.0(4)
O19 Gd5 Mn6 Mn7 -166.0(3)
O35 Gd5 Mn6 Mn7 -86.9(3)
O12 Gd5 Mn6 Mn7 -20.2(2)
O11 Gd5 Mn6 Mn7 126.3(3)
Mn8 Gd5 Mn6 Mn7 52.89(6)
Gd6 Gd5 Mn6 Mn7 -63.18(5)
Gd4 Gd5 Mn6 Mn7 106.96(6)
O10 Gd5 Mn6 Mn5 -49.8(3)
O71 Gd5 Mn6 Mn5 134.3(5)
O27 Gd5 Mn6 Mn5 16.4(4)
O25 Gd5 Mn6 Mn5 -136.4(4)
O19 Gd5 Mn6 Mn5 88.6(3)
O35 Gd5 Mn6 Mn5 167.7(3)
O12 Gd5 Mn6 Mn5 -125.6(2)
O11 Gd5 Mn6 Mn5 20.9(3)
Mn8 Gd5 Mn6 Mn5 -52.49(7)
Gd6 Gd5 Mn6 Mn5 -168.56(8)
Gd4 Gd5 Mn6 Mn5 1.58(7)
O10 Gd5 Mn6 Gd2 3.0(3)
O71 Gd5 Mn6 Gd2 -172.9(5)
O27 Gd5 Mn6 Gd2 69.3(4)
O25 Gd5 Mn6 Gd2 -83.5(4)
O19 Gd5 Mn6 Gd2 141.5(3)
O35 Gd5 Mn6 Gd2 -139.4(3)
O12 Gd5 Mn6 Gd2 -72.8(2)
O11 Gd5 Mn6 Gd2 73.8(3)
Mn8 Gd5 Mn6 Gd2 0.36(6)
Gd6 Gd5 Mn6 Gd2 -115.70(7)
Gd4 Gd5 Mn6 Gd2 54.43(7)
O10 Gd5 Mn6 Gd3 -69.8(3)
O71 Gd5 Mn6 Gd3 114.3(5)
O27 Gd5 Mn6 Gd3 -3.5(4)
O25 Gd5 Mn6 Gd3 -156.3(4)
O19 Gd5 Mn6 Gd3 68.7(3)
O35 Gd5 Mn6 Gd3 147.8(3)
O12 Gd5 Mn6 Gd3 -145.5(2)
O11 Gd5 Mn6 Gd3 1.0(3)
Mn8 Gd5 Mn6 Gd3 -72.42(9)
Gd6 Gd5 Mn6 Gd3 171.51(10)
Gd4 Gd5 Mn6 Gd3 -18.35(9)
O49 Gd3 Mn6 O71 -64.8(6)
O53 Gd3 Mn6 O71 81.5(6)
O34 Gd3 Mn6 O71 -98.6(9)
O50 Gd3 Mn6 O71 -0.8(6)
O4 Gd3 Mn6 O71 25.7(6)
O36 Gd3 Mn6 O71 157.4(5)
O47 Gd3 Mn6 O71 -140.0(6)
O9 Gd3 Mn6 O71 -174.5(7)
O7 Gd3 Mn6 O71 101.2(5)
Mn1 Gd3 Mn6 O71 -169.3(5)
Mn9 Gd3 Mn6 O71 91.2(5)
Mn5 Gd3 Mn6 O71 68.3(5)
O49 Gd3 Mn6 O14 10.0(4)
O53 Gd3 Mn6 O14 156.2(4)
O34 Gd3 Mn6 O14 -23.8(8)
O50 Gd3 Mn6 O14 73.9(4)
O4 Gd3 Mn6 O14 100.4(5)
O36 Gd3 Mn6 O14 -127.9(4)
O47 Gd3 Mn6 O14 -65.2(4)
O9 Gd3 Mn6 O14 -99.7(5)
O7 Gd3 Mn6 O14 176.0(4)
Mn1 Gd3 Mn6 O14 -94.6(3)
Mn9 Gd3 Mn6 O14 166.0(3)
Mn5 Gd3 Mn6 O14 143.1(3)
O49 Gd3 Mn6 O9 109.7(5)
O53 Gd3 Mn6 O9 -104.0(5)
O34 Gd3 Mn6 O9 75.9(9)
O50 Gd3 Mn6 O9 173.7(6)
O4 Gd3 Mn6 O9 -159.8(6)
O36 Gd3 Mn6 O9 -28.1(5)
O47 Gd3 Mn6 O9 34.5(5)
O7 Gd3 Mn6 O9 -84.3(5)
Mn1 Gd3 Mn6 O9 5.2(5)
Mn9 Gd3 Mn6 O9 -94.3(5)
Mn5 Gd3 Mn6 O9 -117.2(5)
O49 Gd3 Mn6 O1 -170.3(4)
O53 Gd3 Mn6 O1 -24.0(4)
O34 Gd3 Mn6 O1 155.9(8)
O50 Gd3 Mn6 O1 -106.3(4)
O4 Gd3 Mn6 O1 -79.8(5)
O36 Gd3 Mn6 O1 51.9(4)
O47 Gd3 Mn6 O1 114.5(4)
O9 Gd3 Mn6 O1 80.0(5)
O7 Gd3 Mn6 O1 -4.3(3)
Mn1 Gd3 Mn6 O1 85.2(3)
Mn9 Gd3 Mn6 O1 -14.3(3)
Mn5 Gd3 Mn6 O1 -37.2(3)
O49 Gd3 Mn6 O5 94.9(5)
O53 Gd3 Mn6 O5 -118.9(5)
O34 Gd3 Mn6 O5 61.1(8)
O50 Gd3 Mn6 O5 158.8(5)
O4 Gd3 Mn6 O5 -174.7(6)
O36 Gd3 Mn6 O5 -43.0(5)
O47 Gd3 Mn6 O5 19.7(5)
O9 Gd3 Mn6 O5 -14.8(6)
O7 Gd3 Mn6 O5 -99.1(5)
Mn1 Gd3 Mn6 O5 -9.7(4)
Mn9 Gd3 Mn6 O5 -109.1(4)
Mn5 Gd3 Mn6 O5 -132.0(4)
O49 Gd3 Mn6 O4 -90.5(5)
O53 Gd3 Mn6 O4 55.8(5)
O34 Gd3 Mn6 O4 -124.2(8)
O50 Gd3 Mn6 O4 -26.5(5)
O36 Gd3 Mn6 O4 131.7(5)
O47 Gd3 Mn6 O4 -165.7(5)
O9 Gd3 Mn6 O4 159.8(6)
O7 Gd3 Mn6 O4 75.6(5)
Mn1 Gd3 Mn6 O4 165.0(4)
Mn9 Gd3 Mn6 O4 65.6(4)
Mn5 Gd3 Mn6 O4 42.7(4)
O49 Gd3 Mn6 Mn10 -29.6(3)
O53 Gd3 Mn6 Mn10 116.6(3)
O34 Gd3 Mn6 Mn10 -63.4(7)
O50 Gd3 Mn6 Mn10 34.3(3)
O4 Gd3 Mn6 Mn10 60.8(4)
O36 Gd3 Mn6 Mn10 -167.5(2)
O47 Gd3 Mn6 Mn10 -104.8(3)
O9 Gd3 Mn6 Mn10 -139.3(5)
O7 Gd3 Mn6 Mn10 136.4(2)
Mn1 Gd3 Mn6 Mn10 -134.18(9)
Mn9 Gd3 Mn6 Mn10 126.38(8)
Mn5 Gd3 Mn6 Mn10 103.48(10)
O49 Gd3 Mn6 Mn7 149.6(3)
O53 Gd3 Mn6 Mn7 -64.1(3)
O34 Gd3 Mn6 Mn7 115.8(7)
O50 Gd3 Mn6 Mn7 -146.5(3)
O4 Gd3 Mn6 Mn7 -120.0(4)
O36 Gd3 Mn6 Mn7 11.8(3)
O47 Gd3 Mn6 Mn7 74.4(3)
O9 Gd3 Mn6 Mn7 39.9(5)
O7 Gd3 Mn6 Mn7 -44.4(2)
Mn1 Gd3 Mn6 Mn7 45.05(11)
Mn9 Gd3 Mn6 Mn7 -54.39(11)
Mn5 Gd3 Mn6 Mn7 -77.29(11)
O49 Gd3 Mn6 Mn5 -133.1(3)
O53 Gd3 Mn6 Mn5 13.2(3)
O34 Gd3 Mn6 Mn5 -166.9(7)
O50 Gd3 Mn6 Mn5 -69.2(3)
O4 Gd3 Mn6 Mn5 -42.7(4)
O36 Gd3 Mn6 Mn5 89.0(2)
O47 Gd3 Mn6 Mn5 151.7(3)
O9 Gd3 Mn6 Mn5 117.2(5)
O7 Gd3 Mn6 Mn5 32.9(2)
Mn1 Gd3 Mn6 Mn5 122.35(8)
Mn9 Gd3 Mn6 Mn5 22.90(7)
O49 Gd3 Mn6 Gd2 150.6(3)
O53 Gd3 Mn6 Gd2 -63.2(3)
O34 Gd3 Mn6 Gd2 116.8(7)
O50 Gd3 Mn6 Gd2 -145.5(3)
O4 Gd3 Mn6 Gd2 -119.0(4)
O36 Gd3 Mn6 Gd2 12.7(2)
O47 Gd3 Mn6 Gd2 75.4(3)
O9 Gd3 Mn6 Gd2 40.9(5)
O7 Gd3 Mn6 Gd2 -43.4(2)
Mn1 Gd3 Mn6 Gd2 46.03(6)
Mn9 Gd3 Mn6 Gd2 -53.41(5)
Mn5 Gd3 Mn6 Gd2 -76.32(6)
O49 Gd3 Mn6 Gd5 -111.9(3)
O53 Gd3 Mn6 Gd5 34.4(3)
O34 Gd3 Mn6 Gd5 -145.7(7)
O50 Gd3 Mn6 Gd5 -47.9(3)
O4 Gd3 Mn6 Gd5 -21.4(4)
O36 Gd3 Mn6 Gd5 110.3(2)
O47 Gd3 Mn6 Gd5 172.9(3)
O9 Gd3 Mn6 Gd5 138.4(5)
O7 Gd3 Mn6 Gd5 54.1(2)
Mn1 Gd3 Mn6 Gd5 143.56(9)
Mn9 Gd3 Mn6 Gd5 44.12(10)
Mn5 Gd3 Mn6 Gd5 21.22(8)
O71 Mn6 Mn7 O6 -179.7(4)
O14 Mn6 Mn7 O6 96.5(5)
O9 Mn6 Mn7 O6 2.1(4)
O1 Mn6 Mn7 O6 -81.4(5)
O5 Mn6 Mn7 O6 97.2(5)
O4 Mn6 Mn7 O6 -77.8(4)
Mn10 Mn6 Mn7 O6 156.5(3)
Mn5 Mn6 Mn7 O6 -84.0(3)
Gd2 Mn6 Mn7 O6 -23.7(3)
Gd5 Mn6 Mn7 O6 -151.1(3)
Gd3 Mn6 Mn7 O6 -22.7(3)
O71 Mn6 Mn7 O2 -91.7(5)
O14 Mn6 Mn7 O2 -175.5(6)
O9 Mn6 Mn7 O2 90.2(5)
O1 Mn6 Mn7 O2 6.7(6)
O5 Mn6 Mn7 O2 -174.7(6)
O4 Mn6 Mn7 O2 10.2(6)
Mn10 Mn6 Mn7 O2 -115.5(4)
Mn5 Mn6 Mn7 O2 4.0(4)
Gd2 Mn6 Mn7 O2 64.4(4)
Gd5 Mn6 Mn7 O2 -63.0(4)
Gd3 Mn6 Mn7 O2 65.3(5)
O71 Mn6 Mn7 O12 -4.7(4)
O14 Mn6 Mn7 O12 -88.4(5)
O9 Mn6 Mn7 O12 177.2(4)
O1 Mn6 Mn7 O12 93.7(5)
O5 Mn6 Mn7 O12 -87.7(5)
O4 Mn6 Mn7 O12 97.3(4)
Mn10 Mn6 Mn7 O12 -28.5(3)
Mn5 Mn6 Mn7 O12 91.0(3)
Gd2 Mn6 Mn7 O12 151.4(3)
Gd5 Mn6 Mn7 O12 24.0(3)
Gd3 Mn6 Mn7 O12 152.4(3)
O71 Mn6 Mn7 O5 83.0(5)
O14 Mn6 Mn7 O5 -0.8(5)
O9 Mn6 Mn7 O5 -95.1(5)
O1 Mn6 Mn7 O5 -178.6(5)
O4 Mn6 Mn7 O5 -175.1(5)
Mn10 Mn6 Mn7 O5 59.2(4)
Mn5 Mn6 Mn7 O5 178.7(4)
Gd2 Mn6 Mn7 O5 -120.9(4)
Gd5 Mn6 Mn7 O5 111.7(4)
Gd3 Mn6 Mn7 O5 -120.0(4)
O71 Mn6 Mn7 O17 99.1(5)
O14 Mn6 Mn7 O17 15.3(5)
O9 Mn6 Mn7 O17 -79.0(4)
O1 Mn6 Mn7 O17 -162.6(5)
O5 Mn6 Mn7 O17 16.1(5)
O4 Mn6 Mn7 O17 -159.0(4)
Mn10 Mn6 Mn7 O17 75.3(4)
Mn5 Mn6 Mn7 O17 -165.2(3)
Gd2 Mn6 Mn7 O17 -104.8(3)
Gd5 Mn6 Mn7 O17 127.8(3)
Gd3 Mn6 Mn7 O17 -103.9(3)
O71 Mn6 Mn7 O1 -98.3(5)
O14 Mn6 Mn7 O1 177.9(6)
O9 Mn6 Mn7 O1 83.5(5)
O5 Mn6 Mn7 O1 178.6(5)
O4 Mn6 Mn7 O1 3.6(5)
Mn10 Mn6 Mn7 O1 -122.1(4)
Mn5 Mn6 Mn7 O1 -2.6(4)
Gd2 Mn6 Mn7 O1 57.7(4)
Gd5 Mn6 Mn7 O1 -69.7(4)
Gd3 Mn6 Mn7 O1 58.7(4)
O71 Mn6 Mn7 Mn8 -91.0(3)
O14 Mn6 Mn7 Mn8 -174.8(4)
O9 Mn6 Mn7 Mn8 90.9(3)
O1 Mn6 Mn7 Mn8 7.3(4)
O5 Mn6 Mn7 Mn8 -174.0(4)
O4 Mn6 Mn7 Mn8 10.9(3)
Mn10 Mn6 Mn7 Mn8 -114.79(10)
Mn5 Mn6 Mn7 Mn8 4.70(8)
Gd2 Mn6 Mn7 Mn8 65.08(6)
Gd5 Mn6 Mn7 Mn8 -62.32(6)
Gd3 Mn6 Mn7 Mn8 66.02(10)
O71 Mn6 Mn7 Mn11 146.9(3)
O14 Mn6 Mn7 Mn11 63.1(4)
O9 Mn6 Mn7 Mn11 -31.2(3)
O1 Mn6 Mn7 Mn11 -114.8(4)
O5 Mn6 Mn7 Mn11 63.9(4)
O4 Mn6 Mn7 Mn11 -111.2(3)
Mn10 Mn6 Mn7 Mn11 123.11(10)
Mn5 Mn6 Mn7 Mn11 -117.40(9)
Gd2 Mn6 Mn7 Mn11 -57.02(7)
Gd5 Mn6 Mn7 Mn11 175.58(8)
Gd3 Mn6 Mn7 Mn11 -56.08(12)
O71 Mn6 Mn7 Gd6 38.4(3)
O14 Mn6 Mn7 Gd6 -45.4(4)
O9 Mn6 Mn7 Gd6 -139.7(3)
O1 Mn6 Mn7 Gd6 136.7(4)
O5 Mn6 Mn7 Gd6 -44.6(4)
O4 Mn6 Mn7 Gd6 140.3(3)
Mn10 Mn6 Mn7 Gd6 14.59(9)
Mn5 Mn6 Mn7 Gd6 134.08(7)
Gd2 Mn6 Mn7 Gd6 -165.54(6)
Gd5 Mn6 Mn7 Gd6 67.06(4)
Gd3 Mn6 Mn7 Gd6 -164.60(9)
O71 Mn6 Mn7 Gd1 -144.5(3)
O14 Mn6 Mn7 Gd1 131.7(4)
O9 Mn6 Mn7 Gd1 37.4(3)
O1 Mn6 Mn7 Gd1 -46.2(4)
O5 Mn6 Mn7 Gd1 132.5(4)
O4 Mn6 Mn7 Gd1 -42.6(3)
Mn10 Mn6 Mn7 Gd1 -168.31(9)
Mn5 Mn6 Mn7 Gd1 -48.82(11)
Gd2 Mn6 Mn7 Gd1 11.56(8)
Gd5 Mn6 Mn7 Gd1 -115.85(9)
Gd3 Mn6 Mn7 Gd1 12.50(15)
O68 Gd6 Mn7 O6 93.8(9)
O65 Gd6 Mn7 O6 -65.0(6)
O18 Gd6 Mn7 O6 79.6(6)
O12 Gd6 Mn7 O6 -173.9(7)
O69 Gd6 Mn7 O6 14.0(6)
O35 Gd6 Mn7 O6 -149.3(6)
O5 Gd6 Mn7 O6 -28.3(6)
O62 Gd6 Mn7 O6 146.6(5)
O71 Gd6 Mn7 O6 -97.5(5)
Mn3 Gd6 Mn7 O6 175.7(5)
Mn10 Gd6 Mn7 O6 -82.4(5)
O68 Gd6 Mn7 O2 -65.2(9)
O65 Gd6 Mn7 O2 136.0(5)
O18 Gd6 Mn7 O2 -79.4(5)
O12 Gd6 Mn7 O2 27.1(6)
O69 Gd6 Mn7 O2 -145.0(5)
O35 Gd6 Mn7 O2 51.7(5)
O5 Gd6 Mn7 O2 172.7(6)
O62 Gd6 Mn7 O2 -12.4(5)
O71 Gd6 Mn7 O2 103.5(5)
Mn3 Gd6 Mn7 O2 16.7(4)
Mn10 Gd6 Mn7 O2 118.6(4)
O68 Gd6 Mn7 O12 -92.3(9)
O65 Gd6 Mn7 O12 108.8(5)
O18 Gd6 Mn7 O12 -106.5(5)
O69 Gd6 Mn7 O12 -172.2(5)
O35 Gd6 Mn7 O12 24.5(5)
O5 Gd6 Mn7 O12 145.6(6)
O62 Gd6 Mn7 O12 -39.5(5)
O71 Gd6 Mn7 O12 76.4(5)
Mn3 Gd6 Mn7 O12 -10.5(5)
Mn10 Gd6 Mn7 O12 91.5(5)
O68 Gd6 Mn7 O5 122.1(8)
O65 Gd6 Mn7 O5 -36.7(5)
O18 Gd6 Mn7 O5 107.9(5)
O12 Gd6 Mn7 O5 -145.6(6)
O69 Gd6 Mn7 O5 42.3(5)
O35 Gd6 Mn7 O5 -121.0(5)
O62 Gd6 Mn7 O5 174.9(4)
O71 Gd6 Mn7 O5 -69.2(4)
Mn3 Gd6 Mn7 O5 -156.0(4)
Mn10 Gd6 Mn7 O5 -54.1(4)
O68 Gd6 Mn7 O17 25.6(8)
O65 Gd6 Mn7 O17 -133.3(4)
O18 Gd6 Mn7 O17 11.4(4)
O12 Gd6 Mn7 O17 117.9(5)
O69 Gd6 Mn7 O17 -54.2(4)
O35 Gd6 Mn7 O17 142.4(4)
O5 Gd6 Mn7 O17 -96.5(5)
O62 Gd6 Mn7 O17 78.4(3)
O71 Gd6 Mn7 O17 -165.7(4)
Mn3 Gd6 Mn7 O17 107.5(3)
Mn10 Gd6 Mn7 O17 -150.6(3)
O68 Gd6 Mn7 O1 -166.2(8)
O65 Gd6 Mn7 O1 34.9(4)
O18 Gd6 Mn7 O1 179.6(4)
O12 Gd6 Mn7 O1 -73.9(5)
O69 Gd6 Mn7 O1 114.0(4)
O35 Gd6 Mn7 O1 -49.3(4)
O5 Gd6 Mn7 O1 71.7(5)
O62 Gd6 Mn7 O1 -113.4(4)
O71 Gd6 Mn7 O1 2.5(4)
Mn3 Gd6 Mn7 O1 -84.3(3)
Mn10 Gd6 Mn7 O1 17.6(3)
O68 Gd6 Mn7 Mn6 165.7(7)
O65 Gd6 Mn7 Mn6 6.9(3)
O18 Gd6 Mn7 Mn6 151.5(3)
O12 Gd6 Mn7 Mn6 -101.9(5)
O69 Gd6 Mn7 Mn6 85.9(3)
O35 Gd6 Mn7 Mn6 -77.4(3)
O5 Gd6 Mn7 Mn6 43.6(4)
O62 Gd6 Mn7 Mn6 -141.5(2)
O71 Gd6 Mn7 Mn6 -25.5(2)
Mn3 Gd6 Mn7 Mn6 -112.40(7)
Mn10 Gd6 Mn7 Mn6 -10.48(7)
O68 Gd6 Mn7 Mn8 -126.3(7)
O65 Gd6 Mn7 Mn8 74.9(3)
O18 Gd6 Mn7 Mn8 -140.5(3)
O12 Gd6 Mn7 Mn8 -34.0(5)
O69 Gd6 Mn7 Mn8 153.9(3)
O35 Gd6 Mn7 Mn8 -9.4(3)
O5 Gd6 Mn7 Mn8 111.6(4)
O62 Gd6 Mn7 Mn8 -73.5(2)
O71 Gd6 Mn7 Mn8 42.4(2)
Mn3 Gd6 Mn7 Mn8 -44.42(13)
Mn10 Gd6 Mn7 Mn8 57.49(12)
O68 Gd6 Mn7 Mn11 64.5(8)
O65 Gd6 Mn7 Mn11 -94.3(3)
O18 Gd6 Mn7 Mn11 50.3(3)
O12 Gd6 Mn7 Mn11 156.9(5)
O69 Gd6 Mn7 Mn11 -15.3(3)
O35 Gd6 Mn7 Mn11 -178.6(3)
O5 Gd6 Mn7 Mn11 -57.6(4)
O62 Gd6 Mn7 Mn11 117.3(2)
O71 Gd6 Mn7 Mn11 -126.7(2)
Mn3 Gd6 Mn7 Mn11 146.40(9)
Mn10 Gd6 Mn7 Mn11 -111.69(10)
O68 Gd6 Mn7 Gd1 -7.4(8)
O65 Gd6 Mn7 Gd1 -166.3(3)
O18 Gd6 Mn7 Gd1 -21.6(4)
O12 Gd6 Mn7 Gd1 84.9(5)
O69 Gd6 Mn7 Gd1 -87.2(4)
O35 Gd6 Mn7 Gd1 109.4(4)
O5 Gd6 Mn7 Gd1 -129.5(4)
O62 Gd6 Mn7 Gd1 45.4(3)
O71 Gd6 Mn7 Gd1 161.3(3)
Mn3 Gd6 Mn7 Gd1 74.4(2)
Mn10 Gd6 Mn7 Gd1 176.4(2)
O44 Gd1 Mn7 O6 -55.9(5)
O37 Gd1 Mn7 O6 161.8(5)
O32 Gd1 Mn7 O6 -89.8(7)
O2 Gd1 Mn7 O6 162.8(6)
O38 Gd1 Mn7 O6 -128.3(5)
O28 Gd1 Mn7 O6 15.2(4)
O41 Gd1 Mn7 O6 72.9(5)
O8 Gd1 Mn7 O6 81.1(5)
Mn2 Gd1 Mn7 O6 30.3(4)
Mn11 Gd1 Mn7 O6 -39.9(4)
O44 Gd1 Mn7 O2 141.2(5)
O37 Gd1 Mn7 O2 -1.0(5)
O32 Gd1 Mn7 O2 107.4(8)
O38 Gd1 Mn7 O2 68.8(5)
O28 Gd1 Mn7 O2 -147.6(5)
O41 Gd1 Mn7 O2 -89.9(6)
O8 Gd1 Mn7 O2 -81.7(5)
O6 Gd1 Mn7 O2 -162.8(6)
Mn2 Gd1 Mn7 O2 -132.5(5)
Mn11 Gd1 Mn7 O2 157.2(5)
O44 Gd1 Mn7 O12 131.2(5)
O37 Gd1 Mn7 O12 -11.1(5)
O32 Gd1 Mn7 O12 97.3(7)
O2 Gd1 Mn7 O12 -10.1(6)
O38 Gd1 Mn7 O12 58.8(5)
O28 Gd1 Mn7 O12 -157.7(5)
O41 Gd1 Mn7 O12 -100.0(6)
O8 Gd1 Mn7 O12 -91.8(5)
O6 Gd1 Mn7 O12 -172.9(6)
Mn2 Gd1 Mn7 O12 -142.6(4)
Mn11 Gd1 Mn7 O12 147.2(4)
O44 Gd1 Mn7 O5 -44.8(6)
O37 Gd1 Mn7 O5 173.0(6)
O32 Gd1 Mn7 O5 -78.7(8)
O2 Gd1 Mn7 O5 174.0(7)
O38 Gd1 Mn7 O5 -117.2(6)
O28 Gd1 Mn7 O5 26.3(5)
O41 Gd1 Mn7 O5 84.1(6)
O8 Gd1 Mn7 O5 92.2(6)
O6 Gd1 Mn7 O5 11.1(6)
Mn2 Gd1 Mn7 O5 41.4(5)
Mn11 Gd1 Mn7 O5 -28.8(5)
O44 Gd1 Mn7 O17 31.8(4)
O37 Gd1 Mn7 O17 -110.5(4)
O32 Gd1 Mn7 O17 -2.1(7)
O2 Gd1 Mn7 O17 -109.5(5)
O38 Gd1 Mn7 O17 -40.6(4)
O28 Gd1 Mn7 O17 102.9(4)
O41 Gd1 Mn7 O17 160.6(5)
O8 Gd1 Mn7 O17 168.8(4)
O6 Gd1 Mn7 O17 87.7(5)
Mn2 Gd1 Mn7 O17 118.0(3)
Mn11 Gd1 Mn7 O17 47.8(3)
O44 Gd1 Mn7 O1 -135.8(4)
O37 Gd1 Mn7 O1 82.0(4)
O32 Gd1 Mn7 O1 -169.6(7)
O2 Gd1 Mn7 O1 83.0(5)
O38 Gd1 Mn7 O1 151.8(4)
O28 Gd1 Mn7 O1 -64.6(4)
O41 Gd1 Mn7 O1 -6.9(5)
O8 Gd1 Mn7 O1 1.2(4)
O6 Gd1 Mn7 O1 -79.8(5)
Mn2 Gd1 Mn7 O1 -49.6(3)
Mn11 Gd1 Mn7 O1 -119.8(3)
O44 Gd1 Mn7 Mn6 -107.0(3)
O37 Gd1 Mn7 Mn6 110.7(3)
O32 Gd1 Mn7 Mn6 -140.9(6)
O2 Gd1 Mn7 Mn6 111.7(5)
O38 Gd1 Mn7 Mn6 -179.5(3)
O28 Gd1 Mn7 Mn6 -35.9(2)
O41 Gd1 Mn7 Mn6 21.8(4)
O8 Gd1 Mn7 Mn6 30.0(3)
O6 Gd1 Mn7 Mn6 -51.1(4)
Mn2 Gd1 Mn7 Mn6 -20.82(12)
Mn11 Gd1 Mn7 Mn6 -91.04(11)
O44 Gd1 Mn7 Mn8 -167.1(3)
O37 Gd1 Mn7 Mn8 50.7(3)
O32 Gd1 Mn7 Mn8 159.0(6)
O2 Gd1 Mn7 Mn8 51.7(5)
O38 Gd1 Mn7 Mn8 120.5(3)
O28 Gd1 Mn7 Mn8 -95.9(2)
O41 Gd1 Mn7 Mn8 -38.2(4)
O8 Gd1 Mn7 Mn8 -30.1(3)
O6 Gd1 Mn7 Mn8 -111.2(4)
Mn2 Gd1 Mn7 Mn8 -80.88(9)
Mn11 Gd1 Mn7 Mn8 -151.10(10)
O44 Gd1 Mn7 Mn11 -16.0(3)
O37 Gd1 Mn7 Mn11 -158.2(3)
O32 Gd1 Mn7 Mn11 -49.9(6)
O2 Gd1 Mn7 Mn11 -157.2(5)
O38 Gd1 Mn7 Mn11 -88.4(3)
O28 Gd1 Mn7 Mn11 55.2(2)
O41 Gd1 Mn7 Mn11 112.9(4)
O8 Gd1 Mn7 Mn11 121.0(3)
O6 Gd1 Mn7 Mn11 39.9(4)
Mn2 Gd1 Mn7 Mn11 70.22(9)
O44 Gd1 Mn7 Gd6 64.8(3)
O37 Gd1 Mn7 Gd6 -77.4(3)
O32 Gd1 Mn7 Gd6 30.9(7)
O2 Gd1 Mn7 Gd6 -76.4(5)
O38 Gd1 Mn7 Gd6 -7.6(3)
O28 Gd1 Mn7 Gd6 136.0(3)
O41 Gd1 Mn7 Gd6 -166.3(4)
O8 Gd1 Mn7 Gd6 -158.2(3)
O6 Gd1 Mn7 Gd6 120.7(4)
Mn2 Gd1 Mn7 Gd6 151.0(2)
Mn11 Gd1 Mn7 Gd6 80.8(2)
O7 Mn5 Mn8 O10 -179.3(4)
O3 Mn5 Mn8 O10 82.8(5)
O4 Mn5 Mn8 O10 -90.8(4)
O11 Mn5 Mn8 O10 -3.3(4)
O15 Mn5 Mn8 O10 101.6(5)
O1 Mn5 Mn8 O10 -96.3(5)
Mn6 Mn5 Mn8 O10 -88.9(3)
Mn9 Mn5 Mn8 O10 148.7(3)
Gd4 Mn5 Mn8 O10 39.9(3)
Gd3 Mn5 Mn8 O10 -143.0(3)
O7 Mn5 Mn8 O13 96.2(5)
O3 Mn5 Mn8 O13 -1.8(5)
O4 Mn5 Mn8 O13 -175.4(5)
O11 Mn5 Mn8 O13 -87.9(5)
O15 Mn5 Mn8 O13 17.0(6)
O1 Mn5 Mn8 O13 179.1(5)
Mn6 Mn5 Mn8 O13 -173.5(4)
Mn9 Mn5 Mn8 O13 64.1(4)
Gd4 Mn5 Mn8 O13 -44.7(4)
Gd3 Mn5 Mn8 O13 132.4(4)
O7 Mn5 Mn8 O8 1.4(4)
O3 Mn5 Mn8 O8 -96.6(5)
O4 Mn5 Mn8 O8 89.8(4)
O11 Mn5 Mn8 O8 177.3(4)
O15 Mn5 Mn8 O8 -77.8(5)
O1 Mn5 Mn8 O8 84.4(5)
Mn6 Mn5 Mn8 O8 91.7(3)
Mn9 Mn5 Mn8 O8 -30.7(3)
Gd4 Mn5 Mn8 O8 -139.5(3)
Gd3 Mn5 Mn8 O8 37.6(3)
O7 Mn5 Mn8 O1 -83.0(5)
O3 Mn5 Mn8 O1 179.0(5)
O4 Mn5 Mn8 O1 5.5(5)
O11 Mn5 Mn8 O1 92.9(5)
O15 Mn5 Mn8 O1 -162.2(5)
Mn6 Mn5 Mn8 O1 7.4(4)
Mn9 Mn5 Mn8 O1 -115.1(4)
Gd4 Mn5 Mn8 O1 136.1(4)
Gd3 Mn5 Mn8 O1 -46.7(4)
O7 Mn5 Mn8 O3 98.0(5)
O4 Mn5 Mn8 O3 -173.6(5)
O11 Mn5 Mn8 O3 -86.1(5)
O15 Mn5 Mn8 O3 18.8(5)
O1 Mn5 Mn8 O3 -179.0(5)
Mn6 Mn5 Mn8 O3 -171.7(4)
Mn9 Mn5 Mn8 O3 65.9(4)
Gd4 Mn5 Mn8 O3 -42.9(4)
Gd3 Mn5 Mn8 O3 134.2(4)
O7 Mn5 Mn8 O2 -80.7(5)
O3 Mn5 Mn8 O2 -178.7(6)
O4 Mn5 Mn8 O2 7.7(5)
O11 Mn5 Mn8 O2 95.2(5)
O15 Mn5 Mn8 O2 -159.9(5)
O1 Mn5 Mn8 O2 2.3(5)
Mn6 Mn5 Mn8 O2 9.6(4)
Mn9 Mn5 Mn8 O2 -112.8(4)
Gd4 Mn5 Mn8 O2 138.4(4)
Gd3 Mn5 Mn8 O2 -44.5(4)
O7 Mn5 Mn8 Mn12 155.3(3)
O3 Mn5 Mn8 Mn12 57.3(4)
O4 Mn5 Mn8 Mn12 -116.3(3)
O11 Mn5 Mn8 Mn12 -28.8(3)
O15 Mn5 Mn8 Mn12 76.1(4)
O1 Mn5 Mn8 Mn12 -121.7(4)
Mn6 Mn5 Mn8 Mn12 -114.35(10)
Mn9 Mn5 Mn8 Mn12 123.20(10)
Gd4 Mn5 Mn8 Mn12 14.41(9)
Gd3 Mn5 Mn8 Mn12 -168.44(8)
O7 Mn5 Mn8 Mn7 -85.7(3)
O3 Mn5 Mn8 Mn7 176.4(4)
O4 Mn5 Mn8 Mn7 2.8(3)
O11 Mn5 Mn8 Mn7 90.3(3)
O15 Mn5 Mn8 Mn7 -164.8(4)
O1 Mn5 Mn8 Mn7 -2.7(4)
Mn6 Mn5 Mn8 Mn7 4.70(8)
Mn9 Mn5 Mn8 Mn7 -117.75(9)
Gd4 Mn5 Mn8 Mn7 133.46(7)
Gd3 Mn5 Mn8 Mn7 -49.39(11)
O7 Mn5 Mn8 Gd2 -25.0(3)
O3 Mn5 Mn8 Gd2 -123.0(4)
O4 Mn5 Mn8 Gd2 63.4(3)
O11 Mn5 Mn8 Gd2 150.9(3)
O15 Mn5 Mn8 Gd2 -104.2(4)
O1 Mn5 Mn8 Gd2 58.0(4)
Mn6 Mn5 Mn8 Gd2 65.37(6)
Mn9 Mn5 Mn8 Gd2 -57.08(7)
Gd4 Mn5 Mn8 Gd2 -165.87(6)
Gd3 Mn5 Mn8 Gd2 11.28(8)
O7 Mn5 Mn8 Gd1 -24.9(3)
O3 Mn5 Mn8 Gd1 -122.9(4)
O4 Mn5 Mn8 Gd1 63.5(3)
O11 Mn5 Mn8 Gd1 151.0(3)
O15 Mn5 Mn8 Gd1 -104.1(4)
O1 Mn5 Mn8 Gd1 58.1(4)
Mn6 Mn5 Mn8 Gd1 65.46(10)
Mn9 Mn5 Mn8 Gd1 -56.99(12)
Gd4 Mn5 Mn8 Gd1 -165.79(9)
Gd3 Mn5 Mn8 Gd1 11.36(15)
O7 Mn5 Mn8 Gd5 -152.2(3)
O3 Mn5 Mn8 Gd5 109.8(4)
O4 Mn5 Mn8 Gd5 -63.8(3)
O11 Mn5 Mn8 Gd5 23.7(3)
O15 Mn5 Mn8 Gd5 128.6(4)
O1 Mn5 Mn8 Gd5 -69.2(4)
Mn6 Mn5 Mn8 Gd5 -61.82(6)
Mn9 Mn5 Mn8 Gd5 175.73(8)
Gd4 Mn5 Mn8 Gd5 66.93(4)
Gd3 Mn5 Mn8 Gd5 -115.92(9)
O6 Mn7 Mn8 O10 176.8(5)
O2 Mn7 Mn8 O10 -95.6(6)
O12 Mn7 Mn8 O10 -1.5(5)
O5 Mn7 Mn8 O10 79.8(5)
O17 Mn7 Mn8 O10 -107.2(5)
O1 Mn7 Mn8 O10 92.6(5)
Mn6 Mn7 Mn8 O10 85.1(4)
Mn11 Mn7 Mn8 O10 -170.5(4)
Gd6 Mn7 Mn8 O10 21.5(4)
Gd1 Mn7 Mn8 O10 -139.5(4)
O6 Mn7 Mn8 O13 -94.9(5)
O2 Mn7 Mn8 O13 -7.2(6)
O12 Mn7 Mn8 O13 86.9(5)
O5 Mn7 Mn8 O13 168.2(5)
O17 Mn7 Mn8 O13 -18.8(6)
O1 Mn7 Mn8 O13 -179.1(5)
Mn6 Mn7 Mn8 O13 173.5(4)
Mn11 Mn7 Mn8 O13 -82.1(4)
Gd6 Mn7 Mn8 O13 109.9(4)
Gd1 Mn7 Mn8 O13 -51.1(4)
O6 Mn7 Mn8 O8 -6.8(5)
O2 Mn7 Mn8 O8 80.8(6)
O12 Mn7 Mn8 O8 174.9(5)
O5 Mn7 Mn8 O8 -103.8(5)
O17 Mn7 Mn8 O8 69.2(6)
O1 Mn7 Mn8 O8 -91.0(5)
Mn6 Mn7 Mn8 O8 -98.5(4)
Mn11 Mn7 Mn8 O8 5.9(4)
Gd6 Mn7 Mn8 O8 -162.1(4)
Gd1 Mn7 Mn8 O8 36.9(4)
O6 Mn7 Mn8 O1 84.2(5)
O2 Mn7 Mn8 O1 171.9(6)
O12 Mn7 Mn8 O1 -94.0(5)
O5 Mn7 Mn8 O1 -12.8(5)
O17 Mn7 Mn8 O1 160.3(6)
Mn6 Mn7 Mn8 O1 -7.4(4)
Mn11 Mn7 Mn8 O1 96.9(4)
Gd6 Mn7 Mn8 O1 -71.1(4)
Gd1 Mn7 Mn8 O1 127.9(4)
O6 Mn7 Mn8 O3 90.3(5)
O2 Mn7 Mn8 O3 178.0(6)
O12 Mn7 Mn8 O3 -87.9(5)
O5 Mn7 Mn8 O3 -6.7(5)
O17 Mn7 Mn8 O3 166.4(5)
O1 Mn7 Mn8 O3 6.1(5)
Mn6 Mn7 Mn8 O3 -1.3(4)
Mn11 Mn7 Mn8 O3 103.1(4)
Gd6 Mn7 Mn8 O3 -65.0(4)
Gd1 Mn7 Mn8 O3 134.0(4)
O6 Mn7 Mn8 O2 -87.7(6)
O12 Mn7 Mn8 O2 94.1(5)
O5 Mn7 Mn8 O2 175.3(6)
O17 Mn7 Mn8 O2 -11.6(6)
O1 Mn7 Mn8 O2 -171.9(6)
Mn6 Mn7 Mn8 O2 -179.3(4)
Mn11 Mn7 Mn8 O2 -74.9(5)
Gd6 Mn7 Mn8 O2 117.0(5)
Gd1 Mn7 Mn8 O2 -44.0(4)
O6 Mn7 Mn8 Mn12 -147.6(3)
O2 Mn7 Mn8 Mn12 -59.9(4)
O12 Mn7 Mn8 Mn12 34.2(3)
O5 Mn7 Mn8 Mn12 115.5(4)
O17 Mn7 Mn8 Mn12 -71.5(4)
O1 Mn7 Mn8 Mn12 128.2(4)
Mn6 Mn7 Mn8 Mn12 120.82(10)
Mn11 Mn7 Mn8 Mn12 -134.82(12)
Gd6 Mn7 Mn8 Mn12 57.16(15)
Gd1 Mn7 Mn8 Mn12 -103.85(10)
O6 Mn7 Mn8 Mn5 86.9(3)
O2 Mn7 Mn8 Mn5 174.6(4)
O12 Mn7 Mn8 Mn5 -91.3(3)
O5 Mn7 Mn8 Mn5 -10.1(4)
O17 Mn7 Mn8 Mn5 163.0(4)
O1 Mn7 Mn8 Mn5 2.7(4)
Mn6 Mn7 Mn8 Mn5 -4.71(8)
Mn11 Mn7 Mn8 Mn5 99.65(13)
Gd6 Mn7 Mn8 Mn5 -68.38(12)
Gd1 Mn7 Mn8 Mn5 130.62(8)
O6 Mn7 Mn8 Gd2 26.2(3)
O2 Mn7 Mn8 Gd2 113.8(4)
O12 Mn7 Mn8 Gd2 -152.1(3)
O5 Mn7 Mn8 Gd2 -70.8(4)
O17 Mn7 Mn8 Gd2 102.2(4)
O1 Mn7 Mn8 Gd2 -58.0(4)
Mn6 Mn7 Mn8 Gd2 -65.46(6)
Mn11 Mn7 Mn8 Gd2 38.89(11)
Gd6 Mn7 Mn8 Gd2 -129.13(11)
Gd1 Mn7 Mn8 Gd2 69.86(4)
O6 Mn7 Mn8 Gd1 -43.7(3)
O2 Mn7 Mn8 Gd1 44.0(4)
O12 Mn7 Mn8 Gd1 138.1(3)
O5 Mn7 Mn8 Gd1 -140.7(4)
O17 Mn7 Mn8 Gd1 32.4(4)
O1 Mn7 Mn8 Gd1 -127.9(4)
Mn6 Mn7 Mn8 Gd1 -135.32(7)
Mn11 Mn7 Mn8 Gd1 -30.97(11)
Gd6 Mn7 Mn8 Gd1 161.01(11)
O6 Mn7 Mn8 Gd5 153.9(3)
O2 Mn7 Mn8 Gd5 -118.5(4)
O12 Mn7 Mn8 Gd5 -24.4(3)
O5 Mn7 Mn8 Gd5 56.9(4)
O17 Mn7 Mn8 Gd5 -130.1(4)
O1 Mn7 Mn8 Gd5 69.7(4)
Mn6 Mn7 Mn8 Gd5 62.23(6)
Mn11 Mn7 Mn8 Gd5 166.59(12)
Gd6 Mn7 Mn8 Gd5 -1.43(9)
Gd1 Mn7 Mn8 Gd5 -162.44(7)
O8 Gd2 Mn8 O10 -176.6(8)
O7 Gd2 Mn8 O10 71.3(6)
O9 Gd2 Mn8 O10 0.2(6)
O6 Gd2 Mn8 O10 -81.8(6)
O28 Gd2 Mn8 O10 -143.1(6)
O36 Gd2 Mn8 O10 71.0(7)
O21 Gd2 Mn8 O10 151.3(6)
O29 Gd2 Mn8 O10 -67.7(8)
O1 Gd2 Mn8 O10 -5.4(7)
Mn6 Gd2 Mn8 O10 -4.9(6)
Gd1 Gd2 Mn8 O10 -130.0(6)
O8 Gd2 Mn8 O13 6.8(6)
O7 Gd2 Mn8 O13 -105.3(5)
O9 Gd2 Mn8 O13 -176.4(5)
O6 Gd2 Mn8 O13 101.6(5)
O28 Gd2 Mn8 O13 40.3(5)
O36 Gd2 Mn8 O13 -105.6(6)
O21 Gd2 Mn8 O13 -25.3(5)
O29 Gd2 Mn8 O13 115.7(7)
O1 Gd2 Mn8 O13 178.1(6)
Mn6 Gd2 Mn8 O13 178.5(5)
Gd1 Gd2 Mn8 O13 53.4(4)
O7 Gd2 Mn8 O8 -112.1(5)
O9 Gd2 Mn8 O8 176.8(5)
O6 Gd2 Mn8 O8 94.8(5)
O28 Gd2 Mn8 O8 33.6(5)
O36 Gd2 Mn8 O8 -112.4(6)
O21 Gd2 Mn8 O8 -32.1(5)
O29 Gd2 Mn8 O8 108.9(7)
O1 Gd2 Mn8 O8 171.3(6)
Mn6 Gd2 Mn8 O8 171.7(5)
Gd1 Gd2 Mn8 O8 46.6(5)
O8 Gd2 Mn8 O1 -171.3(6)
O7 Gd2 Mn8 O1 76.6(5)
O9 Gd2 Mn8 O1 5.5(5)
O6 Gd2 Mn8 O1 -76.5(5)
O28 Gd2 Mn8 O1 -137.7(5)
O36 Gd2 Mn8 O1 76.3(5)
O21 Gd2 Mn8 O1 156.6(5)
O29 Gd2 Mn8 O1 -62.3(7)
Mn6 Gd2 Mn8 O1 0.4(4)
Gd1 Gd2 Mn8 O1 -124.7(4)
O8 Gd2 Mn8 O3 101.0(5)
O7 Gd2 Mn8 O3 -11.1(3)
O9 Gd2 Mn8 O3 -82.2(3)
O6 Gd2 Mn8 O3 -164.2(4)
O28 Gd2 Mn8 O3 134.5(3)
O36 Gd2 Mn8 O3 -11.4(4)
O21 Gd2 Mn8 O3 68.9(4)
O29 Gd2 Mn8 O3 -150.1(6)
O1 Gd2 Mn8 O3 -87.8(5)
Mn6 Gd2 Mn8 O3 -87.3(2)
Gd1 Gd2 Mn8 O3 147.6(2)
O8 Gd2 Mn8 O2 -81.5(6)
O7 Gd2 Mn8 O2 166.3(4)
O9 Gd2 Mn8 O2 95.3(4)
O6 Gd2 Mn8 O2 13.3(4)
O28 Gd2 Mn8 O2 -48.0(4)
O36 Gd2 Mn8 O2 166.0(4)
O21 Gd2 Mn8 O2 -113.6(4)
O29 Gd2 Mn8 O2 27.4(6)
O1 Gd2 Mn8 O2 89.7(5)
Mn6 Gd2 Mn8 O2 90.1(3)
Gd1 Gd2 Mn8 O2 -35.0(3)
O8 Gd2 Mn8 Mn12 -48.9(9)
O7 Gd2 Mn8 Mn12 -161.0(9)
O9 Gd2 Mn8 Mn12 127.9(8)
O6 Gd2 Mn8 Mn12 46.0(8)
O28 Gd2 Mn8 Mn12 -15.3(8)
O36 Gd2 Mn8 Mn12 -161.3(8)
O21 Gd2 Mn8 Mn12 -80.9(8)
O29 Gd2 Mn8 Mn12 60.1(10)
O1 Gd2 Mn8 Mn12 122.4(9)
Mn6 Gd2 Mn8 Mn12 122.8(8)
Gd1 Gd2 Mn8 Mn12 -2.3(8)
O8 Gd2 Mn8 Mn5 133.3(5)
O7 Gd2 Mn8 Mn5 21.2(3)
O9 Gd2 Mn8 Mn5 -49.9(2)
O6 Gd2 Mn8 Mn5 -131.8(3)
O28 Gd2 Mn8 Mn5 166.9(2)
O36 Gd2 Mn8 Mn5 20.9(3)
O21 Gd2 Mn8 Mn5 101.3(3)
O29 Gd2 Mn8 Mn5 -117.7(5)
O1 Gd2 Mn8 Mn5 -55.4(4)
Mn6 Gd2 Mn8 Mn5 -54.97(7)
Gd1 Gd2 Mn8 Mn5 179.92(7)
O8 Gd2 Mn8 Mn7 -116.8(5)
O7 Gd2 Mn8 Mn7 131.1(3)
O9 Gd2 Mn8 Mn7 60.0(2)
O6 Gd2 Mn8 Mn7 -22.0(3)
O28 Gd2 Mn8 Mn7 -83.2(2)
O36 Gd2 Mn8 Mn7 130.8(3)
O21 Gd2 Mn8 Mn7 -148.9(3)
O29 Gd2 Mn8 Mn7 -7.9(5)
O1 Gd2 Mn8 Mn7 54.5(4)
Mn6 Gd2 Mn8 Mn7 54.89(7)
Gd1 Gd2 Mn8 Mn7 -70.22(6)
O8 Gd2 Mn8 Gd1 -46.6(5)
O7 Gd2 Mn8 Gd1 -158.7(2)
O9 Gd2 Mn8 Gd1 130.2(2)
O6 Gd2 Mn8 Gd1 48.2(3)
O28 Gd2 Mn8 Gd1 -13.0(2)
O36 Gd2 Mn8 Gd1 -159.0(3)
O21 Gd2 Mn8 Gd1 -78.7(3)
O29 Gd2 Mn8 Gd1 62.4(5)
O1 Gd2 Mn8 Gd1 124.7(4)
Mn6 Gd2 Mn8 Gd1 125.11(6)
O8 Gd2 Mn8 Gd5 -171.3(5)
O7 Gd2 Mn8 Gd5 76.6(3)
O9 Gd2 Mn8 Gd5 5.5(2)
O6 Gd2 Mn8 Gd5 -76.5(3)
O28 Gd2 Mn8 Gd5 -137.8(2)
O36 Gd2 Mn8 Gd5 76.3(3)
O21 Gd2 Mn8 Gd5 156.6(3)
O29 Gd2 Mn8 Gd5 -62.4(5)
O1 Gd2 Mn8 Gd5 -0.1(4)
Mn6 Gd2 Mn8 Gd5 0.36(6)
Gd1 Gd2 Mn8 Gd5 -124.75(7)
O44 Gd1 Mn8 O10 82.3(6)
O37 Gd1 Mn8 O10 -65.1(5)
O32 Gd1 Mn8 O10 -90.9(8)
O2 Gd1 Mn8 O10 23.7(6)
O38 Gd1 Mn8 O10 1.2(5)
O28 Gd1 Mn8 O10 155.3(5)
O41 Gd1 Mn8 O10 -141.1(5)
O8 Gd1 Mn8 O10 -176.7(7)
O6 Gd1 Mn8 O10 98.7(5)
Mn2 Gd1 Mn8 O10 -171.0(4)
Mn11 Gd1 Mn8 O10 88.7(5)
Mn7 Gd1 Mn8 O10 65.8(4)
O44 Gd1 Mn8 O13 159.5(5)
O37 Gd1 Mn8 O13 12.1(4)
O32 Gd1 Mn8 O13 -13.7(7)
O2 Gd1 Mn8 O13 100.9(5)
O38 Gd1 Mn8 O13 78.4(4)
O28 Gd1 Mn8 O13 -127.5(4)
O41 Gd1 Mn8 O13 -63.8(4)
O8 Gd1 Mn8 O13 -99.5(6)
O6 Gd1 Mn8 O13 175.9(4)
Mn2 Gd1 Mn8 O13 -93.7(3)
Mn11 Gd1 Mn8 O13 165.9(3)
Mn7 Gd1 Mn8 O13 143.0(3)
O44 Gd1 Mn8 O8 -101.1(6)
O37 Gd1 Mn8 O8 111.6(5)
O32 Gd1 Mn8 O8 85.8(8)
O2 Gd1 Mn8 O8 -159.6(7)
O38 Gd1 Mn8 O8 177.9(5)
O28 Gd1 Mn8 O8 -28.0(5)
O41 Gd1 Mn8 O8 35.6(6)
O6 Gd1 Mn8 O8 -84.6(5)
Mn2 Gd1 Mn8 O8 5.7(5)
Mn11 Gd1 Mn8 O8 -94.6(5)
Mn7 Gd1 Mn8 O8 -117.5(5)
O44 Gd1 Mn8 O1 -20.0(5)
O37 Gd1 Mn8 O1 -167.3(4)
O32 Gd1 Mn8 O1 166.9(7)
O2 Gd1 Mn8 O1 -78.5(5)
O38 Gd1 Mn8 O1 -101.0(4)
O28 Gd1 Mn8 O1 53.1(4)
O41 Gd1 Mn8 O1 116.7(4)
O8 Gd1 Mn8 O1 81.1(6)
O6 Gd1 Mn8 O1 -3.5(4)
Mn2 Gd1 Mn8 O1 86.8(3)
Mn11 Gd1 Mn8 O1 -13.5(3)
Mn7 Gd1 Mn8 O1 -36.4(3)
O44 Gd1 Mn8 O3 -115.2(5)
O37 Gd1 Mn8 O3 97.5(5)
O32 Gd1 Mn8 O3 71.7(8)
O2 Gd1 Mn8 O3 -173.7(6)
O38 Gd1 Mn8 O3 163.8(5)
O28 Gd1 Mn8 O3 -42.1(5)
O41 Gd1 Mn8 O3 21.5(5)
O8 Gd1 Mn8 O3 -14.1(6)
O6 Gd1 Mn8 O3 -98.7(5)
Mn2 Gd1 Mn8 O3 -8.4(4)
Mn11 Gd1 Mn8 O3 -108.7(4)
Mn7 Gd1 Mn8 O3 -131.6(4)
O44 Gd1 Mn8 O2 58.6(6)
O37 Gd1 Mn8 O2 -88.8(5)
O32 Gd1 Mn8 O2 -114.6(8)
O38 Gd1 Mn8 O2 -22.5(5)
O28 Gd1 Mn8 O2 131.6(5)
O41 Gd1 Mn8 O2 -164.8(5)
O8 Gd1 Mn8 O2 159.6(7)
O6 Gd1 Mn8 O2 75.0(5)
Mn2 Gd1 Mn8 O2 165.3(4)
Mn11 Gd1 Mn8 O2 65.0(4)
Mn7 Gd1 Mn8 O2 42.1(4)
O44 Gd1 Mn8 Mn12 119.6(4)
O37 Gd1 Mn8 Mn12 -27.7(3)
O32 Gd1 Mn8 Mn12 -53.6(7)
O2 Gd1 Mn8 Mn12 61.1(4)
O38 Gd1 Mn8 Mn12 38.5(3)
O28 Gd1 Mn8 Mn12 -167.3(2)
O41 Gd1 Mn8 Mn12 -103.7(3)
O8 Gd1 Mn8 Mn12 -139.3(5)
O6 Gd1 Mn8 Mn12 136.1(2)
Mn2 Gd1 Mn8 Mn12 -133.60(9)
Mn11 Gd1 Mn8 Mn12 126.07(8)
Mn7 Gd1 Mn8 Mn12 103.16(10)
O44 Gd1 Mn8 Mn5 -60.2(4)
O37 Gd1 Mn8 Mn5 152.4(3)
O32 Gd1 Mn8 Mn5 126.6(7)
O2 Gd1 Mn8 Mn5 -118.8(5)
O38 Gd1 Mn8 Mn5 -141.3(3)
O28 Gd1 Mn8 Mn5 12.8(2)
O41 Gd1 Mn8 Mn5 76.5(3)
O8 Gd1 Mn8 Mn5 40.8(5)
O6 Gd1 Mn8 Mn5 -43.8(3)
Mn2 Gd1 Mn8 Mn5 46.58(11)
Mn11 Gd1 Mn8 Mn5 -53.75(11)
Mn7 Gd1 Mn8 Mn5 -76.66(11)
O44 Gd1 Mn8 Mn7 16.5(4)
O37 Gd1 Mn8 Mn7 -130.9(3)
O32 Gd1 Mn8 Mn7 -156.7(7)
O2 Gd1 Mn8 Mn7 -42.1(4)
O38 Gd1 Mn8 Mn7 -64.6(3)
O28 Gd1 Mn8 Mn7 89.5(2)
O41 Gd1 Mn8 Mn7 153.1(3)
O8 Gd1 Mn8 Mn7 117.5(5)
O6 Gd1 Mn8 Mn7 32.9(2)
Mn2 Gd1 Mn8 Mn7 123.24(8)
Mn11 Gd1 Mn8 Mn7 22.91(8)
O44 Gd1 Mn8 Gd2 -60.1(4)
O37 Gd1 Mn8 Gd2 152.5(2)
O32 Gd1 Mn8 Gd2 126.7(7)
O2 Gd1 Mn8 Gd2 -118.7(4)
O38 Gd1 Mn8 Gd2 -141.2(3)
O28 Gd1 Mn8 Gd2 12.9(2)
O41 Gd1 Mn8 Gd2 76.6(3)
O8 Gd1 Mn8 Gd2 40.9(5)
O6 Gd1 Mn8 Gd2 -43.7(2)
Mn2 Gd1 Mn8 Gd2 46.67(6)
Mn11 Gd1 Mn8 Gd2 -53.66(5)
Mn7 Gd1 Mn8 Gd2 -76.57(7)
O44 Gd1 Mn8 Gd5 38.4(4)
O37 Gd1 Mn8 Gd5 -108.9(3)
O32 Gd1 Mn8 Gd5 -134.8(7)
O2 Gd1 Mn8 Gd5 -20.2(4)
O38 Gd1 Mn8 Gd5 -42.7(3)
O28 Gd1 Mn8 Gd5 111.4(2)
O41 Gd1 Mn8 Gd5 175.1(3)
O8 Gd1 Mn8 Gd5 139.5(5)
O6 Gd1 Mn8 Gd5 54.8(2)
Mn2 Gd1 Mn8 Gd5 145.18(9)
Mn11 Gd1 Mn8 Gd5 44.86(11)
Mn7 Gd1 Mn8 Gd5 21.94(8)
O71 Gd5 Mn8 O10 177.1(7)
O27 Gd5 Mn8 O10 34.4(7)
O25 Gd5 Mn8 O10 -43.8(7)
O19 Gd5 Mn8 O10 88.8(7)
O35 Gd5 Mn8 O10 -116.0(7)
O12 Gd5 Mn8 O10 -112.6(7)
O11 Gd5 Mn8 O10 101.6(7)
Mn6 Gd5 Mn8 O10 174.0(6)
Gd6 Gd5 Mn8 O10 -132.1(6)
Gd4 Gd5 Mn8 O10 58.3(6)
O10 Gd5 Mn8 O13 7.3(7)
O71 Gd5 Mn8 O13 -175.6(5)
O27 Gd5 Mn8 O13 41.7(5)
O25 Gd5 Mn8 O13 -36.5(5)
O19 Gd5 Mn8 O13 96.2(6)
O35 Gd5 Mn8 O13 -108.7(6)
O12 Gd5 Mn8 O13 -105.3(5)
O11 Gd5 Mn8 O13 109.0(5)
Mn6 Gd5 Mn8 O13 -178.7(4)
Gd6 Gd5 Mn8 O13 -124.8(4)
Gd4 Gd5 Mn8 O13 65.7(4)
O10 Gd5 Mn8 O8 174.9(9)
O71 Gd5 Mn8 O8 -8.0(7)
O27 Gd5 Mn8 O8 -150.7(7)
O25 Gd5 Mn8 O8 131.1(7)
O19 Gd5 Mn8 O8 -96.2(8)
O35 Gd5 Mn8 O8 58.9(8)
O12 Gd5 Mn8 O8 62.3(7)
O11 Gd5 Mn8 O8 -83.4(7)
Mn6 Gd5 Mn8 O8 -11.1(7)
Gd6 Gd5 Mn8 O8 42.8(7)
Gd4 Gd5 Mn8 O8 -126.7(7)
O10 Gd5 Mn8 O1 -174.4(7)
O71 Gd5 Mn8 O1 2.7(4)
O27 Gd5 Mn8 O1 -140.0(4)
O25 Gd5 Mn8 O1 141.8(4)
O19 Gd5 Mn8 O1 -85.6(5)
O35 Gd5 Mn8 O1 69.5(5)
O12 Gd5 Mn8 O1 73.0(4)
O11 Gd5 Mn8 O1 -72.8(4)
Mn6 Gd5 Mn8 O1 -0.4(3)
Gd6 Gd5 Mn8 O1 53.5(4)
Gd4 Gd5 Mn8 O1 -116.1(4)
O10 Gd5 Mn8 O3 -84.4(7)
O71 Gd5 Mn8 O3 92.7(4)
O27 Gd5 Mn8 O3 -50.0(4)
O25 Gd5 Mn8 O3 -128.2(4)
O19 Gd5 Mn8 O3 4.4(5)
O35 Gd5 Mn8 O3 159.6(5)
O12 Gd5 Mn8 O3 163.0(4)
O11 Gd5 Mn8 O3 17.2(4)
Mn6 Gd5 Mn8 O3 89.6(3)
Gd6 Gd5 Mn8 O3 143.5(3)
Gd4 Gd5 Mn8 O3 -26.1(3)
O10 Gd5 Mn8 O2 99.6(7)
O71 Gd5 Mn8 O2 -83.4(4)
O27 Gd5 Mn8 O2 134.0(4)
O25 Gd5 Mn8 O2 55.8(4)
O19 Gd5 Mn8 O2 -171.6(5)
O35 Gd5 Mn8 O2 -16.5(5)
O12 Gd5 Mn8 O2 -13.0(4)
O11 Gd5 Mn8 O2 -158.8(4)
Mn6 Gd5 Mn8 O2 -86.4(3)
Gd6 Gd5 Mn8 O2 -32.5(3)
Gd4 Gd5 Mn8 O2 157.9(3)
O10 Gd5 Mn8 Mn12 11.3(6)
O71 Gd5 Mn8 Mn12 -171.6(2)
O27 Gd5 Mn8 Mn12 45.7(3)
O25 Gd5 Mn8 Mn12 -32.5(3)
O19 Gd5 Mn8 Mn12 100.2(4)
O35 Gd5 Mn8 Mn12 -104.7(4)
O12 Gd5 Mn8 Mn12 -101.3(3)
O11 Gd5 Mn8 Mn12 113.0(3)
Mn6 Gd5 Mn8 Mn12 -174.67(9)
Gd6 Gd5 Mn8 Mn12 -120.76(7)
Gd4 Gd5 Mn8 Mn12 69.65(6)
O10 Gd5 Mn8 Mn5 -121.3(6)
O71 Gd5 Mn8 Mn5 55.7(2)
O27 Gd5 Mn8 Mn5 -86.9(3)
O25 Gd5 Mn8 Mn5 -165.1(3)
O19 Gd5 Mn8 Mn5 -32.5(4)
O35 Gd5 Mn8 Mn5 122.6(4)
O12 Gd5 Mn8 Mn5 126.1(3)
O11 Gd5 Mn8 Mn5 -19.7(3)
Mn6 Gd5 Mn8 Mn5 52.67(7)
Gd6 Gd5 Mn8 Mn5 106.58(6)
Gd4 Gd5 Mn8 Mn5 -63.01(6)
O10 Gd5 Mn8 Mn7 133.2(6)
O71 Gd5 Mn8 Mn7 -49.8(2)
O27 Gd5 Mn8 Mn7 167.6(3)
O25 Gd5 Mn8 Mn7 89.4(3)
O19 Gd5 Mn8 Mn7 -138.0(4)
O35 Gd5 Mn8 Mn7 17.1(4)
O12 Gd5 Mn8 Mn7 20.6(3)
O11 Gd5 Mn8 Mn7 -125.2(3)
Mn6 Gd5 Mn8 Mn7 -52.83(7)
Gd6 Gd5 Mn8 Mn7 1.08(7)
Gd4 Gd5 Mn8 Mn7 -168.51(8)
O10 Gd5 Mn8 Gd2 -174.4(6)
O71 Gd5 Mn8 Gd2 2.7(2)
O27 Gd5 Mn8 Gd2 -140.0(3)
O25 Gd5 Mn8 Gd2 141.8(3)
O19 Gd5 Mn8 Gd2 -85.5(4)
O35 Gd5 Mn8 Gd2 69.6(4)
O12 Gd5 Mn8 Gd2 73.0(3)
O11 Gd5 Mn8 Gd2 -72.7(3)
Mn6 Gd5 Mn8 Gd2 -0.36(6)
Gd6 Gd5 Mn8 Gd2 53.54(7)
Gd4 Gd5 Mn8 Gd2 -116.04(7)
O10 Gd5 Mn8 Gd1 112.6(6)
O71 Gd5 Mn8 Gd1 -70.4(2)
O27 Gd5 Mn8 Gd1 146.9(3)
O25 Gd5 Mn8 Gd1 68.8(3)
O19 Gd5 Mn8 Gd1 -158.6(4)
O35 Gd5 Mn8 Gd1 -3.5(4)
O12 Gd5 Mn8 Gd1 -0.1(3)
O11 Gd5 Mn8 Gd1 -145.8(3)
Mn6 Gd5 Mn8 Gd1 -73.44(9)
Gd6 Gd5 Mn8 Gd1 -19.54(10)
Gd4 Gd5 Mn8 Gd1 170.88(11)
O3 Mn5 Mn9 O7 109.3(7)
O4 Mn5 Mn9 O7 -70.7(7)
O11 Mn5 Mn9 O7 177.5(9)
O15 Mn5 Mn9 O7 -159.7(7)
O1 Mn5 Mn9 O7 25.0(7)
Mn8 Mn5 Mn9 O7 67.4(6)
Mn6 Mn5 Mn9 O7 -23.2(6)
Gd4 Mn5 Mn9 O7 145.3(6)
Gd3 Mn5 Mn9 O7 -55.7(6)
O7 Mn5 Mn9 O53 78.3(7)
O3 Mn5 Mn9 O53 -172.4(4)
O4 Mn5 Mn9 O53 7.6(4)
O11 Mn5 Mn9 O53 -104.2(8)
O15 Mn5 Mn9 O53 -81.3(5)
O1 Mn5 Mn9 O53 103.3(4)
Mn8 Mn5 Mn9 O53 145.7(3)
Mn6 Mn5 Mn9 O53 55.1(3)
Gd4 Mn5 Mn9 O53 -136.4(3)
Gd3 Mn5 Mn9 O53 22.6(3)
O7 Mn5 Mn9 O52 -106.9(7)
O3 Mn5 Mn9 O52 2.4(4)
O4 Mn5 Mn9 O52 -177.6(4)
O11 Mn5 Mn9 O52 70.6(8)
O15 Mn5 Mn9 O52 93.5(5)
O1 Mn5 Mn9 O52 -81.9(5)
Mn8 Mn5 Mn9 O52 -39.5(3)
Mn6 Mn5 Mn9 O52 -130.1(3)
Gd4 Mn5 Mn9 O52 38.4(3)
Gd3 Mn5 Mn9 O52 -162.6(3)
O7 Mn5 Mn9 N5 167.4(10)
O3 Mn5 Mn9 N5 -83.3(8)
O4 Mn5 Mn9 N5 96.7(8)
O11 Mn5 Mn9 N5 -15.1(11)
O15 Mn5 Mn9 N5 7.7(9)
O1 Mn5 Mn9 N5 -167.6(8)
Mn8 Mn5 Mn9 N5 -125.2(8)
Mn6 Mn5 Mn9 N5 144.2(8)
Gd4 Mn5 Mn9 N5 -47.3(8)
Gd3 Mn5 Mn9 N5 111.7(8)
O7 Mn5 Mn9 O22 -16.4(8)
O3 Mn5 Mn9 O22 92.9(6)
O4 Mn5 Mn9 O22 -87.1(6)
O11 Mn5 Mn9 O22 161.1(8)
O15 Mn5 Mn9 O22 -176.1(6)
O1 Mn5 Mn9 O22 8.6(6)
Mn8 Mn5 Mn9 O22 51.0(5)
Mn6 Mn5 Mn9 O22 -39.6(5)
Gd4 Mn5 Mn9 O22 128.9(5)
Gd3 Mn5 Mn9 O22 -72.1(5)
O7 Mn5 Mn9 O15 159.7(7)
O3 Mn5 Mn9 O15 -91.1(5)
O4 Mn5 Mn9 O15 88.9(5)
O11 Mn5 Mn9 O15 -22.8(8)
O1 Mn5 Mn9 O15 -175.3(5)
Mn8 Mn5 Mn9 O15 -132.9(4)
Mn6 Mn5 Mn9 O15 136.4(4)
Gd4 Mn5 Mn9 O15 -55.0(4)
Gd3 Mn5 Mn9 O15 104.0(4)
O7 Mn5 Mn9 Gd3 55.7(6)
O3 Mn5 Mn9 Gd3 165.0(3)
O4 Mn5 Mn9 Gd3 -15.0(3)
O11 Mn5 Mn9 Gd3 -126.8(7)
O15 Mn5 Mn9 Gd3 -104.0(4)
O1 Mn5 Mn9 Gd3 80.7(3)
Mn8 Mn5 Mn9 Gd3 123.11(8)
Mn6 Mn5 Mn9 Gd3 32.48(11)
Gd4 Mn5 Mn9 Gd3 -158.99(9)
O49 Gd3 Mn9 O7 85.2(8)
O53 Gd3 Mn9 O7 -177.7(6)
O34 Gd3 Mn9 O7 -158.6(5)
O50 Gd3 Mn9 O7 126.9(5)
O4 Gd3 Mn9 O7 51.6(4)
O36 Gd3 Mn9 O7 -77.3(5)
O47 Gd3 Mn9 O7 -79.1(5)
O9 Gd3 Mn9 O7 -13.6(4)
Mn1 Gd3 Mn9 O7 -88.8(4)
Mn5 Gd3 Mn9 O7 39.7(4)
O49 Gd3 Mn9 O53 -97.2(8)
O34 Gd3 Mn9 O53 19.1(5)
O50 Gd3 Mn9 O53 -55.4(5)
O4 Gd3 Mn9 O53 -130.7(5)
O36 Gd3 Mn9 O53 100.3(5)
O47 Gd3 Mn9 O53 98.6(6)
O9 Gd3 Mn9 O53 164.1(5)
O7 Gd3 Mn9 O53 177.7(6)
Mn1 Gd3 Mn9 O53 88.9(5)
Mn5 Gd3 Mn9 O53 -142.6(5)
O49 Gd3 Mn9 O52 78.8(9)
O53 Gd3 Mn9 O52 175.9(8)
O34 Gd3 Mn9 O52 -165.0(7)
O50 Gd3 Mn9 O52 120.5(7)
O4 Gd3 Mn9 O52 45.2(7)
O36 Gd3 Mn9 O52 -83.7(7)
O47 Gd3 Mn9 O52 -85.5(7)
O9 Gd3 Mn9 O52 -20.0(7)
O7 Gd3 Mn9 O52 -6.4(7)
Mn1 Gd3 Mn9 O52 -95.1(6)
Mn5 Gd3 Mn9 O52 33.3(6)
O49 Gd3 Mn9 N5 -91.0(8)
O53 Gd3 Mn9 N5 6.1(6)
O34 Gd3 Mn9 N5 25.2(5)
O50 Gd3 Mn9 N5 -49.3(5)
O4 Gd3 Mn9 N5 -124.6(5)
O36 Gd3 Mn9 N5 106.5(5)
O47 Gd3 Mn9 N5 104.7(6)
O9 Gd3 Mn9 N5 170.2(5)
O7 Gd3 Mn9 N5 -176.2(6)
Mn1 Gd3 Mn9 N5 95.0(5)
Mn5 Gd3 Mn9 N5 -136.5(5)
O49 Gd3 Mn9 O22 179.8(8)
O53 Gd3 Mn9 O22 -83.0(6)
O34 Gd3 Mn9 O22 -64.0(4)
O50 Gd3 Mn9 O22 -138.5(4)
O4 Gd3 Mn9 O22 146.2(4)
O36 Gd3 Mn9 O22 17.3(4)
O47 Gd3 Mn9 O22 15.6(5)
O9 Gd3 Mn9 O22 81.0(4)
O7 Gd3 Mn9 O22 94.6(5)
Mn1 Gd3 Mn9 O22 5.9(3)
Mn5 Gd3 Mn9 O22 134.4(3)
O49 Gd3 Mn9 O15 1.0(8)
O53 Gd3 Mn9 O15 98.1(5)
O34 Gd3 Mn9 O15 117.2(4)
O50 Gd3 Mn9 O15 42.7(4)
O4 Gd3 Mn9 O15 -32.6(4)
O36 Gd3 Mn9 O15 -161.5(4)
O47 Gd3 Mn9 O15 -163.2(4)
O9 Gd3 Mn9 O15 -97.8(3)
O7 Gd3 Mn9 O15 -84.2(5)
Mn1 Gd3 Mn9 O15 -172.9(3)
Mn5 Gd3 Mn9 O15 -44.4(3)
O49 Gd3 Mn9 Mn5 45.4(7)
O53 Gd3 Mn9 Mn5 142.6(5)
O34 Gd3 Mn9 Mn5 161.6(3)
O50 Gd3 Mn9 Mn5 87.2(3)
O4 Gd3 Mn9 Mn5 11.9(3)
O36 Gd3 Mn9 Mn5 -117.1(3)
O47 Gd3 Mn9 Mn5 -118.8(3)
O9 Gd3 Mn9 Mn5 -53.4(2)
O7 Gd3 Mn9 Mn5 -39.7(4)
Mn1 Gd3 Mn9 Mn5 -128.48(8)
O14 Mn6 Mn10 O71 165.3(7)
O9 Mn6 Mn10 O71 -178.5(7)
O1 Mn6 Mn10 O71 -16.6(6)
O5 Mn6 Mn10 O71 75.7(5)
O4 Mn6 Mn10 O71 -104.3(5)
Mn7 Mn6 Mn10 O71 42.0(5)
Mn5 Mn6 Mn10 O71 -70.1(5)
Gd2 Mn6 Mn10 O71 -136.8(11)
Gd5 Mn6 Mn10 O71 -11.0(5)
Gd3 Mn6 Mn10 O71 -138.7(5)
O71 Mn6 Mn10 O65 -80.4(6)
O14 Mn6 Mn10 O65 84.8(6)
O9 Mn6 Mn10 O65 101.1(6)
O1 Mn6 Mn10 O65 -97.1(6)
O5 Mn6 Mn10 O65 -4.7(5)
O4 Mn6 Mn10 O65 175.3(4)
Mn7 Mn6 Mn10 O65 -38.5(4)
Mn5 Mn6 Mn10 O65 -150.6(4)
Gd2 Mn6 Mn10 O65 142.8(10)
Gd5 Mn6 Mn10 O65 -91.4(4)
Gd3 Mn6 Mn10 O65 140.9(4)
O71 Mn6 Mn10 O64 104.2(6)
O14 Mn6 Mn10 O64 -90.5(6)
O9 Mn6 Mn10 O64 -74.3(6)
O1 Mn6 Mn10 O64 87.6(5)
O5 Mn6 Mn10 O64 179.9(4)
O4 Mn6 Mn10 O64 -0.1(4)
Mn7 Mn6 Mn10 O64 146.2(3)
Mn5 Mn6 Mn10 O64 34.1(3)
Gd2 Mn6 Mn10 O64 -32.6(10)
Gd5 Mn6 Mn10 O64 93.2(3)
Gd3 Mn6 Mn10 O64 -34.5(3)
O71 Mn6 Mn10 N2 -166.9(10)
O14 Mn6 Mn10 N2 -1.7(9)
O9 Mn6 Mn10 N2 14.6(10)
O1 Mn6 Mn10 N2 176.4(9)
O5 Mn6 Mn10 N2 -91.2(9)
O4 Mn6 Mn10 N2 88.8(9)
Mn7 Mn6 Mn10 N2 -125.0(8)
Mn5 Mn6 Mn10 N2 123.0(8)
Gd2 Mn6 Mn10 N2 56.3(13)
Gd5 Mn6 Mn10 N2 -177.9(8)
Gd3 Mn6 Mn10 N2 54.4(8)
O71 Mn6 Mn10 O14 -165.3(7)
O9 Mn6 Mn10 O14 16.3(6)
O1 Mn6 Mn10 O14 178.1(7)
O5 Mn6 Mn10 O14 -89.6(5)
O4 Mn6 Mn10 O14 90.4(5)
Mn7 Mn6 Mn10 O14 -123.3(5)
Mn5 Mn6 Mn10 O14 124.6(5)
Gd2 Mn6 Mn10 O14 57.9(10)
Gd5 Mn6 Mn10 O14 -176.2(5)
Gd3 Mn6 Mn10 O14 56.0(5)
O71 Mn6 Mn10 O20 16.0(6)
O14 Mn6 Mn10 O20 -178.7(6)
O9 Mn6 Mn10 O20 -162.5(6)
O1 Mn6 Mn10 O20 -0.6(6)
O5 Mn6 Mn10 O20 91.7(5)
O4 Mn6 Mn10 O20 -88.3(5)
Mn7 Mn6 Mn10 O20 58.0(4)
Mn5 Mn6 Mn10 O20 -54.1(4)
Gd2 Mn6 Mn10 O20 -120.8(10)
Gd5 Mn6 Mn10 O20 5.0(4)
Gd3 Mn6 Mn10 O20 -122.7(4)
O71 Mn6 Mn10 Gd6 -55.9(5)
O14 Mn6 Mn10 Gd6 109.4(5)
O9 Mn6 Mn10 Gd6 125.7(5)
O1 Mn6 Mn10 Gd6 -72.5(4)
O5 Mn6 Mn10 Gd6 19.8(3)
O4 Mn6 Mn10 Gd6 -160.2(2)
Mn7 Mn6 Mn10 Gd6 -13.90(9)
Mn5 Mn6 Mn10 Gd6 -125.99(10)
Gd2 Mn6 Mn10 Gd6 167.3(9)
Gd5 Mn6 Mn10 Gd6 -66.82(4)
Gd3 Mn6 Mn10 Gd6 165.42(7)
O68 Gd6 Mn10 O71 153.3(4)
O65 Gd6 Mn10 O71 -173.6(6)
O18 Gd6 Mn10 O71 -70.2(7)
O12 Gd6 Mn10 O71 6.2(4)
O69 Gd6 Mn10 O71 -130.2(4)
O35 Gd6 Mn10 O71 75.2(4)
O5 Gd6 Mn10 O71 -56.5(4)
O62 Gd6 Mn10 O71 72.3(5)
Mn7 Gd6 Mn10 O71 -28.0(4)
Mn3 Gd6 Mn10 O71 83.6(4)
O68 Gd6 Mn10 O65 -33.1(6)
O18 Gd6 Mn10 O65 103.4(8)
O12 Gd6 Mn10 O65 179.8(6)
O69 Gd6 Mn10 O65 43.4(6)
O35 Gd6 Mn10 O65 -111.2(6)
O5 Gd6 Mn10 O65 117.1(6)
O62 Gd6 Mn10 O65 -114.1(6)
O71 Gd6 Mn10 O65 173.6(6)
Mn7 Gd6 Mn10 O65 145.6(5)
Mn3 Gd6 Mn10 O65 -102.8(5)
O68 Gd6 Mn10 O64 145.2(7)
O65 Gd6 Mn10 O64 178.3(8)
O18 Gd6 Mn10 O64 -78.4(9)
O12 Gd6 Mn10 O64 -1.9(7)
O69 Gd6 Mn10 O64 -138.4(7)
O35 Gd6 Mn10 O64 67.1(7)
O5 Gd6 Mn10 O64 -64.7(7)
O62 Gd6 Mn10 O64 64.1(7)
O71 Gd6 Mn10 O64 -8.2(7)
Mn7 Gd6 Mn10 O64 -36.2(6)
Mn3 Gd6 Mn10 O64 75.4(6)
O68 Gd6 Mn10 N2 -28.1(6)
O65 Gd6 Mn10 N2 4.9(7)
O18 Gd6 Mn10 N2 108.3(8)
O12 Gd6 Mn10 N2 -175.3(6)
O69 Gd6 Mn10 N2 48.3(6)
O35 Gd6 Mn10 N2 -106.2(6)
O5 Gd6 Mn10 N2 122.0(6)
O62 Gd6 Mn10 N2 -109.2(6)
O71 Gd6 Mn10 N2 178.5(7)
Mn7 Gd6 Mn10 N2 150.5(6)
Mn3 Gd6 Mn10 N2 -97.9(6)
O68 Gd6 Mn10 O14 -129.3(4)
O65 Gd6 Mn10 O14 -96.3(6)
O18 Gd6 Mn10 O14 7.1(7)
O12 Gd6 Mn10 O14 83.6(4)
O69 Gd6 Mn10 O14 -52.9(4)
O35 Gd6 Mn10 O14 152.6(4)
O5 Gd6 Mn10 O14 20.8(3)
O62 Gd6 Mn10 O14 149.6(4)
O71 Gd6 Mn10 O14 77.3(4)
Mn7 Gd6 Mn10 O14 49.3(3)
Mn3 Gd6 Mn10 O14 160.9(3)
O68 Gd6 Mn10 O20 59.8(4)
O65 Gd6 Mn10 O20 92.9(6)
O18 Gd6 Mn10 O20 -163.7(7)
O12 Gd6 Mn10 O20 -87.3(4)
O69 Gd6 Mn10 O20 136.3(4)
O35 Gd6 Mn10 O20 -18.3(4)
O5 Gd6 Mn10 O20 -150.0(4)
O62 Gd6 Mn10 O20 -21.2(4)
O71 Gd6 Mn10 O20 -93.5(5)
Mn7 Gd6 Mn10 O20 -121.5(3)
Mn3 Gd6 Mn10 O20 -9.9(3)
O68 Gd6 Mn10 Mn6 -167.8(3)
O65 Gd6 Mn10 Mn6 -134.7(5)
O18 Gd6 Mn10 Mn6 -31.4(6)
O12 Gd6 Mn10 Mn6 45.1(2)
O69 Gd6 Mn10 Mn6 -91.4(3)
O35 Gd6 Mn10 Mn6 114.1(3)
O5 Gd6 Mn10 Mn6 -17.7(2)
O62 Gd6 Mn10 Mn6 111.1(3)
O71 Gd6 Mn10 Mn6 38.8(4)
Mn7 Gd6 Mn10 Mn6 10.82(7)
Mn3 Gd6 Mn10 Mn6 122.45(7)
O6 Mn7 Mn11 O44 73.8(6)
O2 Mn7 Mn11 O44 4.8(5)
O12 Mn7 Mn11 O44 -106.3(7)
O5 Mn7 Mn11 O44 -176.9(4)
O17 Mn7 Mn11 O44 -82.9(5)
O1 Mn7 Mn11 O44 99.7(4)
Mn6 Mn7 Mn11 O44 143.0(3)
Mn8 Mn7 Mn11 O44 51.8(4)
Gd6 Mn7 Mn11 O44 -138.8(3)
Gd1 Mn7 Mn11 O44 19.9(3)
O2 Mn7 Mn11 O6 -69.0(6)
O12 Mn7 Mn11 O6 179.9(9)
O5 Mn7 Mn11 O6 109.3(6)
O17 Mn7 Mn11 O6 -156.7(7)
O1 Mn7 Mn11 O6 25.9(6)
Mn6 Mn7 Mn11 O6 69.2(6)
Mn8 Mn7 Mn11 O6 -22.0(6)
Gd6 Mn7 Mn11 O6 147.3(6)
Gd1 Mn7 Mn11 O6 -54.0(6)
O6 Mn7 Mn11 O43 -109.2(6)
O2 Mn7 Mn11 O43 -178.2(5)
O12 Mn7 Mn11 O43 70.7(7)
O5 Mn7 Mn11 O43 0.1(4)
O17 Mn7 Mn11 O43 94.1(5)
O1 Mn7 Mn11 O43 -83.3(4)
Mn6 Mn7 Mn11 O43 -40.0(3)
Mn8 Mn7 Mn11 O43 -131.2(3)
Gd6 Mn7 Mn11 O43 38.2(3)
Gd1 Mn7 Mn11 O43 -163.1(3)
O6 Mn7 Mn11 N1 163.7(9)
O2 Mn7 Mn11 N1 94.7(8)
O12 Mn7 Mn11 N1 -16.4(10)
O5 Mn7 Mn11 N1 -87.0(7)
O17 Mn7 Mn11 N1 7.0(8)
O1 Mn7 Mn11 N1 -170.4(7)
Mn6 Mn7 Mn11 N1 -127.1(7)
Mn8 Mn7 Mn11 N1 141.7(7)
Gd6 Mn7 Mn11 N1 -49.0(7)
Gd1 Mn7 Mn11 N1 109.7(7)
O6 Mn7 Mn11 O30 -19.4(7)
O2 Mn7 Mn11 O30 -88.4(5)
O12 Mn7 Mn11 O30 160.5(8)
O5 Mn7 Mn11 O30 89.8(5)
O17 Mn7 Mn11 O30 -176.1(6)
O1 Mn7 Mn11 O30 6.4(5)
Mn6 Mn7 Mn11 O30 49.8(4)
Mn8 Mn7 Mn11 O30 -41.4(5)
Gd6 Mn7 Mn11 O30 127.9(4)
Gd1 Mn7 Mn11 O30 -73.4(4)
O6 Mn7 Mn11 O17 156.7(7)
O2 Mn7 Mn11 O17 87.7(5)
O12 Mn7 Mn11 O17 -23.4(7)
O5 Mn7 Mn11 O17 -94.0(4)
O1 Mn7 Mn11 O17 -177.5(5)
Mn6 Mn7 Mn11 O17 -134.1(4)
Mn8 Mn7 Mn11 O17 134.7(4)
Gd6 Mn7 Mn11 O17 -56.0(4)
Gd1 Mn7 Mn11 O17 102.7(4)
O6 Mn7 Mn11 Gd1 54.0(6)
O2 Mn7 Mn11 Gd1 -15.0(3)
O12 Mn7 Mn11 Gd1 -126.1(7)
O5 Mn7 Mn11 Gd1 163.2(3)
O17 Mn7 Mn11 Gd1 -102.7(4)
O1 Mn7 Mn11 Gd1 79.8(3)
Mn6 Mn7 Mn11 Gd1 123.16(8)
Mn8 Mn7 Mn11 Gd1 31.95(11)
Gd6 Mn7 Mn11 Gd1 -158.69(9)
O37 Gd1 Mn11 O44 -95.9(8)
O32 Gd1 Mn11 O44 9.6(6)
O2 Gd1 Mn11 O44 -136.4(6)
O38 Gd1 Mn11 O44 -62.2(6)
O28 Gd1 Mn11 O44 95.6(6)
O41 Gd1 Mn11 O44 92.9(6)
O8 Gd1 Mn11 O44 157.4(6)
O6 Gd1 Mn11 O44 172.7(7)
Mn2 Gd1 Mn11 O44 82.6(5)
Mn7 Gd1 Mn11 O44 -148.1(5)
O44 Gd1 Mn11 O6 -172.7(7)
O37 Gd1 Mn11 O6 91.4(7)
O32 Gd1 Mn11 O6 -163.1(5)
O2 Gd1 Mn11 O6 50.9(5)
O38 Gd1 Mn11 O6 125.1(5)
O28 Gd1 Mn11 O6 -77.1(5)
O41 Gd1 Mn11 O6 -79.8(5)
O8 Gd1 Mn11 O6 -15.3(4)
Mn2 Gd1 Mn11 O6 -90.1(4)
Mn7 Gd1 Mn11 O6 39.2(4)
O44 Gd1 Mn11 O43 179.4(8)
O37 Gd1 Mn11 O43 83.5(9)
O32 Gd1 Mn11 O43 -171.0(7)
O2 Gd1 Mn11 O43 43.0(7)
O38 Gd1 Mn11 O43 117.2(7)
O28 Gd1 Mn11 O43 -85.0(7)
O41 Gd1 Mn11 O43 -87.7(7)
O8 Gd1 Mn11 O43 -23.2(7)
O6 Gd1 Mn11 O43 -7.9(7)
Mn2 Gd1 Mn11 O43 -98.0(6)
Mn7 Gd1 Mn11 O43 31.3(6)
O44 Gd1 Mn11 N1 14.1(7)
O37 Gd1 Mn11 N1 -81.8(7)
O32 Gd1 Mn11 N1 23.7(5)
O2 Gd1 Mn11 N1 -122.3(5)
O38 Gd1 Mn11 N1 -48.1(5)
O28 Gd1 Mn11 N1 109.7(5)
O41 Gd1 Mn11 N1 107.0(6)
O8 Gd1 Mn11 N1 171.5(5)
O6 Gd1 Mn11 N1 -173.2(6)
Mn2 Gd1 Mn11 N1 96.7(4)
Mn7 Gd1 Mn11 N1 -134.0(5)
O44 Gd1 Mn11 O30 -78.4(6)
O37 Gd1 Mn11 O30 -174.3(7)
O32 Gd1 Mn11 O30 -68.8(4)
O2 Gd1 Mn11 O30 145.2(4)
O38 Gd1 Mn11 O30 -140.6(4)
O28 Gd1 Mn11 O30 17.2(4)
O41 Gd1 Mn11 O30 14.5(5)
O8 Gd1 Mn11 O30 79.0(4)
O6 Gd1 Mn11 O30 94.3(5)
Mn2 Gd1 Mn11 O30 4.2(3)
Mn7 Gd1 Mn11 O30 133.5(3)
O44 Gd1 Mn11 O17 102.9(6)
O37 Gd1 Mn11 O17 7.0(7)
O32 Gd1 Mn11 O17 112.5(4)
O2 Gd1 Mn11 O17 -33.5(4)
O38 Gd1 Mn11 O17 40.7(4)
O28 Gd1 Mn11 O17 -161.5(4)
O41 Gd1 Mn11 O17 -164.1(4)
O8 Gd1 Mn11 O17 -99.7(3)
O6 Gd1 Mn11 O17 -84.4(5)
Mn2 Gd1 Mn11 O17 -174.5(3)
Mn7 Gd1 Mn11 O17 -45.2(3)
O44 Gd1 Mn11 Mn7 148.1(5)
O37 Gd1 Mn11 Mn7 52.2(6)
O32 Gd1 Mn11 Mn7 157.7(3)
O2 Gd1 Mn11 Mn7 11.7(3)
O38 Gd1 Mn11 Mn7 85.9(3)
O28 Gd1 Mn11 Mn7 -116.3(3)
O41 Gd1 Mn11 Mn7 -118.9(4)
O8 Gd1 Mn11 Mn7 -54.5(2)
O6 Gd1 Mn11 Mn7 -39.2(4)
Mn2 Gd1 Mn11 Mn7 -129.26(8)
O13 Mn8 Mn12 O10 165.7(7)
O8 Mn8 Mn12 O10 -177.6(7)
O1 Mn8 Mn12 O10 -16.5(6)
O3 Mn8 Mn12 O10 76.0(6)
O2 Mn8 Mn12 O10 -101.6(6)
Mn5 Mn8 Mn12 O10 43.4(5)
Mn7 Mn8 Mn12 O10 -68.6(5)
Gd2 Mn8 Mn12 O10 -134.2(10)
Gd1 Mn8 Mn12 O10 -136.4(5)
Gd5 Mn8 Mn12 O10 -9.6(5)
O10 Mn8 Mn12 O59 -81.8(6)
O13 Mn8 Mn12 O59 83.8(6)
O8 Mn8 Mn12 O59 100.6(6)
O1 Mn8 Mn12 O59 -98.3(5)
O3 Mn8 Mn12 O59 -5.8(4)
O2 Mn8 Mn12 O59 176.6(4)
Mn5 Mn8 Mn12 O59 -38.4(4)
Mn7 Mn8 Mn12 O59 -150.5(3)
Gd2 Mn8 Mn12 O59 144.0(8)
Gd1 Mn8 Mn12 O59 141.8(3)
Gd5 Mn8 Mn12 O59 -91.5(3)
O10 Mn8 Mn12 O58 101.1(6)
O13 Mn8 Mn12 O58 -93.2(6)
O8 Mn8 Mn12 O58 -76.4(6)
O1 Mn8 Mn12 O58 84.7(5)
O3 Mn8 Mn12 O58 177.2(4)
O2 Mn8 Mn12 O58 -0.5(4)
Mn5 Mn8 Mn12 O58 144.6(3)
Mn7 Mn8 Mn12 O58 32.5(3)
Gd2 Mn8 Mn12 O58 -33.1(9)
Gd1 Mn8 Mn12 O58 -35.3(3)
Gd5 Mn8 Mn12 O58 91.5(3)
O10 Mn8 Mn12 N6 -170.1(9)
O13 Mn8 Mn12 N6 -4.4(9)
O8 Mn8 Mn12 N6 12.4(9)
O1 Mn8 Mn12 N6 173.5(8)
O3 Mn8 Mn12 N6 -94.0(8)
O2 Mn8 Mn12 N6 88.3(8)
Mn5 Mn8 Mn12 N6 -126.6(7)
Mn7 Mn8 Mn12 N6 121.3(7)
Gd2 Mn8 Mn12 N6 55.7(11)
Gd1 Mn8 Mn12 N6 53.6(7)
Gd5 Mn8 Mn12 N6 -179.7(7)
O10 Mn8 Mn12 O13 -165.7(7)
O8 Mn8 Mn12 O13 16.8(6)
O1 Mn8 Mn12 O13 177.9(6)
O3 Mn8 Mn12 O13 -89.6(5)
O2 Mn8 Mn12 O13 92.7(5)
Mn5 Mn8 Mn12 O13 -122.2(5)
Mn7 Mn8 Mn12 O13 125.7(5)
Gd2 Mn8 Mn12 O13 60.1(9)
Gd1 Mn8 Mn12 O13 57.9(5)
Gd5 Mn8 Mn12 O13 -175.3(5)
O10 Mn8 Mn12 O26 14.9(6)
O13 Mn8 Mn12 O26 -179.5(6)
O8 Mn8 Mn12 O26 -162.7(6)
O1 Mn8 Mn12 O26 -1.6(6)
O3 Mn8 Mn12 O26 90.9(5)
O2 Mn8 Mn12 O26 -86.8(5)
Mn5 Mn8 Mn12 O26 58.3(4)
Mn7 Mn8 Mn12 O26 -53.8(4)
Gd2 Mn8 Mn12 O26 -119.4(9)
Gd1 Mn8 Mn12 O26 -121.5(4)
Gd5 Mn8 Mn12 O26 5.2(4)
O10 Mn8 Mn12 Gd4 -57.1(5)
O13 Mn8 Mn12 Gd4 108.6(5)
O8 Mn8 Mn12 Gd4 125.3(5)
O1 Mn8 Mn12 Gd4 -73.6(4)
O3 Mn8 Mn12 Gd4 18.9(2)
O2 Mn8 Mn12 Gd4 -158.7(3)
Mn5 Mn8 Mn12 Gd4 -13.66(9)
Mn7 Mn8 Mn12 Gd4 -125.74(9)
Gd2 Mn8 Mn12 Gd4 168.7(8)
Gd1 Mn8 Mn12 Gd4 166.50(7)
Gd5 Mn8 Mn12 Gd4 -66.75(4)
O59 Gd4 Mn12 O10 -173.6(6)
O23 Gd4 Mn12 O10 153.5(4)
O16 Gd4 Mn12 O10 -72.9(8)
O70 Gd4 Mn12 O10 -132.9(4)
O27 Gd4 Mn12 O10 73.9(4)
O11 Gd4 Mn12 O10 4.6(4)
O3 Gd4 Mn12 O10 -57.5(4)
O56 Gd4 Mn12 O10 70.1(4)
Mn5 Gd4 Mn12 O10 -29.4(3)
Mn4 Gd4 Mn12 O10 82.0(3)
Gd5 Gd4 Mn12 O10 29.7(3)
O23 Gd4 Mn12 O59 -32.9(6)
O16 Gd4 Mn12 O59 100.7(9)
O70 Gd4 Mn12 O59 40.6(6)
O27 Gd4 Mn12 O59 -112.6(6)
O11 Gd4 Mn12 O59 178.2(6)
O3 Gd4 Mn12 O59 116.1(6)
O56 Gd4 Mn12 O59 -116.4(6)
Mn5 Gd4 Mn12 O59 144.2(5)
Mn4 Gd4 Mn12 O59 -104.4(5)
Gd5 Gd4 Mn12 O59 -156.7(5)
O59 Gd4 Mn12 O58 174.0(9)
O23 Gd4 Mn12 O58 141.2(7)
O16 Gd4 Mn12 O58 -85.3(10)
O70 Gd4 Mn12 O58 -145.3(7)
O27 Gd4 Mn12 O58 61.5(7)
O11 Gd4 Mn12 O58 -7.8(7)
O3 Gd4 Mn12 O58 -69.8(7)
O56 Gd4 Mn12 O58 57.7(7)
Mn5 Gd4 Mn12 O58 -41.8(7)
Mn4 Gd4 Mn12 O58 69.6(7)
Gd5 Gd4 Mn12 O58 17.4(7)
O59 Gd4 Mn12 N6 1.8(7)
O23 Gd4 Mn12 N6 -31.1(5)
O16 Gd4 Mn12 N6 102.5(8)
O70 Gd4 Mn12 N6 42.5(5)
O27 Gd4 Mn12 N6 -110.7(5)
O11 Gd4 Mn12 N6 180.0(5)
O3 Gd4 Mn12 N6 117.9(5)
O56 Gd4 Mn12 N6 -114.6(5)
Mn5 Gd4 Mn12 N6 146.0(4)
Mn4 Gd4 Mn12 N6 -102.6(4)
Gd5 Gd4 Mn12 N6 -154.9(4)
O59 Gd4 Mn12 O13 -95.3(6)
O23 Gd4 Mn12 O13 -128.2(4)
O16 Gd4 Mn12 O13 5.4(8)
O70 Gd4 Mn12 O13 -54.7(4)
O27 Gd4 Mn12 O13 152.1(4)
O11 Gd4 Mn12 O13 82.9(3)
O3 Gd4 Mn12 O13 20.8(3)
O56 Gd4 Mn12 O13 148.3(4)
Mn5 Gd4 Mn12 O13 48.9(3)
Mn4 Gd4 Mn12 O13 160.3(3)
Gd5 Gd4 Mn12 O13 108.0(3)
O59 Gd4 Mn12 O26 93.2(6)
O23 Gd4 Mn12 O26 60.3(4)
O16 Gd4 Mn12 O26 -166.1(8)
O70 Gd4 Mn12 O26 133.9(4)
O27 Gd4 Mn12 O26 -19.3(4)
O11 Gd4 Mn12 O26 -88.6(3)
O3 Gd4 Mn12 O26 -150.7(3)
O56 Gd4 Mn12 O26 -23.2(4)
Mn5 Gd4 Mn12 O26 -122.6(3)
Mn4 Gd4 Mn12 O26 -11.2(3)
Gd5 Gd4 Mn12 O26 -63.5(3)
O59 Gd4 Mn12 Mn8 -133.6(6)
O23 Gd4 Mn12 Mn8 -166.5(3)
O16 Gd4 Mn12 Mn8 -32.9(7)
O70 Gd4 Mn12 Mn8 -93.0(3)
O27 Gd4 Mn12 Mn8 113.8(3)
O11 Gd4 Mn12 Mn8 44.5(2)
O3 Gd4 Mn12 Mn8 -17.5(2)
O56 Gd4 Mn12 Mn8 110.0(3)
Mn5 Gd4 Mn12 Mn8 10.54(7)
Mn4 Gd4 Mn12 Mn8 121.93(7)
Gd5 Gd4 Mn12 Mn8 69.70(6)
O10 Mn8 O1 Mn6 1(3)
O13 Mn8 O1 Mn6 117(15)
O8 Mn8 O1 Mn6 178(3)
O3 Mn8 O1 Mn6 -84(3)
O2 Mn8 O1 Mn6 97(3)
Mn12 Mn8 O1 Mn6 11(3)
Mn5 Mn8 O1 Mn6 -85(3)
Mn7 Mn8 O1 Mn6 92(3)
Gd2 Mn8 O1 Mn6 -176(3)
Gd1 Mn8 O1 Mn6 136(3)
Gd5 Mn8 O1 Mn6 4(3)
O10 Mn8 O1 Mn7 -91.0(4)
O13 Mn8 O1 Mn7 26(16)
O8 Mn8 O1 Mn7 86.7(4)
O3 Mn8 O1 Mn7 -175.8(3)
O2 Mn8 O1 Mn7 5.1(4)
Mn12 Mn8 O1 Mn7 -80.8(4)
Mn5 Mn8 O1 Mn7 -176.5(5)
Gd2 Mn8 O1 Mn7 92.0(3)
Gd1 Mn8 O1 Mn7 44.8(3)
Gd5 Mn8 O1 Mn7 -88.0(3)
O10 Mn8 O1 Mn5 85.4(4)
O13 Mn8 O1 Mn5 -158(15)
O8 Mn8 O1 Mn5 -96.8(4)
O3 Mn8 O1 Mn5 0.6(3)
O2 Mn8 O1 Mn5 -178.4(4)
Mn12 Mn8 O1 Mn5 95.7(4)
Mn7 Mn8 O1 Mn5 176.5(5)
Gd2 Mn8 O1 Mn5 -91.5(4)
Gd1 Mn8 O1 Mn5 -138.7(2)
Gd5 Mn8 O1 Mn5 88.4(3)
O10 Mn8 O1 Gd2 177.0(4)
O13 Mn8 O1 Gd2 -66(15)
O8 Mn8 O1 Gd2 -5.3(4)
O3 Mn8 O1 Gd2 92.2(3)
O2 Mn8 O1 Gd2 -86.9(4)
Mn12 Mn8 O1 Gd2 -172.80(14)
Mn5 Mn8 O1 Gd2 91.5(4)
Mn7 Mn8 O1 Gd2 -92.0(3)
Gd1 Mn8 O1 Gd2 -47.2(3)
Gd5 Mn8 O1 Gd2 179.9(4)
O71 Mn6 O1 Mn8 -8(3)
O14 Mn6 O1 Mn8 138(11)
O9 Mn6 O1 Mn8 171(3)
O5 Mn6 O1 Mn8 -92(3)
O4 Mn6 O1 Mn8 91(3)
Mn10 Mn6 O1 Mn8 3(3)
Mn7 Mn6 O1 Mn8 -92(3)
Mn5 Mn6 O1 Mn8 85(3)
Gd2 Mn6 O1 Mn8 176(3)
Gd5 Mn6 O1 Mn8 -4(3)
Gd3 Mn6 O1 Mn8 130(3)
O71 Mn6 O1 Mn7 84.1(4)
O14 Mn6 O1 Mn7 -131(12)
O9 Mn6 O1 Mn7 -97.9(4)
O5 Mn6 O1 Mn7 -0.9(3)
O4 Mn6 O1 Mn7 -177.5(3)
Mn10 Mn6 O1 Mn7 94.1(4)
Mn5 Mn6 O1 Mn7 176.5(5)
Gd2 Mn6 O1 Mn7 -91.9(3)
Gd5 Mn6 O1 Mn7 88.1(3)
Gd3 Mn6 O1 Mn7 -137.9(2)
O71 Mn6 O1 Mn5 -92.4(4)
O14 Mn6 O1 Mn5 53(12)
O9 Mn6 O1 Mn5 85.6(4)
O5 Mn6 O1 Mn5 -177.4(3)
O4 Mn6 O1 Mn5 5.9(3)
Mn10 Mn6 O1 Mn5 -82.4(4)
Mn7 Mn6 O1 Mn5 -176.5(5)
Gd2 Mn6 O1 Mn5 91.5(4)
Gd5 Mn6 O1 Mn5 -88.4(3)
Gd3 Mn6 O1 Mn5 45.5(3)
O71 Mn6 O1 Gd2 176.1(4)
O14 Mn6 O1 Gd2 -39(12)
O9 Mn6 O1 Gd2 -5.9(4)
O5 Mn6 O1 Gd2 91.1(3)
O4 Mn6 O1 Gd2 -85.6(3)
Mn10 Mn6 O1 Gd2 -173.94(14)
Mn7 Mn6 O1 Gd2 91.9(3)
Mn5 Mn6 O1 Gd2 -91.5(4)
Gd5 Mn6 O1 Gd2 -179.9(4)
Gd3 Mn6 O1 Gd2 -46.0(3)
O6 Mn7 O1 Mn8 -93.7(4)
O2 Mn7 O1 Mn8 -6.0(4)
O12 Mn7 O1 Mn8 84.2(4)
O5 Mn7 O1 Mn8 169.9(4)
O17 Mn7 O1 Mn8 -117.1(16)
Mn6 Mn7 O1 Mn8 168.9(5)
Mn11 Mn7 O1 Mn8 -108.6(3)
Gd6 Mn7 O1 Mn8 126.2(2)
Gd1 Mn7 O1 Mn8 -46.7(3)
O6 Mn7 O1 Mn6 97.4(4)
O2 Mn7 O1 Mn6 -174.9(4)
O12 Mn7 O1 Mn6 -84.7(4)
O5 Mn7 O1 Mn6 1.0(4)
O17 Mn7 O1 Mn6 74.0(16)
Mn8 Mn7 O1 Mn6 -168.9(5)
Mn11 Mn7 O1 Mn6 82.5(3)
Gd6 Mn7 O1 Mn6 -42.7(3)
Gd1 Mn7 O1 Mn6 144.4(3)
O6 Mn7 O1 Mn5 175(8)
O2 Mn7 O1 Mn5 -98(8)
O12 Mn7 O1 Mn5 -7(8)
O5 Mn7 O1 Mn5 78(8)
O17 Mn7 O1 Mn5 151(8)
Mn6 Mn7 O1 Mn5 77(8)
Mn8 Mn7 O1 Mn5 -92(8)
Mn11 Mn7 O1 Mn5 160(8)
Gd6 Mn7 O1 Mn5 35(8)
Gd1 Mn7 O1 Mn5 -138(8)
O6 Mn7 O1 Gd2 1.8(4)
O2 Mn7 O1 Gd2 89.5(4)
O12 Mn7 O1 Gd2 179.7(4)
O5 Mn7 O1 Gd2 -94.6(3)
O17 Mn7 O1 Gd2 -21.6(17)
Mn6 Mn7 O1 Gd2 -95.6(4)
Mn8 Mn7 O1 Gd2 95.5(3)
Mn11 Mn7 O1 Gd2 -13.1(4)
Gd6 Mn7 O1 Gd2 -138.31(17)
Gd1 Mn7 O1 Gd2 48.8(2)
O7 Mn5 O1 Mn8 95.3(4)
O3 Mn5 O1 Mn8 -0.7(4)
O4 Mn5 O1 Mn8 -175.9(4)
O11 Mn5 O1 Mn8 -85.5(4)
O15 Mn5 O1 Mn8 67.0(17)
Mn6 Mn5 O1 Mn8 -168.9(5)
Mn9 Mn5 O1 Mn8 81.2(3)
Gd4 Mn5 O1 Mn8 -43.2(3)
Gd3 Mn5 O1 Mn8 143.8(3)
O7 Mn5 O1 Mn6 -95.8(4)
O3 Mn5 O1 Mn6 168.2(4)
O4 Mn5 O1 Mn6 -6.9(4)
O11 Mn5 O1 Mn6 83.5(4)
O15 Mn5 O1 Mn6 -124.1(15)
Mn8 Mn5 O1 Mn6 168.9(5)
Mn9 Mn5 O1 Mn6 -109.9(3)
Gd4 Mn5 O1 Mn6 125.8(3)
Gd3 Mn5 O1 Mn6 -47.2(3)
O7 Mn5 O1 Mn7 -173(8)
O3 Mn5 O1 Mn7 91(8)
O4 Mn5 O1 Mn7 -84(8)
O11 Mn5 O1 Mn7 6(8)
O15 Mn5 O1 Mn7 159(8)
Mn8 Mn5 O1 Mn7 92(8)
Mn6 Mn5 O1 Mn7 -77(8)
Mn9 Mn5 O1 Mn7 173(8)
Gd4 Mn5 O1 Mn7 48(8)
Gd3 Mn5 O1 Mn7 -125(8)
O7 Mn5 O1 Gd2 -0.2(4)
O3 Mn5 O1 Gd2 -96.2(3)
O4 Mn5 O1 Gd2 88.7(3)
O11 Mn5 O1 Gd2 179.1(4)
O15 Mn5 O1 Gd2 -28.5(17)
Mn8 Mn5 O1 Gd2 -95.5(3)
Mn6 Mn5 O1 Gd2 95.6(4)
Mn9 Mn5 O1 Gd2 -14.3(4)
Gd4 Mn5 O1 Gd2 -138.64(18)
Gd3 Mn5 O1 Gd2 48.4(2)
O8 Gd2 O1 Mn8 5.0(4)
O7 Gd2 O1 Mn8 -89.6(4)
O9 Gd2 O1 Mn8 -173.9(5)
O6 Gd2 O1 Mn8 89.1(4)
O28 Gd2 O1 Mn8 51.0(5)
O36 Gd2 O1 Mn8 -129.2(4)
O21 Gd2 O1 Mn8 -30.9(6)
O29 Gd2 O1 Mn8 149.5(4)
Mn6 Gd2 O1 Mn8 -179.3(7)
Gd1 Gd2 O1 Mn8 45.5(3)
O8 Gd2 O1 Mn6 -175.7(5)
O7 Gd2 O1 Mn6 89.7(5)
O9 Gd2 O1 Mn6 5.5(4)
O6 Gd2 O1 Mn6 -91.6(4)
O28 Gd2 O1 Mn6 -129.7(4)
O36 Gd2 O1 Mn6 50.1(5)
O21 Gd2 O1 Mn6 148.4(4)
O29 Gd2 O1 Mn6 -31.2(6)
Mn8 Gd2 O1 Mn6 179.3(7)
Gd1 Gd2 O1 Mn6 -135.2(4)
O8 Gd2 O1 Mn7 -85.7(4)
O7 Gd2 O1 Mn7 179.7(4)
O9 Gd2 O1 Mn7 95.5(4)
O6 Gd2 O1 Mn7 -1.6(3)
O28 Gd2 O1 Mn7 -39.7(4)
O36 Gd2 O1 Mn7 140.1(3)
O21 Gd2 O1 Mn7 -121.6(4)
O29 Gd2 O1 Mn7 58.8(5)
Mn8 Gd2 O1 Mn7 -90.7(5)
Mn6 Gd2 O1 Mn7 90.0(4)
Gd1 Gd2 O1 Mn7 -45.2(2)
O8 Gd2 O1 Mn5 94.7(4)
O7 Gd2 O1 Mn5 0.1(3)
O9 Gd2 O1 Mn5 -84.1(4)
O6 Gd2 O1 Mn5 178.9(4)
O28 Gd2 O1 Mn5 140.7(3)
O36 Gd2 O1 Mn5 -39.5(4)
O21 Gd2 O1 Mn5 58.9(5)
O29 Gd2 O1 Mn5 -120.8(4)
Mn8 Gd2 O1 Mn5 89.8(4)
Mn6 Gd2 O1 Mn5 -89.6(4)
Gd1 Gd2 O1 Mn5 135.2(3)
O6 Mn7 O2 Mn8 90.8(4)
O12 Mn7 O2 Mn8 -84.2(4)
O5 Mn7 O2 Mn8 -39(4)
O17 Mn7 O2 Mn8 173.1(4)
O1 Mn7 O2 Mn8 5.3(4)
Mn6 Mn7 O2 Mn8 0.9(6)
Mn11 Mn7 O2 Mn8 124.1(3)
Gd6 Mn7 O2 Mn8 -102.7(4)
Gd1 Mn7 O2 Mn8 103.4(5)
O6 Mn7 O2 Gd1 -12.6(4)
O12 Mn7 O2 Gd1 172.4(5)
O5 Mn7 O2 Gd1 -142(4)
O17 Mn7 O2 Gd1 69.6(4)
O1 Mn7 O2 Gd1 -98.1(4)
Mn6 Mn7 O2 Gd1 -102.5(4)
Mn8 Mn7 O2 Gd1 -103.4(5)
Mn11 Mn7 O2 Gd1 20.7(4)
Gd6 Mn7 O2 Gd1 153.88(19)
O10 Mn8 O2 Mn7 88.0(5)
O13 Mn8 O2 Mn7 174.5(5)
O8 Mn8 O2 Mn7 -95.0(5)
O1 Mn8 O2 Mn7 -6.1(4)
O3 Mn8 O2 Mn7 -19(5)
Mn12 Mn8 O2 Mn7 126.0(4)
Mn5 Mn8 O2 Mn7 -7.8(6)
Gd2 Mn8 O2 Mn7 -57.4(3)
Gd1 Mn8 O2 Mn7 -108.7(6)
Gd5 Mn8 O2 Mn7 56.1(4)
O10 Mn8 O2 Gd1 -163.3(4)
O13 Mn8 O2 Gd1 -76.8(4)
O8 Mn8 O2 Gd1 13.8(5)
O1 Mn8 O2 Gd1 102.6(4)
O3 Mn8 O2 Gd1 89(5)
Mn12 Mn8 O2 Gd1 -125.3(3)
Mn5 Mn8 O2 Gd1 100.9(4)
Mn7 Mn8 O2 Gd1 108.7(6)
Gd2 Mn8 O2 Gd1 51.3(3)
Gd5 Mn8 O2 Gd1 164.8(3)
O44 Gd1 O2 Mn7 -39.6(5)
O37 Gd1 O2 Mn7 179.0(5)
O32 Gd1 O2 Mn7 -126.6(6)
O38 Gd1 O2 Mn7 -105.0(5)
O28 Gd1 O2 Mn7 38.1(6)
O41 Gd1 O2 Mn7 116.0(5)
O8 Gd1 O2 Mn7 85.7(5)
O6 Gd1 O2 Mn7 10.2(4)
Mn2 Gd1 O2 Mn7 74.2(6)
Mn11 Gd1 O2 Mn7 -18.1(4)
O44 Gd1 O2 Mn8 -136.8(4)
O37 Gd1 O2 Mn8 81.8(4)
O32 Gd1 O2 Mn8 136.2(5)
O38 Gd1 O2 Mn8 157.8(5)
O28 Gd1 O2 Mn8 -59.0(5)
O41 Gd1 O2 Mn8 18.9(6)
O8 Gd1 O2 Mn8 -11.4(4)
O6 Gd1 O2 Mn8 -86.9(4)
Mn2 Gd1 O2 Mn8 -23.0(7)
Mn11 Gd1 O2 Mn8 -115.3(4)
Mn7 Gd1 O2 Mn8 -97.2(6)
O7 Mn5 O3 Mn8 -84.5(4)
O4 Mn5 O3 Mn8 62(5)
O11 Mn5 O3 Mn8 90.1(4)
O15 Mn5 O3 Mn8 -166.1(4)
O1 Mn5 O3 Mn8 0.6(3)
Mn6 Mn5 O3 Mn8 10.6(5)
Mn9 Mn5 O3 Mn8 -117.6(3)
Gd4 Mn5 O3 Mn8 112.8(5)
Gd3 Mn5 O3 Mn8 -94.0(5)
O7 Mn5 O3 Gd4 162.6(4)
O4 Mn5 O3 Gd4 -50(5)
O11 Mn5 O3 Gd4 -22.7(4)
O15 Mn5 O3 Gd4 81.1(4)
O1 Mn5 O3 Gd4 -112.2(4)
Mn8 Mn5 O3 Gd4 -112.8(5)
Mn6 Mn5 O3 Gd4 -102.3(4)
Mn9 Mn5 O3 Gd4 129.6(3)
Gd3 Mn5 O3 Gd4 153.2(2)
O10 Mn8 O3 Mn5 -95.2(4)
O13 Mn8 O3 Mn5 178.7(4)
O8 Mn8 O3 Mn5 87.6(4)
O1 Mn8 O3 Mn5 -0.7(4)
O2 Mn8 O3 Mn5 13(5)
Mn12 Mn8 O3 Mn5 -132.7(3)
Mn7 Mn8 O3 Mn5 -5.3(5)
Gd2 Mn8 O3 Mn5 50.5(3)
Gd1 Mn8 O3 Mn5 97.1(4)
Gd5 Mn8 O3 Mn5 -63.0(3)
O10 Mn8 O3 Gd4 8.3(5)
O13 Mn8 O3 Gd4 -77.9(5)
O8 Mn8 O3 Gd4 -169.0(5)
O1 Mn8 O3 Gd4 102.7(4)
O2 Mn8 O3 Gd4 116(5)
Mn12 Mn8 O3 Gd4 -29.2(4)
Mn5 Mn8 O3 Gd4 103.5(5)
Mn7 Mn8 O3 Gd4 98.1(5)
Gd2 Mn8 O3 Gd4 154.0(3)
Gd1 Mn8 O3 Gd4 -159.41(16)
Gd5 Mn8 O3 Gd4 40.4(3)
O59 Gd4 O3 Mn5 147.7(4)
O23 Gd4 O3 Mn5 -140.8(7)
O16 Gd4 O3 Mn5 -63.8(5)
O70 Gd4 O3 Mn5 -138.3(5)
O27 Gd4 O3 Mn5 71.7(5)
O11 Gd4 O3 Mn5 19.9(4)
O56 Gd4 O3 Mn5 -6.4(6)
Mn4 Gd4 O3 Mn5 37.3(7)
Mn12 Gd4 O3 Mn5 122.7(4)
Gd5 Gd4 O3 Mn5 59.6(3)
O59 Gd4 O3 Mn8 49.2(4)
O23 Gd4 O3 Mn8 120.6(7)
O16 Gd4 O3 Mn8 -162.3(5)
O70 Gd4 O3 Mn8 123.1(5)
O27 Gd4 O3 Mn8 -26.8(6)
O11 Gd4 O3 Mn8 -78.7(4)
O56 Gd4 O3 Mn8 -104.9(5)
Mn5 Gd4 O3 Mn8 -98.5(5)
Mn4 Gd4 O3 Mn8 -61.3(6)
Mn12 Gd4 O3 Mn8 24.1(3)
Gd5 Gd4 O3 Mn8 -38.9(3)
O7 Mn5 O4 Mn6 91.6(4)
O3 Mn5 O4 Mn6 -56(5)
O11 Mn5 O4 Mn6 -83.1(4)
O15 Mn5 O4 Mn6 173.3(3)
O1 Mn5 O4 Mn6 6.1(3)
Mn8 Mn5 O4 Mn6 2.6(4)
Mn9 Mn5 O4 Mn6 124.5(2)
Gd4 Mn5 O4 Mn6 -102.1(3)
Gd3 Mn5 O4 Mn6 103.5(5)
O7 Mn5 O4 Gd3 -11.9(5)
O3 Mn5 O4 Gd3 -159(4)
O11 Mn5 O4 Gd3 173.4(5)
O15 Mn5 O4 Gd3 69.8(4)
O1 Mn5 O4 Gd3 -97.4(4)
Mn8 Mn5 O4 Gd3 -101.0(4)
Mn6 Mn5 O4 Gd3 -103.5(5)
Mn9 Mn5 O4 Gd3 21.0(4)
Gd4 Mn5 O4 Gd3 154.36(17)
O71 Mn6 O4 Mn5 88.7(4)
O14 Mn6 O4 Mn5 174.5(4)
O9 Mn6 O4 Mn5 -95.6(4)
O1 Mn6 O4 Mn5 -7.0(4)
O5 Mn6 O4 Mn5 -55(5)
Mn10 Mn6 O4 Mn5 125.0(3)
Mn7 Mn6 O4 Mn5 -9.7(5)
Gd2 Mn6 O4 Mn5 -57.9(2)
Gd5 Mn6 O4 Mn5 55.2(3)
Gd3 Mn6 O4 Mn5 -108.9(5)
O71 Mn6 O4 Gd3 -162.4(4)
O14 Mn6 O4 Gd3 -76.6(4)
O9 Mn6 O4 Gd3 13.2(4)
O1 Mn6 O4 Gd3 101.9(4)
O5 Mn6 O4 Gd3 54(5)
Mn10 Mn6 O4 Gd3 -126.1(3)
Mn7 Mn6 O4 Gd3 99.2(4)
Mn5 Mn6 O4 Gd3 108.9(5)
Gd2 Mn6 O4 Gd3 50.9(3)
Gd5 Mn6 O4 Gd3 164.1(3)
O49 Gd3 O4 Mn5 175.7(6)
O53 Gd3 O4 Mn5 -41.5(5)
O34 Gd3 O4 Mn5 -122.0(7)
O50 Gd3 O4 Mn5 -109.7(5)
O36 Gd3 O4 Mn5 37.0(6)
O47 Gd3 O4 Mn5 114.0(5)
O9 Gd3 O4 Mn5 85.0(5)
O7 Gd3 O4 Mn5 9.5(4)
Mn1 Gd3 O4 Mn5 72.9(6)
Mn9 Gd3 O4 Mn5 -18.2(4)
O49 Gd3 O4 Mn6 79.6(4)
O53 Gd3 O4 Mn6 -137.6(4)
O34 Gd3 O4 Mn6 141.9(6)
O50 Gd3 O4 Mn6 154.2(5)
O36 Gd3 O4 Mn6 -59.1(5)
O47 Gd3 O4 Mn6 17.9(6)
O9 Gd3 O4 Mn6 -11.1(3)
O7 Gd3 O4 Mn6 -86.6(4)
Mn1 Gd3 O4 Mn6 -23.2(6)
Mn9 Gd3 O4 Mn6 -114.3(3)
Mn5 Gd3 O4 Mn6 -96.1(5)
O6 Mn7 O5 Mn6 -86.0(4)
O2 Mn7 O5 Mn6 43(4)
O12 Mn7 O5 Mn6 88.8(4)
O17 Mn7 O5 Mn6 -168.4(4)
O1 Mn7 O5 Mn6 -0.9(4)
Mn8 Mn7 O5 Mn6 7.5(5)
Mn11 Mn7 O5 Mn6 -119.9(3)
Gd6 Mn7 O5 Mn6 112.1(4)
Gd1 Mn7 O5 Mn6 -94.2(5)
O6 Mn7 O5 Gd6 162.0(4)
O2 Mn7 O5 Gd6 -69(4)
O12 Mn7 O5 Gd6 -23.2(4)
O17 Mn7 O5 Gd6 79.5(4)
O1 Mn7 O5 Gd6 -113.0(4)
Mn6 Mn7 O5 Gd6 -112.1(4)
Mn8 Mn7 O5 Gd6 -104.6(3)
Mn11 Mn7 O5 Gd6 128.0(3)
Gd1 Mn7 O5 Gd6 153.7(2)
O71 Mn6 O5 Mn7 -95.0(5)
O14 Mn6 O5 Mn7 179.4(4)
O9 Mn6 O5 Mn7 89.2(4)
O1 Mn6 O5 Mn7 1.0(4)
O4 Mn6 O5 Mn7 49(5)
Mn10 Mn6 O5 Mn7 -131.0(3)
Mn5 Mn6 O5 Mn7 -1.9(6)
Gd2 Mn6 O5 Mn7 51.9(3)
Gd5 Mn6 O5 Mn7 -61.4(3)
Gd3 Mn6 O5 Mn7 98.9(4)
O71 Mn6 O5 Gd6 6.2(5)
O14 Mn6 O5 Gd6 -79.3(5)
O9 Mn6 O5 Gd6 -169.6(4)
O1 Mn6 O5 Gd6 102.2(4)
O4 Mn6 O5 Gd6 150(4)
Mn10 Mn6 O5 Gd6 -29.8(4)
Mn7 Mn6 O5 Gd6 101.2(5)
Mn5 Mn6 O5 Gd6 99.3(4)
Gd2 Mn6 O5 Gd6 153.2(4)
Gd5 Mn6 O5 Gd6 39.9(3)
Gd3 Mn6 O5 Gd6 -159.86(16)
O68 Gd6 O5 Mn7 -142.2(7)
O65 Gd6 O5 Mn7 147.9(4)
O18 Gd6 O5 Mn7 -62.7(4)
O12 Gd6 O5 Mn7 20.4(3)
O69 Gd6 O5 Mn7 -137.2(5)
O35 Gd6 O5 Mn7 71.8(5)
O62 Gd6 O5 Mn7 -6.5(6)
O71 Gd6 O5 Mn7 93.7(4)
Mn3 Gd6 O5 Mn7 36.9(6)
Mn10 Gd6 O5 Mn7 123.2(3)
O68 Gd6 O5 Mn6 119.5(7)
O65 Gd6 O5 Mn6 49.6(5)
O18 Gd6 O5 Mn6 -160.9(5)
O12 Gd6 O5 Mn6 -77.8(4)
O69 Gd6 O5 Mn6 124.6(5)
O35 Gd6 O5 Mn6 -26.5(6)
O62 Gd6 O5 Mn6 -104.8(5)
O71 Gd6 O5 Mn6 -4.6(4)
Mn7 Gd6 O5 Mn6 -98.2(5)
Mn3 Gd6 O5 Mn6 -61.3(6)
Mn10 Gd6 O5 Mn6 24.9(3)
O2 Mn7 O6 Mn11 113.8(5)
O12 Mn7 O6 Mn11 -180(100)
O5 Mn7 O6 Mn11 -70.8(6)
O17 Mn7 O6 Mn11 17.4(5)
O1 Mn7 O6 Mn11 -157.4(5)
Mn6 Mn7 O6 Mn11 -116.1(5)
Mn8 Mn7 O6 Mn11 161.7(5)
Gd6 Mn7 O6 Mn11 -50.5(8)
Gd1 Mn7 O6 Mn11 102.6(6)
O2 Mn7 O6 Gd2 -91.2(5)
O12 Mn7 O6 Gd2 -25(5)
O5 Mn7 O6 Gd2 84.2(5)
O17 Mn7 O6 Gd2 172.4(5)
O1 Mn7 O6 Gd2 -2.4(5)
Mn6 Mn7 O6 Gd2 38.8(4)
Mn8 Mn7 O6 Gd2 -43.4(4)
Mn11 Mn7 O6 Gd2 155.0(9)
Gd6 Mn7 O6 Gd2 104.5(5)
Gd1 Mn7 O6 Gd2 -102.4(5)
O2 Mn7 O6 Gd1 11.2(4)
O12 Mn7 O6 Gd1 78(5)
O5 Mn7 O6 Gd1 -173.4(4)
O17 Mn7 O6 Gd1 -85.2(4)
O1 Mn7 O6 Gd1 100.0(4)
Mn6 Mn7 O6 Gd1 141.3(3)
Mn8 Mn7 O6 Gd1 59.0(3)
Mn11 Mn7 O6 Gd1 -102.6(6)
Gd6 Mn7 O6 Gd1 -153.1(2)
O44 Mn11 O6 Mn7 -108.0(6)
O43 Mn11 O6 Mn7 72.2(6)
N1 Mn11 O6 Mn7 -72(3)
O30 Mn11 O6 Mn7 165.4(5)
O17 Mn11 O6 Mn7 -16.8(5)
Gd1 Mn11 O6 Mn7 -103.3(6)
O44 Mn11 O6 Gd2 100.6(6)
O43 Mn11 O6 Gd2 -79.2(6)
N1 Mn11 O6 Gd2 137(2)
O30 Mn11 O6 Gd2 13.9(7)
O17 Mn11 O6 Gd2 -168.2(6)
Mn7 Mn11 O6 Gd2 -151.4(10)
Gd1 Mn11 O6 Gd2 105.2(6)
O44 Mn11 O6 Gd1 -4.6(4)
O43 Mn11 O6 Gd1 175.6(4)
N1 Mn11 O6 Gd1 32(3)
O30 Mn11 O6 Gd1 -91.3(4)
O17 Mn11 O6 Gd1 86.6(4)
Mn7 Mn11 O6 Gd1 103.3(6)
O8 Gd2 O6 Mn7 69.9(5)
O7 Gd2 O6 Mn7 3.6(8)
O9 Gd2 O6 Mn7 -61.0(5)
O28 Gd2 O6 Mn7 146.8(6)
O36 Gd2 O6 Mn7 -108.5(6)
O21 Gd2 O6 Mn7 125.4(5)
O29 Gd2 O6 Mn7 -135.7(5)
O1 Gd2 O6 Mn7 2.1(4)
Mn8 Gd2 O6 Mn7 38.1(4)
Mn6 Gd2 O6 Mn7 -33.7(4)
Gd1 Gd2 O6 Mn7 104.4(6)
O8 Gd2 O6 Mn11 -140.8(7)
O7 Gd2 O6 Mn11 152.9(5)
O9 Gd2 O6 Mn11 88.3(6)
O28 Gd2 O6 Mn11 -63.9(6)
O36 Gd2 O6 Mn11 40.7(9)
O21 Gd2 O6 Mn11 -85.3(7)
O29 Gd2 O6 Mn11 13.6(6)
O1 Gd2 O6 Mn11 151.4(7)
Mn8 Gd2 O6 Mn11 -172.7(7)
Mn6 Gd2 O6 Mn11 115.5(6)
Gd1 Gd2 O6 Mn11 -106.3(7)
O8 Gd2 O6 Gd1 -34.5(3)
O7 Gd2 O6 Gd1 -100.8(4)
O9 Gd2 O6 Gd1 -165.4(3)
O28 Gd2 O6 Gd1 42.4(3)
O36 Gd2 O6 Gd1 147.0(5)
O21 Gd2 O6 Gd1 21.0(5)
O29 Gd2 O6 Gd1 119.9(3)
O1 Gd2 O6 Gd1 -102.3(3)
Mn8 Gd2 O6 Gd1 -66.3(2)
Mn6 Gd2 O6 Gd1 -138.1(3)
O44 Gd1 O6 Mn7 114.6(5)
O37 Gd1 O6 Mn7 -26.8(7)
O32 Gd1 O6 Mn7 134.9(5)
O2 Gd1 O6 Mn7 -9.9(3)
O38 Gd1 O6 Mn7 53.4(5)
O28 Gd1 O6 Mn7 -162.9(5)
O41 Gd1 O6 Mn7 -128.1(4)
O8 Gd1 O6 Mn7 -85.9(4)
Mn2 Gd1 O6 Mn7 -155.6(3)
Mn11 Gd1 O6 Mn7 110.4(6)
O44 Gd1 O6 Mn11 4.2(4)
O37 Gd1 O6 Mn11 -137.3(4)
O32 Gd1 O6 Mn11 24.5(7)
O2 Gd1 O6 Mn11 -120.4(5)
O38 Gd1 O6 Mn11 -57.0(5)
O28 Gd1 O6 Mn11 86.7(4)
O41 Gd1 O6 Mn11 121.5(4)
O8 Gd1 O6 Mn11 163.7(5)
Mn2 Gd1 O6 Mn11 94.0(3)
Mn7 Gd1 O6 Mn11 -110.4(6)
O44 Gd1 O6 Gd2 -126.1(4)
O37 Gd1 O6 Gd2 92.4(5)
O32 Gd1 O6 Gd2 -105.8(5)
O2 Gd1 O6 Gd2 109.3(4)
O38 Gd1 O6 Gd2 172.6(3)
O28 Gd1 O6 Gd2 -43.6(3)
O41 Gd1 O6 Gd2 -8.8(4)
O8 Gd1 O6 Gd2 33.4(3)
Mn2 Gd1 O6 Gd2 -36.3(3)
Mn11 Gd1 O6 Gd2 -130.3(5)
Mn7 Gd1 O6 Gd2 119.3(5)
O53 Mn9 O7 Mn5 -103.1(6)
O52 Mn9 O7 Mn5 74.9(6)
N5 Mn9 O7 Mn5 -78(4)
O22 Mn9 O7 Mn5 167.7(6)
O15 Mn9 O7 Mn5 -14.6(5)
Gd3 Mn9 O7 Mn5 -101.6(6)
O53 Mn9 O7 Gd2 102.3(7)
O52 Mn9 O7 Gd2 -79.7(7)
N5 Mn9 O7 Gd2 127(3)
O22 Mn9 O7 Gd2 13.1(8)
O15 Mn9 O7 Gd2 -169.2(8)
Mn5 Mn9 O7 Gd2 -154.6(11)
Gd3 Mn9 O7 Gd2 103.8(7)
O53 Mn9 O7 Gd3 -1.5(4)
O52 Mn9 O7 Gd3 176.5(4)
N5 Mn9 O7 Gd3 24(4)
O22 Mn9 O7 Gd3 -90.7(4)
O15 Mn9 O7 Gd3 87.1(4)
Mn5 Mn9 O7 Gd3 101.6(6)
O3 Mn5 O7 Mn9 -70.6(6)
O4 Mn5 O7 Mn9 112.4(6)
O11 Mn5 O7 Mn9 -166(5)
O15 Mn5 O7 Mn9 15.2(5)
O1 Mn5 O7 Mn9 -158.0(6)
Mn8 Mn5 O7 Mn9 -117.0(5)
Mn6 Mn5 O7 Mn9 160.7(5)
Gd4 Mn5 O7 Mn9 -52.2(8)
Gd3 Mn5 O7 Mn9 102.1(6)
O3 Mn5 O7 Gd2 87.5(6)
O4 Mn5 O7 Gd2 -89.5(6)
O11 Mn5 O7 Gd2 -8(5)
O15 Mn5 O7 Gd2 173.4(6)
O1 Mn5 O7 Gd2 0.2(5)
Mn8 Mn5 O7 Gd2 41.2(5)
Mn6 Mn5 O7 Gd2 -41.1(5)
Mn9 Mn5 O7 Gd2 158.2(9)
Gd4 Mn5 O7 Gd2 106.0(5)
Gd3 Mn5 O7 Gd2 -99.7(5)
O3 Mn5 O7 Gd3 -172.8(4)
O4 Mn5 O7 Gd3 10.2(4)
O11 Mn5 O7 Gd3 91(5)
O15 Mn5 O7 Gd3 -86.9(4)
O1 Mn5 O7 Gd3 99.9(4)
Mn8 Mn5 O7 Gd3 140.9(3)
Mn6 Mn5 O7 Gd3 58.6(3)
Mn9 Mn5 O7 Gd3 -102.1(6)
Gd4 Mn5 O7 Gd3 -154.3(2)
O8 Gd2 O7 Mn9 88.6(7)
O9 Gd2 O7 Mn9 -139.9(8)
O6 Gd2 O7 Mn9 151.2(6)
O28 Gd2 O7 Mn9 42.6(11)
O36 Gd2 O7 Mn9 -63.2(7)
O21 Gd2 O7 Mn9 13.4(7)
O29 Gd2 O7 Mn9 -84.7(8)
O1 Gd2 O7 Mn9 152.7(8)
Mn8 Gd2 O7 Mn9 117.0(7)
Mn6 Gd2 O7 Mn9 -171.4(8)
Gd1 Gd2 O7 Mn9 94.8(7)
O8 Gd2 O7 Mn5 -64.3(5)
O9 Gd2 O7 Mn5 67.2(5)
O6 Gd2 O7 Mn5 -1.7(8)
O28 Gd2 O7 Mn5 -110.3(6)
O36 Gd2 O7 Mn5 143.9(6)
O21 Gd2 O7 Mn5 -139.5(6)
O29 Gd2 O7 Mn5 122.4(5)
O1 Gd2 O7 Mn5 -0.2(5)
Mn8 Gd2 O7 Mn5 -35.9(4)
Mn6 Gd2 O7 Mn5 35.7(4)
Gd1 Gd2 O7 Mn5 -58.2(6)
O8 Gd2 O7 Gd3 -165.9(3)
O9 Gd2 O7 Gd3 -34.4(3)
O6 Gd2 O7 Gd3 -103.3(4)
O28 Gd2 O7 Gd3 148.2(4)
O36 Gd2 O7 Gd3 42.3(3)
O21 Gd2 O7 Gd3 118.9(4)
O29 Gd2 O7 Gd3 20.8(5)
O1 Gd2 O7 Gd3 -101.7(3)
Mn8 Gd2 O7 Gd3 -137.4(3)
Mn6 Gd2 O7 Gd3 -65.8(2)
Gd1 Gd2 O7 Gd3 -159.70(11)
O49 Gd3 O7 Mn9 -140.5(5)
O53 Gd3 O7 Mn9 1.3(3)
O34 Gd3 O7 Mn9 29.0(6)
O50 Gd3 O7 Mn9 -57.2(5)
O4 Gd3 O7 Mn9 -119.9(5)
O36 Gd3 O7 Mn9 86.7(4)
O47 Gd3 O7 Mn9 120.5(4)
O9 Gd3 O7 Mn9 165.4(4)
Mn1 Gd3 O7 Mn9 94.8(3)
Mn5 Gd3 O7 Mn9 -110.7(5)
O49 Gd3 O7 Mn5 -29.8(7)
O53 Gd3 O7 Mn5 112.1(5)
O34 Gd3 O7 Mn5 139.7(4)
O50 Gd3 O7 Mn5 53.5(5)
O4 Gd3 O7 Mn5 -9.2(4)
O36 Gd3 O7 Mn5 -162.5(5)
O47 Gd3 O7 Mn5 -128.7(4)
O9 Gd3 O7 Mn5 -83.8(4)
Mn1 Gd3 O7 Mn5 -154.5(3)
Mn9 Gd3 O7 Mn5 110.7(5)
O49 Gd3 O7 Gd2 88.3(6)
O53 Gd3 O7 Gd2 -129.8(4)
O34 Gd3 O7 Gd2 -102.2(5)
O50 Gd3 O7 Gd2 171.6(4)
O4 Gd3 O7 Gd2 109.0(4)
O36 Gd3 O7 Gd2 -44.4(3)
O47 Gd3 O7 Gd2 -10.6(4)
O9 Gd3 O7 Gd2 34.3(3)
Mn1 Gd3 O7 Gd2 -36.4(3)
Mn9 Gd3 O7 Gd2 -131.2(5)
Mn5 Gd3 O7 Gd2 118.1(5)
O10 Mn8 O8 Gd2 148(7)
O13 Mn8 O8 Gd2 -174.7(5)
O1 Mn8 O8 Gd2 6.8(5)
O3 Mn8 O8 Gd2 -81.8(5)
O2 Mn8 O8 Gd2 94.2(5)
Mn12 Mn8 O8 Gd2 172.85(16)
Mn5 Mn8 O8 Gd2 -42.1(4)
Mn7 Mn8 O8 Gd2 55.3(4)
Gd1 Mn8 O8 Gd2 107.4(5)
Gd5 Mn8 O8 Gd2 16.2(9)
O10 Mn8 O8 Gd1 41(7)
O13 Mn8 O8 Gd1 77.9(5)
O1 Mn8 O8 Gd1 -100.6(5)
O3 Mn8 O8 Gd1 170.7(4)
O2 Mn8 O8 Gd1 -13.3(4)
Mn12 Mn8 O8 Gd1 65.4(6)
Mn5 Mn8 O8 Gd1 -149.5(3)
Mn7 Mn8 O8 Gd1 -52.2(3)
Gd2 Mn8 O8 Gd1 -107.4(5)
Gd5 Mn8 O8 Gd1 -91.2(7)
O7 Gd2 O8 Mn8 61.2(5)
O9 Gd2 O8 Mn8 -4.0(7)
O6 Gd2 O8 Mn8 -74.9(5)
O28 Gd2 O8 Mn8 -144.8(5)
O36 Gd2 O8 Mn8 103.7(6)
O21 Gd2 O8 Mn8 147.2(5)
O29 Gd2 O8 Mn8 -128.6(5)
O1 Gd2 O8 Mn8 -5.3(4)
Mn6 Gd2 O8 Mn8 -7.7(4)
Gd1 Gd2 O8 Mn8 -111.2(6)
O7 Gd2 O8 Gd1 172.4(4)
O9 Gd2 O8 Gd1 107.2(4)
O6 Gd2 O8 Gd1 36.3(3)
O28 Gd2 O8 Gd1 -33.6(3)
O36 Gd2 O8 Gd1 -145.1(4)
O21 Gd2 O8 Gd1 -101.5(4)
O29 Gd2 O8 Gd1 -17.4(7)
O1 Gd2 O8 Gd1 105.9(4)
Mn8 Gd2 O8 Gd1 111.2(6)
Mn6 Gd2 O8 Gd1 103.5(2)
O44 Gd1 O8 Mn8 105.3(5)
O37 Gd1 O8 Mn8 -64.1(5)
O32 Gd1 O8 Mn8 -139.6(5)
O2 Gd1 O8 Mn8 13.2(4)
O38 Gd1 O8 Mn8 -3.2(8)
O28 Gd1 O8 Mn8 150.1(5)
O41 Gd1 O8 Mn8 -139.7(6)
O6 Gd1 O8 Mn8 81.8(4)
Mn2 Gd1 O8 Mn8 -174.3(5)
Mn11 Gd1 O8 Mn8 90.8(4)
Mn7 Gd1 O8 Mn8 46.9(3)
O44 Gd1 O8 Gd2 -10.8(5)
O37 Gd1 O8 Gd2 179.9(3)
O32 Gd1 O8 Gd2 104.4(6)
O2 Gd1 O8 Gd2 -102.8(4)
O38 Gd1 O8 Gd2 -119.2(5)
O28 Gd1 O8 Gd2 34.1(3)
O41 Gd1 O8 Gd2 104.3(4)
O6 Gd1 O8 Gd2 -34.2(3)
Mn2 Gd1 O8 Gd2 69.7(3)
Mn11 Gd1 O8 Gd2 -25.3(3)
Mn7 Gd1 O8 Gd2 -69.1(3)
O71 Mn6 O9 Gd2 163(5)
O14 Mn6 O9 Gd2 -173.6(5)
O1 Mn6 O9 Gd2 7.5(5)
O5 Mn6 O9 Gd2 -80.9(5)
O4 Mn6 O9 Gd2 96.2(5)
Mn10 Mn6 O9 Gd2 174.10(15)
Mn7 Mn6 O9 Gd2 -40.6(4)
Mn5 Mn6 O9 Gd2 56.6(4)
Gd5 Mn6 O9 Gd2 18.2(9)
Gd3 Mn6 O9 Gd2 109.3(6)
O71 Mn6 O9 Gd3 53(5)
O14 Mn6 O9 Gd3 77.1(5)
O1 Mn6 O9 Gd3 -101.7(5)
O5 Mn6 O9 Gd3 169.8(4)
O4 Mn6 O9 Gd3 -13.1(4)
Mn10 Mn6 O9 Gd3 64.8(6)
Mn7 Mn6 O9 Gd3 -149.9(3)
Mn5 Mn6 O9 Gd3 -52.7(3)
Gd2 Mn6 O9 Gd3 -109.3(6)
Gd5 Mn6 O9 Gd3 -91.0(7)
O8 Gd2 O9 Mn6 -7.3(7)
O7 Gd2 O9 Mn6 -76.5(5)
O6 Gd2 O9 Mn6 58.8(5)
O28 Gd2 O9 Mn6 101.2(6)
O36 Gd2 O9 Mn6 -147.1(5)
O21 Gd2 O9 Mn6 -130.3(5)
O29 Gd2 O9 Mn6 145.5(5)
O1 Gd2 O9 Mn6 -6.0(4)
Mn8 Gd2 O9 Mn6 -9.3(4)
Gd1 Gd2 O9 Mn6 46.0(5)
O8 Gd2 O9 Gd3 107.2(4)
O7 Gd2 O9 Gd3 38.0(3)
O6 Gd2 O9 Gd3 173.2(4)
O28 Gd2 O9 Gd3 -144.3(4)
O36 Gd2 O9 Gd3 -32.6(3)
O21 Gd2 O9 Gd3 -15.8(7)
O29 Gd2 O9 Gd3 -100.0(4)
O1 Gd2 O9 Gd3 108.5(4)
Mn8 Gd2 O9 Gd3 105.1(3)
Mn6 Gd2 O9 Gd3 114.5(6)
Gd1 Gd2 O9 Gd3 160.46(12)
O49 Gd3 O9 Mn6 -65.0(5)
O53 Gd3 O9 Mn6 100.6(5)
O34 Gd3 O9 Mn6 -146.7(5)
O50 Gd3 O9 Mn6 -9.3(8)
O4 Gd3 O9 Mn6 13.1(4)
O36 Gd3 O9 Mn6 150.3(5)
O47 Gd3 O9 Mn6 -141.5(5)
O7 Gd3 O9 Mn6 82.6(4)
Mn1 Gd3 O9 Mn6 -174.8(5)
Mn9 Gd3 O9 Mn6 90.3(4)
Mn5 Gd3 O9 Mn6 47.2(3)
O49 Gd3 O9 Gd2 177.9(4)
O53 Gd3 O9 Gd2 -16.6(5)
O34 Gd3 O9 Gd2 96.1(6)
O50 Gd3 O9 Gd2 -126.5(5)
O4 Gd3 O9 Gd2 -104.0(4)
O36 Gd3 O9 Gd2 33.1(3)
O47 Gd3 O9 Gd2 101.4(4)
O7 Gd3 O9 Gd2 -34.6(3)
Mn1 Gd3 O9 Gd2 68.0(3)
Mn9 Gd3 O9 Gd2 -26.9(3)
Mn5 Gd3 O9 Gd2 -70.0(3)
O13 Mn8 O10 Mn12 -10.7(5)
O8 Mn8 O10 Mn12 27(7)
O1 Mn8 O10 Mn12 167.8(5)
O3 Mn8 O10 Mn12 -103.8(5)
O2 Mn8 O10 Mn12 80.2(5)
Mn5 Mn8 O10 Mn12 -143.2(4)
Mn7 Mn8 O10 Mn12 119.2(4)
Gd2 Mn8 O10 Mn12 172.0(2)
Gd1 Mn8 O10 Mn12 64.9(6)
Gd5 Mn8 O10 Mn12 162.8(9)
O13 Mn8 O10 Gd5 -173.5(6)
O8 Mn8 O10 Gd5 -136(6)
O1 Mn8 O10 Gd5 5.0(6)
O3 Mn8 O10 Gd5 93.4(6)
O2 Mn8 O10 Gd5 -82.7(6)
Mn12 Mn8 O10 Gd5 -162.8(9)
Mn5 Mn8 O10 Gd5 54.0(5)
Mn7 Mn8 O10 Gd5 -43.6(5)
Gd2 Mn8 O10 Gd5 9.1(10)
Gd1 Mn8 O10 Gd5 -97.9(6)
O59 Mn12 O10 Mn8 100.1(5)
O58 Mn12 O10 Mn8 -82.1(5)
N6 Mn12 O10 Mn8 69(4)
O13 Mn12 O10 Mn8 9.5(4)
O26 Mn12 O10 Mn8 -168.6(5)
Gd4 Mn12 O10 Mn8 103.7(5)
O59 Mn12 O10 Gd5 -100.0(7)
O58 Mn12 O10 Gd5 77.9(7)
N6 Mn12 O10 Gd5 -131(4)
O13 Mn12 O10 Gd5 169.5(8)
O26 Mn12 O10 Gd5 -8.7(7)
Mn8 Mn12 O10 Gd5 160.0(10)
Gd4 Mn12 O10 Gd5 -96.3(7)
O71 Gd5 O10 Mn8 -3.4(7)
O27 Gd5 O10 Mn8 -143.6(7)
O25 Gd5 O10 Mn8 138.0(6)
O19 Gd5 O10 Mn8 -120.9(6)
O35 Gd5 O10 Mn8 94.8(7)
O12 Gd5 O10 Mn8 59.7(6)
O11 Gd5 O10 Mn8 -69.0(6)
Mn6 Gd5 O10 Mn8 -5.5(6)
Gd6 Gd5 O10 Mn8 54.8(6)
Gd4 Gd5 O10 Mn8 -105.7(6)
O71 Gd5 O10 Mn12 -160.3(6)
O27 Gd5 O10 Mn12 59.5(7)
O25 Gd5 O10 Mn12 -18.9(7)
O19 Gd5 O10 Mn12 82.2(9)
O35 Gd5 O10 Mn12 -62.1(10)
O12 Gd5 O10 Mn12 -97.2(7)
O11 Gd5 O10 Mn12 134.1(8)
Mn6 Gd5 O10 Mn12 -162.4(7)
Mn8 Gd5 O10 Mn12 -156.9(12)
Gd6 Gd5 O10 Mn12 -102.1(7)
Gd4 Gd5 O10 Mn12 97.4(7)
O7 Mn5 O11 Gd4 119(5)
O3 Mn5 O11 Gd4 23.0(4)
O4 Mn5 O11 Gd4 -159.5(4)
O15 Mn5 O11 Gd4 -62.3(5)
O1 Mn5 O11 Gd4 110.9(4)
Mn8 Mn5 O11 Gd4 69.8(3)
Mn6 Mn5 O11 Gd4 152.3(4)
Mn9 Mn5 O11 Gd4 -45.0(9)
Gd3 Mn5 O11 Gd4 -153.84(18)
O7 Mn5 O11 Gd5 10(5)
O3 Mn5 O11 Gd5 -86.7(6)
O4 Mn5 O11 Gd5 90.7(6)
O15 Mn5 O11 Gd5 -172.1(5)
O1 Mn5 O11 Gd5 1.2(5)
Mn8 Mn5 O11 Gd5 -40.0(5)
Mn6 Mn5 O11 Gd5 42.6(5)
Mn9 Mn5 O11 Gd5 -154.7(3)
Gd4 Mn5 O11 Gd5 -109.7(7)
Gd3 Mn5 O11 Gd5 96.4(6)
O59 Gd4 O11 Mn5 -89.4(5)
O23 Gd4 O11 Mn5 144.4(5)
O16 Gd4 O11 Mn5 65.1(4)
O70 Gd4 O11 Mn5 11.9(8)
O27 Gd4 O11 Mn5 -153.4(5)
O3 Gd4 O11 Mn5 -19.8(4)
O56 Gd4 O11 Mn5 138.3(6)
Mn4 Gd4 O11 Mn5 171.6(5)
Mn12 Gd4 O11 Mn5 -90.5(4)
Gd5 Gd4 O11 Mn5 -125.3(6)
O59 Gd4 O11 Gd5 35.9(5)
O23 Gd4 O11 Gd5 -90.3(7)
O16 Gd4 O11 Gd5 -169.5(4)
O70 Gd4 O11 Gd5 137.3(5)
O27 Gd4 O11 Gd5 -28.1(3)
O3 Gd4 O11 Gd5 105.5(4)
O56 Gd4 O11 Gd5 -96.4(4)
Mn5 Gd4 O11 Gd5 125.3(6)
Mn4 Gd4 O11 Gd5 -63.1(2)
Mn12 Gd4 O11 Gd5 34.9(3)
O10 Gd5 O11 Mn5 62.4(6)
O71 Gd5 O11 Mn5 -63.5(5)
O27 Gd5 O11 Mn5 138.5(6)
O25 Gd5 O11 Mn5 117.3(6)
O19 Gd5 O11 Mn5 -152.3(6)
O35 Gd5 O11 Mn5 -101.2(7)
O12 Gd5 O11 Mn5 -1.7(7)
Mn6 Gd5 O11 Mn5 -38.2(4)
Mn8 Gd5 O11 Mn5 35.6(4)
Gd6 Gd5 O11 Mn5 -48.7(6)
Gd4 Gd5 O11 Mn5 110.6(7)
O10 Gd5 O11 Gd4 -48.1(3)
O71 Gd5 O11 Gd4 -174.0(4)
O27 Gd5 O11 Gd4 27.9(3)
O25 Gd5 O11 Gd4 6.7(7)
O19 Gd5 O11 Gd4 97.1(4)
O35 Gd5 O11 Gd4 148.2(4)
O12 Gd5 O11 Gd4 -112.3(4)
Mn6 Gd5 O11 Gd4 -148.8(4)
Mn8 Gd5 O11 Gd4 -74.9(3)
Gd6 Gd5 O11 Gd4 -159.29(13)
O6 Mn7 O12 Gd6 134(5)
O2 Mn7 O12 Gd6 -159.9(4)
O5 Mn7 O12 Gd6 24.3(4)
O17 Mn7 O12 Gd6 -63.7(5)
O1 Mn7 O12 Gd6 111.5(4)
Mn6 Mn7 O12 Gd6 70.0(3)
Mn8 Mn7 O12 Gd6 152.4(3)
Mn11 Mn7 O12 Gd6 -45.9(8)
Gd1 Mn7 O12 Gd6 -153.28(18)
O6 Mn7 O12 Gd5 23(5)
O2 Mn7 O12 Gd5 89.3(6)
O5 Mn7 O12 Gd5 -86.5(5)
O17 Mn7 O12 Gd5 -174.5(5)
O1 Mn7 O12 Gd5 0.7(5)
Mn6 Mn7 O12 Gd5 -40.9(4)
Mn8 Mn7 O12 Gd5 41.6(4)
Mn11 Mn7 O12 Gd5 -156.7(3)
Gd6 Mn7 O12 Gd5 -110.8(7)
Gd1 Mn7 O12 Gd5 95.9(5)
O68 Gd6 O12 Mn7 146.0(5)
O65 Gd6 O12 Mn7 -91.4(5)
O18 Gd6 O12 Mn7 63.8(4)
O69 Gd6 O12 Mn7 11.0(8)
O35 Gd6 O12 Mn7 -155.1(5)
O5 Gd6 O12 Mn7 -20.7(4)
O62 Gd6 O12 Mn7 137.1(5)
O71 Gd6 O12 Mn7 -87.9(4)
Mn3 Gd6 O12 Mn7 169.9(4)
Mn10 Gd6 O12 Mn7 -91.5(4)
O68 Gd6 O12 Gd5 -88.4(6)
O65 Gd6 O12 Gd5 34.3(5)
O18 Gd6 O12 Gd5 -170.5(4)
O69 Gd6 O12 Gd5 136.6(5)
O35 Gd6 O12 Gd5 -29.5(4)
O5 Gd6 O12 Gd5 104.9(4)
O62 Gd6 O12 Gd5 -97.3(4)
O71 Gd6 O12 Gd5 37.7(3)
Mn7 Gd6 O12 Gd5 125.6(6)
Mn3 Gd6 O12 Gd5 -64.4(3)
Mn10 Gd6 O12 Gd5 34.2(3)
O10 Gd5 O12 Mn7 -61.7(5)
O71 Gd5 O12 Mn7 64.3(5)
O27 Gd5 O12 Mn7 -99.5(7)
O25 Gd5 O12 Mn7 -150.1(6)
O19 Gd5 O12 Mn7 118.9(6)
O35 Gd5 O12 Mn7 140.4(6)
O11 Gd5 O12 Mn7 0.2(7)
Mn6 Gd5 O12 Mn7 36.4(4)
Mn8 Gd5 O12 Mn7 -37.1(4)
Gd6 Gd5 O12 Mn7 111.2(7)
Gd4 Gd5 O12 Mn7 -47.3(7)
O10 Gd5 O12 Gd6 -173.0(4)
O71 Gd5 O12 Gd6 -46.9(3)
O27 Gd5 O12 Gd6 149.3(4)
O25 Gd5 O12 Gd6 98.7(4)
O19 Gd5 O12 Gd6 7.7(8)
O35 Gd5 O12 Gd6 29.2(4)
O11 Gd5 O12 Gd6 -111.0(4)
Mn6 Gd5 O12 Gd6 -74.8(3)
Mn8 Gd5 O12 Gd6 -148.3(4)
Gd4 Gd5 O12 Gd6 -158.50(14)
O10 Mn8 O13 Mn12 8.9(4)
O8 Mn8 O13 Mn12 -168.9(4)
O1 Mn8 O13 Mn12 -108(15)
O3 Mn8 O13 Mn12 93.6(4)
O2 Mn8 O13 Mn12 -87.3(4)
Mn5 Mn8 O13 Mn12 94.8(4)
Mn7 Mn8 O13 Mn12 -82.8(4)
Gd2 Mn8 O13 Mn12 -173.01(13)
Gd1 Mn8 O13 Mn12 -127.1(3)
Gd5 Mn8 O13 Mn12 5.0(5)
O10 Mn12 O13 Mn8 -9.1(4)
O59 Mn12 O13 Mn8 -98.5(5)
O58 Mn12 O13 Mn8 88.4(5)
N6 Mn12 O13 Mn8 177.1(6)
O26 Mn12 O13 Mn8 3(3)
Gd4 Mn12 O13 Mn8 -63.6(3)
O71 Mn6 O14 Mn10 8.9(4)
O9 Mn6 O14 Mn10 -169.2(4)
O1 Mn6 O14 Mn10 -137(12)
O5 Mn6 O14 Mn10 93.8(4)
O4 Mn6 O14 Mn10 -89.6(4)
Mn7 Mn6 O14 Mn10 94.3(4)
Mn5 Mn6 O14 Mn10 -85.0(5)
Gd2 Mn6 O14 Mn10 -174.19(13)
Gd5 Mn6 O14 Mn10 4.1(5)
Gd3 Mn6 O14 Mn10 -129.2(3)
O71 Mn10 O14 Mn6 -9.2(4)
O65 Mn10 O14 Mn6 -98.2(5)
O64 Mn10 O14 Mn6 89.4(5)
N2 Mn10 O14 Mn6 179.0(6)
O20 Mn10 O14 Mn6 6(3)
Gd6 Mn10 O14 Mn6 -62.9(4)
O7 Mn5 O15 C107 -164.9(12)
O3 Mn5 O15 C107 -68.6(12)
O4 Mn5 O15 C107 107.3(12)
O11 Mn5 O15 C107 15.2(13)
O1 Mn5 O15 C107 -136.4(16)
Mn8 Mn5 O15 C107 -82.2(12)
Mn6 Mn5 O15 C107 116.0(11)
Mn9 Mn5 O15 C107 -153.3(13)
Gd4 Mn5 O15 C107 -23.6(11)
Gd3 Mn5 O15 C107 145.3(12)
O7 Mn5 O15 Mn9 -11.6(4)
O3 Mn5 O15 Mn9 84.7(4)
O4 Mn5 O15 Mn9 -99.4(4)
O11 Mn5 O15 Mn9 168.5(4)
O1 Mn5 O15 Mn9 16.9(18)
Mn8 Mn5 O15 Mn9 71.1(4)
Mn6 Mn5 O15 Mn9 -90.7(5)
Gd4 Mn5 O15 Mn9 129.7(3)
Gd3 Mn5 O15 Mn9 -61.4(2)
O7 Mn9 O15 C107 154.6(17)
O53 Mn9 O15 C107 -116.8(17)
O52 Mn9 O15 C107 56.8(17)
N5 Mn9 O15 C107 -32.5(18)
O22 Mn9 O15 C107 -172(6)
Mn5 Mn9 O15 C107 142.7(18)
Gd3 Mn9 O15 C107 -155.4(17)
O7 Mn9 O15 Mn5 11.9(4)
O53 Mn9 O15 Mn5 100.5(4)
O52 Mn9 O15 Mn5 -85.9(4)
N5 Mn9 O15 Mn5 -175.2(5)
O22 Mn9 O15 Mn5 45(6)
Gd3 Mn9 O15 Mn5 61.9(3)
O59 Gd4 O16 C107 90.7(17)
O23 Gd4 O16 C107 168.6(16)
O70 Gd4 O16 C107 96.9(16)
O27 Gd4 O16 C107 -103.6(15)
O11 Gd4 O16 C107 -47.9(16)
O3 Gd4 O16 C107 17.5(15)
O56 Gd4 O16 C107 -118.1(16)
Mn5 Gd4 O16 C107 -14.9(15)
Mn4 Gd4 O16 C107 -121.8(15)
Mn12 Gd4 O16 C107 33(2)
Gd5 Gd4 O16 C107 -55.8(16)
O6 Mn7 O17 C109 -163.3(13)
O2 Mn7 O17 C109 109.9(13)
O12 Mn7 O17 C109 18.3(13)
O5 Mn7 O17 C109 -67.0(13)
O1 Mn7 O17 C109 -139.8(17)
Mn6 Mn7 O17 C109 -78.3(13)
Mn8 Mn7 O17 C109 118.5(12)
Mn11 Mn7 O17 C109 -149.7(14)
Gd6 Mn7 O17 C109 -20.8(12)
Gd1 Mn7 O17 C109 148.4(13)
O6 Mn7 O17 Mn11 -13.6(4)
O2 Mn7 O17 Mn11 -100.3(4)
O12 Mn7 O17 Mn11 168.1(4)
O5 Mn7 O17 Mn11 82.8(4)
O1 Mn7 O17 Mn11 9.9(18)
Mn6 Mn7 O17 Mn11 71.4(4)
Mn8 Mn7 O17 Mn11 -91.7(4)
Gd6 Mn7 O17 Mn11 129.0(3)
Gd1 Mn7 O17 Mn11 -61.9(2)
O44 Mn11 O17 C109 -121.3(17)
O6 Mn11 O17 C109 151.3(17)
O43 Mn11 O17 C109 53.2(17)
N1 Mn11 O17 C109 -37.7(17)
O30 Mn11 O17 C109 -178(100)
Mn7 Mn11 O17 C109 137.7(18)
Gd1 Mn11 O17 C109 -159.6(17)
O44 Mn11 O17 Mn7 100.9(4)
O6 Mn11 O17 Mn7 13.6(4)
O43 Mn11 O17 Mn7 -84.6(4)
N1 Mn11 O17 Mn7 -175.5(5)
O30 Mn11 O17 Mn7 44(6)
Gd1 Mn11 O17 Mn7 62.6(2)
O68 Gd6 O18 C109 172.8(17)
O65 Gd6 O18 C109 93.3(18)
O12 Gd6 O18 C109 -45.2(17)
O69 Gd6 O18 C109 98.9(17)
O35 Gd6 O18 C109 -100.3(17)
O5 Gd6 O18 C109 21.1(17)
O62 Gd6 O18 C109 -116.0(17)
O71 Gd6 O18 C109 -8.3(19)
Mn7 Gd6 O18 C109 -12.1(16)
Mn3 Gd6 O18 C109 -119.0(17)
Mn10 Gd6 O18 C109 34(2)
O55 Mn4 O19 C123 64.2(16)
O56 Mn4 O19 C123 -110.5(15)
O27 Mn4 O19 C123 163.8(16)
N8 Mn4 O19 C123 -26.2(16)
O24 Mn4 O19 C123 151(2)
Gd4 Mn4 O19 C123 -155.9(15)
O55 Mn4 O19 Gd5 -101.8(5)
O56 Mn4 O19 Gd5 83.5(4)
O27 Mn4 O19 Gd5 -2.2(4)
N8 Mn4 O19 Gd5 167.8(5)
O24 Mn4 O19 Gd5 -15(3)
Gd4 Mn4 O19 Gd5 38.1(3)
O10 Gd5 O19 C123 171.3(13)
O71 Gd5 O19 C123 41.9(14)
O27 Gd5 O19 C123 -165.1(15)
O25 Gd5 O19 C123 -93.7(14)
O35 Gd5 O19 C123 -30.3(14)
O12 Gd5 O19 C123 -9.6(17)
O11 Gd5 O19 C123 120.6(14)
Mn6 Gd5 O19 C123 61.0(14)
Mn8 Gd5 O19 C123 132.6(13)
Gd6 Gd5 O19 C123 -4.6(14)
Gd4 Gd5 O19 C123 159.4(14)
O10 Gd5 O19 Mn4 -21.8(7)
O71 Gd5 O19 Mn4 -151.2(4)
O27 Gd5 O19 Mn4 1.8(3)
O25 Gd5 O19 Mn4 73.2(4)
O35 Gd5 O19 Mn4 136.6(5)
O12 Gd5 O19 Mn4 157.2(5)
O11 Gd5 O19 Mn4 -72.5(4)
Mn6 Gd5 O19 Mn4 -132.1(3)
Mn8 Gd5 O19 Mn4 -60.5(6)
Gd6 Gd5 O19 Mn4 162.3(2)
Gd4 Gd5 O19 Mn4 -33.7(3)
O71 Mn10 O20 C123 63.6(15)
O65 Mn10 O20 C123 153.0(15)
O64 Mn10 O20 C123 -34.8(15)
N2 Mn10 O20 C123 -124.4(16)
O14 Mn10 O20 C123 49(3)
Mn6 Mn10 O20 C123 53.8(16)
Gd6 Mn10 O20 C123 117.5(15)
O40 Mn2 O21 C119 -59.4(13)
O41 Mn2 O21 C119 116.4(13)
O28 Mn2 O21 C119 -156.4(14)
N3 Mn2 O21 C119 32.0(14)
O31 Mn2 O21 C119 -156(2)
Gd1 Mn2 O21 C119 162.7(13)
O40 Mn2 O21 Gd2 103.4(5)
O41 Mn2 O21 Gd2 -80.7(4)
O28 Mn2 O21 Gd2 6.4(4)
N3 Mn2 O21 Gd2 -165.2(5)
O31 Mn2 O21 Gd2 7(3)
Gd1 Mn2 O21 Gd2 -34.5(3)
O8 Gd2 O21 C119 -126.3(13)
O7 Gd2 O21 C119 -41.6(13)
O9 Gd2 O21 C119 9.9(16)
O6 Gd2 O21 C119 178.3(12)
O28 Gd2 O21 C119 156.6(14)
O36 Gd2 O21 C119 26.4(13)
O29 Gd2 O21 C119 86.4(13)
O1 Gd2 O21 C119 -93.4(13)
Mn8 Gd2 O21 C119 -110.0(13)
Mn6 Gd2 O21 C119 -51.9(16)
Gd1 Gd2 O21 C119 -167.2(13)
O8 Gd2 O21 Mn2 71.7(4)
O7 Gd2 O21 Mn2 156.4(4)
O9 Gd2 O21 Mn2 -152.1(5)
O6 Gd2 O21 Mn2 16.4(5)
O28 Gd2 O21 Mn2 -5.3(3)
O36 Gd2 O21 Mn2 -135.6(4)
O29 Gd2 O21 Mn2 -75.6(4)
O1 Gd2 O21 Mn2 104.7(4)
Mn8 Gd2 O21 Mn2 88.0(3)
Mn6 Gd2 O21 Mn2 146.1(4)
Gd1 Gd2 O21 Mn2 30.8(3)
O7 Mn9 O22 C119 -58.0(14)
O53 Mn9 O22 C119 -146.3(13)
O52 Mn9 O22 C119 40.1(14)
N5 Mn9 O22 C119 129.2(14)
O15 Mn9 O22 C119 -91(6)
Mn5 Mn9 O22 C119 -48.5(15)
Gd3 Mn9 O22 C119 -107.6(13)
O59 Gd4 O23 C117 -103.2(17)
O16 Gd4 O23 C117 109.4(17)
O70 Gd4 O23 C117 -178.6(18)
O27 Gd4 O23 C117 -24.3(17)
O11 Gd4 O23 C117 34(2)
O3 Gd4 O23 C117 -176.0(15)
O56 Gd4 O23 C117 39.5(17)
Mn5 Gd4 O23 C117 100.2(18)
Mn4 Gd4 O23 C117 5.3(16)
Mn12 Gd4 O23 C117 -88.2(17)
Gd5 Gd4 O23 C117 -21.6(19)
O55 Mn4 O24 C117 163.7(16)
O56 Mn4 O24 C117 -21.6(16)
O27 Mn4 O24 C117 64.3(16)
N8 Mn4 O24 C117 -105.9(16)
O19 Mn4 O24 C117 77(3)
Gd4 Mn4 O24 C117 22.7(15)
O10 Gd5 O25 C125 38.1(12)
O71 Gd5 O25 C125 167.3(11)
O27 Gd5 O25 C125 -34.2(12)
O19 Gd5 O25 C125 -97.0(12)
O35 Gd5 O25 C125 -169.2(13)
O12 Gd5 O25 C125 116.8(13)
O11 Gd5 O25 C125 -13.7(15)
Mn6 Gd5 O25 C125 126.9(11)
Mn8 Gd5 O25 C125 56.0(12)
Gd6 Gd5 O25 C125 155.1(12)
Gd4 Gd5 O25 C125 -9.3(13)
O10 Gd5 O25 Mn3 -149.7(4)
O71 Gd5 O25 Mn3 -20.5(6)
O27 Gd5 O25 Mn3 137.9(4)
O19 Gd5 O25 Mn3 75.2(4)
O35 Gd5 O25 Mn3 2.9(3)
O12 Gd5 O25 Mn3 -71.1(4)
O11 Gd5 O25 Mn3 158.4(4)
Mn6 Gd5 O25 Mn3 -61.0(6)
Mn8 Gd5 O25 Mn3 -131.9(3)
Gd6 Gd5 O25 Mn3 -32.7(3)
Gd4 Gd5 O25 Mn3 162.8(2)
O62 Mn3 O25 C125 -104.2(13)
O61 Mn3 O25 C125 69.8(13)
O35 Mn3 O25 C125 168.6(13)
N7 Mn3 O25 C125 -22.2(14)
O67 Mn3 O25 C125 159(3)
Gd6 Mn3 O25 C125 -151.0(12)
O62 Mn3 O25 Gd5 83.6(5)
O61 Mn3 O25 Gd5 -102.4(5)
O35 Mn3 O25 Gd5 -3.6(4)
N7 Mn3 O25 Gd5 165.6(5)
O67 Mn3 O25 Gd5 -13(3)
Gd6 Mn3 O25 Gd5 36.8(3)
O10 Mn12 O26 C125 63.7(14)
O59 Mn12 O26 C125 153.3(14)
O58 Mn12 O26 C125 -34.1(14)
N6 Mn12 O26 C125 -122.2(14)
O13 Mn12 O26 C125 52(3)
Mn8 Mn12 O26 C125 54.5(15)
Gd4 Mn12 O26 C125 118.3(14)
O55 Mn4 O27 Gd4 -160.2(4)
O56 Mn4 O27 Gd4 21.2(4)
N8 Mn4 O27 Gd4 23(3)
O24 Mn4 O27 Gd4 -69.9(5)
O19 Mn4 O27 Gd4 112.1(5)
O55 Mn4 O27 Gd5 90.1(6)
O56 Mn4 O27 Gd5 -88.5(5)
N8 Mn4 O27 Gd5 -86(3)
O24 Mn4 O27 Gd5 -179.6(5)
O19 Mn4 O27 Gd5 2.4(4)
Gd4 Mn4 O27 Gd5 -109.7(6)
O59 Gd4 O27 Mn4 139.1(5)
O23 Gd4 O27 Mn4 56.3(5)
O16 Gd4 O27 Mn4 -33.0(7)
O70 Gd4 O27 Mn4 107.7(7)
O11 Gd4 O27 Mn4 -91.4(5)
O3 Gd4 O27 Mn4 -139.2(4)
O56 Gd4 O27 Mn4 -17.7(4)
Mn5 Gd4 O27 Mn4 -106.2(4)
Mn12 Gd4 O27 Mn4 165.5(5)
Gd5 Gd4 O27 Mn4 -120.3(6)
O59 Gd4 O27 Gd5 -100.5(4)
O23 Gd4 O27 Gd5 176.6(4)
O16 Gd4 O27 Gd5 87.4(5)
O70 Gd4 O27 Gd5 -131.9(6)
O11 Gd4 O27 Gd5 28.9(4)
O3 Gd4 O27 Gd5 -18.9(5)
O56 Gd4 O27 Gd5 102.6(4)
Mn5 Gd4 O27 Gd5 14.1(4)
Mn4 Gd4 O27 Gd5 120.3(6)
Mn12 Gd4 O27 Gd5 -74.1(3)
O10 Gd5 O27 Mn4 160.2(6)
O71 Gd5 O27 Mn4 45.1(8)
O25 Gd5 O27 Mn4 -110.1(5)
O19 Gd5 O27 Mn4 -2.5(4)
O35 Gd5 O27 Mn4 -58.9(7)
O12 Gd5 O27 Mn4 -160.7(4)
O11 Gd5 O27 Mn4 81.7(5)
Mn6 Gd5 O27 Mn4 86.0(5)
Mn8 Gd5 O27 Mn4 145.0(5)
Gd6 Gd5 O27 Mn4 -80.3(10)
Gd4 Gd5 O27 Mn4 109.8(7)
O10 Gd5 O27 Gd4 50.3(4)
O71 Gd5 O27 Gd4 -64.8(6)
O25 Gd5 O27 Gd4 140.0(4)
O19 Gd5 O27 Gd4 -112.3(5)
O35 Gd5 O27 Gd4 -168.8(4)
O12 Gd5 O27 Gd4 89.4(6)
O11 Gd5 O27 Gd4 -28.2(3)
Mn6 Gd5 O27 Gd4 -23.8(6)
Mn8 Gd5 O27 Gd4 35.1(3)
Gd6 Gd5 O27 Gd4 169.9(4)
O40 Mn2 O28 Gd2 -95.0(6)
O41 Mn2 O28 Gd2 81.6(6)
N3 Mn2 O28 Gd2 52(4)
O31 Mn2 O28 Gd2 172.4(5)
O21 Mn2 O28 Gd2 -7.6(4)
Gd1 Mn2 O28 Gd2 106.9(6)
O40 Mn2 O28 Gd1 158.1(5)
O41 Mn2 O28 Gd1 -25.3(5)
N3 Mn2 O28 Gd1 -55(4)
O31 Mn2 O28 Gd1 65.5(5)
O21 Mn2 O28 Gd1 -114.5(4)
O8 Gd2 O28 Mn2 -73.2(5)
O7 Gd2 O28 Mn2 -24.6(9)
O9 Gd2 O28 Mn2 159.3(5)
O6 Gd2 O28 Mn2 -153.6(6)
O36 Gd2 O28 Mn2 64.3(6)
O21 Gd2 O28 Mn2 7.9(5)
O29 Gd2 O28 Mn2 115.6(6)
O1 Gd2 O28 Mn2 -115.9(5)
Mn8 Gd2 O28 Mn2 -90.5(5)
Mn6 Gd2 O28 Mn2 -154.3(3)
Gd1 Gd2 O28 Mn2 -107.6(6)
O8 Gd2 O28 Gd1 34.4(3)
O7 Gd2 O28 Gd1 83.1(6)
O9 Gd2 O28 Gd1 -93.1(5)
O6 Gd2 O28 Gd1 -46.0(3)
O36 Gd2 O28 Gd1 171.9(3)
O21 Gd2 O28 Gd1 115.6(4)
O29 Gd2 O28 Gd1 -136.8(4)
O1 Gd2 O28 Gd1 -8.3(5)
Mn8 Gd2 O28 Gd1 17.1(3)
Mn6 Gd2 O28 Gd1 -46.7(5)
O44 Gd1 O28 Mn2 -124.0(5)
O37 Gd1 O28 Mn2 31.4(7)
O32 Gd1 O28 Mn2 -49.6(4)
O2 Gd1 O28 Mn2 138.9(4)
O38 Gd1 O28 Mn2 -117.2(6)
O41 Gd1 O28 Mn2 21.2(4)
O8 Gd1 O28 Mn2 91.7(4)
O6 Gd1 O28 Mn2 166.9(5)
Mn11 Gd1 O28 Mn2 -156.5(4)
Mn7 Gd1 O28 Mn2 157.8(3)
O44 Gd1 O28 Gd2 111.7(4)
O37 Gd1 O28 Gd2 -92.9(5)
O32 Gd1 O28 Gd2 -173.9(3)
O2 Gd1 O28 Gd2 14.7(5)
O38 Gd1 O28 Gd2 118.6(5)
O41 Gd1 O28 Gd2 -103.1(4)
O8 Gd1 O28 Gd2 -32.5(3)
O6 Gd1 O28 Gd2 42.6(3)
Mn2 Gd1 O28 Gd2 -124.3(5)
Mn11 Gd1 O28 Gd2 79.2(3)
Mn7 Gd1 O28 Gd2 33.5(3)
O47 Mn1 O29 C113 115.6(12)
O46 Mn1 O29 C113 -57.6(12)
O36 Mn1 O29 C113 -157.5(12)
N4 Mn1 O29 C113 32.7(13)
O33 Mn1 O29 C113 -138.1(17)
Gd3 Mn1 O29 C113 160.9(11)
O47 Mn1 O29 Gd2 -81.9(4)
O46 Mn1 O29 Gd2 104.9(4)
O36 Mn1 O29 Gd2 5.1(4)
N4 Mn1 O29 Gd2 -164.7(5)
O33 Mn1 O29 Gd2 24.4(17)
Gd3 Mn1 O29 Gd2 -36.5(3)
O8 Gd2 O29 C113 12.6(14)
O7 Gd2 O29 C113 -179.9(10)
O9 Gd2 O29 C113 -124.5(12)
O6 Gd2 O29 C113 -38.5(11)
O28 Gd2 O29 C113 28.4(11)
O36 Gd2 O29 C113 158.1(12)
O21 Gd2 O29 C113 89.4(11)
O1 Gd2 O29 C113 -90.8(11)
Mn8 Gd2 O29 C113 -51.7(14)
Mn6 Gd2 O29 C113 -107.7(11)
Gd1 Gd2 O29 C113 0.6(11)
O8 Gd2 O29 Mn1 -149.6(5)
O7 Gd2 O29 Mn1 17.9(5)
O9 Gd2 O29 Mn1 73.2(4)
O6 Gd2 O29 Mn1 159.2(4)
O28 Gd2 O29 Mn1 -133.8(4)
O36 Gd2 O29 Mn1 -4.2(3)
O21 Gd2 O29 Mn1 -72.8(4)
O1 Gd2 O29 Mn1 106.9(4)
Mn8 Gd2 O29 Mn1 146.0(3)
Mn6 Gd2 O29 Mn1 90.1(3)
Gd1 Gd2 O29 Mn1 -161.7(2)
O44 Mn11 O30 C113 -147.9(12)
O6 Mn11 O30 C113 -60.8(12)
O43 Mn11 O30 C113 37.7(12)
N1 Mn11 O30 C113 128.5(12)
O17 Mn11 O30 C113 -91(6)
Mn7 Mn11 O30 C113 -49.5(13)
Gd1 Mn11 O30 C113 -109.3(12)
O40 Mn2 O31 C115 -165.7(14)
O41 Mn2 O31 C115 18.0(14)
O28 Mn2 O31 C115 -68.9(14)
N3 Mn2 O31 C115 102.9(15)
O21 Mn2 O31 C115 -69(3)
Gd1 Mn2 O31 C115 -27.0(14)
O44 Gd1 O32 C115 83.6(14)
O37 Gd1 O32 C115 -127.1(14)
O2 Gd1 O32 C115 179.6(12)
O38 Gd1 O32 C115 158.1(14)
O28 Gd1 O32 C115 12.7(14)
O41 Gd1 O32 C115 -49.0(13)
O8 Gd1 O32 C115 -49.1(16)
O6 Gd1 O32 C115 64.9(15)
Mn2 Gd1 O32 C115 -14.0(13)
Mn11 Gd1 O32 C115 78.5(14)
Mn7 Gd1 O32 C115 118.0(13)
O47 Mn1 O33 C111 22.0(14)
O46 Mn1 O33 C111 -164.4(14)
O36 Mn1 O33 C111 -64.7(13)
N4 Mn1 O33 C111 105.5(14)
O29 Mn1 O33 C111 -83(2)
Gd3 Mn1 O33 C111 -20.7(13)
O49 Gd3 O34 C111 -141.2(12)
O53 Gd3 O34 C111 71.0(12)
O50 Gd3 O34 C111 146.6(13)
O4 Gd3 O34 C111 158.9(11)
O36 Gd3 O34 C111 -3.1(12)
O47 Gd3 O34 C111 -65.2(12)
O9 Gd3 O34 C111 -60.2(14)
O7 Gd3 O34 C111 45.7(14)
Mn1 Gd3 O34 C111 -31.1(11)
Mn9 Gd3 O34 C111 61.1(12)
Mn5 Gd3 O34 C111 92.2(13)
O62 Mn3 O35 Gd6 21.6(5)
O61 Mn3 O35 Gd6 -163.3(4)
N7 Mn3 O35 Gd6 48(2)
O67 Mn3 O35 Gd6 -68.8(5)
O25 Mn3 O35 Gd6 112.3(4)
O62 Mn3 O35 Gd5 -86.8(5)
O61 Mn3 O35 Gd5 88.3(6)
N7 Mn3 O35 Gd5 -60(2)
O67 Mn3 O35 Gd5 -177.2(5)
O25 Mn3 O35 Gd5 3.9(4)
Gd6 Mn3 O35 Gd5 -108.4(6)
O68 Gd6 O35 Mn3 56.1(5)
O65 Gd6 O35 Mn3 138.6(5)
O18 Gd6 O35 Mn3 -34.0(7)
O12 Gd6 O35 Mn3 -91.7(5)
O69 Gd6 O35 Mn3 107.8(8)
O5 Gd6 O35 Mn3 -139.6(4)
O62 Gd6 O35 Mn3 -17.4(4)
O71 Gd6 O35 Mn3 -161.0(6)
Mn7 Gd6 O35 Mn3 -105.8(4)
Mn10 Gd6 O35 Mn3 165.1(5)
O68 Gd6 O35 Gd5 177.2(5)
O65 Gd6 O35 Gd5 -100.3(4)
O18 Gd6 O35 Gd5 87.1(5)
O12 Gd6 O35 Gd5 29.4(4)
O69 Gd6 O35 Gd5 -131.1(7)
O5 Gd6 O35 Gd5 -18.5(6)
O62 Gd6 O35 Gd5 103.7(5)
O71 Gd6 O35 Gd5 -39.8(3)
Mn7 Gd6 O35 Gd5 15.3(4)
Mn3 Gd6 O35 Gd5 121.1(6)
Mn10 Gd6 O35 Gd5 -73.8(3)
O10 Gd5 O35 Mn3 43.8(8)
O71 Gd5 O35 Mn3 158.8(6)
O27 Gd5 O35 Mn3 -60.1(7)
O25 Gd5 O35 Mn3 -4.1(5)
O19 Gd5 O35 Mn3 -111.4(6)
O12 Gd5 O35 Mn3 80.4(5)
O11 Gd5 O35 Mn3 -162.1(4)
Mn6 Gd5 O35 Mn3 143.5(5)
Mn8 Gd5 O35 Mn3 83.8(6)
Gd6 Gd5 O35 Mn3 109.2(7)
Gd4 Gd5 O35 Mn3 -81.2(10)
O10 Gd5 O35 Gd6 -65.5(7)
O71 Gd5 O35 Gd6 49.6(4)
O27 Gd5 O35 Gd6 -169.3(4)
O25 Gd5 O35 Gd6 -113.3(5)
O19 Gd5 O35 Gd6 139.4(5)
O12 Gd5 O35 Gd6 -28.8(4)
O11 Gd5 O35 Gd6 88.7(6)
Mn6 Gd5 O35 Gd6 34.3(4)
Mn8 Gd5 O35 Gd6 -25.5(6)
Gd4 Gd5 O35 Gd6 169.5(5)
O47 Mn1 O36 Gd3 -23.2(4)
O46 Mn1 O36 Gd3 159.6(4)
N4 Mn1 O36 Gd3 -27(3)
O33 Mn1 O36 Gd3 72.5(4)
O29 Mn1 O36 Gd3 -112.2(4)
O47 Mn1 O36 Gd2 83.1(6)
O46 Mn1 O36 Gd2 -94.1(6)
N4 Mn1 O36 Gd2 80(3)
O33 Mn1 O36 Gd2 178.8(5)
O29 Mn1 O36 Gd2 -5.8(4)
Gd3 Mn1 O36 Gd2 106.3(6)
O49 Gd3 O36 Mn1 31.8(8)
O53 Gd3 O36 Mn1 -127.6(5)
O34 Gd3 O36 Mn1 -52.8(5)
O50 Gd3 O36 Mn1 -112.5(7)
O4 Gd3 O36 Mn1 137.6(4)
O47 Gd3 O36 Mn1 19.4(4)
O9 Gd3 O36 Mn1 91.0(4)
O7 Gd3 O36 Mn1 165.3(5)
Mn9 Gd3 O36 Mn1 -159.1(5)
Mn5 Gd3 O36 Mn1 156.0(4)
O49 Gd3 O36 Gd2 -90.8(6)
O53 Gd3 O36 Gd2 109.8(4)
O34 Gd3 O36 Gd2 -175.4(4)
O50 Gd3 O36 Gd2 124.9(6)
O4 Gd3 O36 Gd2 15.0(5)
O47 Gd3 O36 Gd2 -103.2(4)
O9 Gd3 O36 Gd2 -31.6(3)
O7 Gd3 O36 Gd2 42.7(3)
Mn1 Gd3 O36 Gd2 -122.6(5)
Mn9 Gd3 O36 Gd2 78.3(3)
Mn5 Gd3 O36 Gd2 33.4(3)
O8 Gd2 O36 Mn1 157.9(4)
O7 Gd2 O36 Mn1 -155.4(6)
O9 Gd2 O36 Mn1 -74.9(5)
O6 Gd2 O36 Mn1 -24.4(9)
O28 Gd2 O36 Mn1 63.5(6)
O21 Gd2 O36 Mn1 114.6(6)
O29 Gd2 O36 Mn1 6.0(4)
O1 Gd2 O36 Mn1 -116.3(5)
Mn8 Gd2 O36 Mn1 -155.1(3)
Mn6 Gd2 O36 Mn1 -91.0(5)
Gd1 Gd2 O36 Mn1 77.3(8)
O8 Gd2 O36 Gd3 -94.3(5)
O7 Gd2 O36 Gd3 -47.6(3)
O9 Gd2 O36 Gd3 32.9(3)
O6 Gd2 O36 Gd3 83.4(6)
O28 Gd2 O36 Gd3 171.3(3)
O21 Gd2 O36 Gd3 -137.6(4)
O29 Gd2 O36 Gd3 113.8(4)
O1 Gd2 O36 Gd3 -8.5(5)
Mn8 Gd2 O36 Gd3 -47.3(5)
Mn6 Gd2 O36 Gd3 16.8(3)
Gd1 Gd2 O36 Gd3 -174.9(3)
O44 Gd1 O37 C5 -2.3(16)
O32 Gd1 O37 C5 -56.5(14)
O2 Gd1 O37 C5 95.8(14)
O38 Gd1 O37 C5 19.4(14)
O28 Gd1 O37 C5 -141.8(13)
O41 Gd1 O37 C5 -132.4(14)
O8 Gd1 O37 C5 163.9(14)
O6 Gd1 O37 C5 111.2(14)
Mn2 Gd1 O37 C5 -123.8(13)
Mn11 Gd1 O37 C5 54.6(16)
Mn7 Gd1 O37 C5 96.3(14)
O44 Gd1 O38 C8 151.0(16)
O37 Gd1 O38 C8 -15.2(15)
O32 Gd1 O38 C8 70.7(15)
O2 Gd1 O38 C8 -96.9(15)
O28 Gd1 O38 C8 144.2(14)
O41 Gd1 O38 C8 29.0(18)
O8 Gd1 O38 C8 -81.0(16)
O6 Gd1 O38 C8 -153.0(15)
Mn2 Gd1 O38 C8 83.9(16)
Mn11 Gd1 O38 C8 179.7(15)
Mn7 Gd1 O38 C8 -127.3(15)
O41 Mn2 O40 C25 59(7)
O28 Mn2 O40 C25 -166.7(15)
N3 Mn2 O40 C25 18.6(16)
O31 Mn2 O40 C25 -69.4(15)
O21 Mn2 O40 C25 120.4(15)
Gd1 Mn2 O40 C25 -143.2(13)
O40 Mn2 O41 C30 -59(7)
O28 Mn2 O41 C30 166.3(11)
N3 Mn2 O41 C30 -18.4(11)
O31 Mn2 O41 C30 69.4(10)
O21 Mn2 O41 C30 -120.5(10)
Gd1 Mn2 O41 C30 141.4(12)
O40 Mn2 O41 Gd1 159(7)
O28 Mn2 O41 Gd1 24.9(5)
N3 Mn2 O41 Gd1 -159.8(6)
O31 Mn2 O41 Gd1 -72.0(5)
O21 Mn2 O41 Gd1 98.1(4)
O44 Gd1 O41 C30 -109.1(13)
O37 Gd1 O41 C30 36.2(13)
O32 Gd1 O41 C30 -48.8(13)
O2 Gd1 O41 C30 99.8(13)
O38 Gd1 O41 C30 -7.2(16)
O28 Gd1 O41 C30 -150.5(14)
O8 Gd1 O41 C30 131.2(14)
O6 Gd1 O41 C30 175.0(12)
Mn2 Gd1 O41 C30 -129.0(15)
Mn11 Gd1 O41 C30 -147.8(12)
Mn7 Gd1 O41 C30 139.7(12)
O44 Gd1 O41 Mn2 19.9(7)
O37 Gd1 O41 Mn2 165.3(5)
O32 Gd1 O41 Mn2 80.3(5)
O2 Gd1 O41 Mn2 -131.1(5)
O38 Gd1 O41 Mn2 121.9(6)
O28 Gd1 O41 Mn2 -21.5(4)
O8 Gd1 O41 Mn2 -99.8(5)
O6 Gd1 O41 Mn2 -55.9(5)
Mn11 Gd1 O41 Mn2 -18.7(6)
Mn7 Gd1 O41 Mn2 -91.3(5)
O44 Mn11 O43 C14 11(6)
O6 Mn11 O43 C14 -171.0(12)
N1 Mn11 O43 C14 2.6(13)
O30 Mn11 O43 C14 91.8(13)
O17 Mn11 O43 C14 -91.5(13)
Mn7 Mn11 O43 C14 -137.2(12)
Gd1 Mn11 O43 C14 -165.0(10)
O6 Mn11 O44 C19 158.7(9)
O43 Mn11 O44 C19 -23(5)
N1 Mn11 O44 C19 -14.8(10)
O30 Mn11 O44 C19 -104.3(9)
O17 Mn11 O44 C19 79.2(9)
Mn7 Mn11 O44 C19 124.6(9)
Gd1 Mn11 O44 C19 153.2(12)
O6 Mn11 O44 Gd1 5.4(5)
O43 Mn11 O44 Gd1 -177(5)
N1 Mn11 O44 Gd1 -168.0(6)
O30 Mn11 O44 Gd1 102.5(5)
O17 Mn11 O44 Gd1 -74.0(5)
Mn7 Mn11 O44 Gd1 -28.6(4)
O37 Gd1 O44 C19 -13.0(13)
O32 Gd1 O44 C19 42.8(11)
O2 Gd1 O44 C19 -101.7(11)
O38 Gd1 O44 C19 -34.9(11)
O28 Gd1 O44 C19 140.8(11)
O41 Gd1 O44 C19 102.3(11)
O8 Gd1 O44 C19 -175.4(10)
O6 Gd1 O44 C19 -151.1(12)
Mn2 Gd1 O44 C19 113.2(11)
Mn11 Gd1 O44 C19 -146.7(14)
Mn7 Gd1 O44 C19 -121.4(11)
O37 Gd1 O44 Mn11 133.7(5)
O32 Gd1 O44 Mn11 -170.5(6)
O2 Gd1 O44 Mn11 45.0(6)
O38 Gd1 O44 Mn11 111.8(6)
O28 Gd1 O44 Mn11 -72.4(5)
O41 Gd1 O44 Mn11 -111.0(5)
O8 Gd1 O44 Mn11 -28.7(7)
O6 Gd1 O44 Mn11 -4.4(4)
Mn2 Gd1 O44 Mn11 -100.1(4)
Mn7 Gd1 O44 Mn11 25.3(4)
O47 Mn1 O46 C45 51(5)
O36 Mn1 O46 C45 -152.5(14)
N4 Mn1 O46 C45 28.6(15)
O33 Mn1 O46 C45 -61.5(14)
O29 Mn1 O46 C45 132.6(14)
Gd3 Mn1 O46 C45 -129.1(13)
O46 Mn1 O47 C50 -43(5)
O36 Mn1 O47 C50 160.9(10)
N4 Mn1 O47 C50 -19.7(11)
O33 Mn1 O47 C50 69.7(10)
O29 Mn1 O47 C50 -124.0(10)
Gd3 Mn1 O47 C50 137.8(11)
O46 Mn1 O47 Gd3 180(100)
O36 Mn1 O47 Gd3 23.1(5)
N4 Mn1 O47 Gd3 -157.5(6)
O33 Mn1 O47 Gd3 -68.1(5)
O29 Mn1 O47 Gd3 98.2(4)
O49 Gd3 O47 C50 39.2(11)
O53 Gd3 O47 C50 -108.7(12)
O34 Gd3 O47 C50 -52.8(11)
O50 Gd3 O47 C50 -6.2(13)
O4 Gd3 O47 C50 101.4(11)
O36 Gd3 O47 C50 -149.4(12)
O9 Gd3 O47 C50 130.9(12)
O7 Gd3 O47 C50 176.8(11)
Mn1 Gd3 O47 C50 -129.5(13)
Mn9 Gd3 O47 C50 -147.6(10)
Mn5 Gd3 O47 C50 141.8(10)
O49 Gd3 O47 Mn1 168.7(6)
O53 Gd3 O47 Mn1 20.8(7)
O34 Gd3 O47 Mn1 76.7(5)
O50 Gd3 O47 Mn1 123.3(6)
O4 Gd3 O47 Mn1 -129.1(4)
O36 Gd3 O47 Mn1 -19.9(4)
O9 Gd3 O47 Mn1 -99.6(5)
O7 Gd3 O47 Mn1 -53.7(5)
Mn9 Gd3 O47 Mn1 -18.1(6)
Mn5 Gd3 O47 Mn1 -88.7(5)
O53 Gd3 O49 C36 -12(2)
O34 Gd3 O49 C36 -72(2)
O50 Gd3 O49 C36 2.9(19)
O4 Gd3 O49 C36 81.4(19)
O36 Gd3 O49 C36 -156.8(18)
O47 Gd3 O49 C36 -145(2)
O9 Gd3 O49 C36 149(2)
O7 Gd3 O49 C36 100(2)
Mn1 Gd3 O49 C36 -139.1(19)
Mn9 Gd3 O49 C36 47(2)
Mn5 Gd3 O49 C36 84(2)
O49 Gd3 O50 C39 -6.1(17)
O53 Gd3 O50 C39 164.9(18)
O34 Gd3 O50 C39 86.4(18)
O4 Gd3 O50 C39 -87.3(18)
O36 Gd3 O50 C39 149.7(16)
O47 Gd3 O50 C39 40(2)
O9 Gd3 O50 C39 -65.9(19)
O7 Gd3 O50 C39 -142.5(17)
Mn1 Gd3 O50 C39 89.9(18)
Mn9 Gd3 O50 C39 -168.9(18)
Mn5 Gd3 O50 C39 -116.7(18)
O7 Mn9 O52 C100 -170.0(13)
O53 Mn9 O52 C100 -8(5)
N5 Mn9 O52 C100 6.4(13)
O22 Mn9 O52 C100 93.0(13)
O15 Mn9 O52 C100 -90.1(13)
Mn5 Mn9 O52 C100 -135.5(13)
Gd3 Mn9 O52 C100 -165.1(10)
O7 Mn9 O53 C105 162.7(9)
O52 Mn9 O53 C105 1(4)
N5 Mn9 O53 C105 -14.0(9)
O22 Mn9 O53 C105 -100.6(9)
O15 Mn9 O53 C105 82.8(9)
Mn5 Mn9 O53 C105 127.6(9)
Gd3 Mn9 O53 C105 160.9(11)
O7 Mn9 O53 Gd3 1.8(4)
O52 Mn9 O53 Gd3 -160(4)
N5 Mn9 O53 Gd3 -174.9(5)
O22 Mn9 O53 Gd3 98.4(4)
O15 Mn9 O53 Gd3 -78.2(4)
Mn5 Mn9 O53 Gd3 -33.3(4)
O49 Gd3 O53 C105 -19.3(16)
O34 Gd3 O53 C105 44.9(13)
O50 Gd3 O53 C105 -33.9(12)
O4 Gd3 O53 C105 -104.2(13)
O36 Gd3 O53 C105 137.2(13)
O47 Gd3 O53 C105 100.2(13)
O9 Gd3 O53 C105 -174.5(12)
O7 Gd3 O53 C105 -155.7(13)
Mn1 Gd3 O53 C105 111.2(13)
Mn9 Gd3 O53 C105 -154.3(15)
Mn5 Gd3 O53 C105 -124.9(13)
O49 Gd3 O53 Mn9 135.0(6)
O34 Gd3 O53 Mn9 -160.8(5)
O50 Gd3 O53 Mn9 120.4(5)
O4 Gd3 O53 Mn9 50.1(5)
O36 Gd3 O53 Mn9 -68.5(5)
O47 Gd3 O53 Mn9 -105.6(5)
O9 Gd3 O53 Mn9 -20.2(6)
O7 Gd3 O53 Mn9 -1.4(3)
Mn1 Gd3 O53 Mn9 -94.5(4)
Mn5 Gd3 O53 Mn9 29.4(4)
O56 Mn4 O55 C78 -47(6)
O27 Mn4 O55 C78 147.8(13)
N8 Mn4 O55 C78 -32.8(14)
O24 Mn4 O55 C78 53.3(13)
O19 Mn4 O55 C78 -135.9(13)
Gd4 Mn4 O55 C78 126.4(12)
O55 Mn4 O56 C83 32(5)
O27 Mn4 O56 C83 -162.9(11)
N8 Mn4 O56 C83 17.4(11)
O24 Mn4 O56 C83 -68.6(11)
O19 Mn4 O56 C83 120.6(11)
Gd4 Mn4 O56 C83 -142.3(12)
O55 Mn4 O56 Gd4 174(5)
O27 Mn4 O56 Gd4 -20.6(4)
N8 Mn4 O56 Gd4 159.8(5)
O24 Mn4 O56 Gd4 73.8(4)
O19 Mn4 O56 Gd4 -97.1(4)
O59 Gd4 O56 C83 116.2(13)
O23 Gd4 O56 C83 55.3(13)
O16 Gd4 O56 C83 -41.3(13)
O70 Gd4 O56 C83 4.8(15)
O27 Gd4 O56 C83 150.3(14)
O11 Gd4 O56 C83 -128.6(14)
O3 Gd4 O56 C83 -103.1(13)
Mn5 Gd4 O56 C83 -106.7(13)
Mn4 Gd4 O56 C83 132.0(15)
Mn12 Gd4 O56 C83 154.1(12)
Gd5 Gd4 O56 C83 -170.3(13)
O59 Gd4 O56 Mn4 -15.8(7)
O23 Gd4 O56 Mn4 -76.7(5)
O16 Gd4 O56 Mn4 -173.3(5)
O70 Gd4 O56 Mn4 -127.2(5)
O27 Gd4 O56 Mn4 18.3(4)
O11 Gd4 O56 Mn4 99.4(5)
O3 Gd4 O56 Mn4 124.9(4)
Mn5 Gd4 O56 Mn4 121.3(3)
Mn12 Gd4 O56 Mn4 22.1(5)
Gd5 Gd4 O56 Mn4 57.7(3)
O10 Mn12 O58 C89 -160.7(13)
O59 Mn12 O58 C89 3(4)
N6 Mn12 O58 C89 22.7(13)
O13 Mn12 O58 C89 120.3(13)
O26 Mn12 O58 C89 -69.0(13)
Mn8 Mn12 O58 C89 161.1(13)
Gd4 Mn12 O58 C89 -150.5(10)
O10 Mn12 O59 C94 170.5(9)
O58 Mn12 O59 C94 6(4)
N6 Mn12 O59 C94 -13.1(9)
O13 Mn12 O59 C94 -110.8(9)
O26 Mn12 O59 C94 78.3(9)
Mn8 Mn12 O59 C94 -151.3(9)
Gd4 Mn12 O59 C94 165.3(12)
O10 Mn12 O59 Gd4 5.2(5)
O58 Mn12 O59 Gd4 -159(3)
N6 Mn12 O59 Gd4 -178.4(6)
O13 Mn12 O59 Gd4 83.9(5)
O26 Mn12 O59 Gd4 -87.0(5)
Mn8 Mn12 O59 Gd4 43.4(5)
O23 Gd4 O59 C94 -14.1(11)
O16 Gd4 O59 C94 66.3(14)
O70 Gd4 O59 C94 60.1(11)
O27 Gd4 O59 C94 -103.2(12)
O11 Gd4 O59 C94 -164.6(11)
O3 Gd4 O59 C94 137.6(11)
O56 Gd4 O59 C94 -72.3(12)
Mn5 Gd4 O59 C94 156.9(11)
Mn4 Gd4 O59 C94 -81.0(11)
Mn12 Gd4 O59 C94 -162.4(15)
Gd5 Gd4 O59 C94 -142.0(11)
O23 Gd4 O59 Mn12 148.3(6)
O16 Gd4 O59 Mn12 -131.3(6)
O70 Gd4 O59 Mn12 -137.5(6)
O27 Gd4 O59 Mn12 59.2(5)
O11 Gd4 O59 Mn12 -2.2(7)
O3 Gd4 O59 Mn12 -60.0(5)
O56 Gd4 O59 Mn12 90.1(7)
Mn5 Gd4 O59 Mn12 -40.7(6)
Mn4 Gd4 O59 Mn12 81.4(5)
Gd5 Gd4 O59 Mn12 20.4(5)
O62 Mn3 O61 C67 -61(4)
O35 Mn3 O61 C67 163.3(14)
N7 Mn3 O61 C67 -22.8(14)
O67 Mn3 O61 C67 64.8(14)
O25 Mn3 O61 C67 -122.3(14)
Gd6 Mn3 O61 C67 145.4(12)
O61 Mn3 O62 C72 60(4)
O35 Mn3 O62 C72 -164.1(12)
N7 Mn3 O62 C72 21.2(12)
O67 Mn3 O62 C72 -66.1(12)
O25 Mn3 O62 C72 120.9(12)
Gd6 Mn3 O62 C72 -143.6(13)
O61 Mn3 O62 Gd6 -156(4)
O35 Mn3 O62 Gd6 -20.5(4)
N7 Mn3 O62 Gd6 164.8(5)
O67 Mn3 O62 Gd6 77.4(5)
O25 Mn3 O62 Gd6 -95.5(4)
O68 Gd6 O62 C72 60.8(13)
O65 Gd6 O62 C72 119.5(13)
O18 Gd6 O62 C72 -38.5(13)
O12 Gd6 O62 C72 -124.9(14)
O69 Gd6 O62 C72 7.2(14)
O35 Gd6 O62 C72 154.3(14)
O5 Gd6 O62 C72 -98.7(13)
O71 Gd6 O62 C72 -169.9(13)
Mn7 Gd6 O62 C72 -102.4(13)
Mn3 Gd6 O62 C72 136.0(15)
Mn10 Gd6 O62 C72 157.3(12)
O68 Gd6 O62 Mn3 -75.3(4)
O65 Gd6 O62 Mn3 -16.5(7)
O18 Gd6 O62 Mn3 -174.6(5)
O12 Gd6 O62 Mn3 99.0(4)
O69 Gd6 O62 Mn3 -128.9(4)
O35 Gd6 O62 Mn3 18.2(4)
O5 Gd6 O62 Mn3 125.3(4)
O71 Gd6 O62 Mn3 54.0(5)
Mn7 Gd6 O62 Mn3 121.6(3)
Mn10 Gd6 O62 Mn3 21.3(5)
O71 Mn10 O64 C56 -147.3(12)
O65 Mn10 O64 C56 32(4)
N2 Mn10 O64 C56 33.5(13)
O14 Mn10 O64 C56 134.5(13)
O20 Mn10 O64 C56 -55.3(13)
Mn6 Mn10 O64 C56 175.8(12)
Gd6 Mn10 O64 C56 -140.6(11)
O71 Mn10 O65 C61 171.7(10)
O64 Mn10 O65 C61 -7(4)
N2 Mn10 O65 C61 -9.1(11)
O14 Mn10 O65 C61 -110.0(10)
O20 Mn10 O65 C61 79.5(10)
Mn6 Mn10 O65 C61 -151.1(10)
Gd6 Mn10 O65 C61 166.5(13)
O71 Mn10 O65 Gd6 5.2(5)
O64 Mn10 O65 Gd6 -174(3)
N2 Mn10 O65 Gd6 -175.6(7)
O14 Mn10 O65 Gd6 83.4(5)
O20 Mn10 O65 Gd6 -87.0(5)
Mn6 Mn10 O65 Gd6 42.4(5)
O68 Gd6 O65 C61 -17.1(11)
O18 Gd6 O65 C61 65.5(13)
O12 Gd6 O65 C61 -165.3(10)
O69 Gd6 O65 C61 60.0(11)
O35 Gd6 O65 C61 -104.3(11)
O5 Gd6 O65 C61 135.7(11)
O62 Gd6 O65 C61 -72.9(12)
O71 Gd6 O65 C61 -168.9(12)
Mn7 Gd6 O65 C61 155.6(10)
Mn3 Gd6 O65 C61 -81.9(11)
Mn10 Gd6 O65 C61 -165.0(14)
O68 Gd6 O65 Mn10 147.9(5)
O18 Gd6 O65 Mn10 -129.4(6)
O12 Gd6 O65 Mn10 -0.2(7)
O69 Gd6 O65 Mn10 -134.9(6)
O35 Gd6 O65 Mn10 60.7(5)
O5 Gd6 O65 Mn10 -59.2(5)
O62 Gd6 O65 Mn10 92.2(6)
O71 Gd6 O65 Mn10 -3.8(4)
Mn7 Gd6 O65 Mn10 -39.4(6)
Mn3 Gd6 O65 Mn10 83.1(5)
O62 Mn3 O67 C121 -29.5(14)
O61 Mn3 O67 C121 156.1(14)
O35 Mn3 O67 C121 57.9(14)
N7 Mn3 O67 C121 -111.5(14)
O25 Mn3 O67 C121 67(4)
Gd6 Mn3 O67 C121 16.7(13)
O65 Gd6 O68 C121 -111.8(18)
O18 Gd6 O68 C121 100.2(18)
O12 Gd6 O68 C121 23(2)
O69 Gd6 O68 C121 171.7(19)
O35 Gd6 O68 C121 -32.7(18)
O5 Gd6 O68 C121 176.7(15)
O62 Gd6 O68 C121 31.2(17)
O71 Gd6 O68 C121 -78.7(19)
Mn7 Gd6 O68 C121 87.1(18)
Mn3 Gd6 O68 C121 -2.7(17)
Mn10 Gd6 O68 C121 -96.8(18)
O68 Gd6 O69 C127 -56.0(12)
O65 Gd6 O69 C127 -141.2(12)
O18 Gd6 O69 C127 41.8(12)
O12 Gd6 O69 C127 97.1(12)
O35 Gd6 O69 C127 -109.9(13)
O5 Gd6 O69 C127 126.5(12)
O62 Gd6 O69 C127 -3.2(13)
O71 Gd6 O69 C127 173.9(11)
Mn7 Gd6 O69 C127 103.3(11)
Mn3 Gd6 O69 C127 -47.2(13)
Mn10 Gd6 O69 C127 -160.7(11)
O59 Gd4 O70 C128 -142.5(16)
O23 Gd4 O70 C128 -55.5(16)
O16 Gd4 O70 C128 41.1(16)
O27 Gd4 O70 C128 -110.4(17)
O11 Gd4 O70 C128 96.7(16)
O3 Gd4 O70 C128 125.8(16)
O56 Gd4 O70 C128 -4.3(18)
Mn5 Gd4 O70 C128 103.5(16)
Mn4 Gd4 O70 C128 -49.5(18)
Mn12 Gd4 O70 C128 -161.2(16)
Gd5 Gd4 O70 C128 165.4(13)
O65 Mn10 O71 Mn6 101.6(5)
O64 Mn10 O71 Mn6 -78.5(5)
N2 Mn10 O71 Mn6 96(4)
O14 Mn10 O71 Mn6 9.9(4)
O20 Mn10 O71 Mn6 -167.6(5)
Gd6 Mn10 O71 Mn6 105.3(5)
O65 Mn10 O71 Gd5 -100.7(6)
O64 Mn10 O71 Gd5 79.2(6)
N2 Mn10 O71 Gd5 -106(4)
O14 Mn10 O71 Gd5 167.6(7)
O20 Mn10 O71 Gd5 -9.9(6)
Mn6 Mn10 O71 Gd5 157.7(9)
Gd6 Mn10 O71 Gd5 -96.9(6)
O65 Mn10 O71 Gd6 -3.7(4)
O64 Mn10 O71 Gd6 176.2(3)
N2 Mn10 O71 Gd6 -9(4)
O14 Mn10 O71 Gd6 -95.5(4)
O20 Mn10 O71 Gd6 87.1(4)
Mn6 Mn10 O71 Gd6 -105.3(5)
O14 Mn6 O71 Mn10 -11.2(5)
O9 Mn6 O71 Mn10 13(5)
O1 Mn6 O71 Mn10 167.6(5)
O5 Mn6 O71 Mn10 -104.3(5)
O4 Mn6 O71 Mn10 78.4(5)
Mn7 Mn6 O71 Mn10 -144.2(4)
Mn5 Mn6 O71 Mn10 118.3(4)
Gd2 Mn6 O71 Mn10 173.22(19)
Gd5 Mn6 O71 Mn10 161.3(8)
Gd3 Mn6 O71 Mn10 61.9(6)
O14 Mn6 O71 Gd5 -172.5(6)
O9 Mn6 O71 Gd5 -149(5)
O1 Mn6 O71 Gd5 6.4(5)
O5 Mn6 O71 Gd5 94.5(5)
O4 Mn6 O71 Gd5 -82.9(5)
Mn10 Mn6 O71 Gd5 -161.3(8)
Mn7 Mn6 O71 Gd5 54.6(4)
Mn5 Mn6 O71 Gd5 -42.9(4)
Gd2 Mn6 O71 Gd5 12.0(8)
Gd3 Mn6 O71 Gd5 -99.3(5)
O14 Mn6 O71 Gd6 88.0(5)
O9 Mn6 O71 Gd6 112(5)
O1 Mn6 O71 Gd6 -93.1(4)
O5 Mn6 O71 Gd6 -5.0(4)
O4 Mn6 O71 Gd6 177.6(4)
Mn10 Mn6 O71 Gd6 99.2(5)
Mn7 Mn6 O71 Gd6 -44.9(3)
Mn5 Mn6 O71 Gd6 -142.4(3)
Gd2 Mn6 O71 Gd6 -87.6(5)
Gd5 Mn6 O71 Gd6 -99.5(6)
Gd3 Mn6 O71 Gd6 161.17(15)
O10 Gd5 O71 Mn10 -160.0(6)
O27 Gd5 O71 Mn10 -61.5(8)
O25 Gd5 O71 Mn10 82.7(7)
O19 Gd5 O71 Mn10 -18.9(6)
O35 Gd5 O71 Mn10 60.1(6)
O12 Gd5 O71 Mn10 134.6(7)
O11 Gd5 O71 Mn10 -96.7(6)
Mn6 Gd5 O71 Mn10 -155.2(10)
Mn8 Gd5 O71 Mn10 -161.4(6)
Gd6 Gd5 O71 Mn10 98.5(6)
Gd4 Gd5 O71 Mn10 -100.9(6)
O10 Gd5 O71 Mn6 -4.7(6)
O27 Gd5 O71 Mn6 93.7(6)
O25 Gd5 O71 Mn6 -122.0(5)
O19 Gd5 O71 Mn6 136.4(5)
O35 Gd5 O71 Mn6 -144.7(6)
O12 Gd5 O71 Mn6 -70.1(5)
O11 Gd5 O71 Mn6 58.6(5)
Mn8 Gd5 O71 Mn6 -6.2(5)
Gd6 Gd5 O71 Mn6 -106.2(5)
Gd4 Gd5 O71 Mn6 54.4(5)
O10 Gd5 O71 Gd6 101.5(4)
O27 Gd5 O71 Gd6 -160.1(4)
O25 Gd5 O71 Gd6 -15.8(5)
O19 Gd5 O71 Gd6 -117.4(3)
O35 Gd5 O71 Gd6 -38.4(3)
O12 Gd5 O71 Gd6 36.1(3)
O11 Gd5 O71 Gd6 164.8(3)
Mn6 Gd5 O71 Gd6 106.2(5)
Mn8 Gd5 O71 Gd6 100.04(18)
Gd4 Gd5 O71 Gd6 160.61(8)
O68 Gd6 O71 Mn10 -35.7(6)
O65 Gd6 O71 Mn10 3.5(3)
O18 Gd6 O71 Mn10 145.8(4)
O12 Gd6 O71 Mn10 -173.1(5)
O69 Gd6 O71 Mn10 56.4(4)
O35 Gd6 O71 Mn10 -89.8(4)
O5 Gd6 O71 Mn10 111.8(5)
O62 Gd6 O71 Mn10 -126.0(4)
Mn7 Gd6 O71 Mn10 149.6(4)
Mn3 Gd6 O71 Mn10 -100.3(3)
O68 Gd6 O71 Mn6 -142.5(5)
O65 Gd6 O71 Mn6 -103.3(5)
O18 Gd6 O71 Mn6 39.0(7)
O12 Gd6 O71 Mn6 80.1(5)
O69 Gd6 O71 Mn6 -50.4(5)
O35 Gd6 O71 Mn6 163.4(6)
O5 Gd6 O71 Mn6 5.0(4)
O62 Gd6 O71 Mn6 127.1(4)
Mn7 Gd6 O71 Mn6 42.8(3)
Mn3 Gd6 O71 Mn6 152.9(4)
Mn10 Gd6 O71 Mn6 -106.8(6)
O68 Gd6 O71 Gd5 97.0(5)
O65 Gd6 O71 Gd5 136.2(4)
O18 Gd6 O71 Gd5 -81.5(5)
O12 Gd6 O71 Gd5 -40.4(3)
O69 Gd6 O71 Gd5 -170.9(3)
O35 Gd6 O71 Gd5 42.9(3)
O5 Gd6 O71 Gd5 -115.5(4)
O62 Gd6 O71 Gd5 6.6(4)
Mn7 Gd6 O71 Gd5 -77.7(2)
Mn3 Gd6 O71 Gd5 32.4(2)
Mn10 Gd6 O71 Gd5 132.7(5)
O44 Mn11 N1 C17 171.7(15)
O6 Mn11 N1 C17 135(2)
O43 Mn11 N1 C17 -9.1(14)
O30 Mn11 N1 C17 -101.2(14)
O17 Mn11 N1 C17 81.5(14)
Mn7 Mn11 N1 C17 76.4(16)
Gd1 Mn11 N1 C17 162.8(12)
O44 Mn11 N1 C18 -12.9(12)
O6 Mn11 N1 C18 -49(3)
O43 Mn11 N1 C18 166.3(12)
O30 Mn11 N1 C18 74.1(12)
O17 Mn11 N1 C18 -103.2(12)
Mn7 Mn11 N1 C18 -108.2(11)
Gd1 Mn11 N1 C18 -21.9(13)
O71 Mn10 N2 C59 158(3)
O65 Mn10 N2 C59 152(2)
O64 Mn10 N2 C59 -28(2)
O14 Mn10 N2 C59 -118(2)
O20 Mn10 N2 C59 61(2)
Mn6 Mn10 N2 C59 -116.8(19)
Gd6 Mn10 N2 C59 149.0(19)
O71 Mn10 N2 C60 -11(5)
O65 Mn10 N2 C60 -16.7(13)
O64 Mn10 N2 C60 163.5(13)
O14 Mn10 N2 C60 73.4(13)
O20 Mn10 N2 C60 -107.7(13)
Mn6 Mn10 N2 C60 74.5(16)
Gd6 Mn10 N2 C60 -19.6(15)
O40 Mn2 N3 C28 -18.8(17)
O41 Mn2 N3 C28 164.3(17)
O28 Mn2 N3 C28 -166(3)
O31 Mn2 N3 C28 72.9(17)
O21 Mn2 N3 C28 -108.5(16)
Gd1 Mn2 N3 C28 145.6(14)
O40 Mn2 N3 C29 170.9(15)
O41 Mn2 N3 C29 -6.0(15)
O28 Mn2 N3 C29 24(4)
O31 Mn2 N3 C29 -97.4(15)
O21 Mn2 N3 C29 81.2(15)
Gd1 Mn2 N3 C29 -24.6(17)
O47 Mn1 N4 C48 161.6(16)
O46 Mn1 N4 C48 -21.1(16)
O36 Mn1 N4 C48 165(3)
O33 Mn1 N4 C48 65.8(16)
O29 Mn1 N4 C48 -112.0(15)
Gd3 Mn1 N4 C48 141.9(14)
O47 Mn1 N4 C49 -8.3(11)
O46 Mn1 N4 C49 169.1(12)
O36 Mn1 N4 C49 -5(4)
O33 Mn1 N4 C49 -104.1(11)
O29 Mn1 N4 C49 78.2(12)
Gd3 Mn1 N4 C49 -28.0(13)
O7 Mn9 N5 C103 140(3)
O53 Mn9 N5 C103 165.7(16)
O52 Mn9 N5 C103 -12.7(16)
O22 Mn9 N5 C103 -104.6(16)
O15 Mn9 N5 C103 78.1(16)
Mn5 Mn9 N5 C103 72.5(19)
Gd3 Mn9 N5 C103 161.8(14)
O7 Mn9 N5 C104 -40(4)
O53 Mn9 N5 C104 -14.6(10)
O52 Mn9 N5 C104 167.1(11)
O22 Mn9 N5 C104 75.1(11)
O15 Mn9 N5 C104 -102.2(10)
Mn5 Mn9 N5 C104 -107.7(10)
Gd3 Mn9 N5 C104 -18.4(12)
O10 Mn12 N6 C92 -167(3)
O59 Mn12 N6 C92 162.0(14)
O58 Mn12 N6 C92 -15.4(14)
O13 Mn12 N6 C92 -108.3(14)
O26 Mn12 N6 C92 70.8(14)
Mn8 Mn12 N6 C92 -105.4(14)
Gd4 Mn12 N6 C92 161.0(12)
O10 Mn12 N6 C93 17(4)
O59 Mn12 N6 C93 -14.2(10)
O58 Mn12 N6 C93 168.4(10)
O13 Mn12 N6 C93 75.5(10)
O26 Mn12 N6 C93 -105.3(10)
Mn8 Mn12 N6 C93 78.4(12)
Gd4 Mn12 N6 C93 -15.2(11)
O62 Mn3 N7 C70 -170.8(14)
O61 Mn3 N7 C70 13.6(14)
O35 Mn3 N7 C70 162(2)
O67 Mn3 N7 C70 -79.7(14)
O25 Mn3 N7 C70 100.5(13)
Gd6 Mn3 N7 C70 -156.8(12)
O62 Mn3 N7 C71 5.8(11)
O61 Mn3 N7 C71 -169.8(11)
O35 Mn3 N7 C71 -21(3)
O67 Mn3 N7 C71 97.0(11)
O25 Mn3 N7 C71 -82.8(11)
Gd6 Mn3 N7 C71 19.8(12)
O55 Mn4 N8 C81 20.6(16)
O56 Mn4 N8 C81 -160.7(16)
O27 Mn4 N8 C81 -163(3)
O24 Mn4 N8 C81 -68.9(16)
O19 Mn4 N8 C81 110.7(16)
Gd4 Mn4 N8 C81 -142.7(14)
O55 Mn4 N8 C82 -166.6(12)
O56 Mn4 N8 C82 12.1(12)
O27 Mn4 N8 C82 10(4)
O24 Mn4 N8 C82 103.9(12)
O19 Mn4 N8 C82 -76.5(12)
Gd4 Mn4 N8 C82 30.1(13)
C7 C2 C3 C4 -3(3)
C1 C2 C3 C4 -177(2)
C2 C3 C4 C5 4(3)
C2 C3 C4 C8 -175(2)
Gd1 O37 C5 C6 168.5(10)
Gd1 O37 C5 C4 -16(2)
C3 C4 C5 O37 -179.5(17)
C8 C4 C5 O37 -1(3)
C3 C4 C5 C6 -4(3)
C8 C4 C5 C6 174.9(16)
O37 C5 C6 C7 178.7(16)
C4 C5 C6 C7 3(3)
O37 C5 C6 C9 -1(2)
C4 C5 C6 C9 -176.4(16)
O39 C9 C6 C7 -172(2)
O39 C9 C6 C5 7(3)
C5 C6 C7 C2 -2(3)
C9 C6 C7 C2 177.6(18)
C3 C2 C7 C6 2(3)
C1 C2 C7 C6 176(2)
Gd1 O38 C8 C4 10(3)
C3 C4 C8 O38 -178(2)
C5 C4 C8 O38 3(3)
C16 C11 C12 C13 2(4)
C10 C11 C12 C13 176(3)
C11 C12 C13 C17 -167(2)
C11 C12 C13 C14 4(3)
Mn11 O43 C14 C15 -169.1(12)
Mn11 O43 C14 C13 6(2)
C12 C13 C14 C15 -8(3)
C17 C13 C14 C15 162.9(17)
C12 C13 C14 O43 177.1(16)
C17 C13 C14 O43 -12(3)
O43 C14 C15 C16 179.9(16)
C13 C14 C15 C16 5(3)
O43 C14 C15 C20 -9(3)
C13 C14 C15 C20 175.8(18)
O45 C20 C15 C14 -85(2)
O45 C20 C15 C16 86(2)
C14 C15 C16 C11 2(3)
C20 C15 C16 C11 -170(2)
C12 C11 C16 C15 -5(4)
C10 C11 C16 C15 -179(3)
C18 N1 C17 C13 -168.3(17)
Mn11 N1 C17 C13 7(3)
C12 C13 C17 N1 176.4(18)
C14 C13 C17 N1 6(3)
C17 N1 C18 C19 -146.6(15)
Mn11 N1 C18 C19 37.8(17)
N1 C18 C19 O44 -47.9(17)
Mn11 O44 C19 C18 38.0(14)
Gd1 O44 C19 C18 -176.0(9)
C27 C22 C23 C24 3(4)
C21 C22 C23 C24 -176(2)
C22 C23 C24 C25 0(3)
C22 C23 C24 C28 176(2)
Mn2 O40 C25 C24 -14(3)
Mn2 O40 C25 C26 168.9(13)
C23 C24 C25 O40 -179.8(18)
C28 C24 C25 O40 4(3)
C23 C24 C25 C26 -3(3)
C28 C24 C25 C26 -179.5(19)
O40 C25 C26 C27 179.8(18)
C24 C25 C26 C27 3(3)
O40 C25 C26 C31 -3(3)
C24 C25 C26 C31 -180(2)
C25 C26 C27 C22 0(3)
C31 C26 C27 C22 -177(2)
C23 C22 C27 C26 -4(3)
C21 C22 C27 C26 176(3)
C29 N3 C28 C24 -175(2)
Mn2 N3 C28 C24 17(3)
C23 C24 C28 N3 178.0(19)
C25 C24 C28 N3 -6(4)
C28 N3 C29 C30 -143(2)
Mn2 N3 C29 C30 27(2)
Mn2 O41 C30 C29 38.6(18)
Gd1 O41 C30 C29 163.6(14)
N3 C29 C30 O41 -43(2)
C27 C26 C31 O42 8(3)
C25 C26 C31 O42 -169(2)
C38 C33 C34 C35 -20(6)
C32 C33 C34 C35 -174(4)
C33 C34 C35 C36 11(5)
C33 C34 C35 C39 -175(3)
Gd3 O49 C36 C35 -5(4)
Gd3 O49 C36 C37 -178.3(14)
C34 C35 C36 O49 -179(2)
C39 C35 C36 O49 8(5)
C34 C35 C36 C37 -6(4)
C39 C35 C36 C37 -179(3)
O49 C36 C37 C38 -177(3)
C35 C36 C37 C38 9(4)
O49 C36 C37 C40 -9(3)
C35 C36 C37 C40 177(2)
C34 C33 C38 C37 29(10)
C32 C33 C38 C37 -177(5)
C36 C37 C38 C33 -26(9)
C40 C37 C38 C33 167(7)
Gd3 O50 C39 C35 11(3)
C36 C35 C39 O50 -11(5)
C34 C35 C39 O50 176(2)
C36 C37 C40 O51 179(2)
C38 C37 C40 O51 -15(4)
C47 C42 C43 C44 1(3)
C41 C42 C43 C44 -176(2)
C42 C43 C44 C48 -179(2)
C42 C43 C44 C45 -7(3)
Mn1 O46 C45 C46 156.9(13)
Mn1 O46 C45 C44 -20(2)
C43 C44 C45 O46 -175.8(16)
C48 C44 C45 O46 -4(3)
C43 C44 C45 C46 7(2)
C48 C44 C45 C46 179.3(17)
O46 C45 C46 C47 -178.9(17)
C44 C45 C46 C47 -2(2)
O46 C45 C46 C51 0(3)
C44 C45 C46 C51 177.1(16)
C43 C42 C47 C46 6(4)
C41 C42 C47 C46 -178(2)
C45 C46 C47 C42 -5(4)
C51 C46 C47 C42 176(2)
C49 N4 C48 C44 177.6(17)
Mn1 N4 C48 C44 9(3)
C43 C44 C48 N4 -179.9(18)
C45 C44 C48 N4 8(3)
C48 N4 C49 C50 -138.1(17)
Mn1 N4 C49 C50 31.9(16)
Mn1 O47 C50 C49 42.9(15)
Gd3 O47 C50 C49 168.2(10)
N4 C49 C50 O47 -46.5(17)
C45 C46 C51 O48 -172.8(17)
C47 C46 C51 O48 6(3)
C58 C53 C54 C55 -5(5)
C52 C53 C54 C55 -174(4)
C53 C54 C55 C56 1(4)
C53 C54 C55 C59 -171(3)
Mn10 O64 C56 C57 159.8(13)
Mn10 O64 C56 C55 -23(2)
C54 C55 C56 O64 -177(2)
C59 C55 C56 O64 -5(3)
C54 C55 C56 C57 0(3)
C59 C55 C56 C57 172.3(19)
O64 C56 C57 C58 -179.9(19)
C55 C56 C57 C58 3(3)
O64 C56 C57 C62 -1(3)
C55 C56 C57 C62 -178.6(18)
C54 C53 C58 C57 9(5)
C52 C53 C58 C57 178(3)
C56 C57 C58 C53 -8(4)
C62 C57 C58 C53 173(3)
C60 N2 C59 C55 179.1(19)
Mn10 N2 C59 C55 11(3)
C54 C55 C59 N2 -177(3)
C56 C55 C59 N2 11(3)
C59 N2 C60 C61 -132(2)
Mn10 N2 C60 C61 37.6(17)
Mn10 O65 C61 C60 30.7(15)
Gd6 O65 C61 C60 -164.2(10)
N2 C60 C61 O65 -42.5(17)
C56 C57 C62 O66 -4(3)
C58 C57 C62 O66 175(2)
C69 C64 C65 C66 2(3)
C63 C64 C65 C66 175.2(16)
C64 C65 C66 C70 179.7(15)
C64 C65 C66 C67 -1(2)
Mn3 O61 C67 C68 -166.5(12)
Mn3 O61 C67 C66 23(2)
C65 C66 C67 O61 173.9(15)
C70 C66 C67 O61 -7(2)
C65 C66 C67 C68 3(2)
C70 C66 C67 C68 -177.4(15)
O61 C67 C68 C69 -177.7(16)
C66 C67 C68 C69 -7(2)
O61 C67 C68 C73 8(2)
C66 C67 C68 C73 179.1(15)
C65 C64 C69 C68 -6(3)
C63 C64 C69 C68 -177.9(18)
C73 C68 C69 C64 -177.5(19)
C67 C68 C69 C64 8(3)
C71 N7 C70 C66 179.5(16)
Mn3 N7 C70 C66 -4(3)
C65 C66 C70 N7 176.8(16)
C67 C66 C70 N7 -2(3)
C70 N7 C71 C72 148.7(16)
Mn3 N7 C71 C72 -28.0(16)
Mn3 O62 C72 C71 -42.8(18)
Gd6 O62 C72 C71 -173.8(10)
N7 C71 C72 O62 43.9(19)
C69 C68 C73 O63 -4(3)
C67 C68 C73 O63 169.9(16)
C80 C75 C76 C77 -1(3)
C74 C75 C76 C77 175(2)
C75 C76 C77 C78 4(3)
C75 C76 C77 C81 -178(2)
Mn4 O55 C78 C79 -150.6(12)
Mn4 O55 C78 C77 29(2)
C76 C77 C78 O55 176.1(16)
C81 C77 C78 O55 -2(3)
C76 C77 C78 C79 -4(3)
C81 C77 C78 C79 177.4(17)
O55 C78 C79 C84 2(2)
C77 C78 C79 C84 -178.2(16)
O55 C78 C79 C80 -178.3(15)
C77 C78 C79 C80 2(2)
C78 C79 C80 C75 1(3)
C84 C79 C80 C75 -179.1(18)
C76 C75 C80 C79 -1(3)
C74 C75 C80 C79 -178(2)
C82 N8 C81 C77 -176.1(17)
Mn4 N8 C81 C77 -4(3)
C78 C77 C81 N8 -10(3)
C76 C77 C81 N8 171.3(19)
C81 N8 C82 C83 138.1(18)
Mn4 N8 C82 C83 -34.9(16)
Mn4 O56 C83 C82 -41.8(17)
Gd4 O56 C83 C82 -170.1(10)
N8 C82 C83 O56 49.2(18)
C78 C79 C84 O57 176.0(16)
C80 C79 C84 O57 -4(3)
C91 C86 C87 C88 8(4)
C85 C86 C87 C88 -179(3)
C86 C87 C88 C92 176(2)
C86 C87 C88 C89 -4(3)
Mn12 O58 C89 C90 162.9(11)
Mn12 O58 C89 C88 -19(2)
C87 C88 C89 O58 -179.0(18)
C92 C88 C89 O58 1(3)
C87 C88 C89 C90 -1(3)
C92 C88 C89 C90 179.0(16)
O58 C89 C90 C95 5(2)
C88 C89 C90 C95 -173.7(16)
O58 C89 C90 C91 179.8(16)
C88 C89 C90 C91 2(2)
C87 C86 C91 C90 -7(4)
C85 C86 C91 C90 180(2)
C89 C90 C91 C86 2(3)
C95 C90 C91 C86 178(2)
C93 N6 C92 C88 -178.3(16)
Mn12 N6 C92 C88 6(3)
C87 C88 C92 N6 -175.0(19)
C89 C88 C92 N6 5(3)
C92 N6 C93 C94 -140.5(16)
Mn12 N6 C93 C94 35.9(15)
Mn12 O59 C94 C93 37.4(16)
Gd4 O59 C94 C93 -159.5(11)
N6 C93 C94 O59 -46.5(18)
C89 C90 C95 O60 -4(3)
C91 C90 C95 O60 -178.8(18)
C102 C97 C98 C99 -2(3)
C96 C97 C98 C99 -175.8(15)
C97 C98 C99 C100 1(2)
C97 C98 C99 C103 -170.7(16)
Mn9 O52 C100 C101 -178.5(10)
Mn9 O52 C100 C99 4(2)
C98 C99 C100 O52 175.1(14)
C103 C99 C100 O52 -13(2)
C98 C99 C100 C101 -2(2)
C103 C99 C100 C101 169.1(14)
O52 C100 C101 C102 -173.8(14)
C99 C100 C101 C102 4(2)
O52 C100 C101 C106 2(2)
C99 C100 C101 C106 179.6(15)
O54 C106 C101 C100 147.8(16)
O54 C106 C101 C102 -36(2)
C98 C97 C102 C101 3(3)
C96 C97 C102 C101 176.4(17)
C100 C101 C102 C97 -4(3)
C106 C101 C102 C97 -179.9(18)
C104 N5 C103 C99 -171.9(14)
Mn9 N5 C103 C99 8(3)
C100 C99 C103 N5 8(3)
C98 C99 C103 N5 179.4(15)
C103 N5 C104 C105 -142.7(15)
Mn9 N5 C104 C105 37.5(14)
Mn9 O53 C105 C104 40.6(15)
Gd3 O53 C105 C104 -165.2(10)
N5 C104 C105 O53 -50.4(16)
Gd4 O16 C107 O15 2(3)
Gd4 O16 C107 C108 -178.2(14)
Mn5 O15 C107 O16 22(2)
Mn9 O15 C107 O16 -111.4(17)
Mn5 O15 C107 C108 -157.4(14)
Mn9 O15 C107 C108 69(2)
Gd6 O18 C109 O17 0(3)
Gd6 O18 C109 C110 176.7(14)
Mn7 O17 C109 O18 21(2)
Mn11 O17 C109 O18 -106.9(18)
Mn7 O17 C109 C110 -156.4(13)
Mn11 O17 C109 C110 76(2)
Mn1 O33 C111 O34 5(2)
Mn1 O33 C111 C112 -170.3(10)
Gd3 O34 C111 O33 29(2)
Gd3 O34 C111 C112 -155.3(10)
Mn11 O30 C113 O29 51.5(19)
Mn11 O30 C113 C114 -126.9(13)
Mn1 O29 C113 O30 167.4(9)
Gd2 O29 C113 O30 10(2)
Mn1 O29 C113 C114 -14(2)
Gd2 O29 C113 C114 -172.0(11)
Gd1 O32 C115 O31 0(2)
Gd1 O32 C115 C116 179.6(14)
Mn2 O31 C115 O32 27(2)
Mn2 O31 C115 C116 -152.7(15)
Mn4 O24 C117 O23 -28(3)
Mn4 O24 C117 C118 154.5(16)
Gd4 O23 C117 O24 10(3)
Gd4 O23 C117 C118 -172.3(15)
Mn9 O22 C119 O21 45(2)
Mn9 O22 C119 C120 -136.9(13)
Mn2 O21 C119 O22 174.3(11)
Gd2 O21 C119 O22 17(2)
Mn2 O21 C119 C120 -4(2)
Gd2 O21 C119 C120 -161.3(12)
Gd6 O68 C121 O67 18(3)
Gd6 O68 C121 C122 -159.1(13)
Mn3 O67 C121 O68 -25(3)
Mn3 O67 C121 C122 151.6(12)
Mn10 O20 C123 O19 -54(3)
Mn10 O20 C123 C124 128.7(16)
Mn4 O19 C123 O20 -174.1(12)
Gd5 O19 C123 O20 -11(3)
Mn4 O19 C123 C124 3(3)
Gd5 O19 C123 C124 165.8(13)
Mn12 O26 C125 O25 -59(2)
Mn12 O26 C125 C126 126.6(14)
Gd5 O25 C125 O26 -5(2)
Mn3 O25 C125 O26 -174.6(9)
Gd5 O25 C125 C126 169.6(12)
Mn3 O25 C125 C126 0(2)

loop_
_platon_squeeze_void_nr
_platon_squeeze_void_average_x
_platon_squeeze_void_average_y
_platon_squeeze_void_average_z
_platon_squeeze_void_volume
_platon_squeeze_void_count_electrons
_platon_squeeze_void_content
1 -0.005 -0.003 0.000 13429 2157 ' '
